data_4135484
loop_
_publ_author_name
'Hao, Yajuan'
'Wang, Yaofeng'
'Dubrovin, Vasilii'
'Avdoshenko, Stanislav M.'
'Popov, Alexey A.'
'Liu, Fupin'

_publ_section_title
;
 Caught in Phase Transition: Snapshot of the Metallofullerene Sc3N@C70
 Rotation in the Crystal
;
_journal_name_full 'Journal of the American Chemical Society'
_journal_paper_doi 10.1021/jacs.0c10758
_journal_year 2020
_chemical_formula_moiety ;Sc3N@C70/NiOEP/C6H6/C7H8;
_chemical_formula_sum 'C116 H55 N5 Ni Sc3'
_chemical_formula_weight 1712.24
_chemical_name_common ;Sc3N@C2v(7854)-C70/NiOEP/C6H6/C7H8;
_space_group_crystal_system monoclinic
_space_group_IT_number 12
_space_group_name_Hall '-C 2y'
_space_group_name_H-M_alt 'C 1 2/m 1'
_atom_sites_solution_hydrogens geom
_audit_creation_method SHELXL-2018/3
_cell_angle_alpha 90
_cell_angle_beta 106.05(3)
_cell_angle_gamma 90
_cell_formula_units_Z 4
_cell_length_a 25.650(5)
_cell_length_b 16.480(3)
_cell_length_c 17.350(4)
_cell_measurement_reflns_used 63692
_cell_measurement_temperature 160(2)
_cell_measurement_theta_max 36.635
_cell_measurement_theta_min 1.673
_cell_volume 7048(3)
_computing_cell_refinement XDS
_computing_data_collection XDS
_computing_data_reduction XDS
_computing_structure_refinement 'SHELXL-2018/3 (Sheldrick, 2018)'
_computing_structure_solution 'SHELXT 2018/2 (Sheldrick, 2018)'
_diffrn_ambient_temperature 160(2)
_diffrn_measured_fraction_theta_full 0.995
_diffrn_measured_fraction_theta_max 0.896
_diffrn_measurement_device_type PILATUS
_diffrn_measurement_method 'phi scan'
_diffrn_radiation_type synchrotron
_diffrn_radiation_wavelength 0.7999
_diffrn_reflns_av_R_equivalents 0.0695
_diffrn_reflns_av_unetI/netI 0.0427
_diffrn_reflns_Laue_measured_fraction_full 0.995
_diffrn_reflns_Laue_measured_fraction_max 0.896
_diffrn_reflns_limit_h_max 34
_diffrn_reflns_limit_h_min -35
_diffrn_reflns_limit_k_max 24
_diffrn_reflns_limit_k_min -24
_diffrn_reflns_limit_l_max 25
_diffrn_reflns_limit_l_min -24
_diffrn_reflns_number 63692
_diffrn_reflns_point_group_measured_fraction_full 0.995
_diffrn_reflns_point_group_measured_fraction_max 0.896
_diffrn_reflns_theta_full 28.681
_diffrn_reflns_theta_max 36.635
_diffrn_reflns_theta_min 1.673
_diffrn_source 'BESSY BL MX-14.2'
_exptl_absorpt_coefficient_mu 0.839
_exptl_crystal_colour black
_exptl_crystal_density_diffrn 1.614
_exptl_crystal_description block
_exptl_crystal_F_000 3508
_exptl_crystal_size_max 0.100
_exptl_crystal_size_mid 0.080
_exptl_crystal_size_min 0.060
_refine_diff_density_max 1.049
_refine_diff_density_min -1.444
_refine_diff_density_rms 0.113
_refine_ls_extinction_coef 0.0024(5)
_refine_ls_extinction_expression Fc^*^=kFc[1+0.001xFc^2^\l^3^/sin(2\q)]^-1/4^
_refine_ls_extinction_method 'SHELXL-2018/3 (Sheldrick 2018)'
_refine_ls_goodness_of_fit_ref 1.097
_refine_ls_hydrogen_treatment constr
_refine_ls_matrix_type full
_refine_ls_number_parameters 912
_refine_ls_number_reflns 11341
_refine_ls_number_restraints 1338
_refine_ls_restrained_S_all 1.171
_refine_ls_R_factor_all 0.1172
_refine_ls_R_factor_gt 0.0925
_refine_ls_shift/su_max 0.001
_refine_ls_shift/su_mean 0.000
_refine_ls_structure_factor_coef Fsqd
_refine_ls_weighting_details 'w=1/[\s^2^(Fo^2^)+(0.1965P)^2^+6.7006P] where P=(Fo^2^+2Fc^2^)/3'
_refine_ls_weighting_scheme calc
_refine_ls_wR_factor_gt 0.2737
_refine_ls_wR_factor_ref 0.3143
_reflns_Friedel_coverage 0.000
_reflns_number_gt 7928
_reflns_number_total 11341
_reflns_threshold_expression 'I > 2\s(I)'
_cod_data_source_file ja0c10758_si_003.cif
_cod_data_source_block sc3n@c70-160k
_cod_original_sg_symbol_H-M 'C 2/m'
_cod_database_code 4135484
_shelx_shelxl_version_number 2018/3
_shelx_space_group_comment
;
The symmetry employed for this shelxl refinement is uniquely defined
by the following loop, which should always be used as a source of
symmetry information in preference to the above space-group names.
They are only intended as comments.
;
_shelx_estimated_absorpt_t_min 0.921
_shelx_estimated_absorpt_t_max 0.951

loop_
_space_group_symop_operation_xyz
'x, y, z'
'-x, y, -z'
'x+1/2, y+1/2, z'
'-x+1/2, y+1/2, -z'
'-x, -y, -z'
'x, -y, z'
'-x+1/2, -y+1/2, -z'
'x+1/2, -y+1/2, z'

loop_
_atom_site_label
_atom_site_type_symbol
_atom_site_fract_x
_atom_site_fract_y
_atom_site_fract_z
_atom_site_U_iso_or_equiv
_atom_site_adp_type
_atom_site_occupancy
_atom_site_site_symmetry_order
_atom_site_calc_flag
_atom_site_refinement_flags_posn
_atom_site_refinement_flags_adp
_atom_site_refinement_flags_occupancy
_atom_site_disorder_assembly
_atom_site_disorder_group
Sc1 Sc 0.84626(6) 0.52276(8) 0.44959(7) 0.0627(5) Uani 0.5 1 d . . P . .
Sc2 Sc 0.72296(4) 0.53949(9) 0.35503(7) 0.0535(3) Uani 0.5 1 d . . P . .
Sc3 Sc 0.77753(5) 0.47259(10) 0.22369(6) 0.0701(6) Uani 0.5 1 d . . P . .
N1 N 0.79333(10) 0.500000 0.34100(15) 0.0314(5) Uani 1 2 d S T P . .
C1 C 0.6569(2) 0.5092(6) 0.1921(4) 0.091(3) Uani 0.5 1 d D U P . .
C2 C 0.6820(3) 0.4726(5) 0.1342(4) 0.107(4) Uani 0.5 1 d D U P . .
C3 C 0.7167(3) 0.5190(6) 0.0999(4) 0.105(4) Uani 0.5 1 d D U P . .
C4 C 0.7322(4) 0.5965(6) 0.1288(6) 0.125(4) Uani 0.5 1 d D U P . .
C5 C 0.7062(5) 0.6359(6) 0.1808(6) 0.135(5) Uani 0.5 1 d D U P . .
C6 C 0.6661(3) 0.5944(5) 0.2081(5) 0.095(3) Uani 0.5 1 d D U P . .
C7 C 0.6555(4) 0.6277(6) 0.2845(6) 0.101(4) Uani 0.5 1 d D U P . .
C8 C 0.6930(5) 0.6808(8) 0.3346(6) 0.115(5) Uani 0.5 1 d D U P . .
C9 C 0.7401(6) 0.7111(11) 0.3096(7) 0.124(5) Uani 0.5 1 d D U P . .
C10 C 0.7438(4) 0.6914(8) 0.2288(8) 0.127(5) Uani 0.5 1 d D U P . .
C11 C 0.7956(4) 0.6801(8) 0.2122(8) 0.124(5) Uani 0.5 1 d D U P . .
C12 C 0.8432(5) 0.6851(9) 0.2725(7) 0.116(5) Uani 0.5 1 d D U P . .
C13 C 0.8383(5) 0.7115(10) 0.3467(8) 0.114(5) Uani 0.5 1 d D U P . .
C14 C 0.7873(5) 0.7250(8) 0.3643(8) 0.128(5) Uani 0.5 1 d D U P . .
C15 C 0.7951(4) 0.7039(7) 0.4473(6) 0.101(4) Uani 0.5 1 d D U P . .
C16 C 0.8498(3) 0.6835(5) 0.4790(6) 0.111(4) Uani 0.5 1 d D U P . .
C17 C 0.8767(5) 0.6874(7) 0.4202(6) 0.116(5) Uani 0.5 1 d D U P . .
C18 C 0.9189(4) 0.6298(6) 0.4213(6) 0.114(4) Uani 0.5 1 d D U P . .
C19 C 0.9343(3) 0.5753(5) 0.4879(4) 0.086(3) Uani 0.5 1 d D U P . .
C20 C 0.9135(3) 0.5845(5) 0.5539(5) 0.115(4) Uani 0.5 1 d D U P . .
C21 C 0.8663(3) 0.6319(6) 0.5463(5) 0.102(3) Uani 0.5 1 d D U P . .
C22 C 0.8273(4) 0.5836(6) 0.5672(8) 0.112(4) Uani 0.5 1 d D U P . .
C23 C 0.8499(3) 0.5066(7) 0.5871(3) 0.110(3) Uani 0.5 1 d D U P . .
C24 C 0.9034(3) 0.5073(6) 0.5795(4) 0.104(3) Uani 0.5 1 d D U P . .
C25 C 0.9206(3) 0.4504(6) 0.5284(4) 0.098(3) Uani 0.5 1 d D U P . .
C26 C 0.8874(4) 0.3758(5) 0.5028(5) 0.090(3) Uani 0.5 1 d D U P . .
C27 C 0.8363(4) 0.3696(5) 0.5245(6) 0.106(4) Uani 0.5 1 d D U P . .
C28 C 0.8180(3) 0.4357(6) 0.5651(6) 0.116(4) Uani 0.5 1 d D U P . .
C29 C 0.7601(4) 0.4428(7) 0.5325(6) 0.116(4) Uani 0.5 1 d D U P . .
C30 C 0.7415(4) 0.3747(6) 0.4814(6) 0.103(4) Uani 0.5 1 d D U P . .
C31 C 0.7900(5) 0.3308(6) 0.4754(7) 0.103(4) Uani 0.5 1 d D U P . .
C32 C 0.7890(6) 0.2949(8) 0.3986(7) 0.106(4) Uani 0.5 1 d D U P . .
C33 C 0.7438(5) 0.2965(9) 0.3377(8) 0.111(5) Uani 0.5 1 d D U P . .
C34 C 0.6956(6) 0.3386(8) 0.3424(7) 0.112(5) Uani 0.5 1 d D U P . .
C35 C 0.6950(5) 0.3831(7) 0.4142(6) 0.109(4) Uani 0.5 1 d D U P . .
C36 C 0.6618(3) 0.4567(6) 0.4051(5) 0.098(3) Uani 0.5 1 d D U P . .
C37 C 0.6369(3) 0.4892(6) 0.3248(5) 0.111(3) Uani 0.5 1 d D U P . .
C38 C 0.6454(3) 0.4542(5) 0.2546(5) 0.122(4) Uani 0.5 1 d D U P . .
C39 C 0.6701(4) 0.3708(7) 0.2642(5) 0.125(5) Uani 0.5 1 d D U P . .
C40 C 0.6984(4) 0.3431(7) 0.2116(7) 0.119(5) Uani 0.5 1 d D U P . .
C41 C 0.7006(3) 0.3912(6) 0.1407(5) 0.108(4) Uani 0.5 1 d D U P . .
C42 C 0.7470(4) 0.3850(6) 0.1119(5) 0.121(4) Uani 0.5 1 d D U P . .
C43 C 0.7960(4) 0.3541(7) 0.1636(6) 0.112(4) Uani 0.5 1 d D U P . .
C44 C 0.7958(4) 0.3112(9) 0.2358(7) 0.135(6) Uani 0.5 1 d D U P . .
C45 C 0.7444(5) 0.3002(8) 0.2542(6) 0.101(4) Uani 0.5 1 d D U P . .
C46 C 0.8449(5) 0.3004(8) 0.3793(6) 0.122(5) Uani 0.5 1 d D U P . .
C47 C 0.8442(5) 0.3086(9) 0.2989(7) 0.125(5) Uani 0.5 1 d D U P . .
C48 C 0.8880(4) 0.3614(7) 0.2974(6) 0.101(4) Uani 0.5 1 d D U P . .
C49 C 0.9151(3) 0.3812(6) 0.3753(5) 0.086(3) Uani 0.5 1 d D U P . .
C50 C 0.8887(5) 0.3410(7) 0.4268(7) 0.110(4) Uani 0.5 1 d D U P . .
C51 C 0.9424(3) 0.4919(5) 0.4763(4) 0.104(3) Uani 0.5 1 d D U P . .
C52 C 0.9380(2) 0.4600(5) 0.3967(4) 0.081(2) Uani 0.5 1 d D U P . .
C53 C 0.9330(3) 0.5192(5) 0.3328(5) 0.103(4) Uani 0.5 1 d D U P . .
C54 C 0.9226(3) 0.6002(6) 0.3432(5) 0.099(4) Uani 0.5 1 d D U P . .
C55 C 0.8891(5) 0.6270(8) 0.2730(5) 0.095(4) Uani 0.5 1 d D U P . .
C56 C 0.8813(5) 0.5668(6) 0.2183(7) 0.114(4) Uani 0.5 1 d D U P . .
C57 C 0.9079(2) 0.500000 0.2551(4) 0.112(3) Uani 1 2 d DS TU P . .
C58 C 0.8835(5) 0.4167(7) 0.2345(7) 0.117(4) Uani 0.5 1 d D U P . .
C59 C 0.8386(4) 0.4092(6) 0.1634(6) 0.114(4) Uani 0.5 1 d D U P . .
C60 C 0.8140(3) 0.4798(6) 0.1195(5) 0.123(4) Uani 0.5 1 d D U P . .
C61 C 0.8304(4) 0.5611(6) 0.1513(6) 0.120(5) Uani 0.5 1 d D U P . .
C62 C 0.7882(4) 0.6209(7) 0.1496(7) 0.138(6) Uani 0.5 1 d D U P . .
C63 C 0.7589(3) 0.4639(5) 0.0848(3) 0.105(4) Uani 0.5 1 d D U P . .
C64 C 0.6826(3) 0.5230(5) 0.4565(5) 0.118(4) Uani 0.5 1 d D U P . .
C65 C 0.7349(3) 0.5191(6) 0.5151(5) 0.104(4) Uani 0.5 1 d D U P . .
C66 C 0.7700(4) 0.5936(7) 0.5254(8) 0.130(5) Uani 0.5 1 d D U P . .
C67 C 0.7545(4) 0.6584(8) 0.4701(7) 0.125(5) Uani 0.5 1 d D U P . .
C68 C 0.7008(4) 0.6589(6) 0.4144(6) 0.117(4) Uani 0.5 1 d D U P . .
C69 C 0.6632(4) 0.5948(6) 0.4148(5) 0.110(4) Uani 0.5 1 d D U P . .
C70 C 0.6376(3) 0.5746(5) 0.3340(5) 0.092(3) Uani 0.5 1 d D U P . .
Ni1P Ni 0.54956(2) 0.500000 0.08780(2) 0.0487(2) Uani 1 2 d S T P . .
N1P N 0.57233(8) 0.5838(2) 0.02403(13) 0.0539(8) Uani 1 1 d . . . . .
N2P N 0.52978(8) 0.5839(2) 0.15415(13) 0.0534(7) Uani 1 1 d . . . . .
C1P C 0.60459(16) 0.500000 -0.0690(2) 0.0615(14) Uani 1 2 d S T P . .
H1P H 0.619424 0.499999 -0.113464 0.074 Uiso 1 2 calc R U P . .
C2P C 0.59464(10) 0.5728(3) -0.03915(16) 0.0608(10) Uani 1 1 d . . . . .
C3P C 0.60795(12) 0.6497(3) -0.06874(19) 0.0654(11) Uani 1 1 d . . . . .
C4P C 0.59352(12) 0.7080(3) -0.02406(19) 0.0658(11) Uani 1 1 d . . . . .
C5P C 0.57112(11) 0.6669(3) 0.03355(17) 0.0572(9) Uani 1 1 d . . . . .
C6P C 0.55274(11) 0.7056(3) 0.09031(17) 0.0607(9) Uani 1 1 d . . . . .
H6P H 0.552993 0.763195 0.090271 0.073 Uiso 1 1 calc R U . . .
C7P C 0.53396(11) 0.6675(3) 0.14726(16) 0.0575(9) Uani 1 1 d . . . . .
C8P C 0.51685(13) 0.7094(3) 0.20966(19) 0.0647(10) Uani 1 1 d . . . . .
C9P C 0.50183(13) 0.6516(3) 0.25397(19) 0.0670(11) Uani 1 1 d . . . . .
C10P C 0.50946(11) 0.5737(3) 0.21998(16) 0.0598(9) Uani 1 1 d . . . . .
C11P C 0.49969(17) 0.500000 0.2490(2) 0.0619(14) Uani 1 2 d S T P . .
H11P H 0.484732 0.500001 0.293325 0.074 Uiso 1 2 calc R U P . .
C12P C 0.63539(14) 0.6586(3) -0.1348(2) 0.0726(12) Uani 1 1 d . . . . .
H12A H 0.627860 0.713374 -0.158779 0.087 Uiso 1 1 calc R U . . .
H12B H 0.620101 0.618295 -0.177377 0.087 Uiso 1 1 calc R U . . .
C13P C 0.69652(14) 0.6464(3) -0.1041(2) 0.0741(12) Uani 1 1 d . . . . .
H13A H 0.712679 0.650554 -0.148976 0.111 Uiso 1 1 calc R U . . .
H13B H 0.704129 0.592658 -0.079421 0.111 Uiso 1 1 calc R U . . .
H13C H 0.712090 0.688205 -0.064197 0.111 Uiso 1 1 calc R U . . .
C14P C 0.60072(16) 0.7984(3) -0.0267(3) 0.0780(13) Uani 1 1 d . . . . .
H14A H 0.569335 0.825494 -0.014912 0.094 Uiso 1 1 calc R U . . .
H14B H 0.601297 0.814369 -0.081431 0.094 Uiso 1 1 calc R U . . .
C15P C 0.6523(2) 0.8271(4) 0.0326(3) 0.0910(15) Uani 1 1 d . . . . .
H15A H 0.682742 0.793390 0.027910 0.136 Uiso 1 1 calc R U . . .
H15B H 0.648539 0.822871 0.087157 0.136 Uiso 1 1 calc R U . . .
H15C H 0.659127 0.883791 0.021248 0.136 Uiso 1 1 calc R U . . .
C16P C 0.5185(2) 0.8003(3) 0.2204(3) 0.0851(15) Uani 1 1 d . . . . .
H16A H 0.495684 0.815435 0.255810 0.102 Uiso 1 1 calc R U . . .
H16B H 0.502807 0.826336 0.167641 0.102 Uiso 1 1 calc R U . . .
C17P C 0.5766(3) 0.8327(4) 0.2568(4) 0.111(2) Uani 1 1 d . . . . .
H17A H 0.598054 0.824108 0.218776 0.166 Uiso 1 1 calc R U . . .
H17B H 0.593420 0.803725 0.306825 0.166 Uiso 1 1 calc R U . . .
H17C H 0.575084 0.890818 0.267935 0.166 Uiso 1 1 calc R U . . .
C18P C 0.4829(2) 0.6634(4) 0.3281(3) 0.0871(15) Uani 1 1 d . . . . .
H18A H 0.456685 0.620121 0.330899 0.105 Uiso 1 1 calc R U . . .
H18B H 0.464061 0.716224 0.324901 0.105 Uiso 1 1 calc R U . . .
C19P C 0.5304(3) 0.6611(7) 0.4039(3) 0.157(4) Uani 1 1 d . . . . .
H19A H 0.563525 0.678826 0.391163 0.235 Uiso 1 1 calc R U . . .
H19B H 0.535289 0.605564 0.424966 0.235 Uiso 1 1 calc R U . . .
H19C H 0.522914 0.697354 0.444342 0.235 Uiso 1 1 calc R U . . .
C1S C 0.7201(5) 0.500000 0.7088(5) 0.108(3) Uani 1 2 d S T P . .
C2S C 0.6952(4) 0.5717(4) 0.6827(4) 0.104(2) Uani 1 1 d . . . . .
H2S H 0.712517 0.621535 0.702065 0.125 Uiso 1 1 calc R U . . .
C3S C 0.6431(4) 0.5715(3) 0.6263(5) 0.112(2) Uani 1 1 d . . . . .
H3S H 0.625742 0.621400 0.607460 0.134 Uiso 1 1 calc R U . . .
C4S C 0.6180(4) 0.500000 0.5992(6) 0.101(3) Uani 1 2 d S T P . .
H4S H 0.583212 0.500000 0.561487 0.122 Uiso 1 2 calc R U P . .
C5S C 0.7819(8) 0.491(3) 0.7666(8) 0.173(11) Uani 0.5 1 d . . P . .
C6S C 0.4966(7) 0.000000 0.9183(10) 0.147(5) Uani 1 2 d S T P . .
H6S H 0.494132 0.000000 0.862614 0.176 Uiso 1 2 calc R U P . .
C7S C 0.5424(7) 0.000000 0.9716(14) 0.149(5) Uani 1 2 d S T P . .
H7S H 0.573849 0.000000 0.952771 0.178 Uiso 1 2 calc R U P . .
C8S C 0.5508(7) 0.000000 1.0532(18) 0.198(8) Uani 1 2 d S T P . .
H8S H 0.586232 0.000000 1.089115 0.238 Uiso 1 2 calc R U P . .

loop_
_atom_site_aniso_label
_atom_site_aniso_U_11
_atom_site_aniso_U_22
_atom_site_aniso_U_33
_atom_site_aniso_U_23
_atom_site_aniso_U_13
_atom_site_aniso_U_12
Sc1 0.0550(7) 0.0930(14) 0.0298(4) -0.0063(4) -0.0056(4) -0.0064(5)
Sc2 0.0258(5) 0.0950(8) 0.0421(5) -0.0005(5) 0.0133(4) 0.0147(5)
Sc3 0.0490(6) 0.1280(16) 0.0274(4) -0.0186(5) 0.0008(4) 0.0251(6)
N1 0.0200(11) 0.0502(15) 0.0240(11) 0.000 0.0063(8) 0.000
C1 0.038(3) 0.148(7) 0.065(4) -0.039(6) -0.024(3) 0.036(5)
C2 0.076(5) 0.135(8) 0.070(5) -0.019(4) -0.046(4) 0.003(4)
C3 0.070(4) 0.202(11) 0.031(3) 0.018(5) -0.008(3) 0.002(7)
C4 0.110(8) 0.186(10) 0.075(6) 0.080(7) 0.019(6) 0.047(8)
C5 0.114(9) 0.138(10) 0.122(10) 0.076(8) -0.017(8) 0.047(8)
C6 0.031(3) 0.140(7) 0.095(6) 0.049(6) -0.013(4) 0.028(4)
C7 0.051(5) 0.130(8) 0.105(7) -0.021(6) -0.009(5) 0.039(5)
C8 0.070(7) 0.120(9) 0.150(10) -0.025(8) 0.019(7) 0.048(7)
C9 0.092(8) 0.071(7) 0.189(11) 0.031(9) 0.003(9) 0.024(6)
C10 0.079(7) 0.105(9) 0.161(10) 0.083(8) -0.023(7) 0.012(6)
C11 0.107(8) 0.136(10) 0.112(8) 0.091(7) -0.001(6) -0.031(7)
C12 0.070(6) 0.112(8) 0.147(9) 0.077(7) 0.000(6) -0.036(6)
C13 0.088(7) 0.071(7) 0.182(12) 0.013(8) 0.036(8) -0.021(5)
C14 0.108(8) 0.052(5) 0.204(12) 0.013(7) 0.009(9) 0.006(5)
C15 0.099(7) 0.067(6) 0.138(10) -0.046(7) 0.034(7) -0.004(5)
C16 0.101(7) 0.073(5) 0.133(9) -0.028(6) -0.011(7) -0.027(5)
C17 0.070(7) 0.072(6) 0.177(11) -0.010(7) -0.013(7) -0.024(5)
C18 0.048(5) 0.146(9) 0.131(9) -0.005(8) -0.003(6) -0.038(6)
C19 0.067(5) 0.114(6) 0.061(5) -0.023(5) -0.011(4) -0.009(5)
C20 0.099(7) 0.140(8) 0.070(6) -0.035(6) -0.036(5) 0.003(7)
C21 0.099(7) 0.120(7) 0.075(6) -0.050(6) 0.006(6) -0.007(6)
C22 0.128(9) 0.150(9) 0.053(6) -0.038(7) 0.017(6) -0.040(8)
C23 0.106(6) 0.192(9) 0.027(2) -0.026(8) 0.010(3) -0.045(10)
C24 0.094(5) 0.160(8) 0.038(3) -0.013(8) -0.019(3) -0.028(9)
C25 0.054(5) 0.173(9) 0.048(4) 0.021(5) -0.018(4) 0.020(5)
C26 0.084(6) 0.105(6) 0.065(5) 0.040(4) -0.005(4) 0.035(5)
C27 0.104(7) 0.117(7) 0.075(6) 0.062(5) -0.016(6) -0.004(6)
C28 0.121(8) 0.190(10) 0.026(4) 0.021(5) 0.001(5) -0.063(8)
C29 0.120(8) 0.201(12) 0.044(4) 0.010(7) 0.048(5) -0.041(8)
C30 0.104(7) 0.149(9) 0.061(5) 0.034(6) 0.032(5) -0.050(7)
C31 0.096(7) 0.091(7) 0.109(7) 0.067(6) 0.006(6) -0.017(6)
C32 0.133(9) 0.056(6) 0.111(8) 0.030(6) 0.002(7) 0.001(6)
C33 0.104(9) 0.055(6) 0.160(10) 0.007(7) 0.012(8) -0.026(6)
C34 0.082(7) 0.089(7) 0.158(10) 0.001(7) 0.024(7) -0.057(6)
C35 0.068(6) 0.141(9) 0.129(8) 0.009(7) 0.044(6) -0.043(6)
C36 0.049(4) 0.165(9) 0.087(6) 0.005(6) 0.030(4) -0.021(5)
C37 0.032(3) 0.179(9) 0.128(6) -0.017(9) 0.032(3) -0.015(8)
C38 0.036(4) 0.135(7) 0.158(9) -0.021(7) -0.033(5) -0.020(4)
C39 0.068(7) 0.111(8) 0.158(10) -0.012(8) -0.030(7) -0.049(6)
C40 0.088(8) 0.110(8) 0.134(10) -0.049(7) -0.011(7) -0.044(6)
C41 0.062(5) 0.164(9) 0.072(6) -0.063(6) -0.026(5) 0.011(6)
C42 0.109(8) 0.179(10) 0.060(5) -0.065(6) -0.002(5) 0.011(7)
C43 0.114(8) 0.156(10) 0.071(7) -0.053(7) 0.031(6) 0.012(8)
C44 0.150(11) 0.104(8) 0.142(11) -0.065(8) 0.023(9) 0.016(8)
C45 0.112(9) 0.071(6) 0.130(9) -0.046(6) 0.051(8) -0.028(6)
C46 0.125(9) 0.065(6) 0.139(9) 0.009(6) -0.026(8) 0.049(6)
C47 0.135(10) 0.090(8) 0.139(10) -0.045(8) 0.019(9) 0.045(7)
C48 0.060(6) 0.125(8) 0.123(9) -0.037(7) 0.032(6) 0.039(6)
C49 0.054(5) 0.120(7) 0.088(6) 0.033(5) 0.027(5) 0.059(5)
C50 0.058(6) 0.104(9) 0.139(9) 0.017(7) -0.020(6) 0.031(6)
C51 0.046(3) 0.170(8) 0.076(4) -0.021(8) -0.015(3) 0.039(7)
C52 0.014(2) 0.139(6) 0.081(4) -0.033(4) -0.003(2) 0.017(3)
C53 0.028(3) 0.161(10) 0.127(7) -0.007(7) 0.035(4) -0.013(5)
C54 0.043(4) 0.145(8) 0.109(8) 0.018(7) 0.022(5) -0.039(5)
C55 0.065(6) 0.137(9) 0.096(7) 0.032(6) 0.042(5) -0.036(6)
C56 0.093(7) 0.184(9) 0.091(6) 0.013(6) 0.069(5) -0.030(7)
C57 0.057(4) 0.188(8) 0.116(6) 0.000 0.064(4) 0.000
C58 0.083(7) 0.176(9) 0.109(8) -0.018(7) 0.056(6) 0.048(7)
C59 0.091(7) 0.184(10) 0.072(6) -0.056(7) 0.032(5) 0.027(7)
C60 0.111(7) 0.223(13) 0.048(4) -0.007(6) 0.045(4) 0.015(8)
C61 0.130(9) 0.191(11) 0.051(5) 0.005(6) 0.047(6) -0.056(8)
C62 0.138(10) 0.170(10) 0.077(7) 0.073(7) -0.019(7) -0.026(8)
C63 0.088(5) 0.201(10) 0.020(2) -0.022(4) 0.003(3) 0.022(6)
C64 0.093(6) 0.187(12) 0.102(6) -0.012(7) 0.076(5) 0.009(6)
C65 0.095(6) 0.176(12) 0.065(4) -0.047(5) 0.061(4) -0.039(6)
C66 0.142(9) 0.176(11) 0.089(8) -0.049(8) 0.061(7) 0.022(9)
C67 0.124(9) 0.134(9) 0.123(10) -0.051(8) 0.047(8) 0.034(8)
C68 0.086(7) 0.135(9) 0.121(8) -0.051(8) 0.016(6) 0.036(7)
C69 0.079(6) 0.163(10) 0.107(7) -0.006(7) 0.054(6) 0.032(7)
C70 0.053(4) 0.135(8) 0.099(6) -0.003(6) 0.038(4) 0.024(5)
Ni1P 0.0132(2) 0.1124(5) 0.0214(2) 0.000 0.00642(15) 0.000
N1P 0.0168(9) 0.122(2) 0.0245(9) 0.0099(11) 0.0073(7) 0.0076(11)
N2P 0.0182(9) 0.117(2) 0.0258(9) 0.0053(11) 0.0080(7) 0.0106(11)
C1P 0.0251(16) 0.138(5) 0.0259(15) 0.000 0.0152(12) 0.000
C2P 0.0164(10) 0.141(3) 0.0272(10) 0.0145(14) 0.0089(8) 0.0070(14)
C3P 0.0257(12) 0.134(3) 0.0387(13) 0.0273(17) 0.0131(10) 0.0115(16)
C4P 0.0253(12) 0.128(3) 0.0437(15) 0.0308(18) 0.0090(10) 0.0147(15)
C5P 0.0202(11) 0.115(3) 0.0358(12) 0.0201(15) 0.0065(9) 0.0142(13)
C6P 0.0276(13) 0.113(3) 0.0396(14) 0.0142(15) 0.0062(10) 0.0182(14)
C7P 0.0239(11) 0.116(3) 0.0324(12) 0.0085(14) 0.0075(9) 0.0196(14)
C8P 0.0349(14) 0.119(3) 0.0403(14) 0.0071(16) 0.0111(11) 0.0287(17)
C9P 0.0348(14) 0.129(3) 0.0408(14) 0.0027(17) 0.0170(11) 0.0243(17)
C10P 0.0231(11) 0.129(3) 0.0306(11) 0.0015(14) 0.0129(9) 0.0100(14)
C11P 0.0279(17) 0.134(5) 0.0307(16) 0.000 0.0193(13) 0.000
C12P 0.0374(15) 0.140(4) 0.0459(16) 0.031(2) 0.0213(12) 0.0098(19)
C13P 0.0351(15) 0.134(4) 0.0612(19) 0.026(2) 0.0269(14) 0.0090(18)
C14P 0.0461(18) 0.126(4) 0.065(2) 0.040(2) 0.0190(16) 0.020(2)
C15P 0.060(2) 0.132(4) 0.079(3) 0.029(3) 0.015(2) 0.008(3)
C16P 0.076(3) 0.122(4) 0.062(2) 0.012(2) 0.026(2) 0.043(3)
C17P 0.108(5) 0.119(4) 0.082(3) -0.014(3) -0.012(3) 0.020(4)
C18P 0.072(3) 0.143(4) 0.060(2) -0.004(2) 0.043(2) 0.028(3)
C19P 0.114(5) 0.325(13) 0.041(2) -0.022(4) 0.037(3) 0.019(6)
C1S 0.161(9) 0.114(6) 0.075(4) 0.000 0.078(6) 0.000
C2S 0.169(7) 0.079(3) 0.092(4) -0.010(3) 0.081(4) -0.017(4)
C3S 0.171(7) 0.068(3) 0.142(6) 0.008(3) 0.120(6) 0.010(3)
C4S 0.113(6) 0.093(5) 0.134(7) 0.000 0.094(6) 0.000
C5S 0.182(15) 0.27(3) 0.082(7) -0.002(17) 0.057(9) -0.11(2)
C6S 0.163(12) 0.043(3) 0.229(15) 0.000 0.045(12) 0.000
C7S 0.124(12) 0.119(9) 0.211(17) 0.000 0.059(13) 0.000
C8S 0.112(12) 0.178(15) 0.30(3) 0.000 0.053(16) 0.000

loop_
_atom_type_symbol
_atom_type_description
_atom_type_scat_dispersion_real
_atom_type_scat_dispersion_imag
_atom_type_scat_source
C C 0.0048 0.0021 'International Tables Vol C Tables 4.2.6.8 and 6.1.1.4'
H H 0.0000 0.0000 'International Tables Vol C Tables 4.2.6.8 and 6.1.1.4'
N N 0.0087 0.0042 'International Tables Vol C Tables 4.2.6.8 and 6.1.1.4'
Ni Ni 0.3285 1.3900 'International Tables Vol C Tables 4.2.6.8 and 6.1.1.4'
Sc Sc 0.3094 0.4822 'International Tables Vol C Tables 4.2.6.8 and 6.1.1.4'

loop_
_geom_angle_atom_site_label_1
_geom_angle_atom_site_label_2
_geom_angle_atom_site_label_3
_geom_angle
_geom_angle_site_symmetry_1
_geom_angle_site_symmetry_3
_geom_angle_publ_flag
Sc1 Sc1 N1 79.35(4) 6_565 . ?
Sc1 Sc1 C26 144.5(3) 6_565 6_565 ?
N1 Sc1 C26 134.1(3) . 6_565 ?
Sc1 Sc1 C25 102.4(3) 6_565 6_565 ?
N1 Sc1 C25 155.9(2) . 6_565 ?
C26 Sc1 C25 42.5(4) 6_565 6_565 ?
Sc1 Sc1 C27 141.9(3) 6_565 6_565 ?
N1 Sc1 C27 121.8(2) . 6_565 ?
C26 Sc1 C27 39.4(4) 6_565 6_565 ?
C25 Sc1 C27 71.4(3) 6_565 6_565 ?
Sc1 Sc1 C19 111.8(2) 6_565 . ?
N1 Sc1 C19 132.7(2) . . ?
C26 Sc1 C19 40.1(3) 6_565 . ?
C25 Sc1 C19 24.3(3) 6_565 . ?
C27 Sc1 C19 78.4(3) 6_565 . ?
Sc1 Sc1 C24 83.8(3) 6_565 . ?
N1 Sc1 C24 162.7(3) . . ?
C26 Sc1 C24 63.2(4) 6_565 . ?
C25 Sc1 C24 33.6(3) 6_565 . ?
C27 Sc1 C24 70.8(4) 6_565 . ?
C19 Sc1 C24 57.8(3) . . ?
Sc1 Sc1 C25 59.4(2) 6_565 . ?
N1 Sc1 C25 132.5(2) . . ?
C26 Sc1 C25 85.3(4) 6_565 . ?
C25 Sc1 C25 43.0(5) 6_565 . ?
C27 Sc1 C25 105.5(3) 6_565 . ?
C19 Sc1 C25 57.0(3) . . ?
C24 Sc1 C25 35.9(2) . . ?
Sc1 Sc1 C20 115.6(2) 6_565 . ?
N1 Sc1 C20 162.2(2) . . ?
C26 Sc1 C20 29.3(3) 6_565 . ?
C25 Sc1 C20 18.8(3) 6_565 . ?
C27 Sc1 C20 52.7(3) 6_565 . ?
C19 Sc1 C20 34.7(2) . . ?
C24 Sc1 C20 34.6(3) . . ?
C25 Sc1 C20 57.8(3) . . ?
Sc1 Sc1 C24 78.0(3) 6_565 6_565 ?
N1 Sc1 C24 157.0(3) . 6_565 ?
C26 Sc1 C24 68.8(3) 6_565 6_565 ?
C25 Sc1 C24 37.1(3) 6_565 6_565 ?
C27 Sc1 C24 75.9(3) 6_565 6_565 ?
C19 Sc1 C24 60.9(3) . 6_565 ?
C24 Sc1 C24 5.8(5) . 6_565 ?
C25 Sc1 C24 31.9(3) . 6_565 ?
C20 Sc1 C24 40.0(4) . 6_565 ?
Sc1 Sc1 C23 83.6(3) 6_565 . ?
N1 Sc1 C23 137.9(2) . . ?
C26 Sc1 C23 76.6(4) 6_565 . ?
C25 Sc1 C23 65.6(3) 6_565 . ?
C27 Sc1 C23 59.3(4) 6_565 . ?
C19 Sc1 C23 89.4(3) . . ?
C24 Sc1 C23 34.9(2) . . ?
C25 Sc1 C23 63.7(3) . . ?
C20 Sc1 C23 57.4(3) . . ?
C24 Sc1 C23 35.1(2) 6_565 . ?
Sc1 Sc1 C51 84.2(2) 6_565 6_565 ?
N1 Sc1 C51 123.4(2) . 6_565 ?
C26 Sc1 C51 67.8(3) 6_565 6_565 ?
C25 Sc1 C51 34.8(3) 6_565 6_565 ?
C27 Sc1 C51 104.1(3) 6_565 6_565 ?
C19 Sc1 C51 28.2(3) . 6_565 ?
C24 Sc1 C51 57.7(2) . 6_565 ?
C25 Sc1 C51 37.5(3) . 6_565 ?
C20 Sc1 C51 53.0(3) . 6_565 ?
C24 Sc1 C51 57.6(2) 6_565 6_565 ?
C23 Sc1 C51 92.4(2) . 6_565 ?
Sc2 Sc2 C35 132.2(4) 6_565 6_565 ?
Sc2 Sc2 C36 91.8(3) 6_565 6_565 ?
C35 Sc2 C36 44.1(4) 6_565 6_565 ?
Sc2 Sc2 N1 70.97(5) 6_565 . ?
C35 Sc2 N1 140.8(4) 6_565 . ?
C36 Sc2 N1 155.6(3) 6_565 . ?
Sc2 Sc2 C34 161.4(3) 6_565 6_565 ?
C35 Sc2 C34 41.8(4) 6_565 6_565 ?
C36 Sc2 C34 74.7(4) 6_565 6_565 ?
N1 Sc2 C34 125.5(4) . 6_565 ?
Sc2 Sc2 C37 77.5(2) 6_565 6_565 ?
C35 Sc2 C37 76.5(4) 6_565 6_565 ?
C36 Sc2 C37 40.9(3) 6_565 6_565 ?
N1 Sc2 C37 142.3(2) . 6_565 ?
C34 Sc2 C37 84.0(4) 6_565 6_565 ?
Sc2 Sc2 C70 105.3(2) 6_565 . ?
C35 Sc2 C70 53.4(4) 6_565 . ?
C36 Sc2 C70 36.4(3) 6_565 . ?
N1 Sc2 C70 163.7(2) . . ?
C34 Sc2 C70 56.4(4) 6_565 . ?
C37 Sc2 C70 28.1(4) 6_565 . ?
Sc2 Sc2 C38 92.7(2) 6_565 6_565 ?
C35 Sc2 C38 90.1(4) 6_565 6_565 ?
C36 Sc2 C38 72.7(3) 6_565 6_565 ?
N1 Sc2 C38 123.7(3) . 6_565 ?
C34 Sc2 C38 71.3(4) 6_565 6_565 ?
C37 Sc2 C38 37.3(3) 6_565 6_565 ?
C70 Sc2 C38 39.9(3) . 6_565 ?
Sc2 Sc2 C69 113.7(2) 6_565 . ?
C35 Sc2 C69 22.8(5) 6_565 . ?
C36 Sc2 C69 22.2(4) 6_565 . ?
N1 Sc2 C69 159.4(2) . . ?
C34 Sc2 C69 54.5(4) 6_565 . ?
C37 Sc2 C69 55.1(3) 6_565 . ?
C70 Sc2 C69 36.9(3) . . ?
C38 Sc2 C69 76.7(3) 6_565 . ?
Sc2 Sc2 C37 68.7(2) 6_565 . ?
C35 Sc2 C37 83.2(4) 6_565 . ?
C36 Sc2 C37 44.2(3) 6_565 . ?
N1 Sc2 C37 134.8(2) . . ?
C34 Sc2 C37 92.8(4) 6_565 . ?
C37 Sc2 C37 8.8(5) 6_565 . ?
C70 Sc2 C37 36.8(3) . . ?
C38 Sc2 C37 41.2(3) 6_565 . ?
C69 Sc2 C37 61.1(3) . . ?
Sc2 Sc2 C64 83.2(2) 6_565 . ?
C35 Sc2 C64 49.1(5) 6_565 . ?
C36 Sc2 C64 24.7(3) 6_565 . ?
N1 Sc2 C64 132.1(2) . . ?
C34 Sc2 C64 89.1(4) 6_565 . ?
C37 Sc2 C64 61.0(3) 6_565 . ?
C70 Sc2 C64 61.2(3) . . ?
C38 Sc2 C64 96.3(3) 6_565 . ?
C69 Sc2 C64 35.9(3) . . ?
C37 Sc2 C64 61.3(3) . . ?
Sc2 Sc2 C39 129.9(3) 6_565 6_565 ?
C35 Sc2 C39 72.6(4) 6_565 6_565 ?
C36 Sc2 C39 83.9(3) 6_565 6_565 ?
N1 Sc2 C39 120.4(3) . 6_565 ?
C34 Sc2 C39 37.5(3) 6_565 6_565 ?
C37 Sc2 C39 67.0(3) 6_565 6_565 ?
C70 Sc2 C39 49.3(3) . 6_565 ?
C38 Sc2 C39 38.4(3) 6_565 6_565 ?
C69 Sc2 C39 73.2(3) . 6_565 ?
C37 Sc2 C39 74.2(4) . 6_565 ?
C64 Sc2 C39 107.2(3) . 6_565 ?
Sc3 Sc3 N1 77.04(5) 6_565 . ?
Sc3 Sc3 C62 138.0(3) 6_565 6_565 ?
N1 Sc3 C62 140.3(3) . 6_565 ?
Sc3 Sc3 C4 123.3(3) 6_565 6_565 ?
N1 Sc3 C4 146.9(3) . 6_565 ?
C62 Sc3 C4 40.6(3) 6_565 6_565 ?
Sc3 Sc3 C61 104.9(3) 6_565 6_565 ?
N1 Sc3 C61 131.4(3) . 6_565 ?
C62 Sc3 C61 40.3(4) 6_565 6_565 ?
C4 Sc3 C61 72.7(3) 6_565 6_565 ?
Sc3 Sc3 C60 87.0(3) 6_565 . ?
N1 Sc3 C60 141.8(2) . . ?
C62 Sc3 C60 52.2(5) 6_565 . ?
C4 Sc3 C60 70.0(3) 6_565 . ?
C61 Sc3 C60 23.4(3) 6_565 . ?
Sc3 Sc3 C3 86.5(3) 6_565 6_565 ?
N1 Sc3 C3 146.2(2) . 6_565 ?
C62 Sc3 C3 68.6(3) 6_565 6_565 ?
C4 Sc3 C3 36.8(4) 6_565 6_565 ?
C61 Sc3 C3 81.1(3) 6_565 6_565 ?
C60 Sc3 C3 64.5(2) . 6_565 ?
Sc3 Sc3 C43 147.2(3) 6_565 . ?
N1 Sc3 C43 129.3(3) . . ?
C62 Sc3 C43 11.0(4) 6_565 . ?
C4 Sc3 C43 47.3(4) 6_565 . ?
C61 Sc3 C43 44.3(4) 6_565 . ?
C60 Sc3 C43 60.2(3) . . ?
C3 Sc3 C43 78.5(3) 6_565 . ?
Sc3 Sc3 C63 93.5(2) 6_565 . ?
N1 Sc3 C63 170.6(2) . . ?
C62 Sc3 C63 48.5(4) 6_565 . ?
C4 Sc3 C63 40.0(4) 6_565 . ?
C61 Sc3 C63 50.6(3) 6_565 . ?
C60 Sc3 C63 35.5(2) . . ?
C3 Sc3 C63 30.5(2) 6_565 . ?
C43 Sc3 C63 59.5(3) . . ?
Sc3 Sc3 C59 116.3(2) 6_565 . ?
N1 Sc3 C59 125.1(2) . . ?
C62 Sc3 C59 34.6(4) 6_565 . ?
C4 Sc3 C59 72.5(3) 6_565 . ?
C61 Sc3 C59 13.1(4) 6_565 . ?
C60 Sc3 C59 36.3(3) . . ?
C3 Sc3 C59 88.6(3) 6_565 . ?
C43 Sc3 C59 35.4(3) . . ?
C63 Sc3 C59 59.0(3) . . ?
Sc3 Sc3 C42 127.5(2) 6_565 . ?
N1 Sc3 C42 153.2(3) . . ?
C62 Sc3 C42 27.1(3) 6_565 . ?
C4 Sc3 C42 14.1(3) 6_565 . ?
C61 Sc3 C42 59.1(3) 6_565 . ?
C60 Sc3 C42 59.5(3) . . ?
C3 Sc3 C42 44.1(4) 6_565 . ?
C43 Sc3 C42 35.2(3) . . ?
C63 Sc3 C42 35.7(2) . . ?
C59 Sc3 C42 58.4(3) . . ?
Sc3 Sc3 C60 70.8(2) 6_565 6_565 ?
N1 Sc3 C60 132.9(2) . 6_565 ?
C62 Sc3 C60 68.2(4) 6_565 6_565 ?
C4 Sc3 C60 80.2(3) 6_565 6_565 ?
C61 Sc3 C60 37.2(3) 6_565 6_565 ?
C60 Sc3 C60 16.2(5) . 6_565 ?
C3 Sc3 C60 65.0(2) 6_565 6_565 ?
C43 Sc3 C60 76.4(4) . 6_565 ?
C63 Sc3 C60 41.2(3) . 6_565 ?
C59 Sc3 C60 50.3(4) . 6_565 ?
C42 Sc3 C60 71.9(3) . 6_565 ?
Sc2 N1 Sc2 38.06(10) 6_565 . ?
Sc2 N1 Sc3 96.55(11) 6_565 . ?
Sc2 N1 Sc3 105.09(13) . . ?
Sc2 N1 Sc3 105.09(13) 6_565 6_565 ?
Sc2 N1 Sc3 96.55(11) . 6_565 ?
Sc3 N1 Sc3 25.92(10) . 6_565 ?
Sc2 N1 Sc1 102.82(12) 6_565 6_565 ?
Sc2 N1 Sc1 110.03(13) . 6_565 ?
Sc3 N1 Sc1 142.46(12) . 6_565 ?
Sc3 N1 Sc1 151.14(15) 6_565 6_565 ?
Sc2 N1 Sc1 110.02(13) 6_565 . ?
Sc2 N1 Sc1 102.82(12) . . ?
Sc3 N1 Sc1 151.14(15) . . ?
Sc3 N1 Sc1 142.46(12) 6_565 . ?
Sc1 N1 Sc1 21.30(8) 6_565 . ?
C1 C1 C38 116.7(6) 6_565 6_565 ?
C1 C1 C2 102.7(6) 6_565 6_565 ?
C38 C1 C2 138.4(11) 6_565 6_565 ?
C1 C1 C6 167.5(3) 6_565 . ?
C38 C1 C6 57.8(6) 6_565 . ?
C2 C1 C6 80.9(7) 6_565 . ?
C1 C1 C2 65.7(4) 6_565 . ?
C38 C1 C2 167.2(6) 6_565 . ?
C2 C1 C2 37.0(6) 6_565 . ?
C6 C1 C2 117.1(6) . . ?
C1 C1 C38 52.9(4) 6_565 . ?
C38 C1 C38 63.8(7) 6_565 . ?
C2 C1 C38 152.6(8) 6_565 . ?
C6 C1 C38 120.2(5) . . ?
C2 C1 C38 117.2(6) . . ?
C1 C1 C6 10.3(3) 6_565 6_565 ?
C38 C1 C6 111.3(7) 6_565 6_565 ?
C2 C1 C6 105.2(7) 6_565 6_565 ?
C6 C1 C6 157.1(6) . 6_565 ?
C2 C1 C6 68.8(5) . 6_565 ?
C38 C1 C6 48.4(4) . 6_565 ?
C2 C2 C3 83.4(7) 6_565 6_565 ?
C2 C2 C1 77.3(6) 6_565 6_565 ?
C3 C2 C1 153.8(9) 6_565 6_565 ?
C2 C2 C41 161.1(4) 6_565 . ?
C3 C2 C41 82.5(8) 6_565 . ?
C1 C2 C41 111.5(8) 6_565 . ?
C2 C2 C3 57.5(4) 6_565 . ?
C3 C2 C3 25.9(9) 6_565 . ?
C1 C2 C3 131.7(7) 6_565 . ?
C41 C2 C3 107.9(6) . . ?
C2 C2 C1 65.7(4) 6_565 . ?
C3 C2 C1 144.5(8) 6_565 . ?
C1 C2 C1 11.7(8) 6_565 . ?
C41 C2 C1 122.5(6) . . ?
C3 C2 C1 120.6(6) . . ?
C2 C2 C4 130.9(4) 6_565 6_565 ?
C3 C2 C4 52.5(7) 6_565 6_565 ?
C1 C2 C4 133.5(8) 6_565 6_565 ?
C41 C2 C4 31.6(5) . 6_565 ?
C3 C2 C4 76.8(6) . 6_565 ?
C1 C2 C4 141.2(6) . 6_565 ?
C2 C2 C6 127.3(4) 6_565 6_565 ?
C3 C2 C6 139.0(9) 6_565 6_565 ?
C1 C2 C6 51.3(6) 6_565 6_565 ?
C41 C2 C6 60.4(5) . 6_565 ?
C3 C2 C6 155.2(5) . 6_565 ?
C1 C2 C6 62.7(5) . 6_565 ?
C4 C2 C6 87.4(6) 6_565 6_565 ?
C2 C2 C5 154.0(4) 6_565 6_565 ?
C3 C2 C5 96.5(8) 6_565 6_565 ?
C1 C2 C5 93.2(7) 6_565 6_565 ?
C41 C2 C5 19.5(5) . 6_565 ?
C3 C2 C5 119.5(6) . 6_565 ?
C1 C2 C5 103.8(6) . 6_565 ?
C4 C2 C5 44.1(5) 6_565 6_565 ?
C6 C2 C5 43.5(4) 6_565 6_565 ?
C2 C2 Sc3 90.00(18) 6_565 . ?
C3 C2 Sc3 65.1(4) 6_565 . ?
C1 C2 Sc3 97.1(4) 6_565 . ?
C41 C2 Sc3 72.7(4) . . ?
C3 C2 Sc3 69.1(4) . . ?
C1 C2 Sc3 96.6(4) . . ?
C4 C2 Sc3 54.8(4) 6_565 . ?
C6 C2 Sc3 86.2(3) 6_565 . ?
C5 C2 Sc3 66.9(4) 6_565 . ?
C2 C2 Sc3 70.22(17) 6_565 6_565 ?
C3 C2 Sc3 64.2(4) 6_565 6_565 ?
C1 C2 Sc3 92.4(4) 6_565 6_565 ?
C41 C2 Sc3 92.3(4) . 6_565 ?
C3 C2 Sc3 58.8(3) . 6_565 ?
C1 C2 Sc3 88.2(4) . 6_565 ?
C4 C2 Sc3 71.3(4) 6_565 6_565 ?
C6 C2 Sc3 98.3(3) 6_565 6_565 ?
C5 C2 Sc3 86.2(4) 6_565 6_565 ?
Sc3 C2 Sc3 19.78(9) . 6_565 ?
C3 C3 C2 96.6(7) 6_565 6_565 ?
C3 C3 C63 103.4(7) 6_565 6_565 ?
C2 C3 C63 154.3(12) 6_565 6_565 ?
C3 C3 C4 156.8(5) 6_565 . ?
C2 C3 C4 83.9(7) 6_565 . ?
C63 C3 C4 71.4(8) 6_565 . ?
C3 C3 C2 57.5(4) 6_565 . ?
C2 C3 C2 39.1(7) 6_565 . ?
C63 C3 C2 155.8(8) 6_565 . ?
C4 C3 C2 119.6(6) . . ?
C3 C3 C63 52.5(4) 6_565 . ?
C2 C3 C63 145.7(9) 6_565 . ?
C63 C3 C63 51.0(8) 6_565 . ?
C4 C3 C63 118.3(6) . . ?
C2 C3 C63 108.3(6) . . ?
C3 C3 C41 148.4(4) 6_565 6_565 ?
C2 C3 C41 54.0(6) 6_565 6_565 ?
C63 C3 C41 102.4(9) 6_565 6_565 ?
C4 C3 C41 31.5(4) . 6_565 ?
C2 C3 C41 92.4(5) . 6_565 ?
C63 C3 C41 148.8(6) . 6_565 ?
C3 C3 C42 154.6(4) 6_565 6_565 ?
C2 C3 C42 101.7(9) 6_565 6_565 ?
C63 C3 C42 54.7(6) 6_565 6_565 ?
C4 C3 C42 18.6(5) . 6_565 ?
C2 C3 C42 138.2(6) . 6_565 ?
C63 C3 C42 104.5(6) . 6_565 ?
C41 C3 C42 47.9(5) 6_565 6_565 ?
C3 C3 C4 16.0(3) 6_565 6_565 ?
C2 C3 C4 96.3(8) 6_565 6_565 ?
C63 C3 C4 98.6(7) 6_565 6_565 ?
C4 C3 C4 140.8(8) . 6_565 ?
C2 C3 C4 58.8(4) . 6_565 ?
C63 C3 C4 49.7(4) . 6_565 ?
C41 C3 C4 140.3(5) 6_565 6_565 ?
C42 C3 C4 141.9(5) 6_565 6_565 ?
C3 C3 Sc3 93.5(3) 6_565 6_565 ?
C2 C3 Sc3 86.3(5) 6_565 6_565 ?
C63 C3 Sc3 76.7(4) 6_565 6_565 ?
C4 C3 Sc3 63.4(4) . 6_565 ?
C2 C3 Sc3 89.0(4) . 6_565 ?
C63 C3 Sc3 82.0(3) . 6_565 ?
C41 C3 Sc3 75.1(4) 6_565 6_565 ?
C42 C3 Sc3 70.5(4) 6_565 6_565 ?
C4 C3 Sc3 77.5(4) 6_565 6_565 ?
C3 C3 Sc3 71.4(2) 6_565 . ?
C2 C3 Sc3 88.9(5) 6_565 . ?
C63 C3 Sc3 82.5(4) 6_565 . ?
C4 C3 Sc3 85.4(5) . . ?
C2 C3 Sc3 77.4(4) . . ?
C63 C3 Sc3 68.8(3) . . ?
C41 C3 Sc3 94.4(4) 6_565 . ?
C42 C3 Sc3 91.3(4) 6_565 . ?
C4 C3 Sc3 55.5(3) 6_565 . ?
Sc3 C3 Sc3 22.03(10) 6_565 . ?
C42 C4 C41 134(2) 6_565 6_565 ?
C42 C4 C3 115.7(17) 6_565 . ?
C41 C4 C3 95.9(11) 6_565 . ?
C42 C4 C5 122.1(17) 6_565 . ?
C41 C4 C5 32.0(9) 6_565 . ?
C3 C4 C5 120.8(6) . . ?
C42 C4 C62 43.9(13) 6_565 . ?
C41 C4 C62 140.2(12) 6_565 . ?
C3 C4 C62 121.0(6) . . ?
C5 C4 C62 108.8(7) . . ?
C42 C4 C63 70.5(13) 6_565 6_565 ?
C41 C4 C63 143.8(14) 6_565 6_565 ?
C3 C4 C63 49.0(5) . 6_565 ?
C5 C4 C63 166.1(8) . 6_565 ?
C62 C4 C63 75.7(6) . 6_565 ?
C42 C4 C2 155.1(18) 6_565 6_565 ?
C41 C4 C2 54.3(8) 6_565 6_565 ?
C3 C4 C2 43.6(5) . 6_565 ?
C5 C4 C2 77.3(6) . 6_565 ?
C62 C4 C2 150.7(8) . 6_565 ?
C63 C4 C2 92.4(8) 6_565 6_565 ?
C42 C4 C43 46.2(12) 6_565 6_565 ?
C41 C4 C43 127.8(13) 6_565 6_565 ?
C3 C4 C43 133.5(7) . 6_565 ?
C5 C4 C43 97.1(7) . 6_565 ?
C62 C4 C43 12.7(6) . 6_565 ?
C63 C4 C43 88.3(6) 6_565 6_565 ?
C2 C4 C43 155.0(8) 6_565 6_565 ?
C42 C4 C3 117.4(16) 6_565 6_565 ?
C41 C4 C3 98.2(10) 6_565 6_565 ?
C3 C4 C3 7.2(3) . 6_565 ?
C5 C4 C3 120.3(6) . 6_565 ?
C62 C4 C3 116.7(6) . 6_565 ?
C63 C4 C3 48.2(5) 6_565 6_565 ?
C2 C4 C3 44.4(4) 6_565 6_565 ?
C43 C4 C3 128.9(6) 6_565 6_565 ?
C42 C4 Sc3 111.1(13) 6_565 6_565 ?
C41 C4 Sc3 106.3(9) 6_565 6_565 ?
C3 C4 Sc3 79.8(5) . 6_565 ?
C5 C4 Sc3 90.3(6) . 6_565 ?
C62 C4 Sc3 69.6(6) . 6_565 ?
C63 C4 Sc3 78.9(4) 6_565 6_565 ?
C2 C4 Sc3 81.9(4) 6_565 6_565 ?
C43 C4 Sc3 73.7(5) 6_565 6_565 ?
C3 C4 Sc3 72.7(4) 6_565 6_565 ?
C42 C4 Sc3 116.4(13) 6_565 . ?
C41 C4 Sc3 107.0(9) 6_565 . ?
C3 C4 Sc3 63.5(4) . . ?
C5 C4 Sc3 99.1(6) . . ?
C62 C4 Sc3 79.9(6) . . ?
C63 C4 Sc3 68.4(4) 6_565 . ?
C2 C4 Sc3 70.7(4) 6_565 . ?
C43 C4 Sc3 86.4(5) 6_565 . ?
C3 C4 Sc3 56.3(3) 6_565 . ?
Sc3 C4 Sc3 16.38(11) 6_565 . ?
C40 C5 C41 154(2) 6_565 6_565 ?
C40 C5 C4 168.9(17) 6_565 . ?
C41 C5 C4 36.9(9) 6_565 . ?
C40 C5 C10 62.0(13) 6_565 . ?
C41 C5 C10 142.6(12) 6_565 . ?
C4 C5 C10 107.8(6) . . ?
C40 C5 C6 66.7(13) 6_565 . ?
C41 C5 C6 92.8(11) 6_565 . ?
C4 C5 C6 120.1(7) . . ?
C10 C5 C6 123.5(7) . . ?
C40 C5 C45 50.9(11) 6_565 6_565 ?
C41 C5 C45 154.4(15) 6_565 6_565 ?
C4 C5 C45 118.5(8) . 6_565 ?
C10 C5 C45 12.3(7) . 6_565 ?
C6 C5 C45 111.2(8) . 6_565 ?
C40 C5 C42 156.3(16) 6_565 6_565 ?
C41 C5 C42 47.8(9) 6_565 6_565 ?
C4 C5 C42 16.7(5) . 6_565 ?
C10 C5 C42 94.9(6) . 6_565 ?
C6 C5 C42 136.6(7) . 6_565 ?
C45 C5 C42 106.7(8) 6_565 6_565 ?
C40 C5 C39 33.7(11) 6_565 6_565 ?
C41 C5 C39 127.5(13) 6_565 6_565 ?
C4 C5 C39 149.3(8) . 6_565 ?
C10 C5 C39 89.2(6) . 6_565 ?
C6 C5 C39 34.8(5) . 6_565 ?
C45 C5 C39 76.9(6) 6_565 6_565 ?
C42 C5 C39 164.4(8) 6_565 6_565 ?
C40 C5 C2 128.5(15) 6_565 6_565 ?
C41 C5 C2 35.9(9) 6_565 6_565 ?
C4 C5 C2 58.6(5) . 6_565 ?
C10 C5 C2 154.5(8) . 6_565 ?
C6 C5 C2 62.0(5) . 6_565 ?
C45 C5 C2 153.5(9) 6_565 6_565 ?
C42 C5 C2 74.7(5) 6_565 6_565 ?
C39 C5 C2 95.3(7) 6_565 6_565 ?
C40 C5 Sc3 117.2(18) 6_565 6_565 ?
C41 C5 Sc3 78.7(11) 6_565 6_565 ?
C4 C5 Sc3 55.4(5) . 6_565 ?
C10 C5 Sc3 87.9(6) . 6_565 ?
C6 C5 Sc3 95.4(6) . 6_565 ?
C45 C5 Sc3 89.9(7) 6_565 6_565 ?
C42 C5 Sc3 63.8(4) 6_565 6_565 ?
C39 C5 Sc3 101.4(6) 6_565 6_565 ?
C2 C5 Sc3 66.5(4) 6_565 6_565 ?
C39 C6 C40 69.6(9) 6_565 6_565 ?
C39 C6 C38 74.8(9) 6_565 6_565 ?
C40 C6 C38 142.1(9) 6_565 6_565 ?
C39 C6 C5 98.3(8) 6_565 . ?
C40 C6 C5 29.8(6) 6_565 . ?
C38 C6 C5 158.2(7) 6_565 . ?
C39 C6 C1 130.1(9) 6_565 . ?
C40 C6 C1 147.4(8) 6_565 . ?
C38 C6 C1 57.6(6) 6_565 . ?
C5 C6 C1 120.0(6) . . ?
C39 C6 C7 17.9(8) 6_565 . ?
C40 C6 C7 86.6(7) 6_565 . ?
C38 C6 C7 59.9(6) 6_565 . ?
C5 C6 C7 115.9(6) . . ?
C1 C6 C7 117.3(6) . . ?
C39 C6 C41 127.2(10) 6_565 6_565 ?
C40 C6 C41 58.0(6) 6_565 6_565 ?
C38 C6 C41 151.5(9) 6_565 6_565 ?
C5 C6 C41 28.9(5) . 6_565 ?
C1 C6 C41 95.4(6) . 6_565 ?
C7 C6 C41 144.6(7) . 6_565 ?
C39 C6 C1 128.6(8) 6_565 6_565 ?
C40 C6 C1 146.6(7) 6_565 6_565 ?
C38 C6 C1 56.8(6) 6_565 6_565 ?
C5 C6 C1 119.9(6) . 6_565 ?
C1 C6 C1 2.17(16) . 6_565 ?
C7 C6 C1 116.3(5) . 6_565 ?
C41 C6 C1 95.9(6) 6_565 6_565 ?
C39 C6 C2 161.1(8) 6_565 6_565 ?
C40 C6 C2 104.3(7) 6_565 6_565 ?
C38 C6 C2 105.3(8) 6_565 6_565 ?
C5 C6 C2 74.6(5) . 6_565 ?
C1 C6 C2 47.8(5) . 6_565 ?
C7 C6 C2 163.1(6) . 6_565 ?
C41 C6 C2 47.7(5) 6_565 6_565 ?
C1 C6 C2 48.5(4) 6_565 6_565 ?
C39 C6 Sc2 56.9(6) 6_565 . ?
C40 C6 Sc2 92.9(6) 6_565 . ?
C38 C6 Sc2 55.9(4) 6_565 . ?
C5 C6 Sc2 102.9(5) . . ?
C1 C6 Sc2 82.7(4) . . ?
C7 C6 Sc2 58.9(4) . . ?
C41 C6 Sc2 117.1(4) 6_565 . ?
C1 C6 Sc2 80.6(3) 6_565 . ?
C2 C6 Sc2 107.0(4) 6_565 . ?
C39 C7 C34 86.9(18) 6_565 6_565 ?
C39 C7 C70 141(2) 6_565 . ?
C34 C7 C70 96.6(9) 6_565 . ?
C39 C7 C8 84.3(15) 6_565 . ?
C34 C7 C8 14.2(9) 6_565 . ?
C70 C7 C8 107.3(6) . . ?
C39 C7 C38 84.5(17) 6_565 6_565 ?
C34 C7 C38 132.8(11) 6_565 6_565 ?
C70 C7 C38 65.0(6) . 6_565 ?
C8 C7 C38 145.7(10) . 6_565 ?
C39 C7 C6 35.9(14) 6_565 . ?
C34 C7 C6 120.8(10) 6_565 . ?
C70 C7 C6 118.6(6) . . ?
C8 C7 C6 120.1(7) . . ?
C38 C7 C6 53.8(5) 6_565 . ?
C39 C7 C40 12.6(15) 6_565 6_565 ?
C34 C7 C40 86.0(9) 6_565 6_565 ?
C70 C7 C40 153.7(9) . 6_565 ?
C8 C7 C40 80.4(6) . 6_565 ?
C38 C7 C40 94.2(7) 6_565 6_565 ?
C6 C7 C40 42.1(5) . 6_565 ?
C39 C7 Sc2 80.5(18) 6_565 . ?
C34 C7 Sc2 64.0(8) 6_565 . ?
C70 C7 Sc2 66.9(5) . . ?
C8 C7 Sc2 77.4(7) . . ?
C38 C7 Sc2 68.9(5) 6_565 . ?
C6 C7 Sc2 86.9(5) . . ?
C40 C7 Sc2 91.3(6) 6_565 . ?
C34 C8 C33 100(4) 6_565 6_565 ?
C34 C8 C68 54(3) 6_565 . ?
C33 C8 C68 99.3(9) 6_565 . ?
C34 C8 C7 72(3) 6_565 . ?
C33 C8 C7 133.6(11) 6_565 . ?
C68 C8 C7 109.8(7) . . ?
C34 C8 C39 77(3) 6_565 6_565 ?
C33 C8 C39 110.8(12) 6_565 6_565 ?
C68 C8 C39 126.3(10) . 6_565 ?
C7 C8 C39 23.3(6) . 6_565 ?
C34 C8 C9 110(4) 6_565 . ?
C33 C8 C9 19.1(8) 6_565 . ?
C68 C8 C9 118.4(7) . . ?
C7 C8 C9 120.3(7) . . ?
C39 C8 C9 97.1(8) 6_565 . ?
C34 C8 C35 33(3) 6_565 6_565 ?
C33 C8 C35 108.9(11) 6_565 6_565 ?
C68 C8 C35 23.2(5) . 6_565 ?
C7 C8 C35 88.7(7) . 6_565 ?
C39 C8 C35 103.2(10) 6_565 6_565 ?
C9 C8 C35 126.5(10) . 6_565 ?
C34 C8 Sc2 18(3) 6_565 . ?
C33 C8 Sc2 89.9(10) 6_565 . ?
C68 C8 Sc2 69.9(7) . . ?
C7 C8 Sc2 68.4(6) . . ?
C39 C8 Sc2 66.9(7) 6_565 . ?
C9 C8 Sc2 96.6(9) . . ?
C35 C8 Sc2 50.5(5) 6_565 . ?
C33 C9 C45 149(5) 6_565 6_565 ?
C33 C9 C14 56(2) 6_565 . ?
C45 C9 C14 113.0(16) 6_565 . ?
C33 C9 C10 149(4) 6_565 . ?
C45 C9 C10 3.2(11) 6_565 . ?
C14 C9 C10 115.5(12) . . ?
C33 C9 C8 64(2) 6_565 . ?
C45 C9 C8 121.8(12) 6_565 . ?
C14 C9 C8 120.2(8) . . ?
C10 C9 C8 118.6(7) . . ?
C33 C9 C34 59(2) 6_565 6_565 ?
C45 C9 C34 120.5(16) 6_565 6_565 ?
C14 C9 C34 115.0(9) . 6_565 ?
C10 C9 C34 117.3(9) . 6_565 ?
C8 C9 C34 11.5(9) . 6_565 ?
C33 C9 C32 36(2) 6_565 6_565 ?
C45 C9 C32 127.2(19) 6_565 6_565 ?
C14 C9 C32 21.5(7) . 6_565 ?
C10 C9 C32 128.9(14) . 6_565 ?
C8 C9 C32 99.9(9) . 6_565 ?
C34 C9 C32 93.8(10) 6_565 6_565 ?
C33 C9 C40 131(3) 6_565 6_565 ?
C45 C9 C40 43.0(9) 6_565 6_565 ?
C14 C9 C40 150.0(14) . 6_565 ?
C10 C9 C40 39.9(5) . 6_565 ?
C8 C9 C40 78.8(6) . 6_565 ?
C34 C9 C40 78.9(8) 6_565 6_565 ?
C32 C9 C40 148.3(13) 6_565 6_565 ?
C45 C10 C40 98(3) 6_565 6_565 ?
C45 C10 C44 99(2) 6_565 6_565 ?
C40 C10 C44 149.6(16) 6_565 6_565 ?
C45 C10 C5 126(3) 6_565 . ?
C40 C10 C5 29.9(7) 6_565 . ?
C44 C10 C5 122.9(11) 6_565 . ?
C45 C10 C11 116(2) 6_565 . ?
C40 C10 C11 137.4(11) 6_565 . ?
C44 C10 C11 17.1(8) 6_565 . ?
C5 C10 C11 108.2(7) . . ?
C45 C10 C9 7(2) 6_565 . ?
C40 C10 C9 91.6(9) 6_565 . ?
C44 C10 C9 104.7(11) 6_565 . ?
C5 C10 C9 119.3(7) . . ?
C11 C10 C9 121.6(10) . . ?
C45 C10 C33 12(3) 6_565 6_565 ?
C40 C10 C33 91.7(10) 6_565 6_565 ?
C44 C10 C33 101.1(10) 6_565 6_565 ?
C5 C10 C33 117.6(8) . 6_565 ?
C11 C10 C33 117.7(9) . 6_565 ?
C9 C10 C33 7.6(11) . 6_565 ?
C45 C10 Sc3 113(3) 6_565 6_565 ?
C40 C10 Sc3 80.3(9) 6_565 6_565 ?
C44 C10 Sc3 70.1(10) 6_565 6_565 ?
C5 C10 Sc3 62.2(6) . 6_565 ?
C11 C10 Sc3 64.4(6) . 6_565 ?
C9 C10 Sc3 109.9(9) . 6_565 ?
C33 C10 Sc3 102.4(8) 6_565 6_565 ?
C44 C11 C43 165(5) 6_565 6_565 ?
C44 C11 C12 59(2) 6_565 . ?
C43 C11 C12 117.1(11) 6_565 . ?
C44 C11 C62 155(4) 6_565 . ?
C43 C11 C62 12.4(11) 6_565 . ?
C12 C11 C62 121.5(7) . . ?
C44 C11 C10 62(2) 6_565 . ?
C43 C11 C10 117.1(11) 6_565 . ?
C12 C11 C10 120.8(11) . . ?
C62 C11 C10 107.5(7) . . ?
C44 C11 C47 46(2) 6_565 6_565 ?
C43 C11 C47 129.2(13) 6_565 6_565 ?
C12 C11 C47 13.3(8) . 6_565 ?
C62 C11 C47 131.8(9) . 6_565 ?
C10 C11 C47 107.5(9) . 6_565 ?
C44 C11 C45 48(2) 6_565 6_565 ?
C43 C11 C45 130.2(13) 6_565 6_565 ?
C12 C11 C45 106.9(10) . 6_565 ?
C62 C11 C45 119.8(8) . 6_565 ?
C10 C11 C45 14.0(6) . 6_565 ?
C47 C11 C45 93.7(9) 6_565 6_565 ?
C44 C11 Sc3 102(4) 6_565 6_565 ?
C43 C11 Sc3 64.2(11) 6_565 6_565 ?
C12 C11 Sc3 98.1(8) . 6_565 ?
C62 C11 Sc3 53.5(6) . 6_565 ?
C10 C11 Sc3 85.1(7) . 6_565 ?
C47 C11 Sc3 98.2(9) 6_565 6_565 ?
C45 C11 Sc3 88.6(8) 6_565 6_565 ?
C47 C12 C44 106(3) 6_565 6_565 ?
C47 C12 C48 90(2) 6_565 6_565 ?
C44 C12 C48 147.3(17) 6_565 6_565 ?
C47 C12 C11 124(3) 6_565 . ?
C44 C12 C11 17.9(8) 6_565 . ?
C48 C12 C11 135.1(10) 6_565 . ?
C47 C12 C13 9(2) 6_565 . ?
C44 C12 C13 97.8(12) 6_565 . ?
C48 C12 C13 99.7(8) 6_565 . ?
C11 C12 C13 115.7(11) . . ?
C47 C12 C55 108(2) 6_565 . ?
C44 C12 C55 134.6(12) 6_565 . ?
C48 C12 C55 17.7(6) 6_565 . ?
C11 C12 C55 119.5(7) . . ?
C13 C12 C55 117.3(7) . . ?
C47 C12 C46 6(3) 6_565 6_565 ?
C44 C12 C46 105.1(13) 6_565 6_565 ?
C48 C12 C46 88.4(9) 6_565 6_565 ?
C11 C12 C46 122.6(11) . 6_565 ?
C13 C12 C46 12.4(7) . 6_565 ?
C55 C12 C46 105.8(7) . 6_565 ?
C46 C13 C47 132(3) 6_565 6_565 ?
C46 C13 C12 136(2) 6_565 . ?
C47 C13 C12 4.6(10) 6_565 . ?
C46 C13 C17 25.1(19) 6_565 . ?
C47 C13 C17 116.6(12) 6_565 . ?
C12 C13 C17 121.2(7) . . ?
C46 C13 C14 83.1(19) 6_565 . ?
C47 C13 C14 128.0(17) 6_565 . ?
C12 C13 C14 124.2(12) . . ?
C17 C13 C14 107.1(7) . . ?
C46 C13 C32 62.0(18) 6_565 6_565 ?
C47 C13 C32 138(2) 6_565 6_565 ?
C12 C13 C32 135.9(14) . 6_565 ?
C17 C13 C32 86.7(7) . 6_565 ?
C14 C13 C32 21.6(6) . 6_565 ?
C46 C13 C50 31.2(15) 6_565 6_565 ?
C47 C13 C50 104.6(13) 6_565 6_565 ?
C12 C13 C50 109.2(8) . 6_565 ?
C17 C13 C50 13.7(6) . 6_565 ?
C14 C13 C50 113.7(8) . 6_565 ?
C32 C13 C50 92.3(8) 6_565 6_565 ?
C46 C13 C44 146(3) 6_565 6_565 ?
C47 C13 C44 41.7(10) 6_565 6_565 ?
C12 C13 C44 37.5(7) . 6_565 ?
C17 C13 C44 151.1(11) . 6_565 ?
C14 C13 C44 86.9(9) . 6_565 ?
C32 C13 C44 102.0(9) 6_565 6_565 ?
C50 C13 C44 137.4(11) 6_565 6_565 ?
C32 C14 C33 91(2) 6_565 6_565 ?
C32 C14 C9 112(2) 6_565 . ?
C33 C14 C9 20.8(9) 6_565 . ?
C32 C14 C15 15.7(16) 6_565 . ?
C33 C14 C15 100.3(10) 6_565 . ?
C9 C14 C15 121.1(7) . . ?
C32 C14 C13 106.0(19) 6_565 . ?
C33 C14 C13 135.3(16) 6_565 . ?
C9 C14 C13 121.4(13) . . ?
C15 C14 C13 107.0(7) . . ?
C32 C14 C46 83.8(18) 6_565 6_565 ?
C33 C14 C46 142.9(16) 6_565 6_565 ?
C9 C14 C46 137.5(14) . 6_565 ?
C15 C14 C46 84.4(8) . 6_565 ?
C13 C14 C46 22.7(7) . 6_565 ?
C32 C14 C45 130(2) 6_565 6_565 ?
C33 C14 C45 47.0(8) 6_565 6_565 ?
C9 C14 C45 28.3(8) . 6_565 ?
C15 C14 C45 143.6(9) . 6_565 ?
C13 C14 C45 93.4(9) . 6_565 ?
C46 C14 C45 111.9(10) 6_565 6_565 ?
C31 C15 C32 130(2) 6_565 6_565 ?
C31 C15 C16 84.3(12) 6_565 . ?
C32 C15 C16 107.4(16) 6_565 . ?
C31 C15 C67 35.5(12) 6_565 . ?
C32 C15 C67 110.8(16) 6_565 . ?
C16 C15 C67 119.6(7) . . ?
C31 C15 C14 142.8(16) 6_565 . ?
C32 C15 C14 12.8(13) 6_565 . ?
C16 C15 C14 107.3(6) . . ?
C67 C15 C14 119.7(7) . . ?
C31 C15 C27 41.6(11) 6_565 6_565 ?
C32 C15 C27 131.2(16) 6_565 6_565 ?
C16 C15 C27 42.8(5) . 6_565 ?
C67 C15 C27 77.0(6) . 6_565 ?
C14 C15 C27 139.2(9) . 6_565 ?
C31 C15 C46 126.4(16) 6_565 6_565 ?
C32 C15 C46 49.5(14) 6_565 6_565 ?
C16 C15 C46 58.7(5) . 6_565 ?
C67 C15 C46 142.6(10) . 6_565 ?
C14 C15 C46 48.8(5) . 6_565 ?
C27 C15 C46 94.2(7) 6_565 6_565 ?
C31 C15 C33 114.4(14) 6_565 6_565 ?
C32 C15 C33 28.8(13) 6_565 6_565 ?
C16 C15 C33 134.5(8) . 6_565 ?
C67 C15 C33 85.6(6) . 6_565 ?
C14 C15 C33 34.3(6) . 6_565 ?
C27 C15 C33 139.9(8) 6_565 6_565 ?
C46 C15 C33 78.1(6) 6_565 6_565 ?
C27 C16 C26 67.2(8) 6_565 6_565 ?
C27 C16 C17 139.3(9) 6_565 . ?
C26 C16 C17 78.5(7) 6_565 . ?
C27 C16 C15 89.6(7) 6_565 . ?
C26 C16 C15 147.7(8) 6_565 . ?
C17 C16 C15 110.5(6) . . ?
C27 C16 C21 32.2(5) 6_565 . ?
C26 C16 C21 44.6(5) 6_565 . ?
C17 C16 C21 122.9(6) . . ?
C15 C16 C21 120.5(6) . . ?
C27 C16 C31 59.0(7) 6_565 6_565 ?
C26 C16 C31 121.3(8) 6_565 6_565 ?
C17 C16 C31 132.4(9) . 6_565 ?
C15 C16 C31 30.6(6) . 6_565 ?
C21 C16 C31 90.4(7) . 6_565 ?
C27 C16 C50 119.9(9) 6_565 6_565 ?
C26 C16 C50 58.7(6) 6_565 6_565 ?
C17 C16 C50 20.3(6) . 6_565 ?
C15 C16 C50 124.2(8) . 6_565 ?
C21 C16 C50 103.2(7) . 6_565 ?
C31 C16 C50 136.3(9) 6_565 6_565 ?
C27 C16 C46 139.8(8) 6_565 6_565 ?
C26 C16 C46 105.5(8) 6_565 6_565 ?
C17 C16 C46 33.2(6) . 6_565 ?
C15 C16 C46 77.3(7) . 6_565 ?
C21 C16 C46 147.9(8) . 6_565 ?
C31 C16 C46 100.9(8) 6_565 6_565 ?
C50 C16 C46 49.0(6) 6_565 6_565 ?
C27 C16 C32 106.5(8) 6_565 6_565 ?
C26 C16 C32 139.8(8) 6_565 6_565 ?
C17 C16 C32 85.6(7) . 6_565 ?
C15 C16 C32 25.4(6) . 6_565 ?
C21 C16 C32 138.6(8) . 6_565 ?
C31 C16 C32 50.5(8) 6_565 6_565 ?
C50 C16 C32 99.0(8) 6_565 6_565 ?
C46 C16 C32 52.3(7) 6_565 6_565 ?
C27 C16 Sc1 56.5(5) 6_565 . ?
C26 C16 Sc1 48.2(4) 6_565 . ?
C17 C16 Sc1 84.5(6) . . ?
C15 C16 Sc1 100.6(6) . . ?
C21 C16 Sc1 63.3(5) . . ?
C31 C16 Sc1 82.0(5) 6_565 . ?
C50 C16 Sc1 68.5(5) 6_565 . ?
C46 C16 Sc1 88.4(5) 6_565 . ?
C32 C16 Sc1 94.1(5) 6_565 . ?
C50 C17 C46 131(3) 6_565 6_565 ?
C50 C17 C16 100(2) 6_565 . ?
C46 C17 C16 93.4(13) 6_565 . ?
C50 C17 C13 129(2) 6_565 . ?
C46 C17 C13 15.0(12) 6_565 . ?
C16 C17 C13 108.0(7) . . ?
C50 C17 C18 21(2) 6_565 . ?
C46 C17 C18 130.1(13) 6_565 . ?
C16 C17 C18 119.2(7) . . ?
C13 C17 C18 121.6(7) . . ?
C50 C17 C26 50.8(17) 6_565 6_565 ?
C46 C17 C26 131.1(15) 6_565 6_565 ?
C16 C17 C26 50.0(5) . 6_565 ?
C13 C17 C26 144.6(10) . 6_565 ?
C18 C17 C26 69.3(6) . 6_565 ?
C50 C17 C49 39.3(16) 6_565 6_565 ?
C46 C17 C49 105.7(13) 6_565 6_565 ?
C16 C17 C49 136.9(8) . 6_565 ?
C13 C17 C49 96.4(6) . 6_565 ?
C18 C17 C49 25.2(4) . 6_565 ?
C26 C17 C49 90.0(6) 6_565 6_565 ?
C50 C17 C47 107(2) 6_565 6_565 ?
C46 C17 C47 36.4(8) 6_565 6_565 ?
C16 C17 C47 128.1(8) . 6_565 ?
C13 C17 C47 24.4(6) . 6_565 ?
C18 C17 C47 97.3(6) . 6_565 ?
C26 C17 C47 143.1(9) 6_565 6_565 ?
C49 C17 C47 72.1(6) 6_565 6_565 ?
C49 C18 C50 110.1(15) 6_565 6_565 ?
C49 C18 C19 126.5(13) 6_565 . ?
C50 C18 C19 106.8(11) 6_565 . ?
C49 C18 C17 104.7(11) 6_565 . ?
C50 C18 C17 12.2(11) 6_565 . ?
C19 C18 C17 117.6(6) . . ?
C49 C18 C54 12.0(9) 6_565 . ?
C50 C18 C54 122.0(10) 6_565 . ?
C19 C18 C54 117.6(6) . . ?
C17 C18 C54 116.7(6) . . ?
C49 C18 C52 60.0(10) 6_565 6_565 ?
C50 C18 C52 142.8(12) 6_565 6_565 ?
C19 C18 C52 67.1(5) . 6_565 ?
C17 C18 C52 149.9(8) . 6_565 ?
C54 C18 C52 50.5(4) . 6_565 ?
C49 C18 C26 144.1(12) 6_565 6_565 ?
C50 C18 C26 52.3(9) 6_565 6_565 ?
C19 C18 C26 54.6(5) . 6_565 ?
C17 C18 C26 63.1(5) . 6_565 ?
C54 C18 C26 149.1(8) . 6_565 ?
C52 C18 C26 112.5(7) 6_565 6_565 ?
C49 C18 Sc1 97.6(10) 6_565 . ?
C50 C18 Sc1 71.7(10) 6_565 . ?
C19 C18 Sc1 59.6(5) . . ?
C17 C18 Sc1 83.0(6) . . ?
C54 C18 Sc1 100.0(6) . . ?
C52 C18 Sc1 74.4(4) 6_565 . ?
C26 C18 Sc1 49.3(3) 6_565 . ?
C25 C19 C51 80.0(10) 6_565 6_565 ?
C25 C19 C20 32.3(8) 6_565 . ?
C51 C19 C20 112.0(7) 6_565 . ?
C25 C19 C51 77.0(9) 6_565 . ?
C51 C19 C51 3.1(2) 6_565 . ?
C20 C19 C51 109.1(6) . . ?
C25 C19 C18 142.1(10) 6_565 . ?
C51 C19 C18 118.9(6) 6_565 . ?
C20 C19 C18 120.8(6) . . ?
C51 C19 C18 120.9(6) . . ?
C25 C19 C26 69.4(8) 6_565 6_565 ?
C51 C19 C26 136.4(8) 6_565 6_565 ?
C20 C19 C26 46.3(5) . 6_565 ?
C51 C19 C26 133.8(7) . 6_565 ?
C18 C19 C26 75.6(6) . 6_565 ?
C25 C19 C52 130.3(10) 6_565 6_565 ?
C51 C19 C52 56.9(5) 6_565 6_565 ?
C20 C19 C52 157.6(7) . 6_565 ?
C51 C19 C52 59.3(5) . 6_565 ?
C18 C19 C52 62.6(5) . 6_565 ?
C26 C19 C52 125.7(6) 6_565 6_565 ?
C25 C19 C50 115.3(9) 6_565 6_565 ?
C51 C19 C50 134.6(7) 6_565 6_565 ?
C20 C19 C50 93.6(6) . 6_565 ?
C51 C19 C50 135.2(6) . 6_565 ?
C18 C19 C50 27.8(5) . 6_565 ?
C26 C19 C50 47.8(5) 6_565 6_565 ?
C52 C19 C50 85.1(5) 6_565 6_565 ?
C25 C19 C49 145.4(9) 6_565 6_565 ?
C51 C19 C49 100.3(5) 6_565 6_565 ?
C20 C19 C49 135.3(6) . 6_565 ?
C51 C19 C49 102.4(5) . 6_565 ?
C18 C19 C49 18.6(5) . 6_565 ?
C26 C19 C49 89.1(6) 6_565 6_565 ?
C52 C19 C49 44.3(4) 6_565 6_565 ?
C50 C19 C49 42.4(4) 6_565 6_565 ?
C25 C19 Sc1 61.8(7) 6_565 . ?
C51 C19 Sc1 78.6(6) 6_565 . ?
C20 C19 Sc1 73.5(5) . . ?
C51 C19 Sc1 76.6(5) . . ?
C18 C19 Sc1 88.6(5) . . ?
C26 C19 Sc1 60.0(4) 6_565 . ?
C52 C19 Sc1 84.7(4) 6_565 . ?
C50 C19 Sc1 73.6(5) 6_565 . ?
C49 C19 Sc1 84.2(4) 6_565 . ?
C25 C19 Sc1 58.0(7) 6_565 6_565 ?
C51 C19 Sc1 64.1(5) 6_565 6_565 ?
C20 C19 Sc1 77.6(5) . 6_565 ?
C51 C19 Sc1 62.0(4) . 6_565 ?
C18 C19 Sc1 98.8(5) . 6_565 ?
C26 C19 Sc1 73.4(4) 6_565 6_565 ?
C52 C19 Sc1 80.0(4) 6_565 6_565 ?
C50 C19 Sc1 87.4(5) 6_565 6_565 ?
C49 C19 Sc1 90.6(4) 6_565 6_565 ?
Sc1 C19 Sc1 14.93(8) . 6_565 ?
C25 C20 C26 99.1(11) 6_565 6_565 ?
C25 C20 C24 66.5(9) 6_565 . ?
C26 C20 C24 129.9(8) 6_565 . ?
C25 C20 C19 41.5(9) 6_565 . ?
C26 C20 C19 72.8(7) 6_565 . ?
C24 C20 C19 108.0(6) . . ?
C25 C20 C21 133.1(11) 6_565 . ?
C26 C20 C21 46.9(6) 6_565 . ?
C24 C20 C21 107.6(6) . . ?
C19 C20 C21 119.5(6) . . ?
C25 C20 C24 63.0(10) 6_565 6_565 ?
C26 C20 C24 129.6(8) 6_565 6_565 ?
C24 C20 C24 3.5(3) . 6_565 ?
C19 C20 C24 104.5(6) . 6_565 ?
C21 C20 C24 110.1(6) . 6_565 ?
C25 C20 Sc1 58.6(8) 6_565 . ?
C26 C20 Sc1 60.6(5) 6_565 . ?
C24 C20 Sc1 71.9(4) . . ?
C19 C20 Sc1 71.8(5) . . ?
C21 C20 Sc1 75.0(5) . . ?
C24 C20 Sc1 70.6(4) 6_565 . ?
C25 C20 Sc1 49.9(8) 6_565 6_565 ?
C26 C20 Sc1 74.7(5) 6_565 6_565 ?
C24 C20 Sc1 59.2(4) . 6_565 ?
C19 C20 Sc1 72.8(5) . 6_565 ?
C21 C20 Sc1 85.9(5) . 6_565 ?
C24 C20 Sc1 57.6(3) 6_565 6_565 ?
Sc1 C20 Sc1 14.16(8) . 6_565 ?
C27 C21 C26 106.8(13) 6_565 6_565 ?
C27 C21 C22 54.0(12) 6_565 . ?
C26 C21 C22 131.6(10) 6_565 . ?
C27 C21 C16 64.9(11) 6_565 . ?
C26 C21 C16 64.8(8) 6_565 . ?
C22 C21 C16 118.9(7) . . ?
C27 C21 C20 138.7(12) 6_565 . ?
C26 C21 C20 53.4(7) 6_565 . ?
C22 C21 C20 108.4(6) . . ?
C16 C21 C20 117.5(6) . . ?
C27 C21 C28 53.4(10) 6_565 6_565 ?
C26 C21 C28 125.8(9) 6_565 6_565 ?
C22 C21 C28 5.8(8) . 6_565 ?
C16 C21 C28 118.0(6) . 6_565 ?
C20 C21 C28 105.1(7) . 6_565 ?
C27 C21 C25 123.1(11) 6_565 6_565 ?
C26 C21 C25 45.4(7) 6_565 6_565 ?
C22 C21 C25 103.3(6) . 6_565 ?
C16 C21 C25 109.7(6) . 6_565 ?
C20 C21 C25 16.3(4) . 6_565 ?
C28 C21 C25 98.8(7) 6_565 6_565 ?
C27 C21 Sc1 68.7(9) 6_565 . ?
C26 C21 Sc1 57.6(6) 6_565 . ?
C22 C21 Sc1 74.2(6) . . ?
C16 C21 Sc1 85.2(5) . . ?
C20 C21 Sc1 70.5(4) . . ?
C28 C21 Sc1 68.4(5) 6_565 . ?
C25 C21 Sc1 54.5(3) 6_565 . ?
C28 C22 C27 136(4) 6_565 6_565 ?
C28 C22 C23 59(2) 6_565 . ?
C27 C22 C23 129.1(12) 6_565 . ?
C28 C22 C21 153(4) 6_565 . ?
C27 C22 C21 32.7(6) 6_565 . ?
C23 C22 C21 107.6(7) . . ?
C28 C22 C66 63(2) 6_565 . ?
C27 C22 C66 87.6(8) 6_565 . ?
C23 C22 C66 121.2(7) . . ?
C21 C22 C66 120.1(7) . . ?
C28 C22 C23 56(2) 6_565 6_565 ?
C27 C22 C23 130.1(12) 6_565 6_565 ?
C23 C22 C23 3.3(3) . 6_565 ?
C21 C22 C23 109.9(7) . 6_565 ?
C66 C22 C23 117.9(7) . 6_565 ?
C28 C22 C29 40.6(19) 6_565 6_565 ?
C27 C22 C29 108.0(10) 6_565 6_565 ?
C23 C22 C29 99.4(7) . 6_565 ?
C21 C22 C29 140.6(9) . 6_565 ?
C66 C22 C29 22.8(6) . 6_565 ?
C23 C22 C29 96.2(8) 6_565 6_565 ?
C28 C22 Sc1 81(3) 6_565 . ?
C27 C22 Sc1 67.0(8) 6_565 . ?
C23 C22 Sc1 70.6(6) . . ?
C21 C22 Sc1 72.3(6) . . ?
C66 C22 Sc1 92.1(8) . . ?
C23 C22 Sc1 69.8(5) 6_565 . ?
C29 C22 Sc1 90.9(7) 6_565 . ?
C28 C22 Sc1 69(3) 6_565 6_565 ?
C27 C22 Sc1 81.0(9) 6_565 6_565 ?
C23 C22 Sc1 58.3(6) . 6_565 ?
C21 C22 Sc1 83.5(7) . 6_565 ?
C66 C22 Sc1 93.5(7) . 6_565 ?
C23 C22 Sc1 57.0(5) 6_565 6_565 ?
C29 C22 Sc1 86.9(7) 6_565 6_565 ?
Sc1 C22 Sc1 13.97(9) . 6_565 ?
C23 C23 C28 139.9(6) 6_565 6_565 ?
C23 C23 C22 155.2(5) 6_565 . ?
C28 C23 C22 15.7(6) 6_565 . ?
C23 C23 C24 90.5(4) 6_565 . ?
C28 C23 C24 122.4(8) 6_565 . ?
C22 C23 C24 108.4(6) . . ?
C23 C23 C28 34.4(4) 6_565 . ?
C28 C23 C28 105.5(8) 6_565 . ?
C22 C23 C28 120.9(6) . . ?
C24 C23 C28 118.9(6) . . ?
C23 C23 C24 80.8(8) 6_565 6_565 ?
C28 C23 C24 131.2(11) 6_565 6_565 ?
C22 C23 C24 117.7(9) . 6_565 ?
C24 C23 C24 9.7(8) . 6_565 ?
C28 C23 C24 109.8(8) . 6_565 ?
C23 C23 C22 21.5(4) 6_565 6_565 ?
C28 C23 C22 118.5(6) 6_565 6_565 ?
C22 C23 C22 133.6(8) . 6_565 ?
C24 C23 C22 106.9(6) . 6_565 ?
C28 C23 C22 13.3(5) . 6_565 ?
C24 C23 C22 97.5(10) 6_565 6_565 ?
C23 C23 Sc1 96.4(3) 6_565 . ?
C28 C23 Sc1 76.4(6) 6_565 . ?
C22 C23 Sc1 75.6(6) . . ?
C24 C23 Sc1 71.0(3) . . ?
C28 C23 Sc1 87.8(5) . . ?
C24 C23 Sc1 72.4(3) 6_565 . ?
C22 C23 Sc1 88.6(6) 6_565 . ?
C23 C23 Sc1 78.4(3) 6_565 6_565 ?
C28 C23 Sc1 90.4(6) 6_565 6_565 ?
C22 C23 Sc1 92.2(7) . 6_565 ?
C24 C23 Sc1 71.5(3) . 6_565 ?
C28 C23 Sc1 72.9(5) . 6_565 ?
C24 C23 Sc1 69.7(3) 6_565 6_565 ?
C22 C23 Sc1 71.8(6) 6_565 6_565 ?
Sc1 C23 Sc1 18.01(8) . 6_565 ?
C24 C24 C25 122.4(6) 6_565 6_565 ?
C24 C24 C20 155.7(4) 6_565 . ?
C25 C24 C20 33.3(6) 6_565 . ?
C24 C24 C23 89.5(4) 6_565 . ?
C25 C24 C23 126.2(7) 6_565 . ?
C20 C24 C23 108.0(6) . . ?
C24 C24 C23 80.8(8) 6_565 6_565 ?
C25 C24 C23 131.6(9) 6_565 6_565 ?
C20 C24 C23 116.3(9) . 6_565 ?
C23 C24 C23 8.7(9) . 6_565 ?
C24 C24 C25 49.4(4) 6_565 . ?
C25 C24 C25 73.0(8) 6_565 . ?
C20 C24 C25 106.3(6) . . ?
C23 C24 C25 121.4(6) . . ?
C23 C24 C25 114.6(7) 6_565 . ?
C24 C24 C20 20.8(4) 6_565 6_565 ?
C25 C24 C20 101.7(7) 6_565 6_565 ?
C20 C24 C20 134.9(7) . 6_565 ?
C23 C24 C20 104.6(6) . 6_565 ?
C23 C24 C20 96.1(9) 6_565 6_565 ?
C25 C24 C20 28.7(4) . 6_565 ?
C24 C24 Sc1 96.2(3) 6_565 . ?
C25 C24 Sc1 61.5(4) 6_565 . ?
C20 C24 Sc1 73.5(4) . . ?
C23 C24 Sc1 74.1(3) . . ?
C23 C24 Sc1 75.3(3) 6_565 . ?
C25 C24 Sc1 72.2(4) . . ?
C20 C24 Sc1 86.7(4) 6_565 . ?
C24 C24 Sc1 78.0(3) 6_565 6_565 ?
C25 C24 Sc1 72.5(4) 6_565 6_565 ?
C20 C24 Sc1 90.5(4) . 6_565 ?
C23 C24 Sc1 74.2(3) . 6_565 ?
C23 C24 Sc1 72.5(3) 6_565 6_565 ?
C25 C24 Sc1 59.6(3) . 6_565 ?
C20 C24 Sc1 69.4(4) 6_565 6_565 ?
Sc1 C24 Sc1 18.28(8) . 6_565 ?
C20 C25 C19 106.2(15) 6_565 6_565 ?
C20 C25 C24 80.2(9) 6_565 6_565 ?
C19 C25 C24 173.6(13) 6_565 6_565 ?
C20 C25 C51 161.3(12) 6_565 . ?
C19 C25 C51 56.1(8) 6_565 . ?
C24 C25 C51 117.5(9) 6_565 . ?
C20 C25 C24 88.3(11) 6_565 . ?
C19 C25 C24 165.5(10) 6_565 . ?
C24 C25 C24 8.1(7) 6_565 . ?
C51 C25 C24 109.4(6) . . ?
C20 C25 C26 49.9(10) 6_565 . ?
C19 C25 C26 73.4(8) 6_565 . ?
C24 C25 C26 111.8(7) 6_565 . ?
C51 C25 C26 121.2(6) . . ?
C24 C25 C26 118.2(6) . . ?
C20 C25 C51 169.4(12) 6_565 6_565 ?
C19 C25 C51 64.8(7) 6_565 6_565 ?
C24 C25 C51 108.8(10) 6_565 6_565 ?
C51 C25 C51 8.8(6) . 6_565 ?
C24 C25 C51 100.7(7) . 6_565 ?
C26 C25 C51 127.7(6) . 6_565 ?
C20 C25 C25 137.7(10) 6_565 6_565 ?
C19 C25 C25 116.1(8) 6_565 6_565 ?
C24 C25 C25 57.6(6) 6_565 6_565 ?
C51 C25 C25 60.1(4) . 6_565 ?
C24 C25 C25 49.5(4) . 6_565 ?
C26 C25 C25 145.6(4) . 6_565 ?
C51 C25 C25 51.3(5) 6_565 6_565 ?
C20 C25 C21 30.7(8) 6_565 6_565 ?
C19 C25 C21 102.8(10) 6_565 6_565 ?
C24 C25 C21 82.9(6) 6_565 6_565 ?
C51 C25 C21 149.1(6) . 6_565 ?
C24 C25 C21 90.0(5) . 6_565 ?
C26 C25 C21 30.1(4) . 6_565 ?
C51 C25 C21 152.9(6) 6_565 6_565 ?
C25 C25 C21 132.0(4) 6_565 6_565 ?
C20 C25 Sc1 102.6(10) 6_565 6_565 ?
C19 C25 Sc1 93.9(7) 6_565 6_565 ?
C24 C25 Sc1 84.9(5) 6_565 6_565 ?
C51 C25 Sc1 85.8(4) . 6_565 ?
C24 C25 Sc1 83.4(4) . 6_565 ?
C26 C25 Sc1 68.5(4) . 6_565 ?
C51 C25 Sc1 84.1(4) 6_565 6_565 ?
C25 C25 Sc1 77.6(3) 6_565 6_565 ?
C21 C25 Sc1 72.4(4) 6_565 6_565 ?
C20 C25 Sc1 115.4(10) 6_565 . ?
C19 C25 Sc1 101.6(7) 6_565 . ?
C24 C25 Sc1 75.5(5) 6_565 . ?
C51 C25 Sc1 77.1(4) . . ?
C24 C25 Sc1 71.9(4) . . ?
C26 C25 Sc1 86.6(4) . . ?
C51 C25 Sc1 73.1(4) 6_565 . ?
C25 C25 Sc1 59.4(2) 6_565 . ?
C21 C25 Sc1 87.0(4) 6_565 . ?
Sc1 C25 Sc1 18.24(10) 6_565 . ?
C21 C26 C20 79.7(9) 6_565 6_565 ?
C21 C26 C16 70.6(9) 6_565 6_565 ?
C20 C26 C16 148.8(9) 6_565 6_565 ?
C21 C26 C50 138.9(11) 6_565 . ?
C20 C26 C50 140.3(9) 6_565 . ?
C16 C26 C50 68.3(7) 6_565 . ?
C21 C26 C27 29.7(6) 6_565 . ?
C20 C26 C27 102.2(8) 6_565 . ?
C16 C26 C27 54.3(6) 6_565 . ?
C50 C26 C27 117.1(8) . . ?
C21 C26 C25 104.5(9) 6_565 . ?
C20 C26 C25 31.0(5) 6_565 . ?
C16 C26 C25 170.0(7) 6_565 . ?
C50 C26 C25 116.3(6) . . ?
C27 C26 C25 117.3(6) . . ?
C21 C26 C19 140.4(11) 6_565 6_565 ?
C20 C26 C19 61.0(7) 6_565 6_565 ?
C16 C26 C19 148.9(8) 6_565 6_565 ?
C50 C26 C19 80.6(6) . 6_565 ?
C27 C26 C19 151.9(7) . 6_565 ?
C25 C26 C19 37.3(5) . 6_565 ?
C21 C26 C17 121.9(10) 6_565 6_565 ?
C20 C26 C17 154.4(9) 6_565 6_565 ?
C16 C26 C17 51.5(6) 6_565 6_565 ?
C50 C26 C17 17.3(5) . 6_565 ?
C27 C26 C17 102.9(7) . 6_565 ?
C25 C26 C17 133.5(6) . 6_565 ?
C19 C26 C17 97.4(6) 6_565 6_565 ?
C21 C26 C18 169.2(11) 6_565 6_565 ?
C20 C26 C18 109.8(8) 6_565 6_565 ?
C16 C26 C18 99.1(7) 6_565 6_565 ?
C50 C26 C18 30.9(5) . 6_565 ?
C27 C26 C18 145.1(7) . 6_565 ?
C25 C26 C18 86.2(6) . 6_565 ?
C19 C26 C18 49.8(5) 6_565 6_565 ?
C17 C26 C18 47.7(5) 6_565 6_565 ?
C21 C26 Sc1 96.8(7) 6_565 6_565 ?
C20 C26 Sc1 90.0(7) 6_565 6_565 ?
C16 C26 Sc1 102.5(6) 6_565 6_565 ?
C50 C26 Sc1 92.9(6) . 6_565 ?
C27 C26 Sc1 77.7(4) . 6_565 ?
C25 C26 Sc1 69.0(4) . 6_565 ?
C19 C26 Sc1 79.9(5) 6_565 6_565 ?
C17 C26 Sc1 100.0(6) 6_565 6_565 ?
C18 C26 Sc1 88.6(4) 6_565 6_565 ?
C21 C26 Sc1 97.1(7) 6_565 . ?
C20 C26 Sc1 80.9(6) 6_565 . ?
C16 C26 Sc1 111.4(5) 6_565 . ?
C50 C26 Sc1 98.6(5) . . ?
C27 C26 Sc1 81.8(4) . . ?
C25 C26 Sc1 59.9(4) . . ?
C19 C26 Sc1 73.7(4) 6_565 . ?
C17 C26 Sc1 107.4(5) 6_565 . ?
C18 C26 Sc1 89.7(4) 6_565 . ?
Sc1 C26 Sc1 9.29(8) 6_565 . ?
C21 C27 C22 93.3(14) 6_565 6_565 ?
C21 C27 C16 82.9(13) 6_565 6_565 ?
C22 C27 C16 176.2(11) 6_565 6_565 ?
C21 C27 C31 148.9(14) 6_565 . ?
C22 C27 C31 114.3(9) 6_565 . ?
C16 C27 C31 69.3(7) 6_565 . ?
C21 C27 C28 101.7(12) 6_565 . ?
C22 C27 C28 10.9(9) 6_565 . ?
C16 C27 C28 171.8(9) 6_565 . ?
C31 C27 C28 107.7(7) . . ?
C21 C27 C26 43.4(10) 6_565 . ?
C22 C27 C26 118.6(9) 6_565 . ?
C16 C27 C26 58.5(7) 6_565 . ?
C31 C27 C26 122.8(9) . . ?
C28 C27 C26 120.5(6) . . ?
C21 C27 C66 146.4(15) 6_565 6_565 ?
C22 C27 C66 53.5(7) 6_565 6_565 ?
C16 C27 C66 130.2(8) 6_565 6_565 ?
C31 C27 C66 61.3(6) . 6_565 ?
C28 C27 C66 46.4(5) . 6_565 ?
C26 C27 C66 152.8(8) . 6_565 ?
C21 C27 C15 128.5(13) 6_565 6_565 ?
C22 C27 C15 136.0(10) 6_565 6_565 ?
C16 C27 C15 47.6(5) 6_565 6_565 ?
C31 C27 C15 21.7(6) . 6_565 ?
C28 C27 C15 129.3(6) . 6_565 ?
C26 C27 C15 103.1(7) . 6_565 ?
C66 C27 C15 83.0(5) 6_565 6_565 ?
C21 C27 Sc1 93.0(11) 6_565 6_565 ?
C22 C27 Sc1 85.3(9) 6_565 6_565 ?
C16 C27 Sc1 95.1(7) 6_565 6_565 ?
C31 C27 Sc1 102.7(6) . 6_565 ?
C28 C27 Sc1 78.0(5) . 6_565 ?
C26 C27 Sc1 63.0(4) . 6_565 ?
C66 C27 Sc1 89.9(6) 6_565 6_565 ?
C15 C27 Sc1 103.0(5) 6_565 6_565 ?
C22 C28 C23 105(2) 6_565 6_565 ?
C22 C28 C66 102(3) 6_565 6_565 ?
C23 C28 C66 151.2(12) 6_565 6_565 ?
C22 C28 C23 111(2) 6_565 . ?
C23 C28 C23 5.6(6) 6_565 . ?
C66 C28 C23 145.6(10) 6_565 . ?
C22 C28 C29 129(2) 6_565 . ?
C23 C28 C29 125.2(8) 6_565 . ?
C66 C28 C29 27.9(7) 6_565 . ?
C23 C28 C29 119.6(7) . . ?
C22 C28 C27 33(3) 6_565 . ?
C23 C28 C27 117.0(8) 6_565 . ?
C66 C28 C27 81.5(8) 6_565 . ?
C23 C28 C27 120.9(6) . . ?
C29 C28 C27 108.0(6) . . ?
C22 C28 C21 21(3) 6_565 6_565 ?
C23 C28 C21 96.1(7) 6_565 6_565 ?
C66 C28 C21 105.9(10) 6_565 6_565 ?
C23 C28 C21 100.9(6) . 6_565 ?
C29 C28 C21 132.9(7) . 6_565 ?
C27 C28 C21 24.9(5) . 6_565 ?
C22 C28 Sc1 90(3) 6_565 6_565 ?
C23 C28 Sc1 73.5(5) 6_565 6_565 ?
C66 C28 Sc1 97.0(9) 6_565 6_565 ?
C23 C28 Sc1 73.0(5) . 6_565 ?
C29 C28 Sc1 99.5(6) . 6_565 ?
C27 C28 Sc1 66.2(5) . 6_565 ?
C21 C28 Sc1 68.8(4) 6_565 6_565 ?
C22 C28 Sc1 103(3) 6_565 . ?
C23 C28 Sc1 62.4(5) 6_565 . ?
C66 C28 Sc1 102.0(9) 6_565 . ?
C23 C28 Sc1 60.9(4) . . ?
C29 C28 Sc1 97.1(6) . . ?
C27 C28 Sc1 81.4(5) . . ?
C21 C28 Sc1 81.6(5) 6_565 . ?
Sc1 C28 Sc1 15.33(9) 6_565 . ?
C66 C29 C65 146.8(19) 6_565 6_565 ?
C66 C29 C65 158(2) 6_565 . ?
C65 C29 C65 18.6(7) 6_565 . ?
C66 C29 C30 42.8(11) 6_565 . ?
C65 C29 C30 104.9(10) 6_565 . ?
C65 C29 C30 121.0(6) . . ?
C66 C29 C28 66.4(11) 6_565 . ?
C65 C29 C28 139.7(11) 6_565 . ?
C65 C29 C28 121.2(7) . . ?
C30 C29 C28 108.0(6) . . ?
C66 C29 C22 56.4(11) 6_565 6_565 ?
C65 C29 C22 149.4(13) 6_565 6_565 ?
C65 C29 C22 131.1(8) . 6_565 ?
C30 C29 C22 98.5(7) . 6_565 ?
C28 C29 C22 10.2(6) . 6_565 ?
C66 C29 C29 152.5(18) 6_565 6_565 ?
C65 C29 C29 45.2(8) 6_565 6_565 ?
C65 C29 C29 26.7(4) . 6_565 ?
C30 C29 C29 141.8(5) . 6_565 ?
C28 C29 C29 94.7(4) . 6_565 ?
C22 C29 C29 104.7(6) 6_565 6_565 ?
C66 C29 C67 28.7(11) 6_565 6_565 ?
C65 C29 C67 118.3(10) 6_565 6_565 ?
C65 C29 C67 132.8(7) . 6_565 ?
C30 C29 C67 14.8(5) . 6_565 ?
C28 C29 C67 93.2(6) . 6_565 ?
C22 C29 C67 83.7(7) 6_565 6_565 ?
C29 C29 C67 147.8(6) 6_565 6_565 ?
C67 C30 C66 107.9(19) 6_565 6_565 ?
C67 C30 C35 101.8(16) 6_565 . ?
C66 C30 C35 144.2(12) 6_565 . ?
C67 C30 C29 133.5(16) 6_565 . ?
C66 C30 C29 26.3(9) 6_565 . ?
C35 C30 C29 119.4(7) . . ?
C67 C30 C68 76.6(14) 6_565 6_565 ?
C66 C30 C68 172.2(14) 6_565 6_565 ?
C35 C30 C68 28.6(6) . 6_565 ?
C29 C30 C68 147.7(8) . 6_565 ?
C67 C30 C31 27.3(15) 6_565 . ?
C66 C30 C31 82.1(10) 6_565 . ?
C35 C30 C31 121.6(9) . . ?
C29 C30 C31 106.7(6) . . ?
C68 C30 C31 101.1(8) 6_565 . ?
C67 C30 C65 156(2) 6_565 6_565 ?
C66 C30 C65 53.5(8) 6_565 6_565 ?
C35 C30 C65 92.1(6) . 6_565 ?
C29 C30 C65 27.4(4) . 6_565 ?
C68 C30 C65 120.3(7) 6_565 6_565 ?
C31 C30 C65 129.5(7) . 6_565 ?
C67 C30 Sc2 100.6(19) 6_565 6_565 ?
C66 C30 Sc2 106.3(12) 6_565 6_565 ?
C35 C30 Sc2 47.5(5) . 6_565 ?
C29 C30 Sc2 92.8(6) . 6_565 ?
C68 C30 Sc2 66.2(6) 6_565 6_565 ?
C31 C30 Sc2 100.0(7) . 6_565 ?
C65 C30 Sc2 74.8(4) 6_565 6_565 ?
C15 C31 C67 114.4(19) 6_565 6_565 ?
C15 C31 C27 116.7(15) 6_565 . ?
C67 C31 C27 128.9(14) 6_565 . ?
C15 C31 C32 25.4(13) 6_565 . ?
C67 C31 C32 102.9(14) 6_565 . ?
C27 C31 C32 122.6(11) . . ?
C15 C31 C30 133.7(14) 6_565 . ?
C67 C31 C30 20.6(11) 6_565 . ?
C27 C31 C30 108.9(7) . . ?
C32 C31 C30 117.7(9) . . ?
C15 C31 C16 65.1(12) 6_565 6_565 ?
C67 C31 C16 175.8(16) 6_565 6_565 ?
C27 C31 C16 51.7(7) . 6_565 ?
C32 C31 C16 74.9(10) . 6_565 ?
C30 C31 C16 158.4(8) . 6_565 ?
C15 C31 C66 171.3(15) 6_565 6_565 ?
C67 C31 C66 57.6(11) 6_565 6_565 ?
C27 C31 C66 71.2(6) . 6_565 ?
C32 C31 C66 147.9(9) . 6_565 ?
C30 C31 C66 37.9(5) . 6_565 ?
C16 C31 C66 122.6(9) 6_565 6_565 ?
C14 C32 C15 152(3) 6_565 6_565 ?
C14 C32 C33 58.7(17) 6_565 . ?
C15 C32 C33 134.0(19) 6_565 . ?
C14 C32 C31 174(2) 6_565 . ?
C15 C32 C31 24.4(12) 6_565 . ?
C33 C32 C31 120.7(12) . . ?
C14 C32 C46 71.0(17) 6_565 . ?
C15 C32 C46 107.2(17) 6_565 . ?
C33 C32 C46 118.5(7) . . ?
C31 C32 C46 112.8(11) . . ?
C14 C32 C9 46.9(16) 6_565 6_565 ?
C15 C32 C9 145(2) 6_565 6_565 ?
C33 C32 C9 12.2(7) . 6_565 ?
C31 C32 C9 132.7(12) . 6_565 ?
C46 C32 C9 107.3(9) . 6_565 ?
C14 C32 C13 52.4(16) 6_565 6_565 ?
C15 C32 C13 125.1(19) 6_565 6_565 ?
C33 C32 C13 100.8(8) . 6_565 ?
C31 C32 C13 131.7(11) . 6_565 ?
C46 C32 C13 19.1(5) . 6_565 ?
C9 C32 C13 89.2(9) 6_565 6_565 ?
C14 C32 C16 127(2) 6_565 6_565 ?
C15 C32 C16 47.3(12) 6_565 6_565 ?
C33 C32 C16 167.5(11) . 6_565 ?
C31 C32 C16 54.6(7) . 6_565 ?
C46 C32 C16 60.6(8) . 6_565 ?
C9 C32 C16 165.6(12) 6_565 6_565 ?
C13 C32 C16 79.4(9) 6_565 6_565 ?
C14 C32 C67 150(2) 6_565 6_565 ?
C15 C32 C67 45.2(12) 6_565 6_565 ?
C33 C32 C67 92.9(10) . 6_565 ?
C31 C32 C67 28.1(6) . 6_565 ?
C46 C32 C67 138.2(10) . 6_565 ?
C9 C32 C67 105.1(10) 6_565 6_565 ?
C13 C32 C67 155.0(10) 6_565 6_565 ?
C16 C32 C67 82.7(7) 6_565 6_565 ?
C9 C33 C14 103(3) 6_565 6_565 ?
C9 C33 C32 132(3) 6_565 . ?
C14 C33 C32 30.1(8) 6_565 . ?
C9 C33 C8 97(3) 6_565 6_565 ?
C14 C33 C8 159.0(14) 6_565 6_565 ?
C32 C33 C8 131.1(12) . 6_565 ?
C9 C33 C34 105(2) 6_565 . ?
C14 C33 C34 152.4(13) 6_565 . ?
C32 C33 C34 122.4(12) . . ?
C8 C33 C34 13.7(10) 6_565 . ?
C9 C33 C45 21(3) 6_565 . ?
C14 C33 C45 97.9(10) 6_565 . ?
C32 C33 C45 122.9(8) . . ?
C8 C33 C45 103.1(8) 6_565 . ?
C34 C33 C45 106.4(7) . . ?
C9 C33 C10 24(3) 6_565 6_565 ?
C14 C33 C10 99.5(11) 6_565 6_565 ?
C32 C33 C10 123.3(8) . 6_565 ?
C8 C33 C10 101.4(10) 6_565 6_565 ?
C34 C33 C10 104.1(7) . 6_565 ?
C45 C33 C10 3.7(8) . 6_565 ?
C9 C33 C15 148(3) 6_565 6_565 ?
C14 C33 C15 45.3(8) 6_565 6_565 ?
C32 C33 C15 17.1(7) . 6_565 ?
C8 C33 C15 114.7(9) 6_565 6_565 ?
C34 C33 C15 107.4(9) . 6_565 ?
C45 C33 C15 139.9(7) . 6_565 ?
C10 C33 C15 140.1(9) 6_565 6_565 ?
C9 C33 Sc2 112(3) 6_565 6_565 ?
C14 C33 Sc2 116.9(12) 6_565 6_565 ?
C32 C33 Sc2 94.8(10) . 6_565 ?
C8 C33 Sc2 61.4(9) 6_565 6_565 ?
C34 C33 Sc2 48.2(7) . 6_565 ?
C45 C33 Sc2 97.0(7) . 6_565 ?
C10 C33 Sc2 93.4(7) 6_565 6_565 ?
C15 C33 Sc2 89.7(6) 6_565 6_565 ?
C8 C34 C68 113(3) 6_565 6_565 ?
C8 C34 C7 94(3) 6_565 6_565 ?
C68 C34 C7 126.6(13) 6_565 6_565 ?
C8 C34 C39 89(3) 6_565 . ?
C68 C34 C39 148.1(9) 6_565 . ?
C7 C34 C39 24.0(7) 6_565 . ?
C8 C34 C33 67(3) 6_565 . ?
C68 C34 C33 102.8(11) 6_565 . ?
C7 C34 C33 130.5(9) 6_565 . ?
C39 C34 C33 107.3(7) . . ?
C8 C34 C35 139(4) 6_565 . ?
C68 C34 C35 29.2(7) 6_565 . ?
C7 C34 C35 104.2(8) 6_565 . ?
C39 C34 C35 121.0(7) . . ?
C33 C34 C35 120.4(11) . . ?
C8 C34 C9 58(3) 6_565 6_565 ?
C68 C34 C9 119.0(12) 6_565 6_565 ?
C7 C34 C9 114.4(11) 6_565 6_565 ?
C39 C34 C9 92.0(8) . 6_565 ?
C33 C34 C9 16.8(7) . 6_565 ?
C35 C34 C9 136.8(12) . 6_565 ?
C8 C34 C69 133(4) 6_565 6_565 ?
C68 C34 C69 44.8(6) 6_565 6_565 ?
C7 C34 C69 83.0(8) 6_565 6_565 ?
C39 C34 C69 103.3(6) . 6_565 ?
C33 C34 C69 143.9(10) . 6_565 ?
C35 C34 C69 23.6(5) . 6_565 ?
C9 C34 C69 160.3(11) 6_565 6_565 ?
C8 C34 C70 124(4) 6_565 6_565 ?
C68 C34 C70 85.5(8) 6_565 6_565 ?
C7 C34 C70 42.6(6) 6_565 6_565 ?
C39 C34 C70 62.7(5) . 6_565 ?
C33 C34 C70 162.7(10) . 6_565 ?
C35 C34 C70 61.7(5) . 6_565 ?
C9 C34 C70 153.5(10) 6_565 6_565 ?
C69 C34 C70 40.8(4) 6_565 6_565 ?
C8 C34 Sc2 159(4) 6_565 6_565 ?
C68 C34 Sc2 85.6(9) 6_565 6_565 ?
C7 C34 Sc2 81.3(8) 6_565 6_565 ?
C39 C34 Sc2 78.4(6) . 6_565 ?
C33 C34 Sc2 101.4(10) . 6_565 ?
C35 C34 Sc2 60.8(6) . 6_565 ?
C9 C34 Sc2 105.6(11) 6_565 6_565 ?
C69 C34 Sc2 66.5(5) 6_565 6_565 ?
C70 C34 Sc2 63.7(4) 6_565 6_565 ?
C68 C35 C69 125.9(19) 6_565 6_565 ?
C68 C35 C30 76.9(14) 6_565 . ?
C69 C35 C30 126.0(12) 6_565 . ?
C68 C35 C34 57.2(13) 6_565 . ?
C69 C35 C34 116.2(11) 6_565 . ?
C30 C35 C34 116.7(10) . . ?
C68 C35 C36 157.6(18) 6_565 . ?
C69 C35 C36 33.0(9) 6_565 . ?
C30 C35 C36 119.9(7) . . ?
C34 C35 C36 118.1(7) . . ?
C68 C35 C67 56.8(13) 6_565 6_565 ?
C69 C35 C67 146.0(13) 6_565 6_565 ?
C30 C35 C67 23.5(6) . 6_565 ?
C34 C35 C67 93.8(9) . 6_565 ?
C36 C35 C67 142.5(8) . 6_565 ?
C68 C35 C8 50.8(12) 6_565 6_565 ?
C69 C35 C8 115.6(11) 6_565 6_565 ?
C30 C35 C8 115.4(9) . 6_565 ?
C34 C35 C8 7.5(9) . 6_565 ?
C36 C35 C8 122.1(7) . 6_565 ?
C67 C35 C8 92.0(8) 6_565 6_565 ?
C68 C35 C64 155.4(16) 6_565 6_565 ?
C69 C35 C64 51.3(9) 6_565 6_565 ?
C30 C35 C64 87.2(6) . 6_565 ?
C34 C35 C64 147.3(8) . 6_565 ?
C36 C35 C64 32.8(4) . 6_565 ?
C67 C35 C64 110.3(7) 6_565 6_565 ?
C8 C35 C64 153.1(9) 6_565 6_565 ?
C68 C35 C70 119.5(14) 6_565 6_565 ?
C69 C35 C70 47.2(8) 6_565 6_565 ?
C30 C35 C70 163.6(8) . 6_565 ?
C34 C35 C70 75.0(6) . 6_565 ?
C36 C35 C70 45.0(5) . 6_565 ?
C67 C35 C70 166.8(9) 6_565 6_565 ?
C8 C35 C70 77.7(6) 6_565 6_565 ?
C64 C35 C70 77.8(6) 6_565 6_565 ?
C68 C35 Sc2 123.5(17) 6_565 6_565 ?
C69 C35 Sc2 102.4(11) 6_565 6_565 ?
C30 C35 Sc2 98.8(7) . 6_565 ?
C34 C35 Sc2 77.3(7) . 6_565 ?
C36 C35 Sc2 71.4(5) . 6_565 ?
C67 C35 Sc2 99.5(8) 6_565 6_565 ?
C8 C35 Sc2 84.8(7) 6_565 6_565 ?
C64 C35 Sc2 77.1(5) 6_565 6_565 ?
C70 C35 Sc2 71.5(4) 6_565 6_565 ?
C69 C36 C64 100.4(11) 6_565 6_565 ?
C69 C36 C70 77.4(10) 6_565 6_565 ?
C64 C36 C70 174.6(13) 6_565 6_565 ?
C69 C36 C64 130.4(10) 6_565 . ?
C64 C36 C64 30.1(8) 6_565 . ?
C70 C36 C64 152.2(8) 6_565 . ?
C69 C36 C36 169.2(8) 6_565 6_565 ?
C64 C36 C36 69.6(8) 6_565 6_565 ?
C70 C36 C36 112.9(6) 6_565 6_565 ?
C64 C36 C36 39.6(4) . 6_565 ?
C69 C36 C35 34.5(9) 6_565 . ?
C64 C36 C35 91.9(9) 6_565 . ?
C70 C36 C35 83.5(7) 6_565 . ?
C64 C36 C35 117.7(6) . . ?
C36 C36 C35 145.8(5) 6_565 . ?
C69 C36 C37 121.8(10) 6_565 . ?
C64 C36 C37 137.5(10) 6_565 . ?
C70 C36 C37 44.4(6) 6_565 . ?
C64 C36 C37 107.8(6) . . ?
C36 C36 C37 68.5(4) 6_565 . ?
C35 C36 C37 119.5(6) . . ?
C69 C36 C37 133.6(10) 6_565 6_565 ?
C64 C36 C37 125.9(12) 6_565 6_565 ?
C70 C36 C37 56.2(5) 6_565 6_565 ?
C64 C36 C37 96.1(7) . 6_565 ?
C36 C36 C37 56.8(5) 6_565 6_565 ?
C35 C36 C37 128.6(7) . 6_565 ?
C37 C36 C37 11.7(6) . 6_565 ?
C69 C36 Sc2 97.0(11) 6_565 6_565 ?
C64 C36 Sc2 95.3(8) 6_565 6_565 ?
C70 C36 Sc2 80.2(6) 6_565 6_565 ?
C64 C36 Sc2 92.6(6) . 6_565 ?
C36 C36 Sc2 88.2(3) 6_565 6_565 ?
C35 C36 Sc2 64.5(5) . 6_565 ?
C37 C36 Sc2 76.3(5) . 6_565 ?
C37 C36 Sc2 77.3(4) 6_565 6_565 ?
C69 C36 Sc2 129.1(12) 6_565 . ?
C64 C36 Sc2 83.6(7) 6_565 . ?
C70 C36 Sc2 94.0(6) 6_565 . ?
C64 C36 Sc2 67.8(5) . . ?
C36 C36 Sc2 55.6(2) 6_565 . ?
C35 C36 Sc2 95.2(6) . . ?
C37 C36 Sc2 66.9(4) . . ?
C37 C36 Sc2 61.5(4) 6_565 . ?
Sc2 C36 Sc2 32.60(16) 6_565 . ?
C37 C37 C70 171.6(5) 6_565 6_565 ?
C37 C37 C70 6.3(4) 6_565 . ?
C70 C37 C70 165.3(9) 6_565 . ?
C37 C37 C38 114.0(4) 6_565 . ?
C70 C37 C38 74.1(7) 6_565 . ?
C70 C37 C38 120.1(6) . . ?
C37 C37 C36 111.5(4) 6_565 . ?
C70 C37 C36 60.7(6) 6_565 . ?
C70 C37 C36 105.5(6) . . ?
C38 C37 C36 122.6(6) . . ?
C37 C37 C38 54.2(5) 6_565 6_565 ?
C70 C37 C38 133.8(9) 6_565 6_565 ?
C70 C37 C38 60.3(6) . 6_565 ?
C38 C37 C38 59.8(7) . 6_565 ?
C36 C37 C38 145.5(7) . 6_565 ?
C37 C37 C36 56.8(5) 6_565 6_565 ?
C70 C37 C36 115.3(7) 6_565 6_565 ?
C70 C37 C36 50.9(6) . 6_565 ?
C38 C37 C36 147.2(7) . 6_565 ?
C36 C37 C36 54.7(6) . 6_565 ?
C38 C37 C36 103.2(8) 6_565 6_565 ?
C37 C37 Sc2 102.5(2) 6_565 6_565 ?
C70 C37 Sc2 77.0(7) 6_565 6_565 ?
C70 C37 Sc2 102.0(5) . 6_565 ?
C38 C37 Sc2 74.5(4) . 6_565 ?
C36 C37 Sc2 62.9(4) . 6_565 ?
C38 C37 Sc2 88.2(4) 6_565 6_565 ?
C36 C37 Sc2 77.3(4) 6_565 6_565 ?
C37 C37 Sc2 68.7(2) 6_565 . ?
C70 C37 Sc2 110.5(7) 6_565 . ?
C70 C37 Sc2 68.4(5) . . ?
C38 C37 Sc2 88.7(4) . . ?
C36 C37 Sc2 76.9(4) . . ?
C38 C37 Sc2 68.6(4) 6_565 . ?
C36 C37 Sc2 58.5(4) 6_565 . ?
Sc2 C37 Sc2 33.87(13) 6_565 . ?
C1 C38 C6 64.7(8) 6_565 6_565 ?
C1 C38 C37 129.1(8) 6_565 . ?
C6 C38 C37 159.5(8) 6_565 . ?
C1 C38 C7 130.8(10) 6_565 6_565 ?
C6 C38 C7 66.3(7) 6_565 6_565 ?
C37 C38 C7 97.2(7) . 6_565 ?
C1 C38 C39 108.6(8) 6_565 . ?
C6 C38 C39 45.4(6) 6_565 . ?
C37 C38 C39 115.9(6) . . ?
C7 C38 C39 22.7(6) 6_565 . ?
C1 C38 C1 10.4(7) 6_565 . ?
C6 C38 C1 74.8(7) 6_565 . ?
C37 C38 C1 118.8(6) . . ?
C7 C38 C1 140.5(7) 6_565 . ?
C39 C38 C1 118.0(6) . . ?
C1 C38 C38 63.3(6) 6_565 6_565 ?
C6 C38 C38 126.5(6) 6_565 6_565 ?
C37 C38 C38 66.0(4) . 6_565 ?
C7 C38 C38 159.2(5) 6_565 6_565 ?
C39 C38 C38 156.0(5) . 6_565 ?
C1 C38 C38 52.9(4) . 6_565 ?
C1 C38 C70 169.8(9) 6_565 6_565 ?
C6 C38 C70 122.0(9) 6_565 6_565 ?
C37 C38 C70 42.2(6) . 6_565 ?
C7 C38 C70 55.8(6) 6_565 6_565 ?
C39 C38 C70 76.8(6) . 6_565 ?
C1 C38 C70 160.3(7) . 6_565 ?
C38 C38 C70 108.2(5) 6_565 6_565 ?
C1 C38 C37 117.4(9) 6_565 6_565 ?
C6 C38 C37 164.7(7) 6_565 6_565 ?
C37 C38 C37 11.8(6) . 6_565 ?
C7 C38 C37 108.7(8) 6_565 6_565 ?
C39 C38 C37 126.3(7) . 6_565 ?
C1 C38 C37 107.0(7) . 6_565 ?
C38 C38 C37 54.2(5) 6_565 6_565 ?
C70 C38 C37 54.0(5) 6_565 6_565 ?
C1 C38 Sc2 105.0(5) 6_565 6_565 ?
C6 C38 Sc2 94.6(5) 6_565 6_565 ?
C37 C38 Sc2 68.2(4) . 6_565 ?
C7 C38 Sc2 74.5(5) 6_565 6_565 ?
C39 C38 Sc2 72.6(5) . 6_565 ?
C1 C38 Sc2 102.8(4) . 6_565 ?
C38 C38 Sc2 87.3(2) 6_565 6_565 ?
C70 C38 Sc2 67.9(4) 6_565 6_565 ?
C37 C38 Sc2 70.1(4) 6_565 6_565 ?
C1 C38 Sc2 90.0(5) 6_565 . ?
C6 C38 Sc2 111.0(5) 6_565 . ?
C37 C38 Sc2 59.1(4) . . ?
C7 C38 Sc2 103.4(6) 6_565 . ?
C39 C38 Sc2 101.2(5) . . ?
C1 C38 Sc2 83.8(4) . . ?
C38 C38 Sc2 58.04(19) 6_565 . ?
C70 C38 Sc2 80.4(4) 6_565 . ?
C37 C38 Sc2 54.9(3) 6_565 . ?
Sc2 C38 Sc2 29.30(11) 6_565 . ?
C7 C39 C6 126(2) 6_565 6_565 ?
C7 C39 C40 162(2) 6_565 . ?
C6 C39 C40 62.1(7) 6_565 . ?
C7 C39 C34 69.2(16) 6_565 . ?
C6 C39 C34 158.1(11) 6_565 . ?
C40 C39 C34 108.4(6) . . ?
C7 C39 C8 72.5(14) 6_565 6_565 ?
C6 C39 C8 161.0(12) 6_565 6_565 ?
C40 C39 C8 101.2(8) . 6_565 ?
C34 C39 C8 13.6(9) . 6_565 ?
C7 C39 C38 72.8(16) 6_565 . ?
C6 C39 C38 59.8(7) 6_565 . ?
C40 C39 C38 120.5(7) . . ?
C34 C39 C38 120.7(7) . . ?
C8 C39 C38 132.8(8) 6_565 . ?
C7 C39 C70 27.6(15) 6_565 6_565 ?
C6 C39 C70 111.6(10) 6_565 6_565 ?
C40 C39 C70 170.1(9) . 6_565 ?
C34 C39 C70 74.6(6) . 6_565 ?
C8 C39 C70 83.6(7) 6_565 6_565 ?
C38 C39 C70 52.0(5) . 6_565 ?
C7 C39 C5 169(2) 6_565 6_565 ?
C6 C39 C5 46.9(6) 6_565 6_565 ?
C40 C39 C5 16.4(6) . 6_565 ?
C34 C39 C5 120.1(7) . 6_565 ?
C8 C39 C5 115.2(9) 6_565 6_565 ?
C38 C39 C5 104.2(6) . 6_565 ?
C70 C39 C5 154.6(8) 6_565 6_565 ?
C7 C39 Sc2 85.1(17) 6_565 6_565 ?
C6 C39 Sc2 99.3(8) 6_565 6_565 ?
C40 C39 Sc2 110.1(7) . 6_565 ?
C34 C39 Sc2 64.1(6) . 6_565 ?
C8 C39 Sc2 77.2(7) 6_565 6_565 ?
C38 C39 Sc2 68.9(4) . 6_565 ?
C70 C39 Sc2 62.3(4) 6_565 6_565 ?
C5 C39 Sc2 103.7(6) 6_565 6_565 ?
C5 C40 C10 88.0(16) 6_565 6_565 ?
C5 C40 C6 83.6(14) 6_565 6_565 ?
C10 C40 C6 154.0(13) 6_565 6_565 ?
C5 C40 C39 129.8(16) 6_565 . ?
C10 C40 C39 127.6(11) 6_565 . ?
C6 C40 C39 48.3(6) 6_565 . ?
C5 C40 C45 105.9(14) 6_565 . ?
C10 C40 C45 19.0(8) 6_565 . ?
C6 C40 C45 148.2(10) 6_565 . ?
C39 C40 C45 109.5(7) . . ?
C5 C40 C41 13.8(12) 6_565 . ?
C10 C40 C41 101.3(9) 6_565 . ?
C6 C40 C41 73.1(6) 6_565 . ?
C39 C40 C41 121.1(6) . . ?
C45 C40 C41 119.5(6) . . ?
C5 C40 C7 133.9(16) 6_565 6_565 ?
C10 C40 C7 127.5(11) 6_565 6_565 ?
C6 C40 C7 51.3(6) 6_565 6_565 ?
C39 C40 C7 5.2(6) . 6_565 ?
C45 C40 C7 109.0(7) . 6_565 ?
C41 C40 C7 124.4(6) . 6_565 ?
C5 C40 C9 132.6(17) 6_565 6_565 ?
C10 C40 C9 48.6(8) 6_565 6_565 ?
C6 C40 C9 125.7(9) 6_565 6_565 ?
C39 C40 C9 80.7(7) . 6_565 ?
C45 C40 C9 29.6(6) . 6_565 ?
C41 C40 C9 146.3(8) . 6_565 ?
C7 C40 C9 79.6(6) 6_565 6_565 ?
C5 C41 C4 111.2(16) 6_565 6_565 ?
C5 C41 C42 107.3(11) 6_565 . ?
C4 C41 C42 18.3(8) 6_565 . ?
C5 C41 C2 124.7(12) 6_565 . ?
C4 C41 C2 94.1(11) 6_565 . ?
C42 C41 C2 109.7(6) . . ?
C5 C41 C40 12.1(11) 6_565 . ?
C4 C41 C40 123.2(10) 6_565 . ?
C42 C41 C40 118.9(6) . . ?
C2 C41 C40 119.0(6) . . ?
C5 C41 C6 58.3(10) 6_565 6_565 ?
C4 C41 C6 143.5(11) 6_565 6_565 ?
C42 C41 C6 156.7(6) . 6_565 ?
C2 C41 C6 71.9(5) . 6_565 ?
C40 C41 C6 48.9(5) . 6_565 ?
C5 C41 C3 144.8(13) 6_565 6_565 ?
C4 C41 C3 52.6(9) 6_565 6_565 ?
C42 C41 C3 66.5(5) . 6_565 ?
C2 C41 C3 43.5(5) . 6_565 ?
C40 C41 C3 149.7(7) . 6_565 ?
C6 C41 C3 113.4(7) 6_565 6_565 ?
C5 C41 Sc3 82.8(11) 6_565 . ?
C4 C41 Sc3 53.1(8) 6_565 . ?
C42 C41 Sc3 68.5(4) . . ?
C2 C41 Sc3 74.4(4) . . ?
C40 C41 Sc3 90.8(6) . . ?
C6 C41 Sc3 90.4(4) 6_565 . ?
C3 C41 Sc3 62.4(3) 6_565 . ?
C4 C42 C62 112.6(17) 6_565 6_565 ?
C4 C42 C41 27.5(12) 6_565 . ?
C62 C42 C41 124.6(10) 6_565 . ?
C4 C42 C43 115.5(15) 6_565 . ?
C62 C42 C43 16.5(9) 6_565 . ?
C41 C42 C43 119.1(7) . . ?
C4 C42 C63 85.6(15) 6_565 . ?
C62 C42 C63 91.2(10) 6_565 . ?
C41 C42 C63 108.8(6) . . ?
C43 C42 C63 107.5(6) . . ?
C4 C42 C3 45.6(14) 6_565 6_565 ?
C62 C42 C3 118.8(11) 6_565 6_565 ?
C41 C42 C3 65.6(5) . 6_565 ?
C43 C42 C3 133.3(8) . 6_565 ?
C63 C42 C3 43.4(4) . 6_565 ?
C4 C42 C5 41.1(13) 6_565 6_565 ?
C62 C42 C5 103.1(11) 6_565 6_565 ?
C41 C42 C5 24.9(5) . 6_565 ?
C43 C42 C5 94.9(6) . 6_565 ?
C63 C42 C5 126.4(7) . 6_565 ?
C3 C42 C5 86.1(5) 6_565 6_565 ?
C4 C42 Sc3 54.7(12) 6_565 . ?
C62 C42 Sc3 61.0(8) 6_565 . ?
C41 C42 Sc3 77.7(5) . . ?
C43 C42 Sc3 70.6(6) . . ?
C63 C42 Sc3 70.5(4) . . ?
C3 C42 Sc3 65.3(4) 6_565 . ?
C5 C42 Sc3 72.5(5) 6_565 . ?
C62 C43 C11 141(3) 6_565 6_565 ?
C62 C43 C42 38.7(18) 6_565 . ?
C11 C43 C42 121.0(11) 6_565 . ?
C62 C43 C59 70.9(19) 6_565 . ?
C11 C43 C59 122.6(11) 6_565 . ?
C42 C43 C59 108.4(7) . . ?
C62 C43 C44 138(3) 6_565 . ?
C11 C43 C44 4.3(14) 6_565 . ?
C42 C43 C44 120.7(6) . . ?
C59 C43 C44 120.2(7) . . ?
C62 C43 C61 53.4(18) 6_565 6_565 ?
C11 C43 C61 133.2(14) 6_565 6_565 ?
C42 C43 C61 91.4(7) . 6_565 ?
C59 C43 C61 17.7(6) . 6_565 ?
C44 C43 C61 129.8(9) . 6_565 ?
C62 C43 C4 40.3(17) 6_565 6_565 ?
C11 C43 C4 108.6(12) 6_565 6_565 ?
C42 C43 C4 18.4(4) . 6_565 ?
C59 C43 C4 110.1(8) . 6_565 ?
C44 C43 C4 107.2(7) . 6_565 ?
C61 C43 C4 92.4(8) 6_565 6_565 ?
C62 C43 Sc3 54(3) 6_565 . ?
C11 C43 Sc3 92.6(13) 6_565 . ?
C42 C43 Sc3 74.2(6) . . ?
C59 C43 Sc3 73.6(7) . . ?
C44 C43 Sc3 88.4(8) . . ?
C61 C43 Sc3 62.7(6) 6_565 . ?
C4 C43 Sc3 59.0(5) 6_565 . ?
C11 C44 C12 103(3) 6_565 6_565 ?
C11 C44 C10 101(3) 6_565 6_565 ?
C12 C44 C10 154.7(15) 6_565 6_565 ?
C11 C44 C47 121(2) 6_565 . ?
C12 C44 C47 18.4(9) 6_565 . ?
C10 C44 C47 136.7(10) 6_565 . ?
C11 C44 C43 10(3) 6_565 . ?
C12 C44 C43 100.9(10) 6_565 . ?
C10 C44 C43 100.6(9) 6_565 . ?
C47 C44 C43 118.5(7) . . ?
C11 C44 C45 119(2) 6_565 . ?
C12 C44 C45 137.2(11) 6_565 . ?
C10 C44 C45 18.2(7) 6_565 . ?
C47 C44 C45 118.8(7) . . ?
C43 C44 C45 118.4(7) . . ?
C11 C44 C62 19(3) 6_565 6_565 ?
C12 C44 C62 105.3(11) 6_565 6_565 ?
C10 C44 C62 94.0(10) 6_565 6_565 ?
C47 C44 C62 121.6(8) . 6_565 ?
C43 C44 C62 10.3(7) . 6_565 ?
C45 C44 C62 111.0(8) . 6_565 ?
C11 C44 C13 148(3) 6_565 6_565 ?
C12 C44 C13 44.7(8) 6_565 6_565 ?
C10 C44 C13 111.1(10) 6_565 6_565 ?
C47 C44 C13 26.4(5) . 6_565 ?
C43 C44 C13 144.1(7) . 6_565 ?
C45 C44 C13 93.0(7) . 6_565 ?
C62 C44 C13 144.9(10) 6_565 6_565 ?
C11 C44 Sc3 69(4) 6_565 . ?
C12 C44 Sc3 96.8(12) 6_565 . ?
C10 C44 Sc3 82.8(10) 6_565 . ?
C47 C44 Sc3 100.8(8) . . ?
C43 C44 Sc3 59.4(6) . . ?
C45 C44 Sc3 89.5(7) . . ?
C62 C44 Sc3 50.1(6) 6_565 . ?
C13 C44 Sc3 107.5(8) 6_565 . ?
C10 C45 C9 170(3) 6_565 6_565 ?
C10 C45 C40 63(2) 6_565 . ?
C9 C45 C40 107.4(12) 6_565 . ?
C10 C45 C44 62(2) 6_565 . ?
C9 C45 C44 125.0(13) 6_565 . ?
C40 C45 C44 120.2(7) . . ?
C10 C45 C33 165(3) 6_565 . ?
C9 C45 C33 9.8(16) 6_565 . ?
C40 C45 C33 108.0(6) . . ?
C44 C45 C33 119.0(7) . . ?
C10 C45 C11 50(2) 6_565 6_565 ?
C9 C45 C11 137.7(15) 6_565 6_565 ?
C40 C45 C11 108.3(8) . 6_565 ?
C44 C45 C11 12.9(6) . 6_565 ?
C33 C45 C11 131.1(9) . 6_565 ?
C10 C45 C5 41(2) 6_565 6_565 ?
C9 C45 C5 128.4(15) 6_565 6_565 ?
C40 C45 C5 23.2(6) . 6_565 ?
C44 C45 C5 97.1(7) . 6_565 ?
C33 C45 C5 126.8(8) . 6_565 ?
C11 C45 C5 85.1(8) 6_565 6_565 ?
C10 C45 C14 149(3) 6_565 6_565 ?
C9 C45 C14 38.7(10) 6_565 6_565 ?
C40 C45 C14 141.7(8) . 6_565 ?
C44 C45 C14 86.6(7) . 6_565 ?
C33 C45 C14 35.1(5) . 6_565 ?
C11 C45 C14 99.5(8) 6_565 6_565 ?
C5 C45 C14 153.3(10) 6_565 6_565 ?
C13 C46 C17 140(3) 6_565 6_565 ?
C13 C46 C50 136(2) 6_565 . ?
C17 C46 C50 17.9(11) 6_565 . ?
C13 C46 C47 30(2) 6_565 . ?
C17 C46 C47 120.0(13) 6_565 . ?
C50 C46 C47 109.6(7) . . ?
C13 C46 C14 74.2(17) 6_565 6_565 ?
C17 C46 C14 143.4(16) 6_565 6_565 ?
C50 C46 C14 148.4(12) . 6_565 ?
C47 C46 C14 96.6(8) . 6_565 ?
C13 C46 C32 98.9(19) 6_565 . ?
C17 C46 C32 120.4(14) 6_565 . ?
C50 C46 C32 123.2(11) . . ?
C47 C46 C32 117.4(7) . . ?
C14 C46 C32 25.2(6) 6_565 . ?
C13 C46 C16 163(2) 6_565 6_565 ?
C17 C46 C16 53.3(9) 6_565 6_565 ?
C50 C46 C16 59.9(7) . 6_565 ?
C47 C46 C16 165.1(10) . 6_565 ?
C14 C46 C16 90.7(9) 6_565 6_565 ?
C32 C46 C16 67.1(8) . 6_565 ?
C13 C46 C12 31.4(18) 6_565 6_565 ?
C17 C46 C12 119.9(15) 6_565 6_565 ?
C50 C46 C12 109.0(8) . 6_565 ?
C47 C46 C12 1.9(11) . 6_565 ?
C14 C46 C12 96.6(8) 6_565 6_565 ?
C32 C46 C12 116.9(7) . 6_565 ?
C16 C46 C12 163.4(10) 6_565 6_565 ?
C13 C46 C15 121(2) 6_565 6_565 ?
C17 C46 C15 97.3(12) 6_565 6_565 ?
C50 C46 C15 102.5(8) . 6_565 ?
C47 C46 C15 140.5(7) . 6_565 ?
C14 C46 C15 46.8(6) 6_565 6_565 ?
C32 C46 C15 23.4(5) . 6_565 ?
C16 C46 C15 44.0(5) 6_565 6_565 ?
C12 C46 C15 139.9(8) 6_565 6_565 ?
C12 C47 C13 166(3) 6_565 6_565 ?
C12 C47 C46 172(4) 6_565 . ?
C13 C47 C46 17.9(11) 6_565 . ?
C12 C47 C44 55(2) 6_565 . ?
C13 C47 C44 112.0(12) 6_565 . ?
C46 C47 C44 123.0(8) . . ?
C12 C47 C48 71(2) 6_565 . ?
C13 C47 C48 123.3(12) 6_565 . ?
C46 C47 C48 106.6(7) . . ?
C44 C47 C48 119.7(7) . . ?
C12 C47 C11 43(2) 6_565 6_565 ?
C13 C47 C11 124.7(14) 6_565 6_565 ?
C46 C47 C11 135.1(9) . 6_565 ?
C44 C47 C11 12.7(6) . 6_565 ?
C48 C47 C11 108.0(8) . 6_565 ?
C12 C47 C55 57(2) 6_565 6_565 ?
C13 C47 C55 136.9(14) 6_565 6_565 ?
C46 C47 C55 119.9(8) . 6_565 ?
C44 C47 C55 106.8(7) . 6_565 ?
C48 C47 C55 13.7(5) . 6_565 ?
C11 C47 C55 94.7(8) 6_565 6_565 ?
C12 C47 C17 155(3) 6_565 6_565 ?
C13 C47 C17 39.0(8) 6_565 6_565 ?
C46 C47 C17 23.6(5) . 6_565 ?
C44 C47 C17 145.3(9) . 6_565 ?
C48 C47 C17 84.3(6) . 6_565 ?
C11 C47 C17 155.9(11) 6_565 6_565 ?
C55 C47 C17 97.9(7) 6_565 6_565 ?
C55 C48 C54 100(2) 6_565 6_565 ?
C55 C48 C12 101(2) 6_565 6_565 ?
C54 C48 C12 157.3(13) 6_565 6_565 ?
C55 C48 C49 130(2) 6_565 . ?
C54 C48 C49 30.9(6) 6_565 . ?
C12 C48 C49 127.0(9) 6_565 . ?
C55 C48 C58 19(3) 6_565 . ?
C54 C48 C58 93.5(8) 6_565 . ?
C12 C48 C58 103.9(9) 6_565 . ?
C49 C48 C58 121.5(7) . . ?
C55 C48 C47 120(2) 6_565 . ?
C54 C48 C47 138.8(9) 6_565 . ?
C12 C48 C47 19.0(7) 6_565 . ?
C49 C48 C47 108.1(6) . . ?
C58 C48 C47 121.0(7) . . ?
C55 C48 C56 20(3) 6_565 6_565 ?
C54 C48 C56 93.3(10) 6_565 6_565 ?
C12 C48 C56 103.8(9) 6_565 6_565 ?
C49 C48 C56 120.9(8) . 6_565 ?
C58 C48 C56 1.3(10) . 6_565 ?
C47 C48 C56 120.6(8) . 6_565 ?
C54 C49 C18 154.4(19) 6_565 6_565 ?
C54 C49 C48 60.2(11) 6_565 . ?
C18 C49 C48 144.8(12) 6_565 . ?
C54 C49 C50 167.1(13) 6_565 . ?
C18 C49 C50 38.3(10) 6_565 . ?
C48 C49 C50 107.9(6) . . ?
C54 C49 C52 68.2(11) 6_565 . ?
C18 C49 C52 91.1(12) 6_565 . ?
C48 C49 C52 121.9(6) . . ?
C50 C49 C52 119.4(6) . . ?
C54 C49 C55 48.3(9) 6_565 6_565 ?
C18 C49 C55 156.9(14) 6_565 6_565 ?
C48 C49 C55 12.0(6) . 6_565 ?
C50 C49 C55 119.6(7) . 6_565 ?
C52 C49 C55 110.7(6) . 6_565 ?
C54 C49 C17 155.2(14) 6_565 6_565 ?
C18 C49 C17 50.1(9) 6_565 6_565 ?
C48 C49 C17 95.1(6) . 6_565 ?
C50 C49 C17 14.3(5) . 6_565 ?
C52 C49 C17 133.4(6) . 6_565 ?
C55 C49 C17 107.0(7) 6_565 6_565 ?
C54 C49 C53 34.4(10) 6_565 6_565 ?
C18 C49 C53 127.4(13) 6_565 6_565 ?
C48 C49 C53 86.2(5) . 6_565 ?
C50 C49 C53 148.1(7) . 6_565 ?
C52 C49 C53 36.3(4) . 6_565 ?
C55 C49 C53 74.6(6) 6_565 6_565 ?
C17 C49 C53 157.1(7) 6_565 6_565 ?
C54 C49 C19 124.3(13) 6_565 6_565 ?
C18 C49 C19 34.9(9) 6_565 6_565 ?
C48 C49 C19 163.7(8) . 6_565 ?
C50 C49 C19 65.6(5) . 6_565 ?
C52 C49 C19 56.7(4) . 6_565 ?
C55 C49 C19 162.1(8) 6_565 6_565 ?
C17 C49 C19 79.7(5) 6_565 6_565 ?
C53 C49 C19 92.8(6) 6_565 6_565 ?
C17 C50 C18 147(3) 6_565 6_565 ?
C17 C50 C46 31.5(19) 6_565 . ?
C18 C50 C46 138.6(12) 6_565 . ?
C17 C50 C49 126(2) 6_565 . ?
C18 C50 C49 31.7(8) 6_565 . ?
C46 C50 C49 107.6(7) . . ?
C17 C50 C26 112(2) 6_565 . ?
C18 C50 C26 96.8(10) 6_565 . ?
C46 C50 C26 121.4(10) . . ?
C49 C50 C26 121.5(7) . . ?
C17 C50 C16 60.0(18) 6_565 6_565 ?
C18 C50 C16 149.6(13) 6_565 6_565 ?
C46 C50 C16 71.1(8) . 6_565 ?
C49 C50 C16 165.2(11) . 6_565 ?
C26 C50 C16 53.1(7) . 6_565 ?
C17 C50 C13 37.8(16) 6_565 6_565 ?
C18 C50 C13 126.3(13) 6_565 6_565 ?
C46 C50 C13 12.6(7) . 6_565 ?
C49 C50 C13 95.8(7) . 6_565 ?
C26 C50 C13 133.6(10) . 6_565 ?
C16 C50 C13 83.6(7) 6_565 6_565 ?
C17 C50 C19 160(2) 6_565 6_565 ?
C18 C50 C19 45.4(8) 6_565 6_565 ?
C46 C50 C19 162.4(11) . 6_565 ?
C49 C50 C19 72.0(5) . 6_565 ?
C26 C50 C19 51.5(5) . 6_565 ?
C16 C50 C19 104.6(8) 6_565 6_565 ?
C13 C50 C19 161.7(9) 6_565 6_565 ?
C17 C50 Sc1 122(3) 6_565 6_565 ?
C18 C50 Sc1 88.0(10) 6_565 6_565 ?
C46 C50 Sc1 102.0(8) . 6_565 ?
C49 C50 Sc1 89.2(6) . 6_565 ?
C26 C50 Sc1 52.9(5) . 6_565 ?
C16 C50 Sc1 76.9(6) 6_565 6_565 ?
C13 C50 Sc1 106.8(8) 6_565 6_565 ?
C19 C50 Sc1 60.6(4) 6_565 6_565 ?
C51 C51 C19 163.5(5) 6_565 6_565 ?
C51 C51 C25 119.9(4) 6_565 . ?
C19 C51 C25 43.9(5) 6_565 . ?
C51 C51 C19 13.4(4) 6_565 . ?
C19 C51 C19 150.1(9) 6_565 . ?
C25 C51 C19 106.7(6) . . ?
C51 C51 C52 111.2(4) 6_565 . ?
C19 C51 C52 81.3(6) 6_565 . ?
C25 C51 C52 120.5(6) . . ?
C19 C51 C52 120.8(6) . . ?
C51 C51 C25 51.3(5) 6_565 6_565 ?
C19 C51 C25 112.4(7) 6_565 6_565 ?
C25 C51 C25 68.6(7) . 6_565 ?
C19 C51 C25 38.2(5) . 6_565 ?
C52 C51 C25 147.8(6) . 6_565 ?
C51 C51 C52 59.6(5) 6_565 6_565 ?
C19 C51 C52 131.8(8) 6_565 6_565 ?
C25 C51 C52 152.8(6) . 6_565 ?
C19 C51 C52 69.9(6) . 6_565 ?
C52 C51 C52 51.6(6) . 6_565 ?
C25 C51 C52 105.0(8) 6_565 6_565 ?
C51 C51 Sc1 95.8(2) 6_565 6_565 ?
C19 C51 Sc1 73.2(6) 6_565 6_565 ?
C25 C51 Sc1 59.3(4) . 6_565 ?
C19 C51 Sc1 86.6(5) . 6_565 ?
C52 C51 Sc1 88.5(4) . 6_565 ?
C25 C51 Sc1 69.4(4) 6_565 6_565 ?
C52 C51 Sc1 93.5(3) 6_565 6_565 ?
C51 C51 Sc1 77.9(2) 6_565 . ?
C19 C51 Sc1 90.6(6) 6_565 . ?
C25 C51 Sc1 69.7(4) . . ?
C19 C51 Sc1 69.0(5) . . ?
C52 C51 Sc1 95.0(4) . . ?
C25 C51 Sc1 57.5(4) 6_565 . ?
C52 C51 Sc1 84.5(4) 6_565 . ?
Sc1 C51 Sc1 17.86(8) 6_565 . ?
C53 C52 C52 72.4(6) 6_565 6_565 ?
C53 C52 C54 67.3(7) 6_565 6_565 ?
C52 C52 C54 137.7(6) 6_565 6_565 ?
C53 C52 C49 95.3(7) 6_565 . ?
C52 C52 C49 155.1(4) 6_565 . ?
C54 C52 C49 29.3(5) 6_565 . ?
C53 C52 C51 141.1(8) 6_565 . ?
C52 C52 C51 68.8(4) 6_565 . ?
C54 C52 C51 148.9(8) 6_565 . ?
C49 C52 C51 119.6(6) . . ?
C53 C52 C53 24.5(7) 6_565 . ?
C52 C52 C53 47.9(3) 6_565 . ?
C54 C52 C53 91.2(7) 6_565 . ?
C49 C52 C53 117.8(5) . . ?
C51 C52 C53 116.6(5) . . ?
C53 C52 C51 132.0(9) 6_565 6_565 ?
C52 C52 C51 59.6(5) 6_565 6_565 ?
C54 C52 C51 156.7(8) 6_565 6_565 ?
C49 C52 C51 127.7(7) . 6_565 ?
C51 C52 C51 9.1(6) . 6_565 ?
C53 C52 C51 107.5(6) . 6_565 ?
C53 C52 C18 124.1(8) 6_565 6_565 ?
C52 C52 C18 153.7(4) 6_565 6_565 ?
C54 C52 C18 57.6(7) 6_565 6_565 ?
C49 C52 C18 28.9(4) . 6_565 ?
C51 C52 C18 91.7(6) . 6_565 ?
C53 C52 C18 145.8(6) . 6_565 ?
C51 C52 C18 100.4(6) 6_565 6_565 ?
C53 C52 C19 170.3(7) 6_565 6_565 ?
C52 C52 C19 109.8(4) 6_565 6_565 ?
C54 C52 C19 107.9(8) 6_565 6_565 ?
C49 C52 C19 78.9(5) . 6_565 ?
C51 C52 C19 41.8(5) . 6_565 ?
C53 C52 C19 156.2(6) . 6_565 ?
C51 C52 C19 50.8(5) 6_565 6_565 ?
C18 C52 C19 50.3(5) 6_565 6_565 ?
C53 C52 Sc1 114.6(5) 6_565 6_565 ?
C52 C52 Sc1 84.11(16) 6_565 6_565 ?
C54 C52 Sc1 101.0(5) 6_565 6_565 ?
C49 C52 Sc1 81.6(4) . 6_565 ?
C51 C52 Sc1 59.8(3) . 6_565 ?
C53 C52 Sc1 106.2(4) . 6_565 ?
C51 C52 Sc1 61.1(3) 6_565 6_565 ?
C18 C52 Sc1 70.5(4) 6_565 6_565 ?
C19 C52 Sc1 57.2(3) 6_565 6_565 ?
C53 C53 C52 107.6(6) 6_565 6_565 ?
C53 C53 C57 76.5(3) 6_565 . ?
C52 C53 C57 159.2(7) 6_565 . ?
C53 C53 C54 164.9(5) 6_565 . ?
C52 C53 C54 63.6(6) 6_565 . ?
C57 C53 C54 107.4(6) . . ?
C53 C53 C52 47.9(3) 6_565 . ?
C52 C53 C52 59.7(7) 6_565 . ?
C57 C53 C52 121.1(6) . . ?
C54 C53 C52 121.9(6) . . ?
C53 C53 C49 149.4(3) 6_565 6_565 ?
C52 C53 C49 48.4(5) 6_565 6_565 ?
C57 C53 C49 119.1(6) . 6_565 ?
C54 C53 C49 16.8(4) . 6_565 ?
C52 C53 C49 105.3(5) . 6_565 ?
C53 C53 C54 10.4(3) 6_565 6_565 ?
C52 C53 C54 101.0(7) 6_565 6_565 ?
C57 C53 C54 79.8(4) . 6_565 ?
C54 C53 C54 154.5(8) . 6_565 ?
C52 C53 C54 42.1(4) . 6_565 ?
C49 C53 C54 139.5(5) 6_565 6_565 ?
C49 C54 C48 88.9(14) 6_565 6_565 ?
C49 C54 C52 82.4(12) 6_565 6_565 ?
C48 C54 C52 151.0(11) 6_565 6_565 ?
C49 C54 C55 108.8(12) 6_565 . ?
C48 C54 C55 20.0(7) 6_565 . ?
C52 C54 C55 148.8(9) 6_565 . ?
C49 C54 C53 128.8(13) 6_565 . ?
C48 C54 C53 123.9(10) 6_565 . ?
C52 C54 C53 49.2(6) 6_565 . ?
C55 C54 C53 107.2(6) . . ?
C49 C54 C18 13.6(10) 6_565 . ?
C48 C54 C18 102.3(8) 6_565 . ?
C52 C54 C18 71.9(6) 6_565 . ?
C55 C54 C18 122.2(6) . . ?
C53 C54 C18 120.4(6) . . ?
C49 C54 C58 131.5(13) 6_565 6_565 ?
C48 C54 C58 47.5(7) 6_565 6_565 ?
C52 C54 C58 123.7(9) 6_565 6_565 ?
C55 C54 C58 28.9(6) . 6_565 ?
C53 C54 C58 78.3(6) . 6_565 ?
C18 C54 C58 144.7(7) . 6_565 ?
C49 C54 C53 124.8(12) 6_565 6_565 ?
C48 C54 C53 123.6(9) 6_565 6_565 ?
C52 C54 C53 46.7(5) 6_565 6_565 ?
C55 C54 C53 107.9(6) . 6_565 ?
C53 C54 C53 4.73(19) . 6_565 ?
C18 C54 C53 117.1(6) . 6_565 ?
C58 C54 C53 79.3(5) 6_565 6_565 ?
C48 C55 C58 153(4) 6_565 6_565 ?
C48 C55 C56 153(4) 6_565 . ?
C58 C55 C56 0.9(14) 6_565 . ?
C48 C55 C54 60.4(18) 6_565 . ?
C58 C55 C54 108.3(12) 6_565 . ?
C56 C55 C54 109.0(7) . . ?
C48 C55 C12 60.9(19) 6_565 . ?
C58 C55 C12 120.0(12) 6_565 . ?
C56 C55 C12 119.8(7) . . ?
C54 C55 C12 120.7(7) . . ?
C48 C55 C47 46.0(18) 6_565 6_565 ?
C58 C55 C47 131.3(15) 6_565 6_565 ?
C56 C55 C47 131.3(9) . 6_565 ?
C54 C55 C47 105.8(7) . 6_565 ?
C12 C55 C47 14.9(6) . 6_565 ?
C48 C55 C49 37.6(16) 6_565 6_565 ?
C58 C55 C49 126.6(15) 6_565 6_565 ?
C56 C55 C49 127.4(8) . 6_565 ?
C54 C55 C49 22.9(5) . 6_565 ?
C12 C55 C49 97.8(7) . 6_565 ?
C47 C55 C49 82.9(7) 6_565 6_565 ?
C58 C56 C59 104(3) 6_565 6_565 ?
C58 C56 C55 2(4) 6_565 . ?
C59 C56 C55 102.9(8) 6_565 . ?
C58 C56 C57 106(3) 6_565 . ?
C59 C56 C57 143.6(10) 6_565 . ?
C55 C56 C57 107.9(7) . . ?
C58 C56 C61 122(3) 6_565 . ?
C59 C56 C61 21.4(7) 6_565 . ?
C55 C56 C61 121.5(7) . . ?
C57 C56 C61 122.2(7) . . ?
C58 C56 C48 5(4) 6_565 6_565 ?
C59 C56 C48 104.2(9) 6_565 6_565 ?
C55 C56 C48 6.8(9) . 6_565 ?
C57 C56 C48 104.3(7) . 6_565 ?
C61 C56 C48 121.3(7) . 6_565 ?
C58 C56 Sc3 95(4) 6_565 6_565 ?
C59 C56 Sc3 58.2(9) 6_565 6_565 ?
C55 C56 Sc3 96.0(8) . 6_565 ?
C57 C56 Sc3 99.1(7) . 6_565 ?
C61 C56 Sc3 50.8(5) . 6_565 ?
C48 C56 Sc3 91.1(7) 6_565 6_565 ?
C56 C57 C56 108.3(9) 6_565 . ?
C56 C57 C53 133.8(6) 6_565 . ?
C56 C57 C53 108.4(5) . . ?
C56 C57 C53 108.4(5) 6_565 6_565 ?
C56 C57 C53 133.8(6) . 6_565 ?
C53 C57 C53 26.9(7) . 6_565 ?
C56 C57 C58 14.2(6) 6_565 . ?
C56 C57 C58 120.3(6) . . ?
C53 C57 C58 119.8(6) . . ?
C53 C57 C58 94.2(5) 6_565 . ?
C56 C57 C58 120.3(6) 6_565 6_565 ?
C56 C57 C58 14.2(6) . 6_565 ?
C53 C57 C58 94.2(5) . 6_565 ?
C53 C57 C58 119.8(6) 6_565 6_565 ?
C58 C57 C58 130.7(9) . 6_565 ?
C56 C58 C55 177(5) 6_565 6_565 ?
C56 C58 C48 174(5) 6_565 . ?
C55 C58 C48 8.9(14) 6_565 . ?
C56 C58 C59 61(2) 6_565 . ?
C55 C58 C59 117.4(11) 6_565 . ?
C48 C58 C59 119.1(7) . . ?
C56 C58 C57 60(3) 6_565 . ?
C55 C58 C57 122.8(12) 6_565 . ?
C48 C58 C57 117.9(7) . . ?
C59 C58 C57 117.4(6) . . ?
C56 C58 C61 47(2) 6_565 6_565 ?
C55 C58 C61 131.9(14) 6_565 6_565 ?
C48 C58 C61 131.7(8) . 6_565 ?
C59 C58 C61 17.2(6) . 6_565 ?
C57 C58 C61 100.6(7) . 6_565 ?
C56 C58 C54 140(3) 6_565 6_565 ?
C55 C58 C54 42.8(7) 6_565 6_565 ?
C48 C58 C54 39.0(5) . 6_565 ?
C59 C58 C54 156.5(8) . 6_565 ?
C57 C58 C54 80.0(6) . 6_565 ?
C61 C58 C54 160.1(11) 6_565 6_565 ?
C56 C58 Sc3 77(4) 6_565 . ?
C55 C58 Sc3 104.2(14) 6_565 . ?
C48 C58 Sc3 97.8(7) . . ?
C59 C58 Sc3 56.3(6) . . ?
C57 C58 Sc3 92.7(6) . . ?
C61 C58 Sc3 49.7(6) 6_565 . ?
C54 C58 Sc3 110.4(7) 6_565 . ?
C61 C59 C56 99.4(18) 6_565 6_565 ?
C61 C59 C62 90.7(17) 6_565 6_565 ?
C56 C59 C62 144.8(15) 6_565 6_565 ?
C61 C59 C43 110.7(17) 6_565 . ?
C56 C59 C43 133.3(10) 6_565 . ?
C62 C59 C43 20.2(7) 6_565 . ?
C61 C59 C60 9.5(16) 6_565 . ?
C56 C59 C60 107.4(8) 6_565 . ?
C62 C59 C60 86.8(8) 6_565 . ?
C43 C59 C60 106.9(7) . . ?
C61 C59 C58 112.3(16) 6_565 . ?
C56 C59 C58 15.0(7) 6_565 . ?
C62 C59 C58 133.2(10) 6_565 . ?
C43 C59 C58 119.0(7) . . ?
C60 C59 C58 120.9(7) . . ?
C61 C59 C60 4.1(15) 6_565 6_565 ?
C56 C59 C60 96.5(8) 6_565 6_565 ?
C62 C59 C60 94.7(7) 6_565 6_565 ?
C43 C59 C60 114.7(6) . 6_565 ?
C60 C59 C60 11.2(4) . 6_565 ?
C58 C59 C60 109.8(6) . 6_565 ?
C61 C59 Sc3 63(2) 6_565 . ?
C56 C59 Sc3 93.9(10) 6_565 . ?
C62 C59 Sc3 61.1(8) 6_565 . ?
C43 C59 Sc3 71.0(7) . . ?
C60 C59 Sc3 68.1(6) . . ?
C58 C59 Sc3 93.0(7) . . ?
C60 C59 Sc3 65.6(4) 6_565 . ?
C61 C59 Sc3 49(2) 6_565 6_565 ?
C56 C59 Sc3 87.7(10) 6_565 6_565 ?
C62 C59 Sc3 73.7(8) 6_565 6_565 ?
C43 C59 Sc3 86.2(7) . 6_565 ?
C60 C59 Sc3 55.9(5) . 6_565 ?
C58 C59 Sc3 91.0(7) . 6_565 ?
C60 C59 Sc3 51.4(4) 6_565 6_565 ?
Sc3 C59 Sc3 16.37(10) . 6_565 ?
C60 C60 C61 138.6(9) 6_565 6_565 ?
C60 C60 C63 100.8(4) 6_565 . ?
C61 C60 C63 111.7(10) 6_565 . ?
C60 C60 C59 144.0(4) 6_565 . ?
C61 C60 C59 5.8(10) 6_565 . ?
C63 C60 C59 108.7(6) . . ?
C60 C60 C61 24.0(4) 6_565 . ?
C61 C60 C61 114.6(11) 6_565 . ?
C63 C60 C61 119.0(6) . . ?
C59 C60 C61 120.1(6) . . ?
C60 C60 C63 56.0(5) 6_565 6_565 ?
C61 C60 C63 148.2(11) 6_565 6_565 ?
C63 C60 C63 44.8(6) . 6_565 ?
C59 C60 C63 148.3(7) . 6_565 ?
C61 C60 C63 75.7(6) . 6_565 ?
C60 C60 C62 150.2(5) 6_565 6_565 ?
C61 C60 C62 47.2(8) 6_565 6_565 ?
C63 C60 C62 64.5(5) . 6_565 ?
C59 C60 C62 44.6(5) . 6_565 ?
C61 C60 C62 140.9(8) . 6_565 ?
C63 C60 C62 105.1(6) 6_565 6_565 ?
C60 C60 C59 24.8(3) 6_565 6_565 ?
C61 C60 C59 113.8(8) 6_565 6_565 ?
C63 C60 C59 120.5(6) . 6_565 ?
C59 C60 C59 119.2(7) . 6_565 ?
C61 C60 C59 1.5(6) . 6_565 ?
C63 C60 C59 77.1(7) 6_565 6_565 ?
C62 C60 C59 141.4(7) 6_565 6_565 ?
C60 C60 Sc3 93.0(3) 6_565 . ?
C61 C60 Sc3 72.3(9) 6_565 . ?
C63 C60 Sc3 75.0(4) . . ?
C59 C60 Sc3 75.7(6) . . ?
C61 C60 Sc3 83.5(6) . . ?
C63 C60 Sc3 79.6(4) 6_565 . ?
C62 C60 Sc3 59.0(5) 6_565 . ?
C59 C60 Sc3 84.4(5) 6_565 . ?
C60 C60 Sc3 70.8(2) 6_565 6_565 ?
C61 C60 Sc3 89.8(9) 6_565 6_565 ?
C63 C60 Sc3 80.0(4) . 6_565 ?
C59 C60 Sc3 94.2(6) . 6_565 ?
C61 C60 Sc3 63.0(5) . 6_565 ?
C63 C60 Sc3 67.5(4) 6_565 6_565 ?
C62 C60 Sc3 80.9(5) 6_565 6_565 ?
C59 C60 Sc3 64.1(5) 6_565 6_565 ?
Sc3 C60 Sc3 22.22(11) . 6_565 ?
C59 C61 C60 165(3) 6_565 6_565 ?
C59 C61 C62 67.1(15) 6_565 . ?
C60 C61 C62 106.0(9) 6_565 . ?
C59 C61 C60 174(2) 6_565 . ?
C60 C61 C60 17.5(7) 6_565 . ?
C62 C61 C60 118.4(6) . . ?
C59 C61 C56 59.2(14) 6_565 . ?
C60 C61 C56 133.4(10) 6_565 . ?
C62 C61 C56 117.3(6) . . ?
C60 C61 C56 116.8(6) . . ?
C59 C61 C43 51.6(15) 6_565 6_565 ?
C60 C61 C43 121.5(10) 6_565 6_565 ?
C62 C61 C43 15.7(5) . 6_565 ?
C60 C61 C43 133.9(7) . 6_565 ?
C56 C61 C43 103.0(6) . 6_565 ?
C59 C61 C58 50.5(13) 6_565 6_565 ?
C60 C61 C58 143.1(13) 6_565 6_565 ?
C62 C61 C58 106.4(7) . 6_565 ?
C60 C61 C58 126.0(8) . 6_565 ?
C56 C61 C58 10.9(6) . 6_565 ?
C43 C61 C58 92.2(8) 6_565 6_565 ?
C59 C61 C63 128.3(16) 6_565 6_565 ?
C60 C61 C63 42.6(7) 6_565 6_565 ?
C62 C61 C63 63.4(5) . 6_565 ?
C60 C61 C63 56.7(5) . 6_565 ?
C56 C61 C63 164.9(9) . 6_565 ?
C43 C61 C63 78.9(5) 6_565 6_565 ?
C58 C61 C63 161.4(10) 6_565 6_565 ?
C59 C61 C61 152.7(15) 6_565 6_565 ?
C60 C61 C61 41.4(9) 6_565 6_565 ?
C62 C61 C61 132.5(5) . 6_565 ?
C60 C61 C61 24.0(4) . 6_565 ?
C56 C61 C61 93.6(4) . 6_565 ?
C43 C61 C61 145.4(6) 6_565 6_565 ?
C58 C61 C61 102.3(6) 6_565 6_565 ?
C63 C61 C61 77.6(4) 6_565 6_565 ?
C59 C61 Sc3 104(2) 6_565 6_565 ?
C60 C61 Sc3 84.3(9) 6_565 6_565 ?
C62 C61 Sc3 66.7(6) . 6_565 ?
C60 C61 Sc3 79.8(6) . 6_565 ?
C56 C61 Sc3 96.8(7) . 6_565 ?
C43 C61 Sc3 73.0(6) 6_565 6_565 ?
C58 C61 Sc3 92.6(8) 6_565 6_565 ?
C63 C61 Sc3 69.2(4) 6_565 6_565 ?
C61 C61 Sc3 75.1(3) 6_565 6_565 ?
C59 C61 Sc3 122(2) 6_565 . ?
C60 C61 Sc3 69.5(8) 6_565 . ?
C62 C61 Sc3 84.5(7) . . ?
C60 C61 Sc3 61.7(5) . . ?
C56 C61 Sc3 97.1(7) . . ?
C43 C61 Sc3 92.5(6) 6_565 . ?
C58 C61 Sc3 96.6(8) 6_565 . ?
C63 C61 Sc3 67.9(4) 6_565 . ?
C61 C61 Sc3 55.1(2) 6_565 . ?
Sc3 C61 Sc3 20.05(13) 6_565 . ?
C43 C62 C42 125(3) 6_565 6_565 ?
C43 C62 C59 88.9(18) 6_565 6_565 ?
C42 C62 C59 143.5(14) 6_565 6_565 ?
C43 C62 C11 26(2) 6_565 . ?
C42 C62 C11 115.1(10) 6_565 . ?
C59 C62 C11 101.3(8) 6_565 . ?
C43 C62 C4 127(2) 6_565 . ?
C42 C62 C4 23.5(6) 6_565 . ?
C59 C62 C4 141.9(10) 6_565 . ?
C11 C62 C4 107.2(7) . . ?
C43 C62 C61 111(2) 6_565 . ?
C42 C62 C61 123.1(10) 6_565 . ?
C59 C62 C61 22.2(7) 6_565 . ?
C11 C62 C61 120.1(7) . . ?
C4 C62 C61 120.0(7) . . ?
C43 C62 C63 172(3) 6_565 6_565 ?
C42 C62 C63 52.4(7) 6_565 6_565 ?
C59 C62 C63 92.3(8) 6_565 6_565 ?
C11 C62 C63 159.5(8) . 6_565 ?
C4 C62 C63 54.3(5) . 6_565 ?
C61 C62 C63 70.8(5) . 6_565 ?
C43 C62 C44 32(2) 6_565 6_565 ?
C42 C62 C44 114.5(12) 6_565 6_565 ?
C59 C62 C44 101.5(8) 6_565 6_565 ?
C11 C62 C44 5.7(10) . 6_565 ?
C4 C62 C44 104.4(8) . 6_565 ?
C61 C62 C44 119.0(8) . 6_565 ?
C63 C62 C44 154.7(10) 6_565 6_565 ?
C43 C62 C60 138(2) 6_565 6_565 ?
C42 C62 C60 96.3(9) 6_565 6_565 ?
C59 C62 C60 48.7(6) 6_565 6_565 ?
C11 C62 C60 144.5(7) . 6_565 ?
C4 C62 C60 94.8(5) . 6_565 ?
C61 C62 C60 26.9(4) . 6_565 ?
C63 C62 C60 43.9(4) 6_565 6_565 ?
C44 C62 C60 141.7(9) 6_565 6_565 ?
C43 C62 Sc3 115(3) 6_565 6_565 ?
C42 C62 Sc3 91.9(9) 6_565 6_565 ?
C59 C62 Sc3 84.3(8) 6_565 6_565 ?
C11 C62 Sc3 92.8(7) . 6_565 ?
C4 C62 Sc3 69.7(6) . 6_565 ?
C61 C62 Sc3 73.1(6) . 6_565 ?
C63 C62 Sc3 73.1(5) 6_565 6_565 ?
C44 C62 Sc3 87.1(8) 6_565 6_565 ?
C60 C62 Sc3 68.8(5) 6_565 6_565 ?
C43 C62 Sc3 125(3) 6_565 . ?
C42 C62 Sc3 89.7(9) 6_565 . ?
C59 C62 Sc3 79.0(8) 6_565 . ?
C11 C62 Sc3 104.8(8) . . ?
C4 C62 Sc3 69.8(6) . . ?
C61 C62 Sc3 64.4(6) . . ?
C63 C62 Sc3 62.5(4) 6_565 . ?
C44 C62 Sc3 99.2(8) 6_565 . ?
C60 C62 Sc3 56.9(4) 6_565 . ?
Sc3 C62 Sc3 12.41(11) 6_565 . ?
C63 C63 C3 76.6(7) 6_565 6_565 ?
C63 C63 C60 79.2(4) 6_565 . ?
C3 C63 C60 135.9(7) 6_565 . ?
C63 C63 C42 154.3(4) 6_565 . ?
C3 C63 C42 81.9(8) 6_565 . ?
C60 C63 C42 107.9(6) . . ?
C63 C63 C3 52.5(4) 6_565 . ?
C3 C63 C3 24.1(8) 6_565 . ?
C60 C63 C3 120.4(6) . . ?
C42 C63 C3 105.3(6) . . ?
C63 C63 C4 130.7(5) 6_565 6_565 ?
C3 C63 C4 59.6(7) 6_565 6_565 ?
C60 C63 C4 116.6(6) . 6_565 ?
C42 C63 C4 23.9(5) . 6_565 ?
C3 C63 C4 82.0(6) . 6_565 ?
C63 C63 C60 56.0(5) 6_565 6_565 ?
C3 C63 C60 120.8(9) 6_565 6_565 ?
C60 C63 C60 23.2(7) . 6_565 ?
C42 C63 C60 128.4(6) . 6_565 ?
C3 C63 C60 100.5(6) . 6_565 ?
C4 C63 C60 129.7(6) 6_565 6_565 ?
C63 C63 C62 140.2(4) 6_565 6_565 ?
C3 C63 C62 106.6(8) 6_565 6_565 ?
C60 C63 C62 71.5(6) . 6_565 ?
C42 C63 C62 36.4(5) . 6_565 ?
C3 C63 C62 123.8(6) . 6_565 ?
C4 C63 C62 50.0(6) 6_565 6_565 ?
C60 C63 C62 92.3(5) 6_565 6_565 ?
C63 C63 C61 102.4(4) 6_565 6_565 ?
C3 C63 C61 132.8(6) 6_565 6_565 ?
C60 C63 C61 25.8(5) . 6_565 ?
C42 C63 C61 82.2(6) . 6_565 ?
C3 C63 C61 130.1(5) . 6_565 ?
C4 C63 C61 92.7(6) 6_565 6_565 ?
C60 C63 C61 47.6(5) 6_565 6_565 ?
C62 C63 C61 45.8(5) 6_565 6_565 ?
C63 C63 Sc3 86.5(2) 6_565 . ?
C3 C63 Sc3 72.7(4) 6_565 . ?
C60 C63 Sc3 69.5(4) . . ?
C42 C63 Sc3 73.7(4) . . ?
C3 C63 Sc3 74.5(3) . . ?
C4 C63 Sc3 61.0(4) 6_565 . ?
C60 C63 Sc3 71.3(3) 6_565 . ?
C62 C63 Sc3 58.5(5) 6_565 . ?
C61 C63 Sc3 60.2(4) 6_565 . ?
C63 C63 Sc3 65.7(2) 6_565 6_565 ?
C3 C63 Sc3 69.3(4) 6_565 6_565 ?
C60 C63 Sc3 67.2(4) . 6_565 ?
C42 C63 Sc3 93.7(4) . 6_565 ?
C3 C63 Sc3 62.6(3) . 6_565 ?
C4 C63 Sc3 77.8(4) 6_565 6_565 ?
C60 C63 Sc3 60.6(3) 6_565 6_565 ?
C62 C63 Sc3 78.1(5) 6_565 6_565 ?
C61 C63 Sc3 67.8(4) 6_565 6_565 ?
Sc3 C63 Sc3 20.73(9) . 6_565 ?
C64 C64 C36 110.4(8) 6_565 6_565 ?
C64 C64 C69 147.4(4) 6_565 . ?
C36 C64 C69 37.2(8) 6_565 . ?
C64 C64 C36 39.6(4) 6_565 . ?
C36 C64 C36 70.8(10) 6_565 . ?
C69 C64 C36 107.9(6) . . ?
C64 C64 C65 87.5(4) 6_565 . ?
C36 C64 C65 146.7(10) 6_565 . ?
C69 C64 C65 121.9(6) . . ?
C36 C64 C65 121.5(6) . . ?
C64 C64 C65 64.3(5) 6_565 6_565 ?
C36 C64 C65 152.9(9) 6_565 6_565 ?
C69 C64 C65 144.0(8) . 6_565 ?
C36 C64 C65 99.7(7) . 6_565 ?
C65 C64 C65 23.2(7) . 6_565 ?
C64 C64 C35 150.4(4) 6_565 6_565 ?
C36 C64 C35 55.4(9) 6_565 6_565 ?
C69 C64 C35 29.9(5) . 6_565 ?
C36 C64 C35 119.3(7) . 6_565 ?
C65 C64 C35 95.3(6) . 6_565 ?
C65 C64 C35 115.2(7) 6_565 6_565 ?
C64 C64 Sc2 96.8(2) 6_565 . ?
C36 C64 Sc2 60.0(7) 6_565 . ?
C69 C64 Sc2 71.1(5) . . ?
C36 C64 Sc2 77.2(5) . . ?
C65 C64 Sc2 91.0(5) . . ?
C65 C64 Sc2 93.6(4) 6_565 . ?
C35 C64 Sc2 53.8(4) 6_565 . ?
C64 C64 Sc2 65.7(2) 6_565 6_565 ?
C36 C64 Sc2 73.8(7) 6_565 6_565 ?
C69 C64 Sc2 98.1(5) . 6_565 ?
C36 C64 Sc2 52.8(4) . 6_565 ?
C65 C64 Sc2 89.6(4) . 6_565 ?
C65 C64 Sc2 80.3(4) 6_565 6_565 ?
C35 C64 Sc2 84.9(5) 6_565 6_565 ?
Sc2 C64 Sc2 31.15(12) . 6_565 ?
C65 C65 C29 134.8(8) 6_565 6_565 ?
C65 C65 C29 26.7(4) 6_565 . ?
C29 C65 C29 108.1(11) 6_565 . ?
C65 C65 C64 92.5(4) 6_565 . ?
C29 C65 C64 130.8(11) 6_565 . ?
C29 C65 C64 118.2(6) . . ?
C65 C65 C66 144.8(5) 6_565 . ?
C29 C65 C66 14.3(9) 6_565 . ?
C29 C65 C66 118.7(6) . . ?
C64 C65 C66 117.2(6) . . ?
C65 C65 C64 64.3(5) 6_565 6_565 ?
C29 C65 C64 157.3(13) 6_565 6_565 ?
C29 C65 C64 90.1(6) . 6_565 ?
C64 C65 C64 28.2(6) . 6_565 ?
C66 C65 C64 143.0(8) . 6_565 ?
C65 C65 C30 159.5(4) 6_565 6_565 ?
C29 C65 C30 47.7(8) 6_565 6_565 ?
C29 C65 C30 146.0(8) . 6_565 ?
C64 C65 C30 83.4(6) . 6_565 ?
C66 C65 C30 33.8(5) . 6_565 ?
C64 C65 C30 109.9(7) 6_565 6_565 ?
C65 C65 Sc2 97.1(2) 6_565 . ?
C29 C65 Sc2 97.2(10) 6_565 . ?
C29 C65 Sc2 104.1(6) . . ?
C64 C65 Sc2 57.1(4) . . ?
C66 C65 Sc2 85.2(6) . . ?
C64 C65 Sc2 64.4(4) 6_565 . ?
C30 C65 Sc2 63.9(4) 6_565 . ?
C65 C65 Sc2 70.4(2) 6_565 6_565 ?
C29 C65 Sc2 116.0(10) 6_565 6_565 ?
C29 C65 Sc2 80.0(5) . 6_565 ?
C64 C65 Sc2 60.3(4) . 6_565 ?
C66 C65 Sc2 106.8(7) . 6_565 ?
C64 C65 Sc2 52.7(3) 6_565 6_565 ?
C30 C65 Sc2 90.4(4) 6_565 6_565 ?
Sc2 C65 Sc2 26.69(9) . 6_565 ?
C29 C66 C30 110.9(16) 6_565 6_565 ?
C29 C66 C28 85.7(13) 6_565 6_565 ?
C30 C66 C28 158.1(16) 6_565 6_565 ?
C29 C66 C67 138.0(15) 6_565 . ?
C30 C66 C67 27.8(9) 6_565 . ?
C28 C66 C67 132.3(9) 6_565 . ?
C29 C66 C22 100.8(12) 6_565 . ?
C30 C66 C22 146.0(12) 6_565 . ?
C28 C66 C22 15.3(7) 6_565 . ?
C67 C66 C22 118.5(6) . . ?
C29 C66 C65 18.9(11) 6_565 . ?
C30 C66 C65 92.7(10) 6_565 . ?
C28 C66 C65 101.8(9) 6_565 . ?
C67 C66 C65 119.3(7) . . ?
C22 C66 C65 117.1(6) . . ?
C29 C66 C31 160(2) 6_565 6_565 ?
C30 C66 C31 60.1(8) 6_565 6_565 ?
C28 C66 C31 99.5(9) 6_565 6_565 ?
C67 C66 C31 32.8(6) . 6_565 ?
C22 C66 C31 86.0(7) . 6_565 ?
C65 C66 C31 143.5(10) . 6_565 ?
C29 C66 C27 134.5(16) 6_565 6_565 ?
C30 C66 C27 107.2(11) 6_565 6_565 ?
C28 C66 C27 52.1(6) 6_565 6_565 ?
C67 C66 C27 80.2(6) . 6_565 ?
C22 C66 C27 38.9(5) . 6_565 ?
C65 C66 C27 143.7(9) . 6_565 ?
C31 C66 C27 47.4(5) 6_565 6_565 ?
C30 C67 C31 132(2) 6_565 6_565 ?
C30 C67 C66 44.3(13) 6_565 . ?
C31 C67 C66 89.6(12) 6_565 . ?
C30 C67 C15 159(2) 6_565 . ?
C31 C67 C15 30.2(10) 6_565 . ?
C66 C67 C15 119.7(7) . . ?
C30 C67 C68 75.6(13) 6_565 . ?
C31 C67 C68 144.1(14) 6_565 . ?
C66 C67 C68 119.6(7) . . ?
C15 C67 C68 116.4(6) . . ?
C30 C67 C35 54.8(13) 6_565 6_565 ?
C31 C67 C35 148.2(17) 6_565 6_565 ?
C66 C67 C35 97.0(7) . 6_565 ?
C15 C67 C35 131.2(9) . 6_565 ?
C68 C67 C35 24.2(5) . 6_565 ?
C30 C67 C32 149(2) 6_565 6_565 ?
C31 C67 C32 49.0(11) 6_565 6_565 ?
C66 C67 C32 131.5(9) . 6_565 ?
C15 C67 C32 24.0(6) . 6_565 ?
C68 C67 C32 95.2(7) . 6_565 ?
C35 C67 C32 107.3(9) 6_565 6_565 ?
C30 C67 C29 31.7(12) 6_565 6_565 ?
C31 C67 C29 101.0(13) 6_565 6_565 ?
C66 C67 C29 13.3(5) . 6_565 ?
C15 C67 C29 130.6(8) . 6_565 ?
C68 C67 C29 106.4(6) . 6_565 ?
C35 C67 C29 83.7(7) 6_565 6_565 ?
C32 C67 C29 137.3(10) 6_565 6_565 ?
C30 C67 Sc2 65.0(17) 6_565 . ?
C31 C67 Sc2 107.3(14) 6_565 . ?
C66 C67 Sc2 85.7(7) . . ?
C15 C67 Sc2 105.2(8) . . ?
C68 C67 Sc2 59.0(6) . . ?
C35 C67 Sc2 42.8(5) 6_565 . ?
C32 C67 Sc2 84.8(6) 6_565 . ?
C29 C67 Sc2 76.0(6) 6_565 . ?
C35 C68 C34 93.6(16) 6_565 6_565 ?
C35 C68 C8 105.9(14) 6_565 . ?
C34 C68 C8 13.2(10) 6_565 . ?
C35 C68 C69 30.5(12) 6_565 . ?
C34 C68 C69 98.4(9) 6_565 . ?
C8 C68 C69 106.5(6) . . ?
C35 C68 C30 74.5(14) 6_565 6_565 ?
C34 C68 C30 133.6(14) 6_565 6_565 ?
C8 C68 C30 140.8(11) . 6_565 ?
C69 C68 C30 93.0(7) . 6_565 ?
C35 C68 C67 99.1(15) 6_565 . ?
C34 C68 C67 120.0(11) 6_565 . ?
C8 C68 C67 121.0(7) . . ?
C69 C68 C67 120.7(7) . . ?
C30 C68 C67 27.8(6) 6_565 . ?
C35 C68 Sc2 42.1(14) 6_565 . ?
C34 C68 Sc2 63.4(8) 6_565 . ?
C8 C68 Sc2 76.5(7) . . ?
C69 C68 Sc2 68.3(5) . . ?
C30 C68 Sc2 79.8(7) 6_565 . ?
C67 C68 Sc2 89.3(7) . . ?
C36 C69 C35 112.5(15) 6_565 6_565 ?
C36 C69 C64 42.4(7) 6_565 . ?
C35 C69 C64 98.8(10) 6_565 . ?
C36 C69 C70 66.1(8) 6_565 . ?
C35 C69 C70 105.0(11) 6_565 . ?
C64 C69 C70 108.4(6) . . ?
C36 C69 C68 135.6(13) 6_565 . ?
C35 C69 C68 23.6(9) 6_565 . ?
C64 C69 C68 118.7(7) . . ?
C70 C69 C68 107.3(6) . . ?
C36 C69 C34 114.6(12) 6_565 6_565 ?
C35 C69 C34 40.2(9) 6_565 6_565 ?
C64 C69 C34 129.2(8) . 6_565 ?
C70 C69 C34 70.6(6) . 6_565 ?
C68 C69 C34 36.9(5) . 6_565 ?
C36 C69 Sc2 60.8(9) 6_565 . ?
C35 C69 Sc2 54.8(9) 6_565 . ?
C64 C69 Sc2 73.1(5) . . ?
C70 C69 Sc2 68.8(5) . . ?
C68 C69 Sc2 75.7(6) . . ?
C34 C69 Sc2 59.0(5) 6_565 . ?
C37 C70 C36 74.9(8) 6_565 6_565 ?
C37 C70 C7 121.7(8) 6_565 . ?
C36 C70 C7 132.2(9) 6_565 . ?
C37 C70 C69 111.4(7) 6_565 . ?
C36 C70 C69 36.6(6) 6_565 . ?
C7 C70 C69 108.8(6) . . ?
C37 C70 C37 2.11(19) 6_565 . ?
C36 C70 C37 72.9(7) 6_565 . ?
C7 C70 C37 123.6(7) . . ?
C69 C70 C37 109.5(6) . . ?
C37 C70 C38 63.7(6) 6_565 6_565 ?
C36 C70 C38 125.3(8) 6_565 6_565 ?
C7 C70 C38 59.3(6) . 6_565 ?
C69 C70 C38 146.1(7) . 6_565 ?
C37 C70 C38 65.7(6) . 6_565 ?
C37 C70 C35 117.4(8) 6_565 6_565 ?
C36 C70 C35 51.5(6) 6_565 6_565 ?
C7 C70 C35 84.1(6) . 6_565 ?
C69 C70 C35 27.8(5) . 6_565 ?
C37 C70 C35 116.0(7) . 6_565 ?
C38 C70 C35 121.3(7) 6_565 6_565 ?
C37 C70 C39 111.7(7) 6_565 6_565 ?
C36 C70 C39 127.6(8) 6_565 6_565 ?
C7 C70 C39 11.2(6) . 6_565 ?
C69 C70 C39 111.1(6) . 6_565 ?
C37 C70 C39 113.4(6) . 6_565 ?
C38 C70 C39 51.2(5) 6_565 6_565 ?
C35 C70 C39 84.4(6) 6_565 6_565 ?
C37 C70 C34 133.3(9) 6_565 6_565 ?
C36 C70 C34 93.5(7) 6_565 6_565 ?
C7 C70 C34 40.9(5) . 6_565 ?
C69 C70 C34 68.6(6) . 6_565 ?
C37 C70 C34 133.7(8) . 6_565 ?
C38 C70 C34 90.4(6) 6_565 6_565 ?
C35 C70 C34 43.3(5) 6_565 6_565 ?
C39 C70 C34 42.7(5) 6_565 6_565 ?
C37 C70 Sc2 74.9(6) 6_565 . ?
C36 C70 Sc2 63.4(5) 6_565 . ?
C7 C70 Sc2 77.6(5) . . ?
C69 C70 Sc2 74.3(5) . . ?
C37 C70 Sc2 74.8(5) . . ?
C38 C70 Sc2 72.2(4) 6_565 . ?
C35 C70 Sc2 55.0(4) 6_565 . ?
C39 C70 Sc2 68.5(4) 6_565 . ?
C34 C70 Sc2 59.9(5) 6_565 . ?
C37 C70 Sc2 48.9(6) 6_565 6_565 ?
C36 C70 Sc2 58.3(5) 6_565 6_565 ?
C7 C70 Sc2 97.0(6) . 6_565 ?
C69 C70 Sc2 84.1(5) . 6_565 ?
C37 C70 Sc2 48.7(4) . 6_565 ?
C38 C70 Sc2 67.6(4) 6_565 6_565 ?
C35 C70 Sc2 74.2(4) 6_565 6_565 ?
C39 C70 Sc2 86.3(4) 6_565 6_565 ?
C34 C70 Sc2 86.2(5) 6_565 6_565 ?
Sc2 C70 Sc2 26.31(11) . 6_565 ?
N2P Ni1P N2P 90.10(18) 6_565 . ?
N2P Ni1P N1P 177.73(8) 6_565 . ?
N2P Ni1P N1P 90.01(14) . . ?
N2P Ni1P N1P 90.00(14) 6_565 6_565 ?
N2P Ni1P N1P 177.73(8) . 6_565 ?
N1P Ni1P N1P 89.80(18) . 6_565 ?
C5P N1P C2P 104.7(3) . . ?
C5P N1P Ni1P 127.8(2) . . ?
C2P N1P Ni1P 127.5(3) . . ?
C7P N2P C10P 104.3(3) . . ?
C7P N2P Ni1P 127.75(19) . . ?
C10P N2P Ni1P 128.0(3) . . ?
C2P C1P C2P 124.0(4) . 6_565 ?
C2P C1P H1P 118.0 . . ?
C2P C1P H1P 118.0 6_565 . ?
C1P C2P N1P 125.5(4) . . ?
C1P C2P C3P 123.5(3) . . ?
N1P C2P C3P 110.9(4) . . ?
C4P C3P C2P 107.0(3) . . ?
C4P C3P C12P 128.8(4) . . ?
C2P C3P C12P 124.2(4) . . ?
C3P C4P C5P 106.7(4) . . ?
C3P C4P C14P 129.3(3) . . ?
C5P C4P C14P 124.0(4) . . ?
C6P C5P N1P 125.0(3) . . ?
C6P C5P C4P 124.2(4) . . ?
N1P C5P C4P 110.8(3) . . ?
C5P C6P C7P 124.8(5) . . ?
C5P C6P H6P 117.6 . . ?
C7P C6P H6P 117.6 . . ?
C6P C7P N2P 124.6(3) . . ?
C6P C7P C8P 124.2(4) . . ?
N2P C7P C8P 111.1(3) . . ?
C9P C8P C7P 106.5(4) . . ?
C9P C8P C16P 129.4(4) . . ?
C7P C8P C16P 124.1(4) . . ?
C8P C9P C10P 107.6(3) . . ?
C8P C9P C18P 127.4(5) . . ?
C10P C9P C18P 124.9(4) . . ?
C11P C10P N2P 124.0(4) . . ?
C11P C10P C9P 125.4(3) . . ?
N2P C10P C9P 110.5(4) . . ?
C10P C11P C10P 125.8(4) 6_565 . ?
C10P C11P H11P 117.1 6_565 . ?
C10P C11P H11P 117.1 . . ?
C3P C12P C13P 111.9(3) . . ?
C3P C12P H12A 109.2 . . ?
C13P C12P H12A 109.2 . . ?
C3P C12P H12B 109.2 . . ?
C13P C12P H12B 109.2 . . ?
H12A C12P H12B 107.9 . . ?
C12P C13P H13A 109.5 . . ?
C12P C13P H13B 109.5 . . ?
H13A C13P H13B 109.5 . . ?
C12P C13P H13C 109.5 . . ?
H13A C13P H13C 109.5 . . ?
H13B C13P H13C 109.5 . . ?
C4P C14P C15P 112.5(3) . . ?
C4P C14P H14A 109.1 . . ?
C15P C14P H14A 109.1 . . ?
C4P C14P H14B 109.1 . . ?
C15P C14P H14B 109.1 . . ?
H14A C14P H14B 107.8 . . ?
C14P C15P H15A 109.5 . . ?
C14P C15P H15B 109.5 . . ?
H15A C15P H15B 109.5 . . ?
C14P C15P H15C 109.5 . . ?
H15A C15P H15C 109.5 . . ?
H15B C15P H15C 109.5 . . ?
C8P C16P C17P 112.6(4) . . ?
C8P C16P H16A 109.1 . . ?
C17P C16P H16A 109.1 . . ?
C8P C16P H16B 109.1 . . ?
C17P C16P H16B 109.1 . . ?
H16A C16P H16B 107.8 . . ?
C16P C17P H17A 109.5 . . ?
C16P C17P H17B 109.5 . . ?
H17A C17P H17B 109.5 . . ?
C16P C17P H17C 109.5 . . ?
H17A C17P H17C 109.5 . . ?
H17B C17P H17C 109.5 . . ?
C9P C18P C19P 111.3(4) . . ?
C9P C18P H18A 109.4 . . ?
C19P C18P H18A 109.4 . . ?
C9P C18P H18B 109.4 . . ?
C19P C18P H18B 109.4 . . ?
H18A C18P H18B 108.0 . . ?
C18P C19P H19A 109.5 . . ?
C18P C19P H19B 109.5 . . ?
H19A C19P H19B 109.5 . . ?
C18P C19P H19C 109.5 . . ?
H19A C19P H19C 109.5 . . ?
H19B C19P H19C 109.5 . . ?
C2S C1S C2S 120.6(11) 6_565 . ?
C2S C1S C5S 114.3(19) 6_565 . ?
C2S C1S C5S 124.9(19) . . ?
C2S C1S C5S 124.9(19) 6_565 6_565 ?
C2S C1S C5S 114.3(19) . 6_565 ?
C5S C1S C5S 11(4) . 6_565 ?
C1S C2S C3S 119.5(7) . . ?
C1S C2S H2S 120.2 . . ?
C3S C2S H2S 120.2 . . ?
C4S C3S C2S 120.3(7) . . ?
C4S C3S H3S 119.9 . . ?
C2S C3S H3S 119.9 . . ?
C3S C4S C3S 119.7(11) 6_565 . ?
C3S C4S H4S 120.2 6_565 . ?
C3S C4S H4S 120.2 . . ?
C5S C5S C1S 84.7(19) 6_565 . ?
C7S C6S C8S 116.6(17) . 5_657 ?
C7S C6S H6S 121.7 . . ?
C8S C6S H6S 121.7 5_657 . ?
C6S C7S C8S 126.6(19) . . ?
C6S C7S H7S 116.7 . . ?
C8S C7S H7S 116.7 . . ?
C7S C8S C6S 116.8(18) . 5_657 ?
C7S C8S H8S 121.6 . . ?
C6S C8S H8S 121.6 5_657 . ?

loop_
_geom_bond_atom_site_label_1
_geom_bond_atom_site_label_2
_geom_bond_distance
_geom_bond_site_symmetry_2
_geom_bond_publ_flag
Sc1 Sc1 0.750(3) 6_565 ?
Sc1 N1 2.030(3) . ?
Sc1 C26 2.055(7) 6_565 ?
Sc1 C25 2.063(7) 6_565 ?
Sc1 C27 2.254(9) 6_565 ?
Sc1 C19 2.336(9) . ?
Sc1 C24 2.338(6) . ?
Sc1 C25 2.341(8) . ?
Sc1 C20 2.358(8) . ?
Sc1 C24 2.377(6) 6_565 ?
Sc1 C23 2.377(6) . ?
Sc1 C51 2.392(7) 6_565 ?
Sc2 Sc2 1.302(3) 6_565 ?
Sc2 C35 1.897(11) 6_565 ?
Sc2 C36 1.993(9) 6_565 ?
Sc2 N1 1.996(3) . ?
Sc2 C34 2.120(14) 6_565 ?
Sc2 C37 2.175(7) 6_565 ?
Sc2 C70 2.196(8) . ?
Sc2 C38 2.257(7) 6_565 ?
Sc2 C69 2.266(10) . ?
Sc2 C37 2.279(7) . ?
Sc2 C64 2.292(8) . ?
Sc2 C39 2.308(10) 6_565 ?
Sc3 Sc3 0.903(3) 6_565 ?
Sc3 N1 2.014(3) . ?
Sc3 C62 2.073(13) 6_565 ?
Sc3 C4 2.074(9) 6_565 ?
Sc3 C61 2.160(12) 6_565 ?
Sc3 C60 2.256(8) . ?
Sc3 C3 2.283(6) 6_565 ?
Sc3 C43 2.323(13) . ?
Sc3 C63 2.327(6) . ?
Sc3 C59 2.356(13) . ?
Sc3 C42 2.370(9) . ?
Sc3 C60 2.385(8) 6_565 ?
C1 C38 1.344(11) 6_565 ?
C1 C2 1.367(11) 6_565 ?
C1 C6 1.439(14) . ?
C1 C2 1.464(11) . ?
C1 C38 1.505(13) . ?
C2 C2 0.903(15) 6_565 ?
C2 C3 1.207(10) 6_565 ?
C2 C41 1.417(10) . ?
C2 C3 1.422(10) . ?
C3 C3 0.63(2) 6_565 ?
C3 C63 1.215(9) 6_565 ?
C3 C4 1.389(14) . ?
C3 C63 1.491(9) . ?
C4 C42 0.621(11) 6_565 ?
C4 C41 0.913(12) 6_565 ?
C4 C5 1.419(12) . ?
C4 C62 1.439(13) . ?
C4 C63 1.525(13) 6_565 ?
C5 C40 0.709(15) 6_565 ?
C5 C41 0.806(13) 6_565 ?
C5 C10 1.420(13) . ?
C5 C6 1.420(14) . ?
C6 C39 1.110(12) 6_565 ?
C6 C40 1.312(13) 6_565 ?
C6 C38 1.347(11) 6_565 ?
C6 C7 1.528(13) . ?
C6 C41 1.666(11) 6_565 ?
C7 C39 0.583(14) 6_565 ?
C7 C34 1.343(16) 6_565 ?
C7 C70 1.389(10) . ?
C7 C8 1.409(11) . ?
C7 C38 1.444(13) 6_565 ?
C8 C34 0.35(2) 6_565 ?
C8 C33 1.340(17) 6_565 ?
C8 C68 1.392(11) . ?
C8 C39 1.470(15) 6_565 ?
C8 C9 1.478(16) . ?
C9 C33 0.486(19) 6_565 ?
C9 C45 1.014(17) 6_565 ?
C9 C14 1.336(17) . ?
C9 C10 1.467(19) . ?
C9 C34 1.631(18) 6_565 ?
C10 C45 0.459(17) 6_565 ?
C10 C40 1.255(15) 6_565 ?
C10 C44 1.305(16) 6_565 ?
C10 C11 1.448(13) . ?
C10 C33 1.900(18) 6_565 ?
C11 C44 0.433(18) 6_565 ?
C11 C43 1.017(16) 6_565 ?
C11 C12 1.373(15) . ?
C11 C62 1.432(13) . ?
C11 C47 1.677(16) 6_565 ?
C11 C45 1.702(17) 6_565 ?
C12 C47 0.464(17) 6_565 ?
C12 C44 1.209(15) 6_565 ?
C12 C48 1.349(15) 6_565 ?
C12 C13 1.397(18) . ?
C12 C55 1.514(15) . ?
C12 C46 1.857(17) 6_565 ?
C13 C46 0.577(16) 6_565 ?
C13 C47 0.942(16) 6_565 ?
C13 C17 1.435(12) . ?
C13 C14 1.440(13) . ?
C13 C32 1.748(19) 6_565 ?
C13 C50 1.832(14) 6_565 ?
C13 C44 1.968(18) 6_565 ?
C14 C32 0.669(16) 6_565 ?
C14 C33 1.142(17) 6_565 ?
C14 C15 1.440(12) . ?
C14 C46 1.486(17) 6_565 ?
C14 C45 1.968(18) 6_565 ?
C15 C31 0.786(15) 6_565 ?
C15 C32 0.816(15) 6_565 ?
C15 C16 1.399(11) . ?
C15 C67 1.425(15) . ?
C15 C27 1.896(13) 6_565 ?
C15 C46 1.965(18) 6_565 ?
C15 C33 1.991(17) 6_565 ?
C16 C27 1.289(14) 6_565 ?
C16 C26 1.354(13) 6_565 ?
C16 C17 1.382(12) . ?
C16 C21 1.412(13) . ?
C16 C31 1.536(14) 6_565 ?
C16 C50 1.573(15) 6_565 ?
C16 C46 1.720(15) 6_565 ?
C16 C32 1.818(16) 6_565 ?
C17 C50 0.554(14) 6_565 ?
C17 C46 0.944(15) 6_565 ?
C17 C18 1.435(14) . ?
C17 C26 1.731(13) 6_565 ?
C17 C49 1.810(13) 6_565 ?
C17 C47 2.039(14) 6_565 ?
C18 C49 0.797(11) 6_565 ?
C18 C50 0.939(13) 6_565 ?
C18 C19 1.431(13) . ?
C18 C54 1.467(13) . ?
C18 C52 1.652(13) 6_565 ?
C18 C26 1.816(13) 6_565 ?
C19 C25 0.965(11) 6_565 ?
C19 C51 1.155(13) 6_565 ?
C19 C20 1.398(10) . ?
C19 C51 1.413(10) . ?
C19 C26 1.528(12) 6_565 ?
C19 C52 1.713(10) 6_565 ?
C19 C50 1.925(13) 6_565 ?
C19 C49 2.010(11) 6_565 ?
C20 C25 0.778(11) 6_565 ?
C20 C26 1.156(13) 6_565 ?
C20 C24 1.395(11) . ?
C20 C21 1.416(10) . ?
C20 C24 1.618(15) 6_565 ?
C21 C27 0.758(11) 6_565 ?
C21 C26 1.051(11) 6_565 ?
C21 C22 1.403(11) . ?
C21 C28 1.761(13) 6_565 ?
C21 C25 2.028(12) 6_565 ?
C22 C28 0.392(15) 6_565 ?
C22 C27 1.137(16) 6_565 ?
C22 C23 1.399(12) . ?
C22 C66 1.457(14) . ?
C22 C23 1.598(16) 6_565 ?
C22 C29 1.717(13) 6_565 ?
C23 C23 0.22(2) 6_565 ?
C23 C28 1.243(14) 6_565 ?
C23 C24 1.414(9) . ?
C23 C28 1.415(13) . ?
C23 C24 1.432(9) 6_565 ?
C24 C24 0.24(2) 6_565 ?
C24 C25 1.298(12) 6_565 ?
C24 C25 1.442(10) . ?
C25 C51 1.370(10) . ?
C25 C26 1.492(13) . ?
C25 C51 1.521(12) 6_565 ?
C25 C25 1.634(19) 6_565 ?
C26 C50 1.446(15) . ?
C26 C27 1.463(14) . ?
C27 C31 1.408(12) . ?
C27 C28 1.444(12) . ?
C27 C66 1.810(14) 6_565 ?
C28 C66 1.326(12) 6_565 ?
C28 C29 1.442(12) . ?
C29 C66 0.677(18) 6_565 ?
C29 C65 0.890(13) 6_565 ?
C29 C65 1.407(15) . ?
C29 C30 1.428(11) . ?
C29 C29 1.88(2) 6_565 ?
C29 C67 1.972(15) 6_565 ?
C30 C67 0.695(15) 6_565 ?
C30 C66 1.039(14) 6_565 ?
C30 C35 1.426(15) . ?
C30 C68 1.441(14) 6_565 ?
C30 C31 1.467(13) . ?
C30 C65 1.867(15) 6_565 ?
C31 C67 0.907(15) 6_565 ?
C31 C32 1.453(19) . ?
C31 C66 1.677(16) 6_565 ?
C32 C33 1.336(18) . ?
C32 C46 1.563(19) . ?
C32 C67 1.877(18) 6_565 ?
C33 C34 1.439(13) . ?
C33 C45 1.453(13) . ?
C34 C68 1.221(16) 6_565 ?
C34 C39 1.435(12) . ?
C34 C35 1.449(16) . ?
C34 C69 2.013(16) 6_565 ?
C34 C70 2.040(15) 6_565 ?
C35 C68 0.708(14) 6_565 ?
C35 C69 0.898(15) 6_565 ?
C35 C36 1.464(15) . ?
C35 C67 1.709(15) 6_565 ?
C35 C64 1.779(15) 6_565 ?
C35 C70 1.859(14) 6_565 ?
C36 C69 0.863(13) 6_565 ?
C36 C64 0.964(10) 6_565 ?
C36 C70 1.324(11) 6_565 ?
C36 C64 1.418(10) . ?
C36 C36 1.429(19) 6_565 ?
C36 C37 1.465(10) . ?
C36 C37 1.630(12) 6_565 ?
C37 C37 0.357(19) 6_565 ?
C37 C70 1.063(14) 6_565 ?
C37 C70 1.417(11) . ?
C37 C38 1.418(12) . ?
C37 C38 1.597(12) 6_565 ?
C38 C39 1.504(14) . ?
C38 C38 1.511(17) 6_565 ?
C38 C70 1.522(11) 6_565 ?
C39 C40 1.392(12) . ?
C39 C70 1.879(13) 6_565 ?
C40 C45 1.398(12) . ?
C40 C41 1.477(14) . ?
C41 C42 1.417(10) . ?
C42 C62 1.081(13) 6_565 ?
C42 C43 1.420(11) . ?
C42 C63 1.442(10) . ?
C43 C62 0.491(16) 6_565 ?
C43 C59 1.422(11) . ?
C43 C44 1.439(14) . ?
C43 C61 1.697(15) 6_565 ?
C44 C47 1.411(16) . ?
C44 C45 1.452(15) . ?
C44 C62 1.834(16) 6_565 ?
C46 C50 1.371(12) . ?
C46 C47 1.396(13) . ?
C47 C48 1.429(12) . ?
C47 C55 1.715(16) 6_565 ?
C48 C55 0.470(15) 6_565 ?
C48 C54 1.196(12) 6_565 ?
C48 C49 1.378(11) . ?
C48 C58 1.400(15) . ?
C48 C56 1.783(14) 6_565 ?
C49 C54 0.707(12) 6_565 ?
C49 C50 1.425(12) . ?
C49 C52 1.432(12) . ?
C49 C55 1.720(11) 6_565 ?
C49 C53 1.906(12) 6_565 ?
C51 C51 0.267(18) 6_565 ?
C51 C52 1.452(10) . ?
C51 C52 1.568(10) 6_565 ?
C52 C53 1.133(10) 6_565 ?
C52 C52 1.318(15) 6_565 ?
C52 C54 1.341(10) 6_565 ?
C52 C53 1.456(11) . ?
C53 C53 0.634(16) 6_565 ?
C53 C57 1.361(9) . ?
C53 C54 1.381(11) . ?
C53 C54 2.000(13) 6_565 ?
C54 C55 1.356(11) . ?
C54 C58 1.895(12) 6_565 ?
C55 C58 0.965(14) 6_565 ?
C55 C56 1.350(12) . ?
C56 C58 0.385(14) 6_565 ?
C56 C59 1.298(13) 6_565 ?
C56 C57 1.358(10) . ?
C56 C61 1.491(14) . ?
C57 C58 1.511(12) . ?
C57 C58 1.511(12) 6_565 ?
C58 C59 1.441(13) . ?
C58 C61 1.728(12) 6_565 ?
C59 C61 0.552(16) 6_565 ?
C59 C62 1.344(15) 6_565 ?
C59 C60 1.439(11) . ?
C59 C60 2.015(16) 6_565 ?
C60 C60 0.66(2) 6_565 ?
C60 C61 0.899(13) 6_565 ?
C60 C63 1.399(9) . ?
C60 C61 1.465(14) . ?
C60 C63 1.658(12) 6_565 ?
C60 C62 1.913(17) 6_565 ?
C61 C62 1.459(14) . ?
C61 C63 1.923(11) 6_565 ?
C61 C61 2.01(2) 6_565 ?
C62 C63 1.821(14) 6_565 ?
C63 C63 1.190(17) 6_565 ?
C64 C64 0.758(17) 6_565 ?
C64 C69 1.404(11) . ?
C64 C65 1.444(12) . ?
C64 C65 1.601(12) 6_565 ?
C65 C65 0.631(19) 6_565 ?
C65 C66 1.503(15) . ?
C66 C67 1.416(15) . ?
C67 C68 1.447(14) . ?
C68 C69 1.433(11) . ?
C69 C70 1.413(10) . ?
Ni1P N2P 1.954(3) 6_565 ?
Ni1P N2P 1.954(3) . ?
Ni1P N1P 1.957(3) . ?
Ni1P N1P 1.957(3) 6_565 ?
N1P C5P 1.380(5) . ?
N1P C2P 1.382(3) . ?
N2P C7P 1.390(5) . ?
N2P C10P 1.391(3) . ?
C1P C2P 1.359(5) . ?
C1P C2P 1.359(5) 6_565 ?
C1P H1P 0.9500 . ?
C2P C3P 1.443(6) . ?
C3P C4P 1.349(6) . ?
C3P C12P 1.509(4) . ?
C4P C5P 1.451(4) . ?
C4P C14P 1.502(7) . ?
C5P C6P 1.362(5) . ?
C6P C7P 1.365(5) . ?
C6P H6P 0.9500 . ?
C7P C8P 1.450(5) . ?
C8P C9P 1.345(6) . ?
C8P C16P 1.508(7) . ?
C9P C10P 1.449(6) . ?
C9P C18P 1.508(5) . ?
C10P C11P 1.364(5) . ?
C11P H11P 0.9500 . ?
C12P C13P 1.524(5) . ?
C12P H12A 0.9900 . ?
C12P H12B 0.9900 . ?
C13P H13A 0.9800 . ?
C13P H13B 0.9800 . ?
C13P H13C 0.9800 . ?
C14P C15P 1.510(7) . ?
C14P H14A 0.9900 . ?
C14P H14B 0.9900 . ?
C15P H15A 0.9800 . ?
C15P H15B 0.9800 . ?
C15P H15C 0.9800 . ?
C16P C17P 1.545(9) . ?
C16P H16A 0.9900 . ?
C16P H16B 0.9900 . ?
C17P H17A 0.9800 . ?
C17P H17B 0.9800 . ?
C17P H17C 0.9800 . ?
C18P C19P 1.526(8) . ?
C18P H18A 0.9900 . ?
C18P H18B 0.9900 . ?
C19P H19A 0.9800 . ?
C19P H19B 0.9800 . ?
C19P H19C 0.9800 . ?
C1S C2S 1.359(9) 6_565 ?
C1S C2S 1.359(9) . ?
C1S C5S 1.63(2) . ?
C1S C5S 1.63(2) 6_565 ?
C2S C3S 1.421(11) . ?
C2S H2S 0.9500 . ?
C3S C4S 1.362(9) . ?
C3S H3S 0.9500 . ?
C4S H4S 0.9500 . ?
C5S C5S 0.30(11) 6_565 ?
C6S C7S 1.28(2) . ?
C6S C8S 1.43(2) 5_657 ?
C6S H6S 0.9500 . ?
C7S C8S 1.37(3) . ?
C7S H7S 0.9500 . ?
C8S H8S 0.9500 . ?

loop_
_geom_torsion_atom_site_label_1
_geom_torsion_atom_site_label_2
_geom_torsion_atom_site_label_3
_geom_torsion_atom_site_label_4
_geom_torsion
_geom_torsion_site_symmetry_1
_geom_torsion_site_symmetry_2
_geom_torsion_site_symmetry_3
_geom_torsion_site_symmetry_4
_geom_torsion_publ_flag
C1 C1 C2 C2 179.997(7) 6_565 . . 6_565 ?
C38 C1 C2 C2 -76(4) 6_565 . . 6_565 ?
C6 C1 C2 C2 -13.6(4) . . . 6_565 ?
C38 C1 C2 C2 -167.5(6) . . . 6_565 ?
C6 C1 C2 C2 -169.3(3) 6_565 . . 6_565 ?
C1 C1 C2 C3 -148.4(13) 6_565 . . 6_565 ?
C38 C1 C2 C3 -45(4) 6_565 . . 6_565 ?
C2 C1 C2 C3 31.6(13) 6_565 . . 6_565 ?
C6 C1 C2 C3 18.0(14) . . . 6_565 ?
C38 C1 C2 C3 -136.0(11) . . . 6_565 ?
C6 C1 C2 C3 -137.7(12) 6_565 . . 6_565 ?
C38 C1 C2 C1 104(4) 6_565 . . 6_565 ?
C2 C1 C2 C1 180.003(9) 6_565 . . 6_565 ?
C6 C1 C2 C1 166.4(4) . . . 6_565 ?
C38 C1 C2 C1 12.5(6) . . . 6_565 ?
C6 C1 C2 C1 10.7(3) 6_565 . . 6_565 ?
C1 C1 C2 C41 -19.4(5) 6_565 . . . ?
C38 C1 C2 C41 84(4) 6_565 . . . ?
C2 C1 C2 C41 160.6(5) 6_565 . . . ?
C6 C1 C2 C41 147.0(6) . . . . ?
C38 C1 C2 C41 -6.9(9) . . . . ?
C6 C1 C2 C41 -8.7(6) 6_565 . . . ?
C1 C1 C2 C3 -162.6(7) 6_565 . . . ?
C38 C1 C2 C3 -59(4) 6_565 . . . ?
C2 C1 C2 C3 17.4(7) 6_565 . . . ?
C6 C1 C2 C3 3.9(8) . . . . ?
C38 C1 C2 C3 -150.1(6) . . . . ?
C6 C1 C2 C3 -151.9(6) 6_565 . . . ?
C1 C1 C2 C4 -54.4(8) 6_565 . . 6_565 ?
C38 C1 C2 C4 49(4) 6_565 . . 6_565 ?
C2 C1 C2 C4 125.6(8) 6_565 . . 6_565 ?
C6 C1 C2 C4 112.1(9) . . . 6_565 ?
C38 C1 C2 C4 -41.9(12) . . . 6_565 ?
C6 C1 C2 C4 -43.7(9) 6_565 . . 6_565 ?
C1 C1 C2 C6 -10.7(3) 6_565 . . 6_565 ?
C38 C1 C2 C6 93(4) 6_565 . . 6_565 ?
C2 C1 C2 C6 169.3(3) 6_565 . . 6_565 ?
C6 C1 C2 C6 155.7(7) . . . 6_565 ?
C38 C1 C2 C6 1.8(5) . . . 6_565 ?
C1 C1 C2 C5 -25.3(4) 6_565 . . 6_565 ?
C38 C1 C2 C5 78(4) 6_565 . . 6_565 ?
C2 C1 C2 C5 154.8(4) 6_565 . . 6_565 ?
C6 C1 C2 C5 141.2(6) . . . 6_565 ?
C38 C1 C2 C5 -12.8(7) . . . 6_565 ?
C6 C1 C2 C5 -14.6(5) 6_565 . . 6_565 ?
C1 C1 C2 Sc3 -93.0(3) 6_565 . . . ?
C38 C1 C2 Sc3 11(4) 6_565 . . . ?
C2 C1 C2 Sc3 87.0(3) 6_565 . . . ?
C6 C1 C2 Sc3 73.4(5) . . . . ?
C38 C1 C2 Sc3 -80.5(5) . . . . ?
C6 C1 C2 Sc3 -82.3(3) 6_565 . . . ?
C1 C1 C2 Sc3 -110.9(2) 6_565 . . 6_565 ?
C38 C1 C2 Sc3 -7(4) 6_565 . . 6_565 ?
C2 C1 C2 Sc3 69.1(2) 6_565 . . 6_565 ?
C6 C1 C2 Sc3 55.5(5) . . . 6_565 ?
C38 C1 C2 Sc3 -98.5(5) . . . 6_565 ?
C6 C1 C2 Sc3 -100.2(3) 6_565 . . 6_565 ?
C2 C2 C3 C3 179.995(4) 6_565 . . 6_565 ?
C1 C2 C3 C3 156.4(9) 6_565 . . 6_565 ?
C41 C2 C3 C3 13.2(4) . . . 6_565 ?
C1 C2 C3 C3 161.1(7) . . . 6_565 ?
C4 C2 C3 C3 18.8(4) 6_565 . . 6_565 ?
C6 C2 C3 C3 70.5(14) 6_565 . . 6_565 ?
C5 C2 C3 C3 30.3(4) 6_565 . . 6_565 ?
Sc3 C2 C3 C3 75.9(3) . . . 6_565 ?
Sc3 C2 C3 C3 94.7(3) 6_565 . . 6_565 ?
C3 C2 C3 C2 -179.995(4) 6_565 . . 6_565 ?
C1 C2 C3 C2 -23.6(9) 6_565 . . 6_565 ?
C41 C2 C3 C2 -166.8(4) . . . 6_565 ?
C1 C2 C3 C2 -18.9(7) . . . 6_565 ?
C4 C2 C3 C2 -161.2(4) 6_565 . . 6_565 ?
C6 C2 C3 C2 -109.5(14) 6_565 . . 6_565 ?
C5 C2 C3 C2 -149.7(4) 6_565 . . 6_565 ?
Sc3 C2 C3 C2 -104.1(3) . . . 6_565 ?
Sc3 C2 C3 C2 -85.3(3) 6_565 . . 6_565 ?
C2 C2 C3 C63 138(2) 6_565 . . 6_565 ?
C3 C2 C3 C63 -42(2) 6_565 . . 6_565 ?
C1 C2 C3 C63 114.9(19) 6_565 . . 6_565 ?
C41 C2 C3 C63 -28(2) . . . 6_565 ?
C1 C2 C3 C63 119.5(19) . . . 6_565 ?
C4 C2 C3 C63 -23(2) 6_565 . . 6_565 ?
C6 C2 C3 C63 29(3) 6_565 . . 6_565 ?
C5 C2 C3 C63 -11(2) 6_565 . . 6_565 ?
Sc3 C2 C3 C63 34.3(18) . . . 6_565 ?
Sc3 C2 C3 C63 53.2(18) 6_565 . . 6_565 ?
C2 C2 C3 C4 26.9(5) 6_565 . . . ?
C3 C2 C3 C4 -153.1(5) 6_565 . . . ?
C1 C2 C3 C4 3.3(11) 6_565 . . . ?
C41 C2 C3 C4 -139.9(7) . . . . ?
C1 C2 C3 C4 8.0(10) . . . . ?
C4 C2 C3 C4 -134.3(9) 6_565 . . . ?
C6 C2 C3 C4 -82.6(15) 6_565 . . . ?
C5 C2 C3 C4 -122.8(8) 6_565 . . . ?
Sc3 C2 C3 C4 -77.2(6) . . . . ?
Sc3 C2 C3 C4 -58.3(6) 6_565 . . . ?
C2 C2 C3 C63 166.5(6) 6_565 . . . ?
C3 C2 C3 C63 -13.5(6) 6_565 . . . ?
C1 C2 C3 C63 143.0(7) 6_565 . . . ?
C41 C2 C3 C63 -0.3(7) . . . . ?
C1 C2 C3 C63 147.6(5) . . . . ?
C4 C2 C3 C63 5.3(5) 6_565 . . . ?
C6 C2 C3 C63 57.0(15) 6_565 . . . ?
C5 C2 C3 C63 16.8(8) 6_565 . . . ?
Sc3 C2 C3 C63 62.4(4) . . . . ?
Sc3 C2 C3 C63 81.3(4) 6_565 . . . ?
C2 C2 C3 C41 10.2(3) 6_565 . . 6_565 ?
C3 C2 C3 C41 -169.8(3) 6_565 . . 6_565 ?
C1 C2 C3 C41 -13.4(9) 6_565 . . 6_565 ?
C41 C2 C3 C41 -156.6(7) . . . 6_565 ?
C1 C2 C3 C41 -8.7(7) . . . 6_565 ?
C4 C2 C3 C41 -151.0(5) 6_565 . . 6_565 ?
C6 C2 C3 C41 -99.3(14) 6_565 . . 6_565 ?
C5 C2 C3 C41 -139.5(6) 6_565 . . 6_565 ?
Sc3 C2 C3 C41 -93.9(4) . . . 6_565 ?
Sc3 C2 C3 C41 -75.1(4) 6_565 . . 6_565 ?
C2 C2 C3 C42 26.5(7) 6_565 . . 6_565 ?
C3 C2 C3 C42 -153.5(7) 6_565 . . 6_565 ?
C1 C2 C3 C42 2.9(14) 6_565 . . 6_565 ?
C41 C2 C3 C42 -140.3(8) . . . 6_565 ?
C1 C2 C3 C42 7.6(12) . . . 6_565 ?
C4 C2 C3 C42 -134.7(9) 6_565 . . 6_565 ?
C6 C2 C3 C42 -83.0(17) 6_565 . . 6_565 ?
C5 C2 C3 C42 -123.2(9) 6_565 . . 6_565 ?
Sc3 C2 C3 C42 -77.6(8) . . . 6_565 ?
Sc3 C2 C3 C42 -58.7(7) 6_565 . . 6_565 ?
C2 C2 C3 C4 161.2(4) 6_565 . . 6_565 ?
C3 C2 C3 C4 -18.8(4) 6_565 . . 6_565 ?
C1 C2 C3 C4 137.6(9) 6_565 . . 6_565 ?
C41 C2 C3 C4 -5.7(5) . . . 6_565 ?
C1 C2 C3 C4 142.3(7) . . . 6_565 ?
C6 C2 C3 C4 51.6(14) 6_565 . . 6_565 ?
C5 C2 C3 C4 11.4(6) 6_565 . . 6_565 ?
Sc3 C2 C3 C4 57.1(4) . . . 6_565 ?
Sc3 C2 C3 C4 75.9(4) 6_565 . . 6_565 ?
C2 C2 C3 Sc3 85.3(3) 6_565 . . 6_565 ?
C3 C2 C3 Sc3 -94.7(3) 6_565 . . 6_565 ?
C1 C2 C3 Sc3 61.7(8) 6_565 . . 6_565 ?
C41 C2 C3 Sc3 -81.6(5) . . . 6_565 ?
C1 C2 C3 Sc3 66.4(6) . . . 6_565 ?
C4 C2 C3 Sc3 -75.9(4) 6_565 . . 6_565 ?
C6 C2 C3 Sc3 -24.3(14) 6_565 . . 6_565 ?
C5 C2 C3 Sc3 -64.5(6) 6_565 . . 6_565 ?
Sc3 C2 C3 Sc3 -18.87(11) . . . 6_565 ?
C2 C2 C3 Sc3 104.1(3) 6_565 . . . ?
C3 C2 C3 Sc3 -75.9(3) 6_565 . . . ?
C1 C2 C3 Sc3 80.6(7) 6_565 . . . ?
C41 C2 C3 Sc3 -62.7(5) . . . . ?
C1 C2 C3 Sc3 85.2(5) . . . . ?
C4 C2 C3 Sc3 -57.1(4) 6_565 . . . ?
C6 C2 C3 Sc3 -5.4(14) 6_565 . . . ?
C5 C2 C3 Sc3 -45.6(6) 6_565 . . . ?
Sc3 C2 C3 Sc3 18.87(11) 6_565 . . . ?
C3 C3 C4 C42 105.0(17) 6_565 . . 6_565 ?
C2 C3 C4 C42 -162.5(16) 6_565 . . 6_565 ?
C63 C3 C4 C42 24.5(15) 6_565 . . 6_565 ?
C2 C3 C4 C42 -179.2(14) . . . 6_565 ?
C63 C3 C4 C42 45.2(18) . . . 6_565 ?
C41 C3 C4 C42 -146(2) 6_565 . . 6_565 ?
C4 C3 C4 C42 105.0(17) 6_565 . . 6_565 ?
Sc3 C3 C4 C42 108.7(16) 6_565 . . 6_565 ?
Sc3 C3 C4 C42 108.1(16) . . . 6_565 ?
C3 C3 C4 C41 -109.2(11) 6_565 . . 6_565 ?
C2 C3 C4 C41 -16.7(10) 6_565 . . 6_565 ?
C63 C3 C4 C41 170.3(10) 6_565 . . 6_565 ?
C2 C3 C4 C41 -33.4(12) . . . 6_565 ?
C63 C3 C4 C41 -169.0(8) . . . 6_565 ?
C42 C3 C4 C41 146(2) 6_565 . . 6_565 ?
C4 C3 C4 C41 -109.1(11) 6_565 . . 6_565 ?
Sc3 C3 C4 C41 -105.5(9) 6_565 . . 6_565 ?
Sc3 C3 C4 C41 -106.1(9) . . . 6_565 ?
C3 C3 C4 C5 -87.8(12) 6_565 . . . ?
C2 C3 C4 C5 4.7(10) 6_565 . . . ?
C63 C3 C4 C5 -168.3(9) 6_565 . . . ?
C2 C3 C4 C5 -12.0(12) . . . . ?
C63 C3 C4 C5 -147.7(8) . . . . ?
C41 C3 C4 C5 21.3(8) 6_565 . . . ?
C42 C3 C4 C5 167(2) 6_565 . . . ?
C4 C3 C4 C5 -87.8(12) 6_565 . . . ?
Sc3 C3 C4 C5 -84.2(8) 6_565 . . . ?
Sc3 C3 C4 C5 -84.7(8) . . . . ?
C3 C3 C4 C62 55.1(15) 6_565 . . . ?
C2 C3 C4 C62 147.5(9) 6_565 . . . ?
C63 C3 C4 C62 -25.4(9) 6_565 . . . ?
C2 C3 C4 C62 130.9(9) . . . . ?
C63 C3 C4 C62 -4.8(12) . . . . ?
C41 C3 C4 C62 164.2(15) 6_565 . . . ?
C42 C3 C4 C62 -50.0(14) 6_565 . . . ?
C4 C3 C4 C62 55.1(15) 6_565 . . . ?
Sc3 C3 C4 C62 58.7(8) 6_565 . . . ?
Sc3 C3 C4 C62 58.1(9) . . . . ?
C3 C3 C4 C63 80.5(10) 6_565 . . 6_565 ?
C2 C3 C4 C63 173.0(7) 6_565 . . 6_565 ?
C2 C3 C4 C63 156.3(8) . . . 6_565 ?
C63 C3 C4 C63 20.6(5) . . . 6_565 ?
C41 C3 C4 C63 -170.3(10) 6_565 . . 6_565 ?
C42 C3 C4 C63 -24.5(15) 6_565 . . 6_565 ?
C4 C3 C4 C63 80.5(10) 6_565 . . 6_565 ?
Sc3 C3 C4 C63 84.1(4) 6_565 . . 6_565 ?
Sc3 C3 C4 C63 83.6(4) . . . 6_565 ?
C3 C3 C4 C2 -92.5(10) 6_565 . . 6_565 ?
C63 C3 C4 C2 -173.0(7) 6_565 . . 6_565 ?
C2 C3 C4 C2 -16.7(4) . . . 6_565 ?
C63 C3 C4 C2 -152.4(8) . . . 6_565 ?
C41 C3 C4 C2 16.7(10) 6_565 . . 6_565 ?
C42 C3 C4 C2 162.5(16) 6_565 . . 6_565 ?
C4 C3 C4 C2 -92.5(10) 6_565 . . 6_565 ?
Sc3 C3 C4 C2 -88.9(5) 6_565 . . 6_565 ?
Sc3 C3 C4 C2 -89.4(5) . . . 6_565 ?
C3 C3 C4 C43 52.1(16) 6_565 . . 6_565 ?
C2 C3 C4 C43 144.6(10) 6_565 . . 6_565 ?
C63 C3 C4 C43 -28.4(11) 6_565 . . 6_565 ?
C2 C3 C4 C43 127.9(9) . . . 6_565 ?
C63 C3 C4 C43 -7.8(13) . . . 6_565 ?
C41 C3 C4 C43 161.3(17) 6_565 . . 6_565 ?
C42 C3 C4 C43 -52.9(14) 6_565 . . 6_565 ?
C4 C3 C4 C43 52.1(16) 6_565 . . 6_565 ?
Sc3 C3 C4 C43 55.7(9) 6_565 . . 6_565 ?
Sc3 C3 C4 C43 55.2(10) . . . 6_565 ?
C2 C3 C4 C3 92.5(10) 6_565 . . 6_565 ?
C63 C3 C4 C3 -80.5(10) 6_565 . . 6_565 ?
C2 C3 C4 C3 75.8(10) . . . 6_565 ?
C63 C3 C4 C3 -59.9(8) . . . 6_565 ?
C41 C3 C4 C3 109.2(11) 6_565 . . 6_565 ?
C42 C3 C4 C3 -105.0(17) 6_565 . . 6_565 ?
C4 C3 C4 C3 0.01(2) 6_565 . . 6_565 ?
Sc3 C3 C4 C3 3.6(10) 6_565 . . 6_565 ?
Sc3 C3 C4 C3 3.1(9) . . . 6_565 ?
C3 C3 C4 Sc3 -3.6(10) 6_565 . . 6_565 ?
C2 C3 C4 Sc3 88.9(5) 6_565 . . 6_565 ?
C63 C3 C4 Sc3 -84.1(4) 6_565 . . 6_565 ?
C2 C3 C4 Sc3 72.2(6) . . . 6_565 ?
C63 C3 C4 Sc3 -63.5(6) . . . 6_565 ?
C41 C3 C4 Sc3 105.5(9) 6_565 . . 6_565 ?
C42 C3 C4 Sc3 -108.7(16) 6_565 . . 6_565 ?
C4 C3 C4 Sc3 -3.6(10) 6_565 . . 6_565 ?
Sc3 C3 C4 Sc3 -0.53(15) . . . 6_565 ?
C3 C3 C4 Sc3 -3.1(9) 6_565 . . . ?
C2 C3 C4 Sc3 89.4(5) 6_565 . . . ?
C63 C3 C4 Sc3 -83.6(4) 6_565 . . . ?
C2 C3 C4 Sc3 72.7(6) . . . . ?
C63 C3 C4 Sc3 -63.0(5) . . . . ?
C41 C3 C4 Sc3 106.1(9) 6_565 . . . ?
C42 C3 C4 Sc3 -108.1(16) 6_565 . . . ?
C4 C3 C4 Sc3 -3.1(9) 6_565 . . . ?
Sc3 C3 C4 Sc3 0.53(15) 6_565 . . . ?
C42 C4 C5 C40 -64(10) 6_565 . . 6_565 ?
C41 C4 C5 C40 172(11) 6_565 . . 6_565 ?
C3 C4 C5 C40 129(10) . . . 6_565 ?
C62 C4 C5 C40 -18(10) . . . 6_565 ?
C63 C4 C5 C40 90(10) 6_565 . . 6_565 ?
C2 C4 C5 C40 133(10) 6_565 . . 6_565 ?
C43 C4 C5 C40 -23(10) 6_565 . . 6_565 ?
C3 C4 C5 C40 121(10) 6_565 . . 6_565 ?
Sc3 C4 C5 C40 51(10) 6_565 . . 6_565 ?
Sc3 C4 C5 C40 65(10) . . . 6_565 ?
C42 C4 C5 C41 123(2) 6_565 . . 6_565 ?
C3 C4 C5 C41 -43.1(17) . . . 6_565 ?
C62 C4 C5 C41 170.0(18) . . . 6_565 ?
C63 C4 C5 C41 -83(4) 6_565 . . 6_565 ?
C2 C4 C5 C41 -39.8(15) 6_565 . . 6_565 ?
C43 C4 C5 C41 164.9(18) 6_565 . . 6_565 ?
C3 C4 C5 C41 -51.4(17) 6_565 . . 6_565 ?
Sc3 C4 C5 C41 -121.4(17) 6_565 . . 6_565 ?
Sc3 C4 C5 C41 -107.6(17) . . . 6_565 ?
C42 C4 C5 C10 -41(2) 6_565 . . . ?
C41 C4 C5 C10 -164(2) 6_565 . . . ?
C3 C4 C5 C10 152.8(9) . . . . ?
C62 C4 C5 C10 6.0(11) . . . . ?
C63 C4 C5 C10 113(3) 6_565 . . . ?
C2 C4 C5 C10 156.1(9) 6_565 . . . ?
C43 C4 C5 C10 0.9(10) 6_565 . . . ?
C3 C4 C5 C10 144.5(8) 6_565 . . . ?
Sc3 C4 C5 C10 74.5(8) 6_565 . . . ?
Sc3 C4 C5 C10 88.3(8) . . . . ?
C42 C4 C5 C6 170.2(17) 6_565 . . . ?
C41 C4 C5 C6 47.0(15) 6_565 . . . ?
C3 C4 C5 C6 3.9(13) . . . . ?
C62 C4 C5 C6 -143.0(9) . . . . ?
C63 C4 C5 C6 -36(4) 6_565 . . . ?
C2 C4 C5 C6 7.2(8) 6_565 . . . ?
C43 C4 C5 C6 -148.1(9) 6_565 . . . ?
C3 C4 C5 C6 -4.4(12) 6_565 . . . ?
Sc3 C4 C5 C6 -74.4(9) 6_565 . . . ?
Sc3 C4 C5 C6 -60.6(9) . . . . ?
C42 C4 C5 C45 -48(2) 6_565 . . 6_565 ?
C41 C4 C5 C45 -171(2) 6_565 . . 6_565 ?
C3 C4 C5 C45 146.2(9) . . . 6_565 ?
C62 C4 C5 C45 -0.7(13) . . . 6_565 ?
C63 C4 C5 C45 107(3) 6_565 . . 6_565 ?
C2 C4 C5 C45 149.5(10) 6_565 . . 6_565 ?
C43 C4 C5 C45 -5.8(11) 6_565 . . 6_565 ?
C3 C4 C5 C45 137.9(9) 6_565 . . 6_565 ?
Sc3 C4 C5 C45 67.8(10) 6_565 . . 6_565 ?
Sc3 C4 C5 C45 81.7(9) . . . 6_565 ?
C41 C4 C5 C42 -123(2) 6_565 . . 6_565 ?
C3 C4 C5 C42 -166(2) . . . 6_565 ?
C62 C4 C5 C42 46.8(16) . . . 6_565 ?
C63 C4 C5 C42 154(5) 6_565 . . 6_565 ?
C2 C4 C5 C42 -163.0(18) 6_565 . . 6_565 ?
C43 C4 C5 C42 41.7(15) 6_565 . . 6_565 ?
C3 C4 C5 C42 -175(2) 6_565 . . 6_565 ?
Sc3 C4 C5 C42 115.4(18) 6_565 . . 6_565 ?
Sc3 C4 C5 C42 129.2(18) . . . 6_565 ?
C42 C4 C5 C39 -161.8(19) 6_565 . . 6_565 ?
C41 C4 C5 C39 75(2) 6_565 . . 6_565 ?
C3 C4 C5 C39 32(2) . . . 6_565 ?
C62 C4 C5 C39 -114.9(15) . . . 6_565 ?
C63 C4 C5 C39 -8(4) 6_565 . . 6_565 ?
C2 C4 C5 C39 35.2(15) 6_565 . . 6_565 ?
C43 C4 C5 C39 -120.0(15) 6_565 . . 6_565 ?
C3 C4 C5 C39 23.6(19) 6_565 . . 6_565 ?
Sc3 C4 C5 C39 -46.4(15) 6_565 . . 6_565 ?
Sc3 C4 C5 C39 -32.5(16) . . . 6_565 ?
C42 C4 C5 C2 163.0(18) 6_565 . . 6_565 ?
C41 C4 C5 C2 39.8(15) 6_565 . . 6_565 ?
C3 C4 C5 C2 -3.3(7) . . . 6_565 ?
C62 C4 C5 C2 -150.2(9) . . . 6_565 ?
C63 C4 C5 C2 -43(3) 6_565 . . 6_565 ?
C43 C4 C5 C2 -155.3(7) 6_565 . . 6_565 ?
C3 C4 C5 C2 -11.6(5) 6_565 . . 6_565 ?
Sc3 C4 C5 C2 -81.6(4) 6_565 . . 6_565 ?
Sc3 C4 C5 C2 -67.8(4) . . . 6_565 ?
C42 C4 C5 Sc3 -115.4(18) 6_565 . . 6_565 ?
C41 C4 C5 Sc3 121.4(17) 6_565 . . 6_565 ?
C3 C4 C5 Sc3 78.3(8) . . . 6_565 ?
C62 C4 C5 Sc3 -68.5(7) . . . 6_565 ?
C63 C4 C5 Sc3 39(3) 6_565 . . 6_565 ?
C2 C4 C5 Sc3 81.6(4) 6_565 . . 6_565 ?
C43 C4 C5 Sc3 -73.6(6) 6_565 . . 6_565 ?
C3 C4 C5 Sc3 70.0(6) 6_565 . . 6_565 ?
Sc3 C4 C5 Sc3 13.86(10) . . . 6_565 ?
C40 C5 C6 C39 -14.9(17) 6_565 . . 6_565 ?
C41 C5 C6 C39 -178.8(13) 6_565 . . 6_565 ?
C4 C5 C6 C39 155.2(10) . . . 6_565 ?
C10 C5 C6 C39 11.3(13) . . . 6_565 ?
C45 C5 C6 C39 10.4(11) 6_565 . . 6_565 ?
C42 C5 C6 C39 159.3(12) 6_565 . . 6_565 ?
C2 C5 C6 C39 162.1(8) 6_565 . . 6_565 ?
Sc3 C5 C6 C39 102.4(7) 6_565 . . 6_565 ?
C41 C5 C6 C40 -164(2) 6_565 . . 6_565 ?
C4 C5 C6 C40 170(2) . . . 6_565 ?
C10 C5 C6 C40 26.2(14) . . . 6_565 ?
C45 C5 C6 C40 25.3(13) 6_565 . . 6_565 ?
C42 C5 C6 C40 174(3) 6_565 . . 6_565 ?
C39 C5 C6 C40 14.9(17) 6_565 . . 6_565 ?
C2 C5 C6 C40 177.1(18) 6_565 . . 6_565 ?
Sc3 C5 C6 C40 117.3(18) 6_565 . . 6_565 ?
C40 C5 C6 C38 -85(3) 6_565 . . 6_565 ?
C41 C5 C6 C38 112(2) 6_565 . . 6_565 ?
C4 C5 C6 C38 86(2) . . . 6_565 ?
C10 C5 C6 C38 -58(3) . . . 6_565 ?
C45 C5 C6 C38 -59(2) 6_565 . . 6_565 ?
C42 C5 C6 C38 90(2) 6_565 . . 6_565 ?
C39 C5 C6 C38 -70(2) 6_565 . . 6_565 ?
C2 C5 C6 C38 93(2) 6_565 . . 6_565 ?
Sc3 C5 C6 C38 33(2) 6_565 . . 6_565 ?
C40 C5 C6 C1 -161.7(15) 6_565 . . . ?
C41 C5 C6 C1 34.4(14) 6_565 . . . ?
C4 C5 C6 C1 8.4(12) . . . . ?
C10 C5 C6 C1 -135.5(9) . . . . ?
C45 C5 C6 C1 -136.4(8) 6_565 . . . ?
C42 C5 C6 C1 12.5(15) 6_565 . . . ?
C39 C5 C6 C1 -146.8(10) 6_565 . . . ?
C2 C5 C6 C1 15.3(6) 6_565 . . . ?
Sc3 C5 C6 C1 -44.4(7) 6_565 . . . ?
C40 C5 C6 C7 -11.3(19) 6_565 . . . ?
C41 C5 C6 C7 -175.1(11) 6_565 . . . ?
C4 C5 C6 C7 158.9(8) . . . . ?
C10 C5 C6 C7 15.0(13) . . . . ?
C45 C5 C6 C7 14.1(12) 6_565 . . . ?
C42 C5 C6 C7 162.9(10) 6_565 . . . ?
C39 C5 C6 C7 3.7(9) 6_565 . . . ?
C2 C5 C6 C7 165.8(7) 6_565 . . . ?
Sc3 C5 C6 C7 106.0(6) 6_565 . . . ?
C40 C5 C6 C41 164(2) 6_565 . . 6_565 ?
C4 C5 C6 C41 -26.1(9) . . . 6_565 ?
C10 C5 C6 C41 -169.9(19) . . . 6_565 ?
C45 C5 C6 C41 -170.8(18) 6_565 . . 6_565 ?
C42 C5 C6 C41 -22.0(8) 6_565 . . 6_565 ?
C39 C5 C6 C41 178.8(13) 6_565 . . 6_565 ?
C2 C5 C6 C41 -19.1(10) 6_565 . . 6_565 ?
Sc3 C5 C6 C41 -78.9(11) 6_565 . . 6_565 ?
C40 C5 C6 C1 -159.2(15) 6_565 . . 6_565 ?
C41 C5 C6 C1 36.9(14) 6_565 . . 6_565 ?
C4 C5 C6 C1 10.9(12) . . . 6_565 ?
C10 C5 C6 C1 -133.0(9) . . . 6_565 ?
C45 C5 C6 C1 -133.9(8) 6_565 . . 6_565 ?
C42 C5 C6 C1 15.0(15) 6_565 . . 6_565 ?
C39 C5 C6 C1 -144.3(10) 6_565 . . 6_565 ?
C2 C5 C6 C1 17.9(5) 6_565 . . 6_565 ?
Sc3 C5 C6 C1 -41.9(6) 6_565 . . 6_565 ?
C40 C5 C6 C2 -177.1(18) 6_565 . . 6_565 ?
C41 C5 C6 C2 19.1(10) 6_565 . . 6_565 ?
C4 C5 C6 C2 -7.0(8) . . . 6_565 ?
C10 C5 C6 C2 -150.9(11) . . . 6_565 ?
C45 C5 C6 C2 -151.7(9) 6_565 . . 6_565 ?
C42 C5 C6 C2 -2.9(11) 6_565 . . 6_565 ?
C39 C5 C6 C2 -162.1(8) 6_565 . . 6_565 ?
Sc3 C5 C6 C2 -59.8(3) 6_565 . . 6_565 ?
C40 C5 C6 Sc2 -72.8(17) 6_565 . . . ?
C41 C5 C6 Sc2 123.4(11) 6_565 . . . ?
C4 C5 C6 Sc2 97.4(8) . . . . ?
C10 C5 C6 Sc2 -46.5(10) . . . . ?
C45 C5 C6 Sc2 -47.4(9) 6_565 . . . ?
C42 C5 C6 Sc2 101.4(11) 6_565 . . . ?
C39 C5 C6 Sc2 -57.8(7) 6_565 . . . ?
C2 C5 C6 Sc2 104.3(4) 6_565 . . . ?
Sc3 C5 C6 Sc2 44.5(3) 6_565 . . . ?
C1 C1 C6 C39 -47(2) 6_565 . . 6_565 ?
C38 C1 C6 C39 19.8(10) 6_565 . . 6_565 ?
C2 C1 C6 C39 -155.0(11) 6_565 . . 6_565 ?
C2 C1 C6 C39 -146.8(10) . . . 6_565 ?
C38 C1 C6 C39 6.3(13) . . . 6_565 ?
C6 C1 C6 C39 -47(2) 6_565 . . 6_565 ?
C1 C1 C6 C40 71(2) 6_565 . . 6_565 ?
C38 C1 C6 C40 137.8(15) 6_565 . . 6_565 ?
C2 C1 C6 C40 -36.9(14) 6_565 . . 6_565 ?
C2 C1 C6 C40 -28.7(16) . . . 6_565 ?
C38 C1 C6 C40 124.4(13) . . . 6_565 ?
C6 C1 C6 C40 71(2) 6_565 . . 6_565 ?
C1 C1 C6 C38 -67.0(17) 6_565 . . 6_565 ?
C2 C1 C6 C38 -174.8(6) 6_565 . . 6_565 ?
C2 C1 C6 C38 -166.5(6) . . . 6_565 ?
C38 C1 C6 C38 -13.4(4) . . . 6_565 ?
C6 C1 C6 C38 -67.0(16) 6_565 . . 6_565 ?
C1 C1 C6 C5 87.7(18) 6_565 . . . ?
C38 C1 C6 C5 154.6(8) 6_565 . . . ?
C2 C1 C6 C5 -20.1(8) 6_565 . . . ?
C2 C1 C6 C5 -11.9(9) . . . . ?
C38 C1 C6 C5 141.2(7) . . . . ?
C6 C1 C6 C5 87.6(18) 6_565 . . . ?
C1 C1 C6 C7 -62.4(19) 6_565 . . . ?
C38 C1 C6 C7 4.6(6) 6_565 . . . ?
C2 C1 C6 C7 -170.2(6) 6_565 . . . ?
C2 C1 C6 C7 -162.0(6) . . . . ?
C38 C1 C6 C7 -8.8(8) . . . . ?
C6 C1 C6 C7 -62.4(18) 6_565 . . . ?
C1 C1 C6 C41 103.6(17) 6_565 . . 6_565 ?
C38 C1 C6 C41 170.6(6) 6_565 . . 6_565 ?
C2 C1 C6 C41 -4.2(5) 6_565 . . 6_565 ?
C2 C1 C6 C41 4.0(6) . . . 6_565 ?
C38 C1 C6 C41 157.2(5) . . . 6_565 ?
C6 C1 C6 C41 103.5(16) 6_565 . . 6_565 ?
C38 C1 C6 C1 67.0(17) 6_565 . . 6_565 ?
C2 C1 C6 C1 -107.8(17) 6_565 . . 6_565 ?
C2 C1 C6 C1 -99.6(18) . . . 6_565 ?
C38 C1 C6 C1 53.6(15) . . . 6_565 ?
C6 C1 C6 C1 -0.05(11) 6_565 . . 6_565 ?
C1 C1 C6 C2 107.8(17) 6_565 . . 6_565 ?
C38 C1 C6 C2 174.8(6) 6_565 . . 6_565 ?
C2 C1 C6 C2 8.2(3) . . . 6_565 ?
C38 C1 C6 C2 161.4(7) . . . 6_565 ?
C6 C1 C6 C2 107.8(16) 6_565 . . 6_565 ?
C1 C1 C6 Sc2 -13.0(17) 6_565 . . . ?
C38 C1 C6 Sc2 53.9(4) 6_565 . . . ?
C2 C1 C6 Sc2 -120.9(4) 6_565 . . . ?
C2 C1 C6 Sc2 -112.6(5) . . . . ?
C38 C1 C6 Sc2 40.5(5) . . . . ?
C6 C1 C6 Sc2 -13.1(17) 6_565 . . . ?
C40 C6 C7 C39 -17(3) 6_565 . . 6_565 ?
C38 C6 C7 C39 144(3) 6_565 . . 6_565 ?
C5 C6 C7 C39 -12(3) . . . 6_565 ?
C1 C6 C7 C39 139(3) . . . 6_565 ?
C41 C6 C7 C39 -16(3) 6_565 . . 6_565 ?
C1 C6 C7 C39 137(3) 6_565 . . 6_565 ?
C2 C6 C7 C39 114(3) 6_565 . . 6_565 ?
Sc2 C6 C7 C39 78(3) . . . 6_565 ?
C39 C6 C7 C34 -21(2) 6_565 . . 6_565 ?
C40 C6 C7 C34 -38.4(12) 6_565 . . 6_565 ?
C38 C6 C7 C34 123.0(13) 6_565 . . 6_565 ?
C5 C6 C7 C34 -32.8(14) . . . 6_565 ?
C1 C6 C7 C34 118.5(10) . . . 6_565 ?
C41 C6 C7 C34 -36.9(18) 6_565 . . 6_565 ?
C1 C6 C7 C34 116.4(10) 6_565 . . 6_565 ?
C2 C6 C7 C34 93(2) 6_565 . . 6_565 ?
Sc2 C6 C7 C34 57.0(10) . . . 6_565 ?
C39 C6 C7 C70 -139(3) 6_565 . . . ?
C40 C6 C7 C70 -156.9(10) 6_565 . . . ?
C38 C6 C7 C70 4.5(7) 6_565 . . . ?
C5 C6 C7 C70 -151.3(8) . . . . ?
C1 C6 C7 C70 0.0(11) . . . . ?
C41 C6 C7 C70 -155.4(9) 6_565 . . . ?
C1 C6 C7 C70 -2.1(10) 6_565 . . . ?
C2 C6 C7 C70 -26(2) 6_565 . . . ?
Sc2 C6 C7 C70 -61.5(7) . . . . ?
C39 C6 C7 C8 -4(2) 6_565 . . . ?
C40 C6 C7 C8 -21.9(11) 6_565 . . . ?
C38 C6 C7 C8 139.4(11) 6_565 . . . ?
C5 C6 C7 C8 -16.3(13) . . . . ?
C1 C6 C7 C8 135.0(9) . . . . ?
C41 C6 C7 C8 -20.4(17) 6_565 . . . ?
C1 C6 C7 C8 132.8(9) 6_565 . . . ?
C2 C6 C7 C8 109.2(19) 6_565 . . . ?
Sc2 C6 C7 C8 73.5(9) . . . . ?
C39 C6 C7 C38 -144(3) 6_565 . . 6_565 ?
C40 C6 C7 C38 -161.3(8) 6_565 . . 6_565 ?
C5 C6 C7 C38 -155.8(8) . . . 6_565 ?
C1 C6 C7 C38 -4.5(6) . . . 6_565 ?
C41 C6 C7 C38 -159.9(11) 6_565 . . 6_565 ?
C1 C6 C7 C38 -6.6(6) 6_565 . . 6_565 ?
C2 C6 C7 C38 -30(2) 6_565 . . 6_565 ?
Sc2 C6 C7 C38 -65.9(5) . . . 6_565 ?
C39 C6 C7 C40 17(3) 6_565 . . 6_565 ?
C38 C6 C7 C40 161.3(8) 6_565 . . 6_565 ?
C5 C6 C7 C40 5.6(9) . . . 6_565 ?
C1 C6 C7 C40 156.9(9) . . . 6_565 ?
C41 C6 C7 C40 1.5(11) 6_565 . . 6_565 ?
C1 C6 C7 C40 154.7(8) 6_565 . . 6_565 ?
C2 C6 C7 C40 131(2) 6_565 . . 6_565 ?
Sc2 C6 C7 C40 95.4(6) . . . 6_565 ?
C39 C6 C7 Sc2 -78(3) 6_565 . . . ?
C40 C6 C7 Sc2 -95.4(6) 6_565 . . . ?
C38 C6 C7 Sc2 65.9(5) 6_565 . . . ?
C5 C6 C7 Sc2 -89.8(7) . . . . ?
C1 C6 C7 Sc2 61.5(5) . . . . ?
C41 C6 C7 Sc2 -93.9(10) 6_565 . . . ?
C1 C6 C7 Sc2 59.3(5) 6_565 . . . ?
C2 C6 C7 Sc2 35.7(19) 6_565 . . . ?
C39 C7 C8 C34 -100(4) 6_565 . . 6_565 ?
C70 C7 C8 C34 42(4) . . . 6_565 ?
C38 C7 C8 C34 -29(4) 6_565 . . 6_565 ?
C6 C7 C8 C34 -97(4) . . . 6_565 ?
C40 C7 C8 C34 -112(4) 6_565 . . 6_565 ?
Sc2 C7 C8 C34 -18(4) . . . 6_565 ?
C39 C7 C8 C33 -14(2) 6_565 . . 6_565 ?
C34 C7 C8 C33 86(4) 6_565 . . 6_565 ?
C70 C7 C8 C33 128.3(16) . . . 6_565 ?
C38 C7 C8 C33 58(2) 6_565 . . 6_565 ?
C6 C7 C8 C33 -11(2) . . . 6_565 ?
C40 C7 C8 C33 -25.8(16) 6_565 . . 6_565 ?
Sc2 C7 C8 C33 67.7(16) . . . 6_565 ?
C39 C7 C8 C68 -139(2) 6_565 . . . ?
C34 C7 C8 C68 -39(3) 6_565 . . . ?
C70 C7 C8 C68 2.9(13) . . . . ?
C38 C7 C8 C68 -67.8(16) 6_565 . . . ?
C6 C7 C8 C68 -136.5(10) . . . . ?
C40 C7 C8 C68 -151.2(11) 6_565 . . . ?
Sc2 C7 C8 C68 -57.7(9) . . . . ?
C34 C7 C8 C39 100(4) 6_565 . . 6_565 ?
C70 C7 C8 C39 142(2) . . . 6_565 ?
C38 C7 C8 C39 71(2) 6_565 . . 6_565 ?
C6 C7 C8 C39 2.6(14) . . . 6_565 ?
C40 C7 C8 C39 -12.1(16) 6_565 . . 6_565 ?
Sc2 C7 C8 C39 81.5(18) . . . 6_565 ?
C39 C7 C8 C9 4(2) 6_565 . . . ?
C34 C7 C8 C9 103(4) 6_565 . . . ?
C70 C7 C8 C9 145.6(11) . . . . ?
C38 C7 C8 C9 74.9(17) 6_565 . . . ?
C6 C7 C8 C9 6.1(16) . . . . ?
C40 C7 C8 C9 -8.6(12) 6_565 . . . ?
Sc2 C7 C8 C9 85.0(11) . . . . ?
C39 C7 C8 C35 -129.0(19) 6_565 . . 6_565 ?
C34 C7 C8 C35 -29(3) 6_565 . . 6_565 ?
C70 C7 C8 C35 13.0(9) . . . 6_565 ?
C38 C7 C8 C35 -57.7(14) 6_565 . . 6_565 ?
C6 C7 C8 C35 -126.4(9) . . . 6_565 ?
C40 C7 C8 C35 -141.1(8) 6_565 . . 6_565 ?
Sc2 C7 C8 C35 -47.6(6) . . . 6_565 ?
C39 C7 C8 Sc2 -81.5(18) 6_565 . . . ?
C34 C7 C8 Sc2 18(4) 6_565 . . . ?
C70 C7 C8 Sc2 60.6(6) . . . . ?
C38 C7 C8 Sc2 -10.1(12) 6_565 . . . ?
C6 C7 C8 Sc2 -78.8(8) . . . . ?
C40 C7 C8 Sc2 -93.5(5) 6_565 . . . ?
C34 C8 C9 C33 -58(4) 6_565 . . 6_565 ?
C68 C8 C9 C33 1(4) . . . 6_565 ?
C7 C8 C9 C33 -139(4) . . . 6_565 ?
C39 C8 C9 C33 -137(4) 6_565 . . 6_565 ?
C35 C8 C9 C33 -25(4) 6_565 . . 6_565 ?
Sc2 C8 C9 C33 -70(4) . . . 6_565 ?
C34 C8 C9 C45 87(4) 6_565 . . 6_565 ?
C33 C8 C9 C45 146(6) 6_565 . . 6_565 ?
C68 C8 C9 C45 146(2) . . . 6_565 ?
C7 C8 C9 C45 7(3) . . . 6_565 ?
C39 C8 C9 C45 8(2) 6_565 . . 6_565 ?
C35 C8 C9 C45 120(2) 6_565 . . 6_565 ?
Sc2 C8 C9 C45 76(2) . . . 6_565 ?
C34 C8 C9 C14 -66(3) 6_565 . . . ?
C33 C8 C9 C14 -8(3) 6_565 . . . ?
C68 C8 C9 C14 -7(2) . . . . ?
C7 C8 C9 C14 -146.4(15) . . . . ?
C39 C8 C9 C14 -145.0(16) 6_565 . . . ?
C35 C8 C9 C14 -33(2) 6_565 . . . ?
Sc2 C8 C9 C14 -77.6(15) . . . . ?
C34 C8 C9 C10 87(3) 6_565 . . . ?
C33 C8 C9 C10 145(5) 6_565 . . . ?
C68 C8 C9 C10 145.6(13) . . . . ?
C7 C8 C9 C10 6(2) . . . . ?
C39 C8 C9 C10 7.4(16) 6_565 . . . ?
C35 C8 C9 C10 119.6(13) 6_565 . . . ?
Sc2 C8 C9 C10 74.9(13) . . . . ?
C33 C8 C9 C34 58(4) 6_565 . . 6_565 ?
C68 C8 C9 C34 59(3) . . . 6_565 ?
C7 C8 C9 C34 -81(3) . . . 6_565 ?
C39 C8 C9 C34 -79(3) 6_565 . . 6_565 ?
C35 C8 C9 C34 33(3) 6_565 . . 6_565 ?
Sc2 C8 C9 C34 -12(3) . . . 6_565 ?
C34 C8 C9 C32 -59(3) 6_565 . . 6_565 ?
C33 C8 C9 C32 0(3) 6_565 . . 6_565 ?
C68 C8 C9 C32 0.3(15) . . . 6_565 ?
C7 C8 C9 C32 -139.2(12) . . . 6_565 ?
C39 C8 C9 C32 -137.8(11) 6_565 . . 6_565 ?
C35 C8 C9 C32 -25.6(15) 6_565 . . 6_565 ?
Sc2 C8 C9 C32 -70.3(9) . . . 6_565 ?
C34 C8 C9 C40 89(3) 6_565 . . 6_565 ?
C33 C8 C9 C40 147(4) 6_565 . . 6_565 ?
C68 C8 C9 C40 148.1(12) . . . 6_565 ?
C7 C8 C9 C40 8.6(12) . . . 6_565 ?
C39 C8 C9 C40 10.0(8) 6_565 . . 6_565 ?
C35 C8 C9 C40 122.2(11) 6_565 . . 6_565 ?
Sc2 C8 C9 C40 77.4(6) . . . 6_565 ?
C40 C5 C10 C45 23(4) 6_565 . . 6_565 ?
C41 C5 C10 C45 -167(4) 6_565 . . 6_565 ?
C4 C5 C10 C45 -152(4) . . . 6_565 ?
C6 C5 C10 C45 -4(5) . . . 6_565 ?
C42 C5 C10 C45 -162(4) 6_565 . . 6_565 ?
C39 C5 C10 C45 3(4) 6_565 . . 6_565 ?
C2 C5 C10 C45 -98(4) 6_565 . . 6_565 ?
Sc3 C5 C10 C45 -99(4) 6_565 . . 6_565 ?
C41 C5 C10 C40 169(4) 6_565 . . 6_565 ?
C4 C5 C10 C40 -175(2) . . . 6_565 ?
C6 C5 C10 C40 -27.4(14) . . . 6_565 ?
C45 C5 C10 C40 -23(4) 6_565 . . 6_565 ?
C42 C5 C10 C40 174(2) 6_565 . . 6_565 ?
C39 C5 C10 C40 -20.9(15) 6_565 . . 6_565 ?
C2 C5 C10 C40 -122(3) 6_565 . . 6_565 ?
Sc3 C5 C10 C40 -122.4(19) 6_565 . . 6_565 ?
C40 C5 C10 C44 159(2) 6_565 . . 6_565 ?
C41 C5 C10 C44 -31(3) 6_565 . . 6_565 ?
C4 C5 C10 C44 -15.7(17) . . . 6_565 ?
C6 C5 C10 C44 131.9(14) . . . 6_565 ?
C45 C5 C10 C44 136(5) 6_565 . . 6_565 ?
C42 C5 C10 C44 -26.6(16) 6_565 . . 6_565 ?
C39 C5 C10 C44 138.4(15) 6_565 . . 6_565 ?
C2 C5 C10 C44 38(2) 6_565 . . 6_565 ?
Sc3 C5 C10 C44 36.9(14) 6_565 . . 6_565 ?
C40 C5 C10 C11 169(2) 6_565 . . . ?
C41 C5 C10 C11 -22(3) 6_565 . . . ?
C4 C5 C10 C11 -6.0(13) . . . . ?
C6 C5 C10 C11 141.6(11) . . . . ?
C45 C5 C10 C11 146(5) 6_565 . . . ?
C42 C5 C10 C11 -16.9(11) 6_565 . . . ?
C39 C5 C10 C11 148.0(10) 6_565 . . . ?
C2 C5 C10 C11 47(2) 6_565 . . . ?
Sc3 C5 C10 C11 46.6(9) 6_565 . . . ?
C40 C5 C10 C9 24(2) 6_565 . . . ?
C41 C5 C10 C9 -167(2) 6_565 . . . ?
C4 C5 C10 C9 -150.9(12) . . . . ?
C6 C5 C10 C9 -3.2(17) . . . . ?
C45 C5 C10 C9 1(4) 6_565 . . . ?
C42 C5 C10 C9 -161.8(12) 6_565 . . . ?
C39 C5 C10 C9 3.2(13) 6_565 . . . ?
C2 C5 C10 C9 -97.6(17) 6_565 . . . ?
Sc3 C5 C10 C9 -98.3(12) 6_565 . . . ?
C40 C5 C10 C33 32.6(19) 6_565 . . 6_565 ?
C41 C5 C10 C33 -158(2) 6_565 . . 6_565 ?
C4 C5 C10 C33 -142.4(10) . . . 6_565 ?
C6 C5 C10 C33 5.2(15) . . . 6_565 ?
C45 C5 C10 C33 9(4) 6_565 . . 6_565 ?
C42 C5 C10 C33 -153.3(10) 6_565 . . 6_565 ?
C39 C5 C10 C33 11.6(11) 6_565 . . 6_565 ?
C2 C5 C10 C33 -89.1(16) 6_565 . . 6_565 ?
Sc3 C5 C10 C33 -89.9(10) 6_565 . . 6_565 ?
C40 C5 C10 Sc3 122.4(19) 6_565 . . 6_565 ?
C41 C5 C10 Sc3 -68(2) 6_565 . . 6_565 ?
C4 C5 C10 Sc3 -52.6(6) . . . 6_565 ?
C6 C5 C10 Sc3 95.1(10) . . . 6_565 ?
C45 C5 C10 Sc3 99(4) 6_565 . . 6_565 ?
C42 C5 C10 Sc3 -63.5(5) 6_565 . . 6_565 ?
C39 C5 C10 Sc3 101.5(6) 6_565 . . 6_565 ?
C2 C5 C10 Sc3 0.7(14) 6_565 . . 6_565 ?
C33 C9 C10 C45 -105(25) 6_565 . . 6_565 ?
C14 C9 C10 C45 -38(24) . . . 6_565 ?
C8 C9 C10 C45 168(24) . . . 6_565 ?
C34 C9 C10 C45 -179(100) 6_565 . . 6_565 ?
C32 C9 C10 C45 -58(24) 6_565 . . 6_565 ?
C40 C9 C10 C45 164(25) 6_565 . . 6_565 ?
C33 C9 C10 C40 91(5) 6_565 . . 6_565 ?
C45 C9 C10 C40 -164(25) 6_565 . . 6_565 ?
C14 C9 C10 C40 157.6(15) . . . 6_565 ?
C8 C9 C10 C40 3.9(17) . . . 6_565 ?
C34 C9 C10 C40 16.9(17) 6_565 . . 6_565 ?
C32 C9 C10 C40 137.7(15) 6_565 . . 6_565 ?
C33 C9 C10 C44 -63(5) 6_565 . . 6_565 ?
C45 C9 C10 C44 42(24) 6_565 . . 6_565 ?
C14 C9 C10 C44 3.6(18) . . . 6_565 ?
C8 C9 C10 C44 -150.1(15) . . . 6_565 ?
C34 C9 C10 C44 -137.2(16) 6_565 . . 6_565 ?
C32 C9 C10 C44 -16.4(19) 6_565 . . 6_565 ?
C40 C9 C10 C44 -154.1(18) 6_565 . . 6_565 ?
C33 C9 C10 C5 79(5) 6_565 . . . ?
C45 C9 C10 C5 -176(25) 6_565 . . . ?
C14 C9 C10 C5 145.9(12) . . . . ?
C8 C9 C10 C5 -8(2) . . . . ?
C34 C9 C10 C5 5(2) 6_565 . . . ?
C32 C9 C10 C5 125.9(13) 6_565 . . . ?
C40 C9 C10 C5 -11.8(10) 6_565 . . . ?
C33 C9 C10 C11 -61(5) 6_565 . . . ?
C45 C9 C10 C11 44(24) 6_565 . . . ?
C14 C9 C10 C11 5.8(19) . . . . ?
C8 C9 C10 C11 -147.9(13) . . . . ?
C34 C9 C10 C11 -135.0(14) 6_565 . . . ?
C32 C9 C10 C11 -14.1(19) 6_565 . . . ?
C40 C9 C10 C11 -151.8(17) 6_565 . . . ?
C45 C9 C10 C33 105(25) 6_565 . . 6_565 ?
C14 C9 C10 C33 67(5) . . . 6_565 ?
C8 C9 C10 C33 -87(5) . . . 6_565 ?
C34 C9 C10 C33 -74(5) 6_565 . . 6_565 ?
C32 C9 C10 C33 47(5) 6_565 . . 6_565 ?
C40 C9 C10 C33 -91(5) 6_565 . . 6_565 ?
C33 C9 C10 Sc3 11(5) 6_565 . . 6_565 ?
C45 C9 C10 Sc3 116(24) 6_565 . . 6_565 ?
C14 C9 C10 Sc3 77.4(12) . . . 6_565 ?
C8 C9 C10 Sc3 -76.3(14) . . . 6_565 ?
C34 C9 C10 Sc3 -63.4(15) 6_565 . . 6_565 ?
C32 C9 C10 Sc3 57.4(13) 6_565 . . 6_565 ?
C40 C9 C10 Sc3 -80.3(9) 6_565 . . 6_565 ?
C45 C10 C11 C44 -2(5) 6_565 . . 6_565 ?
C40 C10 C11 C44 -143(4) 6_565 . . 6_565 ?
C5 C10 C11 C44 -151(4) . . . 6_565 ?
C9 C10 C11 C44 -7(4) . . . 6_565 ?
C33 C10 C11 C44 -15(4) 6_565 . . 6_565 ?
Sc3 C10 C11 C44 -106(4) 6_565 . . 6_565 ?
C45 C10 C11 C43 162(4) 6_565 . . 6_565 ?
C40 C10 C11 C43 20(3) 6_565 . . 6_565 ?
C44 C10 C11 C43 164(5) 6_565 . . 6_565 ?
C5 C10 C11 C43 12(2) . . . 6_565 ?
C9 C10 C11 C43 156.3(17) . . . 6_565 ?
C33 C10 C11 C43 148.7(17) 6_565 . . 6_565 ?
Sc3 C10 C11 C43 57.7(15) 6_565 . . 6_565 ?
C45 C10 C11 C12 8(4) 6_565 . . . ?
C40 C10 C11 C12 -133.8(18) 6_565 . . . ?
C44 C10 C11 C12 9(4) 6_565 . . . ?
C5 C10 C11 C12 -141.9(11) . . . . ?
C9 C10 C11 C12 2.0(17) . . . . ?
C33 C10 C11 C12 -5.5(16) 6_565 . . . ?
Sc3 C10 C11 C12 -96.5(11) 6_565 . . . ?
C45 C10 C11 C62 153(4) 6_565 . . . ?
C40 C10 C11 C62 12(2) 6_565 . . . ?
C44 C10 C11 C62 155(5) 6_565 . . . ?
C5 C10 C11 C62 3.8(13) . . . . ?
C9 C10 C11 C62 147.7(12) . . . . ?
C33 C10 C11 C62 140.2(11) 6_565 . . . ?
Sc3 C10 C11 C62 49.2(7) 6_565 . . . ?
C45 C10 C11 C47 7(4) 6_565 . . 6_565 ?
C40 C10 C11 C47 -134.4(19) 6_565 . . 6_565 ?
C44 C10 C11 C47 9(3) 6_565 . . 6_565 ?
C5 C10 C11 C47 -142.5(11) . . . 6_565 ?
C9 C10 C11 C47 1.4(16) . . . 6_565 ?
C33 C10 C11 C47 -6.1(15) 6_565 . . 6_565 ?
Sc3 C10 C11 C47 -97.1(11) 6_565 . . 6_565 ?
C40 C10 C11 C45 -141(5) 6_565 . . 6_565 ?
C44 C10 C11 C45 2(5) 6_565 . . 6_565 ?
C5 C10 C11 C45 -149(4) . . . 6_565 ?
C9 C10 C11 C45 -6(3) . . . 6_565 ?
C33 C10 C11 C45 -13(3) 6_565 . . 6_565 ?
Sc3 C10 C11 C45 -104(4) 6_565 . . 6_565 ?
C45 C10 C11 Sc3 104(4) 6_565 . . 6_565 ?
C40 C10 C11 Sc3 -37.3(19) 6_565 . . 6_565 ?
C44 C10 C11 Sc3 106(4) 6_565 . . 6_565 ?
C5 C10 C11 Sc3 -45.4(9) . . . 6_565 ?
C9 C10 C11 Sc3 98.5(11) . . . 6_565 ?
C33 C10 C11 Sc3 91.0(10) 6_565 . . 6_565 ?
C44 C11 C12 C47 7(5) 6_565 . . 6_565 ?
C43 C11 C12 C47 -157(5) 6_565 . . 6_565 ?
C62 C11 C12 C47 -144(4) . . . 6_565 ?
C10 C11 C12 C47 -3(5) . . . 6_565 ?
C45 C11 C12 C47 -1(5) 6_565 . . 6_565 ?
Sc3 C11 C12 C47 -92(4) 6_565 . . 6_565 ?
C43 C11 C12 C44 -164(5) 6_565 . . 6_565 ?
C62 C11 C12 C44 -151(5) . . . 6_565 ?
C10 C11 C12 C44 -10(4) . . . 6_565 ?
C47 C11 C12 C44 -7(5) 6_565 . . 6_565 ?
C45 C11 C12 C44 -8(4) 6_565 . . 6_565 ?
Sc3 C11 C12 C44 -99(4) 6_565 . . 6_565 ?
C44 C11 C12 C48 140(5) 6_565 . . 6_565 ?
C43 C11 C12 C48 -24(3) 6_565 . . 6_565 ?
C62 C11 C12 C48 -10(3) . . . 6_565 ?
C10 C11 C12 C48 130.6(18) . . . 6_565 ?
C47 C11 C12 C48 133(6) 6_565 . . 6_565 ?
C45 C11 C12 C48 132.5(19) 6_565 . . 6_565 ?
Sc3 C11 C12 C48 41(2) 6_565 . . 6_565 ?
C44 C11 C12 C13 2(4) 6_565 . . . ?
C43 C11 C12 C13 -162.0(18) 6_565 . . . ?
C62 C11 C12 C13 -148.7(13) . . . . ?
C10 C11 C12 C13 -7.8(18) . . . . ?
C47 C11 C12 C13 -5(4) 6_565 . . . ?
C45 C11 C12 C13 -5.9(16) 6_565 . . . ?
Sc3 C11 C12 C13 -96.9(12) 6_565 . . . ?
C44 C11 C12 C55 151(4) 6_565 . . . ?
C43 C11 C12 C55 -13(2) 6_565 . . . ?
C62 C11 C12 C55 0.3(19) . . . . ?
C10 C11 C12 C55 141.2(12) . . . . ?
C47 C11 C12 C55 144(5) 6_565 . . . ?
C45 C11 C12 C55 143.1(12) 6_565 . . . ?
Sc3 C11 C12 C55 52.0(13) 6_565 . . . ?
C44 C11 C12 C46 14(4) 6_565 . . 6_565 ?
C43 C11 C12 C46 -150.1(17) 6_565 . . 6_565 ?
C62 C11 C12 C46 -136.8(12) . . . 6_565 ?
C10 C11 C12 C46 4.1(17) . . . 6_565 ?
C47 C11 C12 C46 7(4) 6_565 . . 6_565 ?
C45 C11 C12 C46 6.0(15) 6_565 . . 6_565 ?
Sc3 C11 C12 C46 -85.0(10) 6_565 . . 6_565 ?
C47 C12 C13 C46 -26(20) 6_565 . . 6_565 ?
C44 C12 C13 C46 127(4) 6_565 . . 6_565 ?
C48 C12 C13 C46 -25(5) 6_565 . . 6_565 ?
C11 C12 C13 C46 126(4) . . . 6_565 ?
C55 C12 C13 C46 -23(5) . . . 6_565 ?
C44 C12 C13 C47 153(21) 6_565 . . 6_565 ?
C48 C12 C13 C47 1(20) 6_565 . . 6_565 ?
C11 C12 C13 C47 152(21) . . . 6_565 ?
C55 C12 C13 C47 3(20) . . . 6_565 ?
C46 C12 C13 C47 26(20) 6_565 . . 6_565 ?
C47 C12 C13 C17 0(20) 6_565 . . . ?
C44 C12 C13 C17 153.0(16) 6_565 . . . ?
C48 C12 C13 C17 1(2) 6_565 . . . ?
C11 C12 C13 C17 152.4(13) . . . . ?
C55 C12 C13 C17 3(2) . . . . ?
C46 C12 C13 C17 26(3) 6_565 . . . ?
C47 C12 C13 C14 -146(20) 6_565 . . . ?
C44 C12 C13 C14 7(2) 6_565 . . . ?
C48 C12 C13 C14 -145.1(14) 6_565 . . . ?
C11 C12 C13 C14 7(2) . . . . ?
C55 C12 C13 C14 -143.1(12) . . . . ?
C46 C12 C13 C14 -120(5) 6_565 . . . ?
C47 C12 C13 C32 -122(20) 6_565 . . 6_565 ?
C44 C12 C13 C32 31(2) 6_565 . . 6_565 ?
C48 C12 C13 C32 -121.2(14) 6_565 . . 6_565 ?
C11 C12 C13 C32 30(2) . . . 6_565 ?
C55 C12 C13 C32 -119.2(13) . . . 6_565 ?
C46 C12 C13 C32 -96(5) 6_565 . . 6_565 ?
C47 C12 C13 C50 -7(20) 6_565 . . 6_565 ?
C44 C12 C13 C50 145.9(14) 6_565 . . 6_565 ?
C48 C12 C13 C50 -6.4(17) 6_565 . . 6_565 ?
C11 C12 C13 C50 145.3(11) . . . 6_565 ?
C55 C12 C13 C50 -4.4(19) . . . 6_565 ?
C46 C12 C13 C50 19(3) 6_565 . . 6_565 ?
C47 C12 C13 C44 -153(21) 6_565 . . 6_565 ?
C48 C12 C13 C44 -152(2) 6_565 . . 6_565 ?
C11 C12 C13 C44 -0.6(13) . . . 6_565 ?
C55 C12 C13 C44 -150(2) . . . 6_565 ?
C46 C12 C13 C44 -127(4) 6_565 . . 6_565 ?
C33 C9 C14 C32 12(4) 6_565 . . 6_565 ?
C45 C9 C14 C32 -136(3) 6_565 . . 6_565 ?
C10 C9 C14 C32 -133(2) . . . 6_565 ?
C8 C9 C14 C32 20(3) . . . 6_565 ?
C34 C9 C14 C32 8(3) 6_565 . . 6_565 ?
C40 C9 C14 C32 -104(3) 6_565 . . 6_565 ?
C45 C9 C14 C33 -147(6) 6_565 . . 6_565 ?
C10 C9 C14 C33 -145(5) . . . 6_565 ?
C8 C9 C14 C33 8(3) . . . 6_565 ?
C34 C9 C14 C33 -3(3) 6_565 . . 6_565 ?
C32 C9 C14 C33 -12(4) 6_565 . . 6_565 ?
C40 C9 C14 C33 -116(5) 6_565 . . 6_565 ?
C33 C9 C14 C15 -2(4) 6_565 . . . ?
C45 C9 C14 C15 -149.6(17) 6_565 . . . ?
C10 C9 C14 C15 -147.4(12) . . . . ?
C8 C9 C14 C15 6(2) . . . . ?
C34 C9 C14 C15 -6(2) 6_565 . . . ?
C32 C9 C14 C15 -14.0(16) 6_565 . . . ?
C40 C9 C14 C15 -118.2(19) 6_565 . . . ?
C33 C9 C14 C13 138(4) 6_565 . . . ?
C45 C9 C14 C13 -9(2) 6_565 . . . ?
C10 C9 C14 C13 -7.3(19) . . . . ?
C8 C9 C14 C13 146.0(14) . . . . ?
C34 C9 C14 C13 134.4(14) 6_565 . . . ?
C32 C9 C14 C13 126(3) 6_565 . . . ?
C40 C9 C14 C13 22(3) 6_565 . . . ?
C33 C9 C14 C46 117(4) 6_565 . . 6_565 ?
C45 C9 C14 C46 -30(3) 6_565 . . 6_565 ?
C10 C9 C14 C46 -28(2) . . . 6_565 ?
C8 C9 C14 C46 125.0(16) . . . 6_565 ?
C34 C9 C14 C46 113.5(16) 6_565 . . 6_565 ?
C32 C9 C14 C46 105(3) 6_565 . . 6_565 ?
C40 C9 C14 C46 1(3) 6_565 . . 6_565 ?
C33 C9 C14 C45 147(6) 6_565 . . 6_565 ?
C10 C9 C14 C45 2.2(15) . . . 6_565 ?
C8 C9 C14 C45 155(3) . . . 6_565 ?
C34 C9 C14 C45 144(3) 6_565 . . 6_565 ?
C32 C9 C14 C45 136(3) 6_565 . . 6_565 ?
C40 C9 C14 C45 31.4(14) 6_565 . . 6_565 ?
C46 C13 C14 C32 -13(3) 6_565 . . 6_565 ?
C47 C13 C14 C32 127(3) 6_565 . . 6_565 ?
C12 C13 C14 C32 130(2) . . . 6_565 ?
C17 C13 C14 C32 -20(3) . . . 6_565 ?
C50 C13 C14 C32 -7(3) 6_565 . . 6_565 ?
C44 C13 C14 C32 134(2) 6_565 . . 6_565 ?
C46 C13 C14 C33 -121(3) 6_565 . . 6_565 ?
C47 C13 C14 C33 18(3) 6_565 . . 6_565 ?
C12 C13 C14 C33 21(2) . . . 6_565 ?
C17 C13 C14 C33 -128.7(17) . . . 6_565 ?
C32 C13 C14 C33 -109(3) 6_565 . . 6_565 ?
C50 C13 C14 C33 -115.9(17) 6_565 . . 6_565 ?
C44 C13 C14 C33 25.6(18) 6_565 . . 6_565 ?
C46 C13 C14 C9 -141(3) 6_565 . . . ?
C47 C13 C14 C9 -2(3) 6_565 . . . ?
C12 C13 C14 C9 1(2) . . . . ?
C17 C13 C14 C9 -148.5(13) . . . . ?
C32 C13 C14 C9 -129(3) 6_565 . . . ?
C50 C13 C14 C9 -135.7(12) 6_565 . . . ?
C44 C13 C14 C9 5.7(14) 6_565 . . . ?
C46 C13 C14 C15 4(3) 6_565 . . . ?
C47 C13 C14 C15 143(2) 6_565 . . . ?
C12 C13 C14 C15 146.4(13) . . . . ?
C17 C13 C14 C15 -3.5(16) . . . . ?
C32 C13 C14 C15 16.3(17) 6_565 . . . ?
C50 C13 C14 C15 9.3(16) 6_565 . . . ?
C44 C13 C14 C15 150.7(10) 6_565 . . . ?
C47 C13 C14 C46 139(4) 6_565 . . 6_565 ?
C12 C13 C14 C46 143(4) . . . 6_565 ?
C17 C13 C14 C46 -7(2) . . . 6_565 ?
C32 C13 C14 C46 13(3) 6_565 . . 6_565 ?
C50 C13 C14 C46 5.6(18) 6_565 . . 6_565 ?
C44 C13 C14 C46 147(3) 6_565 . . 6_565 ?
C46 C13 C14 C45 -146(3) 6_565 . . 6_565 ?
C47 C13 C14 C45 -6(2) 6_565 . . 6_565 ?
C12 C13 C14 C45 -3.1(16) . . . 6_565 ?
C17 C13 C14 C45 -152.9(11) . . . 6_565 ?
C32 C13 C14 C45 -133(2) 6_565 . . 6_565 ?
C50 C13 C14 C45 -140.2(11) 6_565 . . 6_565 ?
C44 C13 C14 C45 1.3(8) 6_565 . . 6_565 ?
C32 C14 C15 C31 -11(6) 6_565 . . 6_565 ?
C33 C14 C15 C31 44(3) 6_565 . . 6_565 ?
C9 C14 C15 C31 45(3) . . . 6_565 ?
C13 C14 C15 C31 -100(3) . . . 6_565 ?
C46 C14 C15 C31 -99(2) 6_565 . . 6_565 ?
C45 C14 C15 C31 21(3) 6_565 . . 6_565 ?
C33 C14 C15 C32 55(6) 6_565 . . 6_565 ?
C9 C14 C15 C32 56(7) . . . 6_565 ?
C13 C14 C15 C32 -89(7) . . . 6_565 ?
C46 C14 C15 C32 -87(6) 6_565 . . 6_565 ?
C45 C14 C15 C32 33(6) 6_565 . . 6_565 ?
C32 C14 C15 C16 92(7) 6_565 . . . ?
C33 C14 C15 C16 147.8(12) 6_565 . . . ?
C9 C14 C15 C16 148.7(14) . . . . ?
C13 C14 C15 C16 3.6(14) . . . . ?
C46 C14 C15 C16 5.0(10) 6_565 . . . ?
C45 C14 C15 C16 124.8(14) 6_565 . . . ?
C32 C14 C15 C67 -48(6) 6_565 . . . ?
C33 C14 C15 C67 7.1(17) 6_565 . . . ?
C9 C14 C15 C67 7.9(19) . . . . ?
C13 C14 C15 C67 -137.2(12) . . . . ?
C46 C14 C15 C67 -135.7(11) 6_565 . . . ?
C45 C14 C15 C67 -16(2) 6_565 . . . ?
C32 C14 C15 C27 57(7) 6_565 . . 6_565 ?
C33 C14 C15 C27 112.4(13) 6_565 . . 6_565 ?
C9 C14 C15 C27 113.2(14) . . . 6_565 ?
C13 C14 C15 C27 -31.9(17) . . . 6_565 ?
C46 C14 C15 C27 -30.4(14) 6_565 . . 6_565 ?
C45 C14 C15 C27 89.4(15) 6_565 . . 6_565 ?
C32 C14 C15 C46 87(6) 6_565 . . 6_565 ?
C33 C14 C15 C46 142.8(16) 6_565 . . 6_565 ?
C9 C14 C15 C46 143.7(18) . . . 6_565 ?
C13 C14 C15 C46 -1.4(11) . . . 6_565 ?
C45 C14 C15 C46 119.8(19) 6_565 . . 6_565 ?
C32 C14 C15 C33 -55(6) 6_565 . . 6_565 ?
C9 C14 C15 C33 0.9(16) . . . 6_565 ?
C13 C14 C15 C33 -144.2(19) . . . 6_565 ?
C46 C14 C15 C33 -142.8(16) 6_565 . . 6_565 ?
C45 C14 C15 C33 -23.0(11) 6_565 . . 6_565 ?
C31 C15 C16 C27 -2.2(14) 6_565 . . 6_565 ?
C32 C15 C16 C27 -132.7(16) 6_565 . . 6_565 ?
C67 C15 C16 C27 -5.3(12) . . . 6_565 ?
C14 C15 C16 C27 -146.1(10) . . . 6_565 ?
C46 C15 C16 C27 -141.7(8) 6_565 . . 6_565 ?
C33 C15 C16 C27 -121.2(11) 6_565 . . 6_565 ?
C31 C15 C16 C26 40(2) 6_565 . . 6_565 ?
C32 C15 C16 C26 -90.0(19) 6_565 . . 6_565 ?
C67 C15 C16 C26 37(2) . . . 6_565 ?
C14 C15 C16 C26 -103.4(15) . . . 6_565 ?
C27 C15 C16 C26 42.7(13) 6_565 . . 6_565 ?
C46 C15 C16 C26 -99.0(16) 6_565 . . 6_565 ?
C33 C15 C16 C26 -78.5(17) 6_565 . . 6_565 ?
C31 C15 C16 C17 141.5(15) 6_565 . . . ?
C32 C15 C16 C17 11.1(18) 6_565 . . . ?
C67 C15 C16 C17 138.5(11) . . . . ?
C14 C15 C16 C17 -2.3(12) . . . . ?
C27 C15 C16 C17 143.8(11) 6_565 . . . ?
C46 C15 C16 C17 2.1(9) 6_565 . . . ?
C33 C15 C16 C17 22.6(15) 6_565 . . . ?
C31 C15 C16 C21 -11.7(17) 6_565 . . . ?
C32 C15 C16 C21 -142.1(15) 6_565 . . . ?
C67 C15 C16 C21 -14.8(14) . . . . ?
C14 C15 C16 C21 -155.6(9) . . . . ?
C27 C15 C16 C21 -9.5(7) 6_565 . . . ?
C46 C15 C16 C21 -151.2(10) 6_565 . . . ?
C33 C15 C16 C21 -130.6(10) 6_565 . . . ?
C32 C15 C16 C31 -130(3) 6_565 . . 6_565 ?
C67 C15 C16 C31 -3.1(11) . . . 6_565 ?
C14 C15 C16 C31 -143.8(19) . . . 6_565 ?
C27 C15 C16 C31 2.2(14) 6_565 . . 6_565 ?
C46 C15 C16 C31 -139.4(15) 6_565 . . 6_565 ?
C33 C15 C16 C31 -119(2) 6_565 . . 6_565 ?
C31 C15 C16 C50 124.5(14) 6_565 . . 6_565 ?
C32 C15 C16 C50 -5.9(19) 6_565 . . 6_565 ?
C67 C15 C16 C50 121.5(11) . . . 6_565 ?
C14 C15 C16 C50 -19.3(13) . . . 6_565 ?
C27 C15 C16 C50 126.8(11) 6_565 . . 6_565 ?
C46 C15 C16 C50 -14.9(8) 6_565 . . 6_565 ?
C33 C15 C16 C50 5.6(16) 6_565 . . 6_565 ?
C31 C15 C16 C46 139.4(15) 6_565 . . 6_565 ?
C32 C15 C16 C46 9.0(15) 6_565 . . 6_565 ?
C67 C15 C16 C46 136.4(11) . . . 6_565 ?
C14 C15 C16 C46 -4.4(9) . . . 6_565 ?
C27 C15 C16 C46 141.7(8) 6_565 . . 6_565 ?
C33 C15 C16 C46 20.5(11) 6_565 . . 6_565 ?
C31 C15 C16 C32 130(3) 6_565 . . 6_565 ?
C67 C15 C16 C32 127(2) . . . 6_565 ?
C14 C15 C16 C32 -13.4(14) . . . 6_565 ?
C27 C15 C16 C32 132.7(16) 6_565 . . 6_565 ?
C46 C15 C16 C32 -9.0(15) 6_565 . . 6_565 ?
C33 C15 C16 C32 11.5(12) 6_565 . . 6_565 ?
C31 C15 C16 Sc1 53.5(14) 6_565 . . . ?
C32 C15 C16 Sc1 -76.9(15) 6_565 . . . ?
C67 C15 C16 Sc1 50.4(10) . . . . ?
C14 C15 C16 Sc1 -90.4(8) . . . . ?
C27 C15 C16 Sc1 55.7(5) 6_565 . . . ?
C46 C15 C16 Sc1 -86.0(6) 6_565 . . . ?
C33 C15 C16 Sc1 -65.4(11) 6_565 . . . ?
C27 C16 C17 C50 -21(3) 6_565 . . 6_565 ?
C26 C16 C17 C50 12(2) 6_565 . . 6_565 ?
C15 C16 C17 C50 -136(2) . . . 6_565 ?
C21 C16 C17 C50 17(3) . . . 6_565 ?
C31 C16 C17 C50 -111(2) 6_565 . . 6_565 ?
C46 C16 C17 C50 -132(3) 6_565 . . 6_565 ?
C32 C16 C17 C50 -131(2) 6_565 . . 6_565 ?
Sc1 C16 C17 C50 -37(2) . . . 6_565 ?
C27 C16 C17 C46 111.3(14) 6_565 . . 6_565 ?
C26 C16 C17 C46 143.9(13) 6_565 . . 6_565 ?
C15 C16 C17 C46 -3.7(15) . . . 6_565 ?
C21 C16 C17 C46 148.8(12) . . . 6_565 ?
C31 C16 C17 C46 21.7(18) 6_565 . . 6_565 ?
C50 C16 C17 C46 132(3) 6_565 . . 6_565 ?
C32 C16 C17 C46 1.0(12) 6_565 . . 6_565 ?
Sc1 C16 C17 C46 95.6(12) . . . 6_565 ?
C27 C16 C17 C13 115.2(13) 6_565 . . . ?
C26 C16 C17 C13 147.8(11) 6_565 . . . ?
C15 C16 C17 C13 0.1(13) . . . . ?
C21 C16 C17 C13 152.6(10) . . . . ?
C31 C16 C17 C13 25.6(16) 6_565 . . . ?
C50 C16 C17 C13 136(3) 6_565 . . . ?
C46 C16 C17 C13 3.8(14) 6_565 . . . ?
C32 C16 C17 C13 4.9(11) 6_565 . . . ?
Sc1 C16 C17 C13 99.4(10) . . . . ?
C27 C16 C17 C18 -29.2(18) 6_565 . . . ?
C26 C16 C17 C18 3.4(10) 6_565 . . . ?
C15 C16 C17 C18 -144.3(10) . . . . ?
C21 C16 C17 C18 8.2(16) . . . . ?
C31 C16 C17 C18 -118.8(11) 6_565 . . . ?
C50 C16 C17 C18 -8.3(17) 6_565 . . . ?
C46 C16 C17 C18 -141(2) 6_565 . . . ?
C32 C16 C17 C18 -139.5(11) 6_565 . . . ?
Sc1 C16 C17 C18 -45.0(10) . . . . ?
C27 C16 C17 C26 -32.6(11) 6_565 . . 6_565 ?
C15 C16 C17 C26 -147.7(9) . . . 6_565 ?
C21 C16 C17 C26 4.9(8) . . . 6_565 ?
C31 C16 C17 C26 -122.2(12) 6_565 . . 6_565 ?
C50 C16 C17 C26 -12(2) 6_565 . . 6_565 ?
C46 C16 C17 C26 -143.9(13) 6_565 . . 6_565 ?
C32 C16 C17 C26 -142.9(7) 6_565 . . 6_565 ?
Sc1 C16 C17 C26 -48.4(4) . . . 6_565 ?
C27 C16 C17 C49 -6(2) 6_565 . . 6_565 ?
C26 C16 C17 C49 26.5(12) 6_565 . . 6_565 ?
C15 C16 C17 C49 -121.1(11) . . . 6_565 ?
C21 C16 C17 C49 31.4(17) . . . 6_565 ?
C31 C16 C17 C49 -95.7(12) 6_565 . . 6_565 ?
C50 C16 C17 C49 14.8(16) 6_565 . . 6_565 ?
C46 C16 C17 C49 -117(2) 6_565 . . 6_565 ?
C32 C16 C17 C49 -116.4(12) 6_565 . . 6_565 ?
Sc1 C16 C17 C49 -21.9(11) . . . 6_565 ?
C27 C16 C17 C47 99.4(13) 6_565 . . 6_565 ?
C26 C16 C17 C47 132.0(11) 6_565 . . 6_565 ?
C15 C16 C17 C47 -15.7(15) . . . 6_565 ?
C21 C16 C17 C47 136.8(10) . . . 6_565 ?
C31 C16 C17 C47 9.8(18) 6_565 . . 6_565 ?
C50 C16 C17 C47 120(3) 6_565 . . 6_565 ?
C46 C16 C17 C47 -11.9(9) 6_565 . . 6_565 ?
C32 C16 C17 C47 -10.9(12) 6_565 . . 6_565 ?
Sc1 C16 C17 C47 83.6(11) . . . 6_565 ?
C46 C13 C17 C50 104(6) 6_565 . . 6_565 ?
C47 C13 C17 C50 -30(4) 6_565 . . 6_565 ?
C12 C13 C17 C50 -30(4) . . . 6_565 ?
C14 C13 C17 C50 121(3) . . . 6_565 ?
C32 C13 C17 C50 114(3) 6_565 . . 6_565 ?
C44 C13 C17 C50 5(4) 6_565 . . 6_565 ?
C47 C13 C17 C46 -134(6) 6_565 . . 6_565 ?
C12 C13 C17 C46 -134(6) . . . 6_565 ?
C14 C13 C17 C46 17(4) . . . 6_565 ?
C32 C13 C17 C46 10(5) 6_565 . . 6_565 ?
C50 C13 C17 C46 -104(6) 6_565 . . 6_565 ?
C44 C13 C17 C46 -99(6) 6_565 . . 6_565 ?
C46 C13 C17 C16 -15(5) 6_565 . . . ?
C47 C13 C17 C16 -149(2) 6_565 . . . ?
C12 C13 C17 C16 -148.8(15) . . . . ?
C14 C13 C17 C16 2.1(15) . . . . ?
C32 C13 C17 C16 -5.1(11) 6_565 . . . ?
C50 C13 C17 C16 -119(4) 6_565 . . . ?
C44 C13 C17 C16 -114.0(19) 6_565 . . . ?
C46 C13 C17 C18 128(5) 6_565 . . . ?
C47 C13 C17 C18 -5(3) 6_565 . . . ?
C12 C13 C17 C18 -5(2) . . . . ?
C14 C13 C17 C18 145.5(12) . . . . ?
C32 C13 C17 C18 138.3(11) 6_565 . . . ?
C50 C13 C17 C18 24(3) 6_565 . . . ?
C44 C13 C17 C18 29(3) 6_565 . . . ?
C46 C13 C17 C26 30(5) 6_565 . . 6_565 ?
C47 C13 C17 C26 -104(2) 6_565 . . 6_565 ?
C12 C13 C17 C26 -104.0(16) . . . 6_565 ?
C14 C13 C17 C26 47.0(19) . . . 6_565 ?
C32 C13 C17 C26 39.8(15) 6_565 . . 6_565 ?
C50 C13 C17 C26 -74(4) 6_565 . . 6_565 ?
C44 C13 C17 C26 -69(2) 6_565 . . 6_565 ?
C46 C13 C17 C49 129(5) 6_565 . . 6_565 ?
C47 C13 C17 C49 -5(2) 6_565 . . 6_565 ?
C12 C13 C17 C49 -4.8(17) . . . 6_565 ?
C14 C13 C17 C49 146.1(12) . . . 6_565 ?
C32 C13 C17 C49 139.0(9) 6_565 . . 6_565 ?
C50 C13 C17 C49 25(3) 6_565 . . 6_565 ?
C44 C13 C17 C49 30(2) 6_565 . . 6_565 ?
C46 C13 C17 C47 134(6) 6_565 . . 6_565 ?
C12 C13 C17 C47 0.0(18) . . . 6_565 ?
C14 C13 C17 C47 151(3) . . . 6_565 ?
C32 C13 C17 C47 144(3) 6_565 . . 6_565 ?
C50 C13 C17 C47 30(4) 6_565 . . 6_565 ?
C44 C13 C17 C47 34.8(15) 6_565 . . 6_565 ?
C50 C17 C18 C49 117(5) 6_565 . . 6_565 ?
C46 C17 C18 C49 17(2) 6_565 . . 6_565 ?
C16 C17 C18 C49 140.9(13) . . . 6_565 ?
C13 C17 C18 C49 1.5(18) . . . 6_565 ?
C26 C17 C18 C49 143.7(13) 6_565 . . 6_565 ?
C47 C17 C18 C49 -0.8(14) 6_565 . . 6_565 ?
C46 C17 C18 C50 -101(6) 6_565 . . 6_565 ?
C16 C17 C18 C50 23(4) . . . 6_565 ?
C13 C17 C18 C50 -116(5) . . . 6_565 ?
C26 C17 C18 C50 26(5) 6_565 . . 6_565 ?
C49 C17 C18 C50 -117(5) 6_565 . . 6_565 ?
C47 C17 C18 C50 -118(5) 6_565 . . 6_565 ?
C50 C17 C18 C19 -29(5) 6_565 . . . ?
C46 C17 C18 C19 -129.4(17) 6_565 . . . ?
C16 C17 C18 C19 -5.4(15) . . . . ?
C13 C17 C18 C19 -144.8(11) . . . . ?
C26 C17 C18 C19 -2.6(8) 6_565 . . . ?
C49 C17 C18 C19 -146.3(17) 6_565 . . . ?
C47 C17 C18 C19 -147.1(8) 6_565 . . . ?
C50 C17 C18 C54 119(5) 6_565 . . . ?
C46 C17 C18 C54 18(2) 6_565 . . . ?
C16 C17 C18 C54 142.5(10) . . . . ?
C13 C17 C18 C54 3.1(16) . . . . ?
C26 C17 C18 C54 145.3(9) 6_565 . . . ?
C49 C17 C18 C54 1.6(9) 6_565 . . . ?
C47 C17 C18 C54 0.8(12) 6_565 . . . ?
C50 C17 C18 C52 63(5) 6_565 . . 6_565 ?
C46 C17 C18 C52 -38(3) 6_565 . . 6_565 ?
C16 C17 C18 C52 86.1(15) . . . 6_565 ?
C13 C17 C18 C52 -53.3(19) . . . 6_565 ?
C26 C17 C18 C52 88.9(14) 6_565 . . 6_565 ?
C49 C17 C18 C52 -54.8(12) 6_565 . . 6_565 ?
C47 C17 C18 C52 -55.6(16) 6_565 . . 6_565 ?
C50 C17 C18 C26 -26(5) 6_565 . . 6_565 ?
C46 C17 C18 C26 -127(2) 6_565 . . 6_565 ?
C16 C17 C18 C26 -2.8(8) . . . 6_565 ?
C13 C17 C18 C26 -142.2(13) . . . 6_565 ?
C49 C17 C18 C26 -143.7(13) 6_565 . . 6_565 ?
C47 C17 C18 C26 -144.5(9) 6_565 . . 6_565 ?
C50 C17 C18 Sc1 21(5) 6_565 . . . ?
C46 C17 C18 Sc1 -79.2(18) 6_565 . . . ?
C16 C17 C18 Sc1 44.8(10) . . . . ?
C13 C17 C18 Sc1 -94.6(11) . . . . ?
C26 C17 C18 Sc1 47.6(4) 6_565 . . . ?
C49 C17 C18 Sc1 -96.1(11) 6_565 . . . ?
C47 C17 C18 Sc1 -96.9(7) 6_565 . . . ?
C49 C18 C19 C25 -112.5(18) 6_565 . . 6_565 ?
C50 C18 C19 C25 19(2) 6_565 . . 6_565 ?
C17 C18 C19 C25 25.6(19) . . . 6_565 ?
C54 C18 C19 C25 -122.0(15) . . . 6_565 ?
C52 C18 C19 C25 -121.4(15) 6_565 . . 6_565 ?
C26 C18 C19 C25 22.8(14) 6_565 . . 6_565 ?
Sc1 C18 C19 C25 -36.6(14) . . . 6_565 ?
C49 C18 C19 C51 0.2(18) 6_565 . . 6_565 ?
C50 C18 C19 C51 132.2(12) 6_565 . . 6_565 ?
C17 C18 C19 C51 138.3(10) . . . 6_565 ?
C54 C18 C19 C51 -9.3(13) . . . 6_565 ?
C52 C18 C19 C51 -8.7(8) 6_565 . . 6_565 ?
C26 C18 C19 C51 135.5(10) 6_565 . . 6_565 ?
Sc1 C18 C19 C51 76.1(8) . . . 6_565 ?
C49 C18 C19 C20 -145.7(14) 6_565 . . . ?
C50 C18 C19 C20 -13.7(14) 6_565 . . . ?
C17 C18 C19 C20 -7.6(13) . . . . ?
C54 C18 C19 C20 -155.2(8) . . . . ?
C52 C18 C19 C20 -154.6(8) 6_565 . . . ?
C26 C18 C19 C20 -10.5(7) 6_565 . . . ?
Sc1 C18 C19 C20 -69.8(7) . . . . ?
C49 C18 C19 C51 -2.5(18) 6_565 . . . ?
C50 C18 C19 C51 129.5(12) 6_565 . . . ?
C17 C18 C19 C51 135.6(10) . . . . ?
C54 C18 C19 C51 -12.0(12) . . . . ?
C52 C18 C19 C51 -11.4(7) 6_565 . . . ?
C26 C18 C19 C51 132.8(9) 6_565 . . . ?
Sc1 C18 C19 C51 73.4(7) . . . . ?
C49 C18 C19 C26 -135.3(15) 6_565 . . 6_565 ?
C50 C18 C19 C26 -3.3(11) 6_565 . . 6_565 ?
C17 C18 C19 C26 2.8(9) . . . 6_565 ?
C54 C18 C19 C26 -144.8(9) . . . 6_565 ?
C52 C18 C19 C26 -144.2(6) 6_565 . . 6_565 ?
Sc1 C18 C19 C26 -59.4(4) . . . 6_565 ?
C49 C18 C19 C52 8.9(13) 6_565 . . 6_565 ?
C50 C18 C19 C52 140.9(12) 6_565 . . 6_565 ?
C17 C18 C19 C52 147.0(10) . . . 6_565 ?
C54 C18 C19 C52 -0.6(7) . . . 6_565 ?
C26 C18 C19 C52 144.2(6) 6_565 . . 6_565 ?
Sc1 C18 C19 C52 84.8(4) . . . 6_565 ?
C49 C18 C19 C50 -132(2) 6_565 . . 6_565 ?
C17 C18 C19 C50 6.1(12) . . . 6_565 ?
C54 C18 C19 C50 -141.5(16) . . . 6_565 ?
C52 C18 C19 C50 -140.9(12) 6_565 . . 6_565 ?
C26 C18 C19 C50 3.3(11) 6_565 . . 6_565 ?
Sc1 C18 C19 C50 -56.1(11) . . . 6_565 ?
C50 C18 C19 C49 132(2) 6_565 . . 6_565 ?
C17 C18 C19 C49 138(2) . . . 6_565 ?
C54 C18 C19 C49 -9.5(11) . . . 6_565 ?
C52 C18 C19 C49 -8.9(13) 6_565 . . 6_565 ?
C26 C18 C19 C49 135.3(15) 6_565 . . 6_565 ?
Sc1 C18 C19 C49 75.9(14) . . . 6_565 ?
C49 C18 C19 Sc1 -75.9(14) 6_565 . . . ?
C50 C18 C19 Sc1 56.1(11) 6_565 . . . ?
C17 C18 C19 Sc1 62.2(9) . . . . ?
C54 C18 C19 Sc1 -85.4(8) . . . . ?
C52 C18 C19 Sc1 -84.8(4) 6_565 . . . ?
C26 C18 C19 Sc1 59.4(4) 6_565 . . . ?
C49 C18 C19 Sc1 -65.0(15) 6_565 . . 6_565 ?
C50 C18 C19 Sc1 67.0(11) 6_565 . . 6_565 ?
C17 C18 C19 Sc1 73.1(9) . . . 6_565 ?
C54 C18 C19 Sc1 -74.5(8) . . . 6_565 ?
C52 C18 C19 Sc1 -73.9(3) 6_565 . . 6_565 ?
C26 C18 C19 Sc1 70.3(4) 6_565 . . 6_565 ?
Sc1 C18 C19 Sc1 10.92(9) . . . 6_565 ?
C51 C19 C20 C25 -7.1(12) 6_565 . . 6_565 ?
C51 C19 C20 C25 -6.1(12) . . . 6_565 ?
C18 C19 C20 C25 141.0(15) . . . 6_565 ?
C26 C19 C20 C25 126.9(14) 6_565 . . 6_565 ?
C52 C19 C20 C25 48.6(19) 6_565 . . 6_565 ?
C50 C19 C20 C25 134.6(13) 6_565 . . 6_565 ?
C49 C19 C20 C25 126.2(15) 6_565 . . 6_565 ?
Sc1 C19 C20 C25 62.9(11) . . . 6_565 ?
Sc1 C19 C20 C25 48.1(11) 6_565 . . 6_565 ?
C25 C19 C20 C26 -126.9(14) 6_565 . . 6_565 ?
C51 C19 C20 C26 -134.0(9) 6_565 . . 6_565 ?
C51 C19 C20 C26 -133.0(8) . . . 6_565 ?
C18 C19 C20 C26 14.1(9) . . . 6_565 ?
C52 C19 C20 C26 -78.3(17) 6_565 . . 6_565 ?
C50 C19 C20 C26 7.7(7) 6_565 . . 6_565 ?
C49 C19 C20 C26 -0.7(10) 6_565 . . 6_565 ?
Sc1 C19 C20 C26 -64.0(5) . . . 6_565 ?
Sc1 C19 C20 C26 -78.8(5) 6_565 . . 6_565 ?
C25 C19 C20 C24 0.4(11) 6_565 . . . ?
C51 C19 C20 C24 -6.7(10) 6_565 . . . ?
C51 C19 C20 C24 -5.7(9) . . . . ?
C18 C19 C20 C24 141.3(8) . . . . ?
C26 C19 C20 C24 127.3(9) 6_565 . . . ?
C52 C19 C20 C24 49.0(19) 6_565 . . . ?
C50 C19 C20 C24 135.0(7) 6_565 . . . ?
C49 C19 C20 C24 126.5(8) 6_565 . . . ?
Sc1 C19 C20 C24 63.3(5) . . . . ?
Sc1 C19 C20 C24 48.4(5) 6_565 . . . ?
C25 C19 C20 C21 -123.0(14) 6_565 . . . ?
C51 C19 C20 C21 -130.0(8) 6_565 . . . ?
C51 C19 C20 C21 -129.1(8) . . . . ?
C18 C19 C20 C21 18.0(12) . . . . ?
C26 C19 C20 C21 3.9(7) 6_565 . . . ?
C52 C19 C20 C21 -74.4(18) 6_565 . . . ?
C50 C19 C20 C21 11.6(9) 6_565 . . . ?
C49 C19 C20 C21 3.2(13) 6_565 . . . ?
Sc1 C19 C20 C21 -60.1(7) . . . . ?
Sc1 C19 C20 C21 -74.9(7) 6_565 . . . ?
C25 C19 C20 C24 0.6(11) 6_565 . . 6_565 ?
C51 C19 C20 C24 -6.4(9) 6_565 . . 6_565 ?
C51 C19 C20 C24 -5.5(8) . . . 6_565 ?
C18 C19 C20 C24 141.6(7) . . . 6_565 ?
C26 C19 C20 C24 127.5(8) 6_565 . . 6_565 ?
C52 C19 C20 C24 49.3(18) 6_565 . . 6_565 ?
C50 C19 C20 C24 135.2(6) 6_565 . . 6_565 ?
C49 C19 C20 C24 126.8(8) 6_565 . . 6_565 ?
Sc1 C19 C20 C24 63.5(4) . . . 6_565 ?
Sc1 C19 C20 C24 48.7(4) 6_565 . . 6_565 ?
C25 C19 C20 Sc1 -62.9(11) 6_565 . . . ?
C51 C19 C20 Sc1 -70.0(7) 6_565 . . . ?
C51 C19 C20 Sc1 -69.0(6) . . . . ?
C18 C19 C20 Sc1 78.1(7) . . . . ?
C26 C19 C20 Sc1 64.0(5) 6_565 . . . ?
C52 C19 C20 Sc1 -14.3(16) 6_565 . . . ?
C50 C19 C20 Sc1 71.7(5) 6_565 . . . ?
C49 C19 C20 Sc1 63.3(8) 6_565 . . . ?
Sc1 C19 C20 Sc1 -14.83(7) 6_565 . . . ?
C25 C19 C20 Sc1 -48.1(11) 6_565 . . 6_565 ?
C51 C19 C20 Sc1 -55.1(7) 6_565 . . 6_565 ?
C51 C19 C20 Sc1 -54.2(5) . . . 6_565 ?
C18 C19 C20 Sc1 92.9(7) . . . 6_565 ?
C26 C19 C20 Sc1 78.8(5) 6_565 . . 6_565 ?
C52 C19 C20 Sc1 0.5(16) 6_565 . . 6_565 ?
C50 C19 C20 Sc1 86.5(5) 6_565 . . 6_565 ?
C49 C19 C20 Sc1 78.1(8) 6_565 . . 6_565 ?
Sc1 C19 C20 Sc1 14.83(7) . . . 6_565 ?
C26 C16 C21 C27 -125.1(13) 6_565 . . 6_565 ?
C17 C16 C21 C27 -131.9(14) . . . 6_565 ?
C15 C16 C21 C27 18.0(13) . . . 6_565 ?
C31 C16 C21 C27 12.1(11) 6_565 . . 6_565 ?
C50 C16 C21 C27 -126.0(12) 6_565 . . 6_565 ?
C46 C16 C21 C27 -99.5(16) 6_565 . . 6_565 ?
C32 C16 C21 C27 -5.4(15) 6_565 . . 6_565 ?
Sc1 C16 C21 C27 -68.7(10) . . . 6_565 ?
C27 C16 C21 C26 125.1(13) 6_565 . . 6_565 ?
C17 C16 C21 C26 -6.8(11) . . . 6_565 ?
C15 C16 C21 C26 143.1(10) . . . 6_565 ?
C31 C16 C21 C26 137.1(8) 6_565 . . 6_565 ?
C50 C16 C21 C26 -0.9(8) 6_565 . . 6_565 ?
C46 C16 C21 C26 25.6(14) 6_565 . . 6_565 ?
C32 C16 C21 C26 119.6(12) 6_565 . . 6_565 ?
Sc1 C16 C21 C26 56.4(6) . . . 6_565 ?
C27 C16 C21 C22 -0.2(11) 6_565 . . . ?
C26 C16 C21 C22 -125.3(11) 6_565 . . . ?
C17 C16 C21 C22 -132.1(11) . . . . ?
C15 C16 C21 C22 17.8(13) . . . . ?
C31 C16 C21 C22 11.8(10) 6_565 . . . ?
C50 C16 C21 C22 -126.3(9) 6_565 . . . ?
C46 C16 C21 C22 -99.7(14) 6_565 . . . ?
C32 C16 C21 C22 -5.7(15) 6_565 . . . ?
Sc1 C16 C21 C22 -68.9(8) . . . . ?
C27 C16 C21 C20 133.8(14) 6_565 . . . ?
C26 C16 C21 C20 8.7(7) 6_565 . . . ?
C17 C16 C21 C20 1.9(13) . . . . ?
C15 C16 C21 C20 151.8(9) . . . . ?
C31 C16 C21 C20 145.8(8) 6_565 . . . ?
C50 C16 C21 C20 7.8(10) 6_565 . . . ?
C46 C16 C21 C20 34.3(17) 6_565 . . . ?
C32 C16 C21 C20 128.4(10) 6_565 . . . ?
Sc1 C16 C21 C20 65.1(6) . . . . ?
C27 C16 C21 C28 6.3(9) 6_565 . . 6_565 ?
C26 C16 C21 C28 -118.8(10) 6_565 . . 6_565 ?
C17 C16 C21 C28 -125.6(10) . . . 6_565 ?
C15 C16 C21 C28 24.3(12) . . . 6_565 ?
C31 C16 C21 C28 18.4(9) 6_565 . . 6_565 ?
C50 C16 C21 C28 -119.7(8) 6_565 . . 6_565 ?
C46 C16 C21 C28 -93.2(14) 6_565 . . 6_565 ?
C32 C16 C21 C28 0.9(15) 6_565 . . 6_565 ?
Sc1 C16 C21 C28 -62.4(7) . . . 6_565 ?
C27 C16 C21 C25 118.2(12) 6_565 . . 6_565 ?
C26 C16 C21 C25 -6.9(5) 6_565 . . 6_565 ?
C17 C16 C21 C25 -13.7(12) . . . 6_565 ?
C15 C16 C21 C25 136.2(8) . . . 6_565 ?
C31 C16 C21 C25 130.3(6) 6_565 . . 6_565 ?
C50 C16 C21 C25 -7.8(9) 6_565 . . 6_565 ?
C46 C16 C21 C25 18.7(16) 6_565 . . 6_565 ?
C32 C16 C21 C25 112.8(10) 6_565 . . 6_565 ?
Sc1 C16 C21 C25 49.5(4) . . . 6_565 ?
C27 C16 C21 Sc1 68.7(10) 6_565 . . . ?
C26 C16 C21 Sc1 -56.4(6) 6_565 . . . ?
C17 C16 C21 Sc1 -63.1(10) . . . . ?
C15 C16 C21 Sc1 86.7(8) . . . . ?
C31 C16 C21 Sc1 80.8(5) 6_565 . . . ?
C50 C16 C21 Sc1 -57.3(6) 6_565 . . . ?
C46 C16 C21 Sc1 -30.8(13) 6_565 . . . ?
C32 C16 C21 Sc1 63.3(11) 6_565 . . . ?
C25 C20 C21 C27 18(2) 6_565 . . 6_565 ?
C26 C20 C21 C27 72.6(19) 6_565 . . 6_565 ?
C24 C20 C21 C27 -56(2) . . . 6_565 ?
C19 C20 C21 C27 67(2) . . . 6_565 ?
C24 C20 C21 C27 -53(2) 6_565 . . 6_565 ?
Sc1 C20 C21 C27 9.0(19) . . . 6_565 ?
Sc1 C20 C21 C27 0(2) 6_565 . . 6_565 ?
C25 C20 C21 C26 -54.7(15) 6_565 . . 6_565 ?
C24 C20 C21 C26 -128.7(9) . . . 6_565 ?
C19 C20 C21 C26 -5.1(9) . . . 6_565 ?
C24 C20 C21 C26 -126.0(9) 6_565 . . 6_565 ?
Sc1 C20 C21 C26 -63.6(6) . . . 6_565 ?
Sc1 C20 C21 C26 -72.8(7) 6_565 . . 6_565 ?
C25 C20 C21 C22 73.9(17) 6_565 . . . ?
C26 C20 C21 C22 128.6(11) 6_565 . . . ?
C24 C20 C21 C22 -0.1(10) . . . . ?
C19 C20 C21 C22 123.5(9) . . . . ?
C24 C20 C21 C22 2.6(10) 6_565 . . . ?
Sc1 C20 C21 C22 65.0(7) . . . . ?
Sc1 C20 C21 C22 55.8(7) 6_565 . . . ?
C25 C20 C21 C16 -64.6(17) 6_565 . . . ?
C26 C20 C21 C16 -9.8(8) 6_565 . . . ?
C24 C20 C21 C16 -138.5(7) . . . . ?
C19 C20 C21 C16 -15.0(11) . . . . ?
C24 C20 C21 C16 -135.8(7) 6_565 . . . ?
Sc1 C20 C21 C16 -73.4(7) . . . . ?
Sc1 C20 C21 C16 -82.6(7) 6_565 . . . ?
C25 C20 C21 C28 68.9(16) 6_565 . . 6_565 ?
C26 C20 C21 C28 123.6(9) 6_565 . . 6_565 ?
C24 C20 C21 C28 -5.0(8) . . . 6_565 ?
C19 C20 C21 C28 118.5(8) . . . 6_565 ?
C24 C20 C21 C28 -2.4(8) 6_565 . . 6_565 ?
Sc1 C20 C21 C28 60.0(5) . . . 6_565 ?
Sc1 C20 C21 C28 50.9(5) 6_565 . . 6_565 ?
C26 C20 C21 C25 54.7(15) 6_565 . . 6_565 ?
C24 C20 C21 C25 -73.9(15) . . . 6_565 ?
C19 C20 C21 C25 49.6(14) . . . 6_565 ?
C24 C20 C21 C25 -71.3(16) 6_565 . . 6_565 ?
Sc1 C20 C21 C25 -8.9(14) . . . 6_565 ?
Sc1 C20 C21 C25 -18.0(14) 6_565 . . 6_565 ?
C25 C20 C21 Sc1 8.9(14) 6_565 . . . ?
C26 C20 C21 Sc1 63.6(6) 6_565 . . . ?
C24 C20 C21 Sc1 -65.1(5) . . . . ?
C19 C20 C21 Sc1 58.5(7) . . . . ?
C24 C20 C21 Sc1 -62.4(5) 6_565 . . . ?
Sc1 C20 C21 Sc1 -9.15(8) 6_565 . . . ?
C27 C21 C22 C28 82(6) 6_565 . . 6_565 ?
C26 C21 C22 C28 1(6) 6_565 . . 6_565 ?
C16 C21 C22 C28 82(6) . . . 6_565 ?
C20 C21 C22 C28 -56(6) . . . 6_565 ?
C25 C21 C22 C28 -40(6) 6_565 . . 6_565 ?
Sc1 C21 C22 C28 7(6) . . . 6_565 ?
C26 C21 C22 C27 -80.5(15) 6_565 . . 6_565 ?
C16 C21 C22 C27 0.2(12) . . . 6_565 ?
C20 C21 C22 C27 -137.5(14) . . . 6_565 ?
C28 C21 C22 C27 -82(6) 6_565 . . 6_565 ?
C25 C21 C22 C27 -121.5(13) 6_565 . . 6_565 ?
Sc1 C21 C22 C27 -74.9(12) . . . 6_565 ?
C27 C21 C22 C23 137.1(16) 6_565 . . . ?
C26 C21 C22 C23 56.6(15) 6_565 . . . ?
C16 C21 C22 C23 137.3(8) . . . . ?
C20 C21 C22 C23 -0.4(12) . . . . ?
C28 C21 C22 C23 55(5) 6_565 . . . ?
C25 C21 C22 C23 15.6(10) 6_565 . . . ?
Sc1 C21 C22 C23 62.2(8) . . . . ?
C27 C21 C22 C66 -7.0(13) 6_565 . . . ?
C26 C21 C22 C66 -87.5(15) 6_565 . . . ?
C16 C21 C22 C66 -6.8(15) . . . . ?
C20 C21 C22 C66 -144.5(10) . . . . ?
C28 C21 C22 C66 -89(6) 6_565 . . . ?
C25 C21 C22 C66 -128.5(10) 6_565 . . . ?
Sc1 C21 C22 C66 -81.9(10) . . . . ?
C27 C21 C22 C23 134.7(16) 6_565 . . 6_565 ?
C26 C21 C22 C23 54.3(15) 6_565 . . 6_565 ?
C16 C21 C22 C23 135.0(8) . . . 6_565 ?
C20 C21 C22 C23 -2.8(11) . . . 6_565 ?
C28 C21 C22 C23 53(5) 6_565 . . 6_565 ?
C25 C21 C22 C23 13.3(10) 6_565 . . 6_565 ?
Sc1 C21 C22 C23 59.8(8) . . . 6_565 ?
C27 C21 C22 C29 6.2(17) 6_565 . . 6_565 ?
C26 C21 C22 C29 -74.3(18) 6_565 . . 6_565 ?
C16 C21 C22 C29 6(2) . . . 6_565 ?
C20 C21 C22 C29 -131.3(15) . . . 6_565 ?
C28 C21 C22 C29 -76(6) 6_565 . . 6_565 ?
C25 C21 C22 C29 -115.3(15) 6_565 . . 6_565 ?
Sc1 C21 C22 C29 -68.7(16) . . . 6_565 ?
C27 C21 C22 Sc1 74.9(12) 6_565 . . . ?
C26 C21 C22 Sc1 -5.6(11) 6_565 . . . ?
C16 C21 C22 Sc1 75.1(7) . . . . ?
C20 C21 C22 Sc1 -62.6(6) . . . . ?
C28 C21 C22 Sc1 -7(6) 6_565 . . . ?
C25 C21 C22 Sc1 -46.6(4) 6_565 . . . ?
C27 C21 C22 Sc1 83.3(12) 6_565 . . 6_565 ?
C26 C21 C22 Sc1 2.9(12) 6_565 . . 6_565 ?
C16 C21 C22 Sc1 83.6(7) . . . 6_565 ?
C20 C21 C22 Sc1 -54.2(6) . . . 6_565 ?
C28 C21 C22 Sc1 1(6) 6_565 . . 6_565 ?
C25 C21 C22 Sc1 -38.1(4) 6_565 . . 6_565 ?
Sc1 C21 C22 Sc1 8.43(9) . . . 6_565 ?
C28 C22 C23 C23 17(5) 6_565 . . 6_565 ?
C27 C22 C23 C23 -108.8(11) 6_565 . . 6_565 ?
C21 C22 C23 C23 -137.1(9) . . . 6_565 ?
C66 C22 C23 C23 7(2) . . . 6_565 ?
C29 C22 C23 C23 14(2) 6_565 . . 6_565 ?
Sc1 C22 C23 C23 -73.8(13) . . . 6_565 ?
Sc1 C22 C23 C23 -66.6(13) 6_565 . . 6_565 ?
C27 C22 C23 C28 -126(4) 6_565 . . 6_565 ?
C21 C22 C23 C28 -154(4) . . . 6_565 ?
C66 C22 C23 C28 -11(3) . . . 6_565 ?
C23 C22 C23 C28 -17(5) 6_565 . . 6_565 ?
C29 C22 C23 C28 -3(3) 6_565 . . 6_565 ?
Sc1 C22 C23 C28 -91(3) . . . 6_565 ?
Sc1 C22 C23 C28 -84(3) 6_565 . . 6_565 ?
C28 C22 C23 C24 155(3) 6_565 . . . ?
C27 C22 C23 C24 29.0(15) 6_565 . . . ?
C21 C22 C23 C24 0.7(11) . . . . ?
C66 C22 C23 C24 144.4(10) . . . . ?
C23 C22 C23 C24 137.8(17) 6_565 . . . ?
C29 C22 C23 C24 151.6(7) 6_565 . . . ?
Sc1 C22 C23 C24 64.0(4) . . . . ?
Sc1 C22 C23 C24 71.2(4) 6_565 . . . ?
C28 C22 C23 C28 12(3) 6_565 . . . ?
C27 C22 C23 C28 -113.5(14) 6_565 . . . ?
C21 C22 C23 C28 -141.8(9) . . . . ?
C66 C22 C23 C28 1.9(13) . . . . ?
C23 C22 C23 C28 -4.7(12) 6_565 . . . ?
C29 C22 C23 C28 9.1(10) 6_565 . . . ?
Sc1 C22 C23 C28 -78.5(6) . . . . ?
Sc1 C22 C23 C28 -71.3(5) 6_565 . . . ?
C28 C22 C23 C24 152(3) 6_565 . . 6_565 ?
C27 C22 C23 C24 25.9(17) 6_565 . . 6_565 ?
C21 C22 C23 C24 -2.3(13) . . . 6_565 ?
C66 C22 C23 C24 141.3(9) . . . 6_565 ?
C23 C22 C23 C24 134.8(18) 6_565 . . 6_565 ?
C29 C22 C23 C24 148.6(7) 6_565 . . 6_565 ?
Sc1 C22 C23 C24 60.9(6) . . . 6_565 ?
Sc1 C22 C23 C24 68.1(6) 6_565 . . 6_565 ?
C28 C22 C23 C22 17(5) 6_565 . . 6_565 ?
C27 C22 C23 C22 -108.8(11) 6_565 . . 6_565 ?
C21 C22 C23 C22 -137.1(9) . . . 6_565 ?
C66 C22 C23 C22 7(2) . . . 6_565 ?
C23 C22 C23 C22 -0.01(5) 6_565 . . 6_565 ?
C29 C22 C23 C22 14(2) 6_565 . . 6_565 ?
Sc1 C22 C23 C22 -73.9(13) . . . 6_565 ?
Sc1 C22 C23 C22 -66.6(13) 6_565 . . 6_565 ?
C28 C22 C23 Sc1 91(3) 6_565 . . . ?
C27 C22 C23 Sc1 -35.0(13) 6_565 . . . ?
C21 C22 C23 Sc1 -63.3(8) . . . . ?
C66 C22 C23 Sc1 80.4(11) . . . . ?
C23 C22 C23 Sc1 73.8(13) 6_565 . . . ?
C29 C22 C23 Sc1 87.6(8) 6_565 . . . ?
Sc1 C22 C23 Sc1 7.21(12) 6_565 . . . ?
C28 C22 C23 Sc1 84(3) 6_565 . . 6_565 ?
C27 C22 C23 Sc1 -42.2(13) 6_565 . . 6_565 ?
C21 C22 C23 Sc1 -70.5(9) . . . 6_565 ?
C66 C22 C23 Sc1 73.2(11) . . . 6_565 ?
C23 C22 C23 Sc1 66.6(13) 6_565 . . 6_565 ?
C29 C22 C23 Sc1 80.4(8) 6_565 . . 6_565 ?
Sc1 C22 C23 Sc1 -7.21(12) . . . 6_565 ?
C25 C20 C24 C24 4.7(16) 6_565 . . 6_565 ?
C26 C20 C24 C24 86.8(14) 6_565 . . 6_565 ?
C19 C20 C24 C24 4.5(14) . . . 6_565 ?
C21 C20 C24 C24 134.8(8) . . . 6_565 ?
Sc1 C20 C24 C24 67.6(10) . . . 6_565 ?
Sc1 C20 C24 C24 60.7(9) 6_565 . . 6_565 ?
C26 C20 C24 C25 82.0(12) 6_565 . . 6_565 ?
C19 C20 C24 C25 -0.3(8) . . . 6_565 ?
C21 C20 C24 C25 130.0(11) . . . 6_565 ?
C24 C20 C24 C25 -4.7(16) 6_565 . . 6_565 ?
Sc1 C20 C24 C25 62.9(8) . . . 6_565 ?
Sc1 C20 C24 C25 56.0(9) 6_565 . . 6_565 ?
C25 C20 C24 C23 -129.5(9) 6_565 . . . ?
C26 C20 C24 C23 -47.5(11) 6_565 . . . ?
C19 C20 C24 C23 -129.8(6) . . . . ?
C21 C20 C24 C23 0.5(8) . . . . ?
C24 C20 C24 C23 -134.2(12) 6_565 . . . ?
Sc1 C20 C24 C23 -66.6(4) . . . . ?
Sc1 C20 C24 C23 -73.5(4) 6_565 . . . ?
C25 C20 C24 C23 -126.7(9) 6_565 . . 6_565 ?
C26 C20 C24 C23 -44.6(12) 6_565 . . 6_565 ?
C19 C20 C24 C23 -126.9(7) . . . 6_565 ?
C21 C20 C24 C23 3.4(9) . . . 6_565 ?
C24 C20 C24 C23 -131.4(13) 6_565 . . 6_565 ?
Sc1 C20 C24 C23 -63.7(5) . . . 6_565 ?
Sc1 C20 C24 C23 -70.6(5) 6_565 . . 6_565 ?
C25 C20 C24 C25 2.3(8) 6_565 . . . ?
C26 C20 C24 C25 84.3(10) 6_565 . . . ?
C19 C20 C24 C25 2.0(8) . . . . ?
C21 C20 C24 C25 132.3(6) . . . . ?
C24 C20 C24 C25 -2.4(8) 6_565 . . . ?
Sc1 C20 C24 C25 65.2(4) . . . . ?
Sc1 C20 C24 C25 58.3(4) 6_565 . . . ?
C25 C20 C24 C20 4.7(15) 6_565 . . 6_565 ?
C26 C20 C24 C20 86.7(14) 6_565 . . 6_565 ?
C19 C20 C24 C20 4.4(14) . . . 6_565 ?
C21 C20 C24 C20 134.7(8) . . . 6_565 ?
C24 C20 C24 C20 -0.03(6) 6_565 . . 6_565 ?
Sc1 C20 C24 C20 67.6(9) . . . 6_565 ?
Sc1 C20 C24 C20 60.7(9) 6_565 . . 6_565 ?
C25 C20 C24 Sc1 -62.9(8) 6_565 . . . ?
C26 C20 C24 Sc1 19.1(9) 6_565 . . . ?
C19 C20 C24 Sc1 -63.2(5) . . . . ?
C21 C20 C24 Sc1 67.1(6) . . . . ?
C24 C20 C24 Sc1 -67.6(10) 6_565 . . . ?
Sc1 C20 C24 Sc1 -6.90(12) 6_565 . . . ?
C25 C20 C24 Sc1 -56.0(9) 6_565 . . 6_565 ?
C26 C20 C24 Sc1 26.0(10) 6_565 . . 6_565 ?
C19 C20 C24 Sc1 -56.3(6) . . . 6_565 ?
C21 C20 C24 Sc1 74.0(6) . . . 6_565 ?
C24 C20 C24 Sc1 -60.7(9) 6_565 . . 6_565 ?
Sc1 C20 C24 Sc1 6.90(12) . . . 6_565 ?
C23 C23 C24 C24 -0.003(6) 6_565 . . 6_565 ?
C28 C23 C24 C24 -155.8(7) 6_565 . . 6_565 ?
C22 C23 C24 C24 -163.6(7) . . . 6_565 ?
C28 C23 C24 C24 -20.3(6) . . . 6_565 ?
C22 C23 C24 C24 -14.2(6) 6_565 . . 6_565 ?
Sc1 C23 C24 C24 -96.6(2) . . . 6_565 ?
Sc1 C23 C24 C24 -77.6(2) 6_565 . . 6_565 ?
C23 C23 C24 C25 131.2(8) 6_565 . . 6_565 ?
C28 C23 C24 C25 -24.7(12) 6_565 . . 6_565 ?
C22 C23 C24 C25 -32.5(11) . . . 6_565 ?
C28 C23 C24 C25 110.9(10) . . . 6_565 ?
C24 C23 C24 C25 131.2(8) 6_565 . . 6_565 ?
C22 C23 C24 C25 117.0(10) 6_565 . . 6_565 ?
Sc1 C23 C24 C25 34.5(7) . . . 6_565 ?
Sc1 C23 C24 C25 53.5(7) 6_565 . . 6_565 ?
C23 C23 C24 C20 162.8(5) 6_565 . . . ?
C28 C23 C24 C20 7.0(9) 6_565 . . . ?
C22 C23 C24 C20 -0.8(9) . . . . ?
C28 C23 C24 C20 142.6(7) . . . . ?
C24 C23 C24 C20 162.8(5) 6_565 . . . ?
C22 C23 C24 C20 148.7(7) 6_565 . . . ?
Sc1 C23 C24 C20 66.2(5) . . . . ?
Sc1 C23 C24 C20 85.2(5) 6_565 . . . ?
C28 C23 C24 C23 -155.8(7) 6_565 . . 6_565 ?
C22 C23 C24 C23 -163.6(7) . . . 6_565 ?
C28 C23 C24 C23 -20.3(6) . . . 6_565 ?
C24 C23 C24 C23 0.003(8) 6_565 . . 6_565 ?
C22 C23 C24 C23 -14.2(6) 6_565 . . 6_565 ?
Sc1 C23 C24 C23 -96.6(2) . . . 6_565 ?
Sc1 C23 C24 C23 -77.6(2) 6_565 . . 6_565 ?
C23 C23 C24 C25 39.9(6) 6_565 . . . ?
C28 C23 C24 C25 -116.0(9) 6_565 . . . ?
C22 C23 C24 C25 -123.8(9) . . . . ?
C28 C23 C24 C25 19.6(10) . . . . ?
C24 C23 C24 C25 39.9(6) 6_565 . . . ?
C22 C23 C24 C25 25.7(9) 6_565 . . . ?
Sc1 C23 C24 C25 -56.8(6) . . . . ?
Sc1 C23 C24 C25 -37.8(6) 6_565 . . . ?
C23 C23 C24 C20 14.5(4) 6_565 . . 6_565 ?
C28 C23 C24 C20 -141.4(8) 6_565 . . 6_565 ?
C22 C23 C24 C20 -149.2(8) . . . 6_565 ?
C28 C23 C24 C20 -5.8(8) . . . 6_565 ?
C24 C23 C24 C20 14.5(4) 6_565 . . 6_565 ?
C22 C23 C24 C20 0.3(8) 6_565 . . 6_565 ?
Sc1 C23 C24 C20 -82.2(4) . . . 6_565 ?
Sc1 C23 C24 C20 -63.2(4) 6_565 . . 6_565 ?
C23 C23 C24 Sc1 96.6(2) 6_565 . . . ?
C28 C23 C24 Sc1 -59.2(7) 6_565 . . . ?
C22 C23 C24 Sc1 -67.0(7) . . . . ?
C28 C23 C24 Sc1 76.4(6) . . . . ?
C24 C23 C24 Sc1 96.6(2) 6_565 . . . ?
C22 C23 C24 Sc1 82.5(6) 6_565 . . . ?
Sc1 C23 C24 Sc1 19.02(8) 6_565 . . . ?
C23 C23 C24 Sc1 77.6(2) 6_565 . . 6_565 ?
C28 C23 C24 Sc1 -78.2(7) 6_565 . . 6_565 ?
C22 C23 C24 Sc1 -86.0(7) . . . 6_565 ?
C28 C23 C24 Sc1 57.3(6) . . . 6_565 ?
C24 C23 C24 Sc1 77.6(2) 6_565 . . 6_565 ?
C22 C23 C24 Sc1 63.5(6) 6_565 . . 6_565 ?
Sc1 C23 C24 Sc1 -19.02(8) . . . 6_565 ?
C24 C24 C25 C20 -2.2(7) 6_565 . . 6_565 ?
C25 C24 C25 C20 177.7(7) 6_565 . . 6_565 ?
C20 C24 C25 C20 176.4(12) . . . 6_565 ?
C23 C24 C25 C20 -59.8(11) . . . 6_565 ?
C23 C24 C25 C20 -53.7(12) 6_565 . . 6_565 ?
Sc1 C24 C25 C20 -117.5(10) . . . 6_565 ?
Sc1 C24 C25 C20 -102.9(10) 6_565 . . 6_565 ?
C24 C24 C25 C19 -180(100) 6_565 . . 6_565 ?
C25 C24 C25 C19 0(4) 6_565 . . 6_565 ?
C20 C24 C25 C19 -1(4) . . . 6_565 ?
C23 C24 C25 C19 123(4) . . . 6_565 ?
C23 C24 C25 C19 129(4) 6_565 . . 6_565 ?
C20 C24 C25 C19 -177(4) 6_565 . . 6_565 ?
Sc1 C24 C25 C19 65(4) . . . 6_565 ?
Sc1 C24 C25 C19 80(4) 6_565 . . 6_565 ?
C25 C24 C25 C24 179.98(3) 6_565 . . 6_565 ?
C20 C24 C25 C24 178.7(4) . . . 6_565 ?
C23 C24 C25 C24 -57.6(8) . . . 6_565 ?
C23 C24 C25 C24 -51.4(9) 6_565 . . 6_565 ?
C20 C24 C25 C24 2.2(8) 6_565 . . 6_565 ?
Sc1 C24 C25 C24 -115.2(4) . . . 6_565 ?
Sc1 C24 C25 C24 -100.6(4) 6_565 . . 6_565 ?
C24 C24 C25 C51 -176.2(8) 6_565 . . . ?
C25 C24 C25 C51 3.8(8) 6_565 . . . ?
C20 C24 C25 C51 2.5(7) . . . . ?
C23 C24 C25 C51 126.3(7) . . . . ?
C23 C24 C25 C51 132.4(7) 6_565 . . . ?
C20 C24 C25 C51 -173.9(12) 6_565 . . . ?
Sc1 C24 C25 C51 68.6(5) . . . . ?
Sc1 C24 C25 C51 83.2(5) 6_565 . . . ?
C24 C24 C25 C26 39.4(5) 6_565 . . . ?
C25 C24 C25 C26 -140.6(5) 6_565 . . . ?
C20 C24 C25 C26 -141.9(6) . . . . ?
C23 C24 C25 C26 -18.1(10) . . . . ?
C23 C24 C25 C26 -12.0(10) 6_565 . . . ?
C20 C24 C25 C26 41.7(9) 6_565 . . . ?
Sc1 C24 C25 C26 -75.8(6) . . . . ?
Sc1 C24 C25 C26 -61.2(5) 6_565 . . . ?
C24 C24 C25 C51 -176.7(7) 6_565 . . 6_565 ?
C25 C24 C25 C51 3.3(7) 6_565 . . 6_565 ?
C20 C24 C25 C51 2.0(7) . . . 6_565 ?
C23 C24 C25 C51 125.8(7) . . . 6_565 ?
C23 C24 C25 C51 131.9(7) 6_565 . . 6_565 ?
C20 C24 C25 C51 -174.4(12) 6_565 . . 6_565 ?
Sc1 C24 C25 C51 68.1(4) . . . 6_565 ?
Sc1 C24 C25 C51 82.7(4) 6_565 . . 6_565 ?
C24 C24 C25 C25 -179.98(2) 6_565 . . 6_565 ?
C20 C24 C25 C25 -1.3(4) . . . 6_565 ?
C23 C24 C25 C25 122.5(8) . . . 6_565 ?
C23 C24 C25 C25 128.6(9) 6_565 . . 6_565 ?
C20 C24 C25 C25 -177.7(7) 6_565 . . 6_565 ?
Sc1 C24 C25 C25 64.8(4) . . . 6_565 ?
Sc1 C24 C25 C25 79.4(4) 6_565 . . 6_565 ?
C24 C24 C25 C21 28.4(3) 6_565 . . 6_565 ?
C25 C24 C25 C21 -151.6(3) 6_565 . . 6_565 ?
C20 C24 C25 C21 -153.0(6) . . . 6_565 ?
C23 C24 C25 C21 -29.2(7) . . . 6_565 ?
C23 C24 C25 C21 -23.1(8) 6_565 . . 6_565 ?
C20 C24 C25 C21 30.6(8) 6_565 . . 6_565 ?
Sc1 C24 C25 C21 -86.8(4) . . . 6_565 ?
Sc1 C24 C25 C21 -72.3(4) 6_565 . . 6_565 ?
C24 C24 C25 Sc1 100.6(4) 6_565 . . 6_565 ?
C25 C24 C25 Sc1 -79.4(4) 6_565 . . 6_565 ?
C20 C24 C25 Sc1 -80.7(5) . . . 6_565 ?
C23 C24 C25 Sc1 43.1(6) . . . 6_565 ?
C23 C24 C25 Sc1 49.2(7) 6_565 . . 6_565 ?
C20 C24 C25 Sc1 102.9(10) 6_565 . . 6_565 ?
Sc1 C24 C25 Sc1 -14.57(12) . . . 6_565 ?
C24 C24 C25 Sc1 115.2(4) 6_565 . . . ?
C25 C24 C25 Sc1 -64.8(4) 6_565 . . . ?
C20 C24 C25 Sc1 -66.1(5) . . . . ?
C23 C24 C25 Sc1 57.7(6) . . . . ?
C23 C24 C25 Sc1 63.8(6) 6_565 . . . ?
C20 C24 C25 Sc1 117.5(10) 6_565 . . . ?
Sc1 C24 C25 Sc1 14.57(12) 6_565 . . . ?
C20 C25 C26 C21 37.9(12) 6_565 . . 6_565 ?
C19 C25 C26 C21 167.0(10) 6_565 . . 6_565 ?
C24 C25 C26 C21 -16.9(10) 6_565 . . 6_565 ?
C51 C25 C26 C21 -162.5(8) . . . 6_565 ?
C24 C25 C26 C21 -22.4(10) . . . 6_565 ?
C51 C25 C26 C21 -155.4(9) 6_565 . . 6_565 ?
C25 C25 C26 C21 -80.9(9) 6_565 . . 6_565 ?
Sc1 C25 C26 C21 -91.8(7) 6_565 . . 6_565 ?
Sc1 C25 C26 C21 -89.9(7) . . . 6_565 ?
C19 C25 C26 C20 129.2(14) 6_565 . . 6_565 ?
C24 C25 C26 C20 -54.8(11) 6_565 . . 6_565 ?
C51 C25 C26 C20 159.6(15) . . . 6_565 ?
C24 C25 C26 C20 -60.3(12) . . . 6_565 ?
C51 C25 C26 C20 166.8(15) 6_565 . . 6_565 ?
C25 C25 C26 C20 -118.8(12) 6_565 . . 6_565 ?
C21 C25 C26 C20 -37.9(12) 6_565 . . 6_565 ?
Sc1 C25 C26 C20 -129.7(12) 6_565 . . 6_565 ?
Sc1 C25 C26 C20 -127.7(12) . . . 6_565 ?
C20 C25 C26 C50 -147.7(14) 6_565 . . . ?
C19 C25 C26 C50 -18.5(10) 6_565 . . . ?
C24 C25 C26 C50 157.6(8) 6_565 . . . ?
C51 C25 C26 C50 11.9(11) . . . . ?
C24 C25 C26 C50 152.0(8) . . . . ?
C51 C25 C26 C50 19.1(12) 6_565 . . . ?
C25 C25 C26 C50 93.5(9) 6_565 . . . ?
C21 C25 C26 C50 174.5(12) 6_565 . . . ?
Sc1 C25 C26 C50 82.6(7) 6_565 . . . ?
Sc1 C25 C26 C50 84.6(7) . . . . ?
C20 C25 C26 C27 66.7(13) 6_565 . . . ?
C19 C25 C26 C27 -164.1(8) 6_565 . . . ?
C24 C25 C26 C27 12.0(10) 6_565 . . . ?
C51 C25 C26 C27 -133.7(7) . . . . ?
C24 C25 C26 C27 6.4(10) . . . . ?
C51 C25 C26 C27 -126.5(8) 6_565 . . . ?
C25 C25 C26 C27 -52.1(9) 6_565 . . . ?
C21 C25 C26 C27 28.8(6) 6_565 . . . ?
Sc1 C25 C26 C27 -63.0(6) 6_565 . . . ?
Sc1 C25 C26 C27 -61.0(6) . . . . ?
C20 C25 C26 C19 -129.2(14) 6_565 . . 6_565 ?
C24 C25 C26 C19 176.1(11) 6_565 . . 6_565 ?
C51 C25 C26 C19 30.5(7) . . . 6_565 ?
C24 C25 C26 C19 170.5(11) . . . 6_565 ?
C51 C25 C26 C19 37.6(7) 6_565 . . 6_565 ?
C25 C25 C26 C19 112.0(9) 6_565 . . 6_565 ?
C21 C25 C26 C19 -167.0(10) 6_565 . . 6_565 ?
Sc1 C25 C26 C19 101.2(7) 6_565 . . 6_565 ?
Sc1 C25 C26 C19 103.1(7) . . . 6_565 ?
C20 C25 C26 C17 -146.5(14) 6_565 . . 6_565 ?
C19 C25 C26 C17 -17.4(12) 6_565 . . 6_565 ?
C24 C25 C26 C17 158.7(9) 6_565 . . 6_565 ?
C51 C25 C26 C17 13.1(13) . . . 6_565 ?
C24 C25 C26 C17 153.2(9) . . . 6_565 ?
C51 C25 C26 C17 20.2(14) 6_565 . . 6_565 ?
C25 C25 C26 C17 94.7(10) 6_565 . . 6_565 ?
C21 C25 C26 C17 175.6(14) 6_565 . . 6_565 ?
Sc1 C25 C26 C17 83.8(9) 6_565 . . 6_565 ?
Sc1 C25 C26 C17 85.7(9) . . . 6_565 ?
C20 C25 C26 C18 -140.4(12) 6_565 . . 6_565 ?
C19 C25 C26 C18 -11.2(7) 6_565 . . 6_565 ?
C24 C25 C26 C18 164.9(7) 6_565 . . 6_565 ?
C51 C25 C26 C18 19.2(7) . . . 6_565 ?
C24 C25 C26 C18 159.3(7) . . . 6_565 ?
C51 C25 C26 C18 26.4(8) 6_565 . . 6_565 ?
C25 C25 C26 C18 100.8(6) 6_565 . . 6_565 ?
C21 C25 C26 C18 -178.2(9) 6_565 . . 6_565 ?
Sc1 C25 C26 C18 90.0(4) 6_565 . . 6_565 ?
Sc1 C25 C26 C18 91.9(4) . . . 6_565 ?
C20 C25 C26 Sc1 129.7(12) 6_565 . . 6_565 ?
C19 C25 C26 Sc1 -101.2(7) 6_565 . . 6_565 ?
C24 C25 C26 Sc1 74.9(6) 6_565 . . 6_565 ?
C51 C25 C26 Sc1 -70.7(6) . . . 6_565 ?
C24 C25 C26 Sc1 69.4(6) . . . 6_565 ?
C51 C25 C26 Sc1 -63.6(7) 6_565 . . 6_565 ?
C25 C25 C26 Sc1 10.9(6) 6_565 . . 6_565 ?
C21 C25 C26 Sc1 91.8(7) 6_565 . . 6_565 ?
Sc1 C25 C26 Sc1 1.96(11) . . . 6_565 ?
C20 C25 C26 Sc1 127.7(12) 6_565 . . . ?
C19 C25 C26 Sc1 -103.1(7) 6_565 . . . ?
C24 C25 C26 Sc1 73.0(6) 6_565 . . . ?
C51 C25 C26 Sc1 -72.7(6) . . . . ?
C24 C25 C26 Sc1 67.4(6) . . . . ?
C51 C25 C26 Sc1 -65.5(7) 6_565 . . . ?
C25 C25 C26 Sc1 8.9(5) 6_565 . . . ?
C21 C25 C26 Sc1 89.9(7) 6_565 . . . ?
Sc1 C25 C26 Sc1 -1.96(11) 6_565 . . . ?
C20 C26 C27 C21 -41.5(14) 6_565 . . 6_565 ?
C16 C26 C27 C21 115.9(15) 6_565 . . 6_565 ?
C50 C26 C27 C21 144.3(16) . . . 6_565 ?
C25 C26 C27 C21 -70.4(16) . . . 6_565 ?
C19 C26 C27 C21 -91(2) 6_565 . . 6_565 ?
C17 C26 C27 C21 133.7(16) 6_565 . . 6_565 ?
C18 C26 C27 C21 162.2(19) 6_565 . . 6_565 ?
Sc1 C26 C27 C21 -128.7(16) 6_565 . . 6_565 ?
Sc1 C26 C27 C21 -120.3(15) . . . 6_565 ?
C21 C26 C27 C22 61.3(16) 6_565 . . 6_565 ?
C20 C26 C27 C22 19.8(13) 6_565 . . 6_565 ?
C16 C26 C27 C22 177.1(13) 6_565 . . 6_565 ?
C50 C26 C27 C22 -154.5(11) . . . 6_565 ?
C25 C26 C27 C22 -9.1(13) . . . 6_565 ?
C19 C26 C27 C22 -30(2) 6_565 . . 6_565 ?
C17 C26 C27 C22 -165.1(11) 6_565 . . 6_565 ?
C18 C26 C27 C22 -136.6(13) 6_565 . . 6_565 ?
Sc1 C26 C27 C22 -67.5(11) 6_565 . . 6_565 ?
Sc1 C26 C27 C22 -59.0(10) . . . 6_565 ?
C21 C26 C27 C16 -115.9(15) 6_565 . . 6_565 ?
C20 C26 C27 C16 -157.3(9) 6_565 . . 6_565 ?
C50 C26 C27 C16 28.4(9) . . . 6_565 ?
C25 C26 C27 C16 173.8(8) . . . 6_565 ?
C19 C26 C27 C16 153.1(15) 6_565 . . 6_565 ?
C17 C26 C27 C16 17.8(7) 6_565 . . 6_565 ?
C18 C26 C27 C16 46.3(12) 6_565 . . 6_565 ?
Sc1 C26 C27 C16 115.4(6) 6_565 . . 6_565 ?
Sc1 C26 C27 C16 123.9(6) . . . 6_565 ?
C21 C26 C27 C31 -143.3(18) 6_565 . . . ?
C20 C26 C27 C31 175.3(9) 6_565 . . . ?
C16 C26 C27 C31 -27.4(8) 6_565 . . . ?
C50 C26 C27 C31 1.0(11) . . . . ?
C25 C26 C27 C31 146.3(8) . . . . ?
C19 C26 C27 C31 125.7(14) 6_565 . . . ?
C17 C26 C27 C31 -9.6(10) 6_565 . . . ?
C18 C26 C27 C31 18.9(15) 6_565 . . . ?
Sc1 C26 C27 C31 88.0(8) 6_565 . . . ?
Sc1 C26 C27 C31 96.5(7) . . . . ?
C21 C26 C27 C28 73.7(16) 6_565 . . . ?
C20 C26 C27 C28 32.2(10) 6_565 . . . ?
C16 C26 C27 C28 -170.5(10) 6_565 . . . ?
C50 C26 C27 C28 -142.0(8) . . . . ?
C25 C26 C27 C28 3.3(11) . . . . ?
C19 C26 C27 C28 -17.3(19) 6_565 . . . ?
C17 C26 C27 C28 -152.6(8) 6_565 . . . ?
C18 C26 C27 C28 -124.2(12) 6_565 . . . ?
Sc1 C26 C27 C28 -55.1(7) 6_565 . . . ?
Sc1 C26 C27 C28 -46.6(7) . . . . ?
C21 C26 C27 C66 126(2) 6_565 . . 6_565 ?
C20 C26 C27 C66 85.0(18) 6_565 . . 6_565 ?
C16 C26 C27 C66 -117.7(18) 6_565 . . 6_565 ?
C50 C26 C27 C66 -89.2(18) . . . 6_565 ?
C25 C26 C27 C66 56.1(19) . . . 6_565 ?
C19 C26 C27 C66 35(3) 6_565 . . 6_565 ?
C17 C26 C27 C66 -99.8(17) 6_565 . . 6_565 ?
C18 C26 C27 C66 -71(2) 6_565 . . 6_565 ?
Sc1 C26 C27 C66 -2.3(16) 6_565 . . 6_565 ?
Sc1 C26 C27 C66 6.2(16) . . . 6_565 ?
C21 C26 C27 C15 -133.2(16) 6_565 . . 6_565 ?
C20 C26 C27 C15 -174.6(7) 6_565 . . 6_565 ?
C16 C26 C27 C15 -17.3(6) 6_565 . . 6_565 ?
C50 C26 C27 C15 11.1(9) . . . 6_565 ?
C25 C26 C27 C15 156.4(6) . . . 6_565 ?
C19 C26 C27 C15 135.8(13) 6_565 . . 6_565 ?
C17 C26 C27 C15 0.5(8) 6_565 . . 6_565 ?
C18 C26 C27 C15 29.0(13) 6_565 . . 6_565 ?
Sc1 C26 C27 C15 98.1(5) 6_565 . . 6_565 ?
Sc1 C26 C27 C15 106.6(5) . . . 6_565 ?
C21 C26 C27 Sc1 128.7(16) 6_565 . . 6_565 ?
C20 C26 C27 Sc1 87.3(7) 6_565 . . 6_565 ?
C16 C26 C27 Sc1 -115.4(6) 6_565 . . 6_565 ?
C50 C26 C27 Sc1 -87.0(7) . . . 6_565 ?
C25 C26 C27 Sc1 58.4(5) . . . 6_565 ?
C19 C26 C27 Sc1 37.8(13) 6_565 . . 6_565 ?
C17 C26 C27 Sc1 -97.6(6) 6_565 . . 6_565 ?
C18 C26 C27 Sc1 -69.1(10) 6_565 . . 6_565 ?
Sc1 C26 C27 Sc1 8.48(7) . . . 6_565 ?
C23 C23 C28 C22 -11(3) 6_565 . . 6_565 ?
C28 C23 C28 C22 169(3) 6_565 . . 6_565 ?
C22 C23 C28 C22 165(4) . . . 6_565 ?
C24 C23 C28 C22 26(4) . . . 6_565 ?
C24 C23 C28 C22 23(4) 6_565 . . 6_565 ?
Sc1 C23 C28 C22 93(4) . . . 6_565 ?
Sc1 C23 C28 C22 83(4) 6_565 . . 6_565 ?
C28 C23 C28 C23 180.00(3) 6_565 . . 6_565 ?
C22 C23 C28 C23 176.5(9) . . . 6_565 ?
C24 C23 C28 C23 37.8(11) . . . 6_565 ?
C24 C23 C28 C23 34.3(11) 6_565 . . 6_565 ?
C22 C23 C28 C23 11(3) 6_565 . . 6_565 ?
Sc1 C23 C28 C23 104.7(7) . . . 6_565 ?
Sc1 C23 C28 C23 94.5(7) 6_565 . . 6_565 ?
C23 C23 C28 C66 -172(2) 6_565 . . 6_565 ?
C28 C23 C28 C66 8(2) 6_565 . . 6_565 ?
C22 C23 C28 C66 4.9(19) . . . 6_565 ?
C24 C23 C28 C66 -133.8(18) . . . 6_565 ?
C24 C23 C28 C66 -137.4(18) 6_565 . . 6_565 ?
C22 C23 C28 C66 -160(5) 6_565 . . 6_565 ?
Sc1 C23 C28 C66 -66.9(19) . . . 6_565 ?
Sc1 C23 C28 C66 -77.2(19) 6_565 . . 6_565 ?
C23 C23 C28 C29 174.1(14) 6_565 . . . ?
C28 C23 C28 C29 -5.9(14) 6_565 . . . ?
C22 C23 C28 C29 -9.4(10) . . . . ?
C24 C23 C28 C29 -148.1(8) . . . . ?
C24 C23 C28 C29 -151.6(8) 6_565 . . . ?
C22 C23 C28 C29 -175(4) 6_565 . . . ?
Sc1 C23 C28 C29 -81.2(8) . . . . ?
Sc1 C23 C28 C29 -91.4(8) 6_565 . . . ?
C23 C23 C28 C27 -47.0(6) 6_565 . . . ?
C28 C23 C28 C27 133.0(6) 6_565 . . . ?
C22 C23 C28 C27 129.5(11) . . . . ?
C24 C23 C28 C27 -9.1(11) . . . . ?
C24 C23 C28 C27 -12.7(11) 6_565 . . . ?
C22 C23 C28 C27 -36(3) 6_565 . . . ?
Sc1 C23 C28 C27 57.7(8) . . . . ?
Sc1 C23 C28 C27 47.5(7) 6_565 . . . ?
C23 C23 C28 C21 -30.9(5) 6_565 . . 6_565 ?
C28 C23 C28 C21 149.1(5) 6_565 . . 6_565 ?
C22 C23 C28 C21 145.7(10) . . . 6_565 ?
C24 C23 C28 C21 7.0(9) . . . 6_565 ?
C24 C23 C28 C21 3.4(9) 6_565 . . 6_565 ?
C22 C23 C28 C21 -19(3) 6_565 . . 6_565 ?
Sc1 C23 C28 C21 73.8(6) . . . 6_565 ?
Sc1 C23 C28 C21 63.6(5) 6_565 . . 6_565 ?
C23 C23 C28 Sc1 -94.5(7) 6_565 . . 6_565 ?
C28 C23 C28 Sc1 85.5(7) 6_565 . . 6_565 ?
C22 C23 C28 Sc1 82.1(7) . . . 6_565 ?
C24 C23 C28 Sc1 -56.6(5) . . . 6_565 ?
C24 C23 C28 Sc1 -60.2(5) 6_565 . . 6_565 ?
C22 C23 C28 Sc1 -83(4) 6_565 . . 6_565 ?
Sc1 C23 C28 Sc1 10.25(11) . . . 6_565 ?
C23 C23 C28 Sc1 -104.7(7) 6_565 . . . ?
C28 C23 C28 Sc1 75.3(7) 6_565 . . . ?
C22 C23 C28 Sc1 71.8(7) . . . . ?
C24 C23 C28 Sc1 -66.9(5) . . . . ?
C24 C23 C28 Sc1 -70.4(4) 6_565 . . . ?
C22 C23 C28 Sc1 -93(4) 6_565 . . . ?
Sc1 C23 C28 Sc1 -10.25(11) 6_565 . . . ?
C21 C27 C28 C22 -41(4) 6_565 . . 6_565 ?
C31 C27 C28 C22 129(5) . . . 6_565 ?
C26 C27 C28 C22 -83(5) . . . 6_565 ?
C66 C27 C28 C22 127(5) 6_565 . . 6_565 ?
C15 C27 C28 C22 131(4) 6_565 . . 6_565 ?
Sc1 C27 C28 C22 -132(4) 6_565 . . 6_565 ?
C21 C27 C28 C23 35.6(14) 6_565 . . 6_565 ?
C22 C27 C28 C23 77(4) 6_565 . . 6_565 ?
C31 C27 C28 C23 -154.7(9) . . . 6_565 ?
C26 C27 C28 C23 -6.7(12) . . . 6_565 ?
C66 C27 C28 C23 -156.6(15) 6_565 . . 6_565 ?
C15 C27 C28 C23 -152.1(9) 6_565 . . 6_565 ?
Sc1 C27 C28 C23 -55.0(8) 6_565 . . 6_565 ?
C21 C27 C28 C66 -167.8(14) 6_565 . . 6_565 ?
C22 C27 C28 C66 -127(5) 6_565 . . 6_565 ?
C31 C27 C28 C66 1.9(11) . . . 6_565 ?
C26 C27 C28 C66 149.9(10) . . . 6_565 ?
C15 C27 C28 C66 4.5(13) 6_565 . . 6_565 ?
Sc1 C27 C28 C66 101.6(9) 6_565 . . 6_565 ?
C21 C27 C28 C23 40.2(14) 6_565 . . . ?
C22 C27 C28 C23 81(4) 6_565 . . . ?
C31 C27 C28 C23 -150.1(9) . . . . ?
C26 C27 C28 C23 -2.1(12) . . . . ?
C66 C27 C28 C23 -152.0(14) 6_565 . . . ?
C15 C27 C28 C23 -147.4(9) 6_565 . . . ?
Sc1 C27 C28 C23 -50.4(8) 6_565 . . . ?
C21 C27 C28 C29 -176.7(12) 6_565 . . . ?
C22 C27 C28 C29 -136(5) 6_565 . . . ?
C31 C27 C28 C29 -7.0(10) . . . . ?
C26 C27 C28 C29 141.0(8) . . . . ?
C66 C27 C28 C29 -8.9(10) 6_565 . . . ?
C15 C27 C28 C29 -4.4(12) 6_565 . . . ?
Sc1 C27 C28 C29 92.7(7) 6_565 . . . ?
C22 C27 C28 C21 41(4) 6_565 . . 6_565 ?
C31 C27 C28 C21 169.7(15) . . . 6_565 ?
C26 C27 C28 C21 -42.3(10) . . . 6_565 ?
C66 C27 C28 C21 167.8(14) 6_565 . . 6_565 ?
C15 C27 C28 C21 172.3(17) 6_565 . . 6_565 ?
Sc1 C27 C28 C21 -90.6(11) 6_565 . . 6_565 ?
C21 C27 C28 Sc1 90.6(11) 6_565 . . 6_565 ?
C22 C27 C28 Sc1 132(4) 6_565 . . 6_565 ?
C31 C27 C28 Sc1 -99.7(7) . . . 6_565 ?
C26 C27 C28 Sc1 48.3(6) . . . 6_565 ?
C66 C27 C28 Sc1 -101.6(9) 6_565 . . 6_565 ?
C15 C27 C28 Sc1 -97.0(8) 6_565 . . 6_565 ?
C21 C27 C28 Sc1 88.6(11) 6_565 . . . ?
C22 C27 C28 Sc1 130(4) 6_565 . . . ?
C31 C27 C28 Sc1 -101.7(7) . . . . ?
C26 C27 C28 Sc1 46.2(7) . . . . ?
C66 C27 C28 Sc1 -103.6(9) 6_565 . . . ?
C15 C27 C28 Sc1 -99.1(8) 6_565 . . . ?
Sc1 C27 C28 Sc1 -2.07(10) 6_565 . . . ?
C22 C28 C29 C66 -11(5) 6_565 . . 6_565 ?
C23 C28 C29 C66 163(2) 6_565 . . 6_565 ?
C23 C28 C29 C66 163(2) . . . 6_565 ?
C27 C28 C29 C66 19(2) . . . 6_565 ?
C21 C28 C29 C66 17(2) 6_565 . . 6_565 ?
Sc1 C28 C29 C66 87(2) 6_565 . . 6_565 ?
Sc1 C28 C29 C66 102(2) . . . 6_565 ?
C22 C28 C29 C65 -164(5) 6_565 . . 6_565 ?
C23 C28 C29 C65 10(2) 6_565 . . 6_565 ?
C66 C28 C29 C65 -154(4) 6_565 . . 6_565 ?
C23 C28 C29 C65 9(2) . . . 6_565 ?
C27 C28 C29 C65 -134.7(18) . . . 6_565 ?
C21 C28 C29 C65 -136.6(17) 6_565 . . 6_565 ?
Sc1 C28 C29 C65 -66.8(19) 6_565 . . 6_565 ?
Sc1 C28 C29 C65 -51.4(19) . . . 6_565 ?
C22 C28 C29 C65 -167(4) 6_565 . . . ?
C23 C28 C29 C65 6.8(15) 6_565 . . . ?
C66 C28 C29 C65 -157(3) 6_565 . . . ?
C23 C28 C29 C65 6.0(14) . . . . ?
C27 C28 C29 C65 -137.6(10) . . . . ?
C21 C28 C29 C65 -139.5(10) 6_565 . . . ?
Sc1 C28 C29 C65 -69.7(10) 6_565 . . . ?
Sc1 C28 C29 C65 -54.4(10) . . . . ?
C22 C28 C29 C30 -21(5) 6_565 . . . ?
C23 C28 C29 C30 152.9(10) 6_565 . . . ?
C66 C28 C29 C30 -10.5(18) 6_565 . . . ?
C23 C28 C29 C30 152.2(9) . . . . ?
C27 C28 C29 C30 8.6(11) . . . . ?
C21 C28 C29 C30 6.7(15) 6_565 . . . ?
Sc1 C28 C29 C30 76.5(8) 6_565 . . . ?
Sc1 C28 C29 C30 91.8(7) . . . . ?
C23 C28 C29 C22 174(5) 6_565 . . 6_565 ?
C66 C28 C29 C22 11(5) 6_565 . . 6_565 ?
C23 C28 C29 C22 173(5) . . . 6_565 ?
C27 C28 C29 C22 30(4) . . . 6_565 ?
C21 C28 C29 C22 28(4) 6_565 . . 6_565 ?
Sc1 C28 C29 C22 98(5) 6_565 . . 6_565 ?
Sc1 C28 C29 C22 113(5) . . . 6_565 ?
C22 C28 C29 C29 -170(4) 6_565 . . 6_565 ?
C23 C28 C29 C29 4.1(10) 6_565 . . 6_565 ?
C66 C28 C29 C29 -159(2) 6_565 . . 6_565 ?
C23 C28 C29 C29 3.4(8) . . . 6_565 ?
C27 C28 C29 C29 -140.3(6) . . . 6_565 ?
C21 C28 C29 C29 -142.2(10) 6_565 . . 6_565 ?
Sc1 C28 C29 C29 -72.4(3) 6_565 . . 6_565 ?
Sc1 C28 C29 C29 -57.1(3) . . . 6_565 ?
C22 C28 C29 C67 -21(5) 6_565 . . 6_565 ?
C23 C28 C29 C67 152.8(10) 6_565 . . 6_565 ?
C66 C28 C29 C67 -10.6(18) 6_565 . . 6_565 ?
C23 C28 C29 C67 152.1(9) . . . 6_565 ?
C27 C28 C29 C67 8.4(9) . . . 6_565 ?
C21 C28 C29 C67 6.5(13) 6_565 . . 6_565 ?
Sc1 C28 C29 C67 76.3(7) 6_565 . . 6_565 ?
Sc1 C28 C29 C67 91.6(6) . . . 6_565 ?
C66 C29 C30 C67 -15(3) 6_565 . . 6_565 ?
C65 C29 C30 C67 156(3) 6_565 . . 6_565 ?
C65 C29 C30 C67 146(3) . . . 6_565 ?
C28 C29 C30 C67 -1(3) . . . 6_565 ?
C22 C29 C30 C67 -4(3) 6_565 . . 6_565 ?
C29 C29 C30 C67 123(3) 6_565 . . 6_565 ?
C65 C29 C30 C66 171(3) 6_565 . . 6_565 ?
C65 C29 C30 C66 160(3) . . . 6_565 ?
C28 C29 C30 C66 14(2) . . . 6_565 ?
C22 C29 C30 C66 10(2) 6_565 . . 6_565 ?
C29 C29 C30 C66 138(3) 6_565 . . 6_565 ?
C67 C29 C30 C66 15(4) 6_565 . . 6_565 ?
C66 C29 C30 C35 -164(3) 6_565 . . . ?
C65 C29 C30 C35 6.7(15) 6_565 . . . ?
C65 C29 C30 C35 -3.4(15) . . . . ?
C28 C29 C30 C35 -149.7(10) . . . . ?
C22 C29 C30 C35 -153.4(11) 6_565 . . . ?
C29 C29 C30 C35 -26.2(14) 6_565 . . . ?
C67 C29 C30 C35 -149(4) 6_565 . . . ?
C66 C29 C30 C68 -170(3) 6_565 . . 6_565 ?
C65 C29 C30 C68 1(2) 6_565 . . 6_565 ?
C65 C29 C30 C68 -9(2) . . . 6_565 ?
C28 C29 C30 C68 -155.4(18) . . . 6_565 ?
C22 C29 C30 C68 -159.1(19) 6_565 . . 6_565 ?
C29 C29 C30 C68 -32(2) 6_565 . . 6_565 ?
C67 C29 C30 C68 -155(5) 6_565 . . 6_565 ?
C66 C29 C30 C31 -21(3) 6_565 . . . ?
C65 C29 C30 C31 149.6(12) 6_565 . . . ?
C65 C29 C30 C31 139.5(10) . . . . ?
C28 C29 C30 C31 -6.8(11) . . . . ?
C22 C29 C30 C31 -10.5(11) 6_565 . . . ?
C29 C29 C30 C31 116.7(7) 6_565 . . . ?
C67 C29 C30 C31 -6(3) 6_565 . . . ?
C66 C29 C30 C65 -171(3) 6_565 . . 6_565 ?
C65 C29 C30 C65 -10.1(4) . . . 6_565 ?
C28 C29 C30 C65 -156.4(16) . . . 6_565 ?
C22 C29 C30 C65 -160.1(16) 6_565 . . 6_565 ?
C29 C29 C30 C65 -32.8(9) 6_565 . . 6_565 ?
C67 C29 C30 C65 -156(3) 6_565 . . 6_565 ?
C66 C29 C30 Sc2 -122(3) 6_565 . . 6_565 ?
C65 C29 C30 Sc2 48.3(11) 6_565 . . 6_565 ?
C65 C29 C30 Sc2 38.2(10) . . . 6_565 ?
C28 C29 C30 Sc2 -108.1(7) . . . 6_565 ?
C22 C29 C30 Sc2 -111.8(8) 6_565 . . 6_565 ?
C29 C29 C30 Sc2 15.4(8) 6_565 . . 6_565 ?
C67 C29 C30 Sc2 -108(3) 6_565 . . 6_565 ?
C21 C27 C31 C15 -25(4) 6_565 . . 6_565 ?
C22 C27 C31 C15 -176.1(18) 6_565 . . 6_565 ?
C16 C27 C31 C15 2.7(17) 6_565 . . 6_565 ?
C28 C27 C31 C15 174.6(17) . . . 6_565 ?
C26 C27 C31 C15 27(2) . . . 6_565 ?
C66 C27 C31 C15 176(2) 6_565 . . 6_565 ?
Sc1 C27 C31 C15 93.3(18) 6_565 . . 6_565 ?
C21 C27 C31 C67 157(3) 6_565 . . 6_565 ?
C22 C27 C31 C67 7(2) 6_565 . . 6_565 ?
C16 C27 C31 C67 -175(2) 6_565 . . 6_565 ?
C28 C27 C31 C67 -3(2) . . . 6_565 ?
C26 C27 C31 C67 -149.8(18) . . . 6_565 ?
C66 C27 C31 C67 -1.2(18) 6_565 . . 6_565 ?
C15 C27 C31 C67 -177(3) 6_565 . . 6_565 ?
Sc1 C27 C31 C67 -84.0(19) 6_565 . . 6_565 ?
C21 C27 C31 C32 -54(3) 6_565 . . . ?
C22 C27 C31 C32 155.4(11) 6_565 . . . ?
C16 C27 C31 C32 -25.9(9) 6_565 . . . ?
C28 C27 C31 C32 146.0(9) . . . . ?
C26 C27 C31 C32 -1.0(13) . . . . ?
C66 C27 C31 C32 147.6(11) 6_565 . . . ?
C15 C27 C31 C32 -28.5(16) 6_565 . . . ?
Sc1 C27 C31 C32 64.8(9) 6_565 . . . ?
C21 C27 C31 C30 163(2) 6_565 . . . ?
C22 C27 C31 C30 12.1(14) 6_565 . . . ?
C16 C27 C31 C30 -169.1(10) 6_565 . . . ?
C28 C27 C31 C30 2.8(11) . . . . ?
C26 C27 C31 C30 -144.3(8) . . . . ?
C66 C27 C31 C30 4.3(9) 6_565 . . . ?
C15 C27 C31 C30 -172(2) 6_565 . . . ?
Sc1 C27 C31 C30 -78.5(9) 6_565 . . . ?
C21 C27 C31 C16 -28(2) 6_565 . . 6_565 ?
C22 C27 C31 C16 -178.8(13) 6_565 . . 6_565 ?
C28 C27 C31 C16 171.9(9) . . . 6_565 ?
C26 C27 C31 C16 24.8(8) . . . 6_565 ?
C66 C27 C31 C16 173.5(9) 6_565 . . 6_565 ?
C15 C27 C31 C16 -2.7(17) 6_565 . . 6_565 ?
Sc1 C27 C31 C16 90.7(7) 6_565 . . 6_565 ?
C21 C27 C31 C66 159(3) 6_565 . . 6_565 ?
C22 C27 C31 C66 7.8(11) 6_565 . . 6_565 ?
C16 C27 C31 C66 -173.5(9) 6_565 . . 6_565 ?
C28 C27 C31 C66 -1.6(9) . . . 6_565 ?
C26 C27 C31 C66 -148.6(9) . . . 6_565 ?
C15 C27 C31 C66 -176(2) 6_565 . . 6_565 ?
Sc1 C27 C31 C66 -82.8(7) 6_565 . . 6_565 ?
C67 C30 C31 C15 22(4) 6_565 . . 6_565 ?
C66 C30 C31 C15 -177(3) 6_565 . . 6_565 ?
C35 C30 C31 C15 -25(3) . . . 6_565 ?
C29 C30 C31 C15 -167(2) . . . 6_565 ?
C68 C30 C31 C15 -4(3) 6_565 . . 6_565 ?
C65 C30 C31 C15 -150(2) 6_565 . . 6_565 ?
Sc2 C30 C31 C15 -71(2) 6_565 . . 6_565 ?
C66 C30 C31 C67 161(4) 6_565 . . 6_565 ?
C35 C30 C31 C67 -48(3) . . . 6_565 ?
C29 C30 C31 C67 170(4) . . . 6_565 ?
C68 C30 C31 C67 -26(3) 6_565 . . 6_565 ?
C65 C30 C31 C67 -172(4) 6_565 . . 6_565 ?
Sc2 C30 C31 C67 -94(4) 6_565 . . 6_565 ?
C67 C30 C31 C27 -168(4) 6_565 . . . ?
C66 C30 C31 C27 -6.7(13) 6_565 . . . ?
C35 C30 C31 C27 144.4(9) . . . . ?
C29 C30 C31 C27 2.5(11) . . . . ?
C68 C30 C31 C27 166.1(9) 6_565 . . . ?
C65 C30 C31 C27 20.1(14) 6_565 . . . ?
Sc2 C30 C31 C27 98.5(8) 6_565 . . . ?
C67 C30 C31 C32 47(4) 6_565 . . . ?
C66 C30 C31 C32 -152.0(13) 6_565 . . . ?
C35 C30 C31 C32 -0.9(14) . . . . ?
C29 C30 C31 C32 -142.8(9) . . . . ?
C68 C30 C31 C32 20.7(12) 6_565 . . . ?
C65 C30 C31 C32 -125.2(10) 6_565 . . . ?
Sc2 C30 C31 C32 -46.8(9) 6_565 . . . ?
C67 C30 C31 C16 169(5) 6_565 . . 6_565 ?
C66 C30 C31 C16 -30(3) 6_565 . . 6_565 ?
C35 C30 C31 C16 121(2) . . . 6_565 ?
C29 C30 C31 C16 -21(3) . . . 6_565 ?
C68 C30 C31 C16 142(3) 6_565 . . 6_565 ?
C65 C30 C31 C16 -4(3) 6_565 . . 6_565 ?
Sc2 C30 C31 C16 75(3) 6_565 . . 6_565 ?
C67 C30 C31 C66 -161(4) 6_565 . . 6_565 ?
C35 C30 C31 C66 151.1(17) . . . 6_565 ?
C29 C30 C31 C66 9.2(12) . . . 6_565 ?
C68 C30 C31 C66 172.7(16) 6_565 . . 6_565 ?
C65 C30 C31 C66 26.8(10) 6_565 . . 6_565 ?
Sc2 C30 C31 C66 105.2(12) 6_565 . . 6_565 ?
C67 C31 C32 C15 -120(3) 6_565 . . 6_565 ?
C27 C31 C32 C15 84(3) . . . 6_565 ?
C30 C31 C32 C15 -136(3) . . . 6_565 ?
C16 C31 C32 C15 63(3) 6_565 . . 6_565 ?
C66 C31 C32 C15 -168(4) 6_565 . . 6_565 ?
C15 C31 C32 C33 131(3) 6_565 . . . ?
C67 C31 C32 C33 10.2(17) 6_565 . . . ?
C27 C31 C32 C33 -145.4(12) . . . . ?
C30 C31 C32 C33 -5.1(15) . . . . ?
C16 C31 C32 C33 -166.2(12) 6_565 . . . ?
C66 C31 C32 C33 -38(2) 6_565 . . . ?
C15 C31 C32 C46 -81(3) 6_565 . . . ?
C67 C31 C32 C46 158.4(15) 6_565 . . . ?
C27 C31 C32 C46 2.8(13) . . . . ?
C30 C31 C32 C46 143.1(10) . . . . ?
C16 C31 C32 C46 -18.0(8) 6_565 . . . ?
C66 C31 C32 C46 110.3(19) 6_565 . . . ?
C15 C31 C32 C9 133(3) 6_565 . . 6_565 ?
C67 C31 C32 C9 12(2) 6_565 . . 6_565 ?
C27 C31 C32 C9 -143.2(15) . . . 6_565 ?
C30 C31 C32 C9 -2.9(18) . . . 6_565 ?
C16 C31 C32 C9 -164.0(15) 6_565 . . 6_565 ?
C66 C31 C32 C9 -36(3) 6_565 . . 6_565 ?
C15 C31 C32 C13 -84(3) 6_565 . . 6_565 ?
C67 C31 C32 C13 155.2(17) 6_565 . . 6_565 ?
C27 C31 C32 C13 -0.4(17) . . . 6_565 ?
C30 C31 C32 C13 139.9(13) . . . 6_565 ?
C16 C31 C32 C13 -21.1(13) 6_565 . . 6_565 ?
C66 C31 C32 C13 107(2) 6_565 . . 6_565 ?
C15 C31 C32 C16 -63(3) 6_565 . . 6_565 ?
C67 C31 C32 C16 176.3(16) 6_565 . . 6_565 ?
C27 C31 C32 C16 20.8(7) . . . 6_565 ?
C30 C31 C32 C16 161.0(10) . . . 6_565 ?
C66 C31 C32 C16 128(2) 6_565 . . 6_565 ?
C15 C31 C32 C67 120(3) 6_565 . . 6_565 ?
C27 C31 C32 C67 -155.6(18) . . . 6_565 ?
C30 C31 C32 C67 -15.3(13) . . . 6_565 ?
C16 C31 C32 C67 -176.3(16) 6_565 . . 6_565 ?
C66 C31 C32 C67 -48.1(17) 6_565 . . 6_565 ?
C14 C32 C33 C9 -14(5) 6_565 . . 6_565 ?
C15 C32 C33 C9 -162(5) 6_565 . . 6_565 ?
C31 C32 C33 C9 172(5) . . . 6_565 ?
C46 C32 C33 C9 26(6) . . . 6_565 ?
C13 C32 C33 C9 18(6) 6_565 . . 6_565 ?
C16 C32 C33 C9 108(8) 6_565 . . 6_565 ?
C67 C32 C33 C9 177(6) 6_565 . . 6_565 ?
C15 C32 C33 C14 -147(4) 6_565 . . 6_565 ?
C31 C32 C33 C14 -173(3) . . . 6_565 ?
C46 C32 C33 C14 40.2(19) . . . 6_565 ?
C9 C32 C33 C14 14(5) 6_565 . . 6_565 ?
C13 C32 C33 C14 32.5(19) 6_565 . . 6_565 ?
C16 C32 C33 C14 122(6) 6_565 . . 6_565 ?
C67 C32 C33 C14 -169(2) 6_565 . . 6_565 ?
C14 C32 C33 C8 165(3) 6_565 . . 6_565 ?
C15 C32 C33 C8 18(3) 6_565 . . 6_565 ?
C31 C32 C33 C8 -8(2) . . . 6_565 ?
C46 C32 C33 C8 -154.9(16) . . . 6_565 ?
C9 C32 C33 C8 179(100) 6_565 . . 6_565 ?
C13 C32 C33 C8 -162.6(17) 6_565 . . 6_565 ?
C16 C32 C33 C8 -73(5) 6_565 . . 6_565 ?
C67 C32 C33 C8 -4(2) 6_565 . . 6_565 ?
C14 C32 C33 C34 178(2) 6_565 . . . ?
C15 C32 C33 C34 31(3) 6_565 . . . ?
C31 C32 C33 C34 4.8(18) . . . . ?
C46 C32 C33 C34 -141.6(12) . . . . ?
C9 C32 C33 C34 -168(6) 6_565 . . . ?
C13 C32 C33 C34 -149.3(12) 6_565 . . . ?
C16 C32 C33 C34 -59(5) 6_565 . . . ?
C67 C32 C33 C34 9.6(14) 6_565 . . . ?
C14 C32 C33 C45 -38(2) 6_565 . . . ?
C15 C32 C33 C45 175(2) 6_565 . . . ?
C31 C32 C33 C45 148.8(12) . . . . ?
C46 C32 C33 C45 2(2) . . . . ?
C9 C32 C33 C45 -24(5) 6_565 . . . ?
C13 C32 C33 C45 -5.4(16) 6_565 . . . ?
C16 C32 C33 C45 85(5) 6_565 . . . ?
C67 C32 C33 C45 153.6(12) 6_565 . . . ?
C14 C32 C33 C10 -42(2) 6_565 . . 6_565 ?
C15 C32 C33 C10 170(2) 6_565 . . 6_565 ?
C31 C32 C33 C10 144.4(12) . . . 6_565 ?
C46 C32 C33 C10 -2(2) . . . 6_565 ?
C9 C32 C33 C10 -28(5) 6_565 . . 6_565 ?
C13 C32 C33 C10 -9.7(17) 6_565 . . 6_565 ?
C16 C32 C33 C10 80(5) 6_565 . . 6_565 ?
C67 C32 C33 C10 149.2(13) 6_565 . . 6_565 ?
C14 C32 C33 C15 147(4) 6_565 . . 6_565 ?
C31 C32 C33 C15 -25.9(19) . . . 6_565 ?
C46 C32 C33 C15 -172(3) . . . 6_565 ?
C9 C32 C33 C15 162(5) 6_565 . . 6_565 ?
C13 C32 C33 C15 180(3) 6_565 . . 6_565 ?
C16 C32 C33 C15 -90(6) 6_565 . . 6_565 ?
C67 C32 C33 C15 -21(2) 6_565 . . 6_565 ?
C14 C32 C33 Sc2 -139(2) 6_565 . . 6_565 ?
C15 C32 C33 Sc2 73(2) 6_565 . . 6_565 ?
C31 C32 C33 Sc2 47.2(10) . . . 6_565 ?
C46 C32 C33 Sc2 -99.3(10) . . . 6_565 ?
C9 C32 C33 Sc2 -125(6) 6_565 . . 6_565 ?
C13 C32 C33 Sc2 -107.0(8) 6_565 . . 6_565 ?
C16 C32 C33 Sc2 -17(5) 6_565 . . 6_565 ?
C67 C32 C33 Sc2 52.0(7) 6_565 . . 6_565 ?
C9 C33 C34 C8 56(4) 6_565 . . 6_565 ?
C14 C33 C34 C8 -131(5) 6_565 . . 6_565 ?
C32 C33 C34 C8 -133(3) . . . 6_565 ?
C45 C33 C34 C8 78(3) . . . 6_565 ?
C10 C33 C34 C8 81(3) 6_565 . . 6_565 ?
C15 C33 C34 C8 -124(3) 6_565 . . 6_565 ?
Sc2 C33 C34 C8 162(3) 6_565 . . 6_565 ?
C9 C33 C34 C68 166(4) 6_565 . . 6_565 ?
C14 C33 C34 C68 -22(4) 6_565 . . 6_565 ?
C32 C33 C34 C68 -23.7(18) . . . 6_565 ?
C8 C33 C34 C68 110(4) 6_565 . . 6_565 ?
C45 C33 C34 C68 -172.7(12) . . . 6_565 ?
C10 C33 C34 C68 -169.8(12) 6_565 . . 6_565 ?
C15 C33 C34 C68 -14.6(14) 6_565 . . 6_565 ?
Sc2 C33 C34 C68 -88.0(12) 6_565 . . 6_565 ?
C9 C33 C34 C7 -18(5) 6_565 . . 6_565 ?
C14 C33 C34 C7 155(3) 6_565 . . 6_565 ?
C32 C33 C34 C7 152.6(15) . . . 6_565 ?
C8 C33 C34 C7 -74(3) 6_565 . . 6_565 ?
C45 C33 C34 C7 4(2) . . . 6_565 ?
C10 C33 C34 C7 6(2) 6_565 . . 6_565 ?
C15 C33 C34 C7 161.6(15) 6_565 . . 6_565 ?
Sc2 C33 C34 C7 88.3(16) 6_565 . . 6_565 ?
C9 C33 C34 C39 -25(4) 6_565 . . . ?
C14 C33 C34 C39 148(3) 6_565 . . . ?
C32 C33 C34 C39 145.5(12) . . . . ?
C8 C33 C34 C39 -81(3) 6_565 . . . ?
C45 C33 C34 C39 -3.5(15) . . . . ?
C10 C33 C34 C39 -0.5(14) 6_565 . . . ?
C15 C33 C34 C39 154.6(10) 6_565 . . . ?
Sc2 C33 C34 C39 81.2(9) 6_565 . . . ?
C9 C33 C34 C35 -169(4) 6_565 . . . ?
C14 C33 C34 C35 4(4) 6_565 . . . ?
C32 C33 C34 C35 1.6(18) . . . . ?
C8 C33 C34 C35 135(4) 6_565 . . . ?
C45 C33 C34 C35 -147.4(11) . . . . ?
C10 C33 C34 C35 -144.5(11) 6_565 . . . ?
C15 C33 C34 C35 10.6(14) 6_565 . . . ?
Sc2 C33 C34 C35 -62.7(10) 6_565 . . . ?
C14 C33 C34 C9 172(7) 6_565 . . 6_565 ?
C32 C33 C34 C9 170(5) . . . 6_565 ?
C8 C33 C34 C9 -56(4) 6_565 . . 6_565 ?
C45 C33 C34 C9 21(4) . . . 6_565 ?
C10 C33 C34 C9 24(3) 6_565 . . 6_565 ?
C15 C33 C34 C9 180(5) 6_565 . . 6_565 ?
Sc2 C33 C34 C9 106(4) 6_565 . . 6_565 ?
C9 C33 C34 C69 -172(4) 6_565 . . 6_565 ?
C14 C33 C34 C69 1(4) 6_565 . . 6_565 ?
C32 C33 C34 C69 -1(2) . . . 6_565 ?
C8 C33 C34 C69 132(4) 6_565 . . 6_565 ?
C45 C33 C34 C69 -150.2(14) . . . 6_565 ?
C10 C33 C34 C69 -147.3(14) 6_565 . . 6_565 ?
C15 C33 C34 C69 8(2) 6_565 . . 6_565 ?
Sc2 C33 C34 C69 -65.5(16) 6_565 . . 6_565 ?
C9 C33 C34 C70 -77(6) 6_565 . . 6_565 ?
C14 C33 C34 C70 96(4) 6_565 . . 6_565 ?
C32 C33 C34 C70 94(3) . . . 6_565 ?
C8 C33 C34 C70 -133(5) 6_565 . . 6_565 ?
C45 C33 C34 C70 -55(4) . . . 6_565 ?
C10 C33 C34 C70 -53(4) 6_565 . . 6_565 ?
C15 C33 C34 C70 103(3) 6_565 . . 6_565 ?
Sc2 C33 C34 C70 29(3) 6_565 . . 6_565 ?
C9 C33 C34 Sc2 -106(4) 6_565 . . 6_565 ?
C14 C33 C34 Sc2 66(3) 6_565 . . 6_565 ?
C32 C33 C34 Sc2 64.3(12) . . . 6_565 ?
C8 C33 C34 Sc2 -162(3) 6_565 . . 6_565 ?
C45 C33 C34 Sc2 -84.7(10) . . . 6_565 ?
C10 C33 C34 Sc2 -81.8(10) 6_565 . . 6_565 ?
C15 C33 C34 Sc2 73.4(8) 6_565 . . 6_565 ?
C67 C30 C35 C68 29(2) 6_565 . . 6_565 ?
C66 C30 C35 C68 174(3) 6_565 . . 6_565 ?
C29 C30 C35 C68 -173.6(17) . . . 6_565 ?
C31 C30 C35 C68 49.1(18) . . . 6_565 ?
C65 C30 C35 C68 -170.5(16) 6_565 . . 6_565 ?
Sc2 C30 C35 C68 122.5(17) 6_565 . . 6_565 ?
C67 C30 C35 C69 154(2) 6_565 . . 6_565 ?
C66 C30 C35 C69 -61(3) 6_565 . . 6_565 ?
C29 C30 C35 C69 -48.5(18) . . . 6_565 ?
C68 C30 C35 C69 125(2) 6_565 . . 6_565 ?
C31 C30 C35 C69 174.3(14) . . . 6_565 ?
C65 C30 C35 C69 -45.4(15) 6_565 . . 6_565 ?
Sc2 C30 C35 C69 -112.4(16) 6_565 . . 6_565 ?
C67 C30 C35 C34 -14(2) 6_565 . . . ?
C66 C30 C35 C34 132(2) 6_565 . . . ?
C29 C30 C35 C34 144.1(10) . . . . ?
C68 C30 C35 C34 -42.3(15) 6_565 . . . ?
C31 C30 C35 C34 6.8(14) . . . . ?
C65 C30 C35 C34 147.2(9) 6_565 . . . ?
Sc2 C30 C35 C34 80.2(10) 6_565 . . . ?
C67 C30 C35 C36 -167(2) 6_565 . . . ?
C66 C30 C35 C36 -22(3) 6_565 . . . ?
C29 C30 C35 C36 -9.6(15) . . . . ?
C68 C30 C35 C36 164(2) 6_565 . . . ?
C31 C30 C35 C36 -146.9(9) . . . . ?
C65 C30 C35 C36 -6.5(11) 6_565 . . . ?
Sc2 C30 C35 C36 -73.5(8) 6_565 . . . ?
C66 C30 C35 C67 145(4) 6_565 . . 6_565 ?
C29 C30 C35 C67 158(3) . . . 6_565 ?
C68 C30 C35 C67 -29(2) 6_565 . . 6_565 ?
C31 C30 C35 C67 20.4(17) . . . 6_565 ?
C65 C30 C35 C67 161(2) 6_565 . . 6_565 ?
Sc2 C30 C35 C67 94(2) 6_565 . . 6_565 ?
C67 C30 C35 C8 -5(2) 6_565 . . 6_565 ?
C66 C30 C35 C8 140(2) 6_565 . . 6_565 ?
C29 C30 C35 C8 152.3(10) . . . 6_565 ?
C68 C30 C35 C8 -34.1(13) 6_565 . . 6_565 ?
C31 C30 C35 C8 15.0(14) . . . 6_565 ?
C65 C30 C35 C8 155.4(9) 6_565 . . 6_565 ?
Sc2 C30 C35 C8 88.4(10) 6_565 . . 6_565 ?
C67 C30 C35 C64 -170(2) 6_565 . . 6_565 ?
C66 C30 C35 C64 -25(2) 6_565 . . 6_565 ?
C29 C30 C35 C64 -12.5(10) . . . 6_565 ?
C68 C30 C35 C64 161.1(17) 6_565 . . 6_565 ?
C31 C30 C35 C64 -149.8(9) . . . 6_565 ?
C65 C30 C35 C64 -9.4(6) 6_565 . . 6_565 ?
Sc2 C30 C35 C64 -76.5(5) 6_565 . . 6_565 ?
C67 C30 C35 C70 -146(3) 6_565 . . 6_565 ?
C66 C30 C35 C70 -1(5) 6_565 . . 6_565 ?
C29 C30 C35 C70 11(4) . . . 6_565 ?
C68 C30 C35 C70 -175(4) 6_565 . . 6_565 ?
C31 C30 C35 C70 -126(3) . . . 6_565 ?
C65 C30 C35 C70 15(3) 6_565 . . 6_565 ?
Sc2 C30 C35 C70 -52(3) 6_565 . . 6_565 ?
C67 C30 C35 Sc2 -94(2) 6_565 . . 6_565 ?
C66 C30 C35 Sc2 52(2) 6_565 . . 6_565 ?
C29 C30 C35 Sc2 64.0(10) . . . 6_565 ?
C68 C30 C35 Sc2 -122.5(17) 6_565 . . 6_565 ?
C31 C30 C35 Sc2 -73.3(9) . . . 6_565 ?
C65 C30 C35 Sc2 67.0(6) 6_565 . . 6_565 ?
C8 C34 C35 C68 30(5) 6_565 . . 6_565 ?
C7 C34 C35 C68 144(2) 6_565 . . 6_565 ?
C39 C34 C35 C68 162(2) . . . 6_565 ?
C33 C34 C35 C68 -58.5(19) . . . 6_565 ?
C9 C34 C35 C68 -63(2) 6_565 . . 6_565 ?
C69 C34 C35 C68 117(2) 6_565 . . 6_565 ?
C70 C34 C35 C68 141.2(18) 6_565 . . 6_565 ?
Sc2 C34 C35 C68 -144.8(19) 6_565 . . 6_565 ?
C8 C34 C35 C69 -87(6) 6_565 . . 6_565 ?
C68 C34 C35 C69 -117(2) 6_565 . . 6_565 ?
C7 C34 C35 C69 26.4(17) 6_565 . . 6_565 ?
C39 C34 C35 C69 45.0(18) . . . 6_565 ?
C33 C34 C35 C69 -176.0(14) . . . 6_565 ?
C9 C34 C35 C69 179.4(18) 6_565 . . 6_565 ?
C70 C34 C35 C69 23.8(11) 6_565 . . 6_565 ?
Sc2 C34 C35 C69 97.8(13) 6_565 . . 6_565 ?
C8 C34 C35 C30 82(6) 6_565 . . . ?
C68 C34 C35 C30 51.2(17) 6_565 . . . ?
C7 C34 C35 C30 -164.9(11) 6_565 . . . ?
C39 C34 C35 C30 -146.3(11) . . . . ?
C33 C34 C35 C30 -7.3(16) . . . . ?
C9 C34 C35 C30 -12(2) 6_565 . . . ?
C69 C34 C35 C30 168.7(18) 6_565 . . . ?
C70 C34 C35 C30 -167.5(10) 6_565 . . . ?
Sc2 C34 C35 C30 -93.6(9) 6_565 . . . ?
C8 C34 C35 C36 -124(6) 6_565 . . . ?
C68 C34 C35 C36 -155(2) 6_565 . . . ?
C7 C34 C35 C36 -10.7(15) 6_565 . . . ?
C39 C34 C35 C36 7.9(17) . . . . ?
C33 C34 C35 C36 146.9(10) . . . . ?
C9 C34 C35 C36 142.3(16) 6_565 . . . ?
C69 C34 C35 C36 -37.1(10) 6_565 . . . ?
C70 C34 C35 C36 -13.4(8) 6_565 . . . ?
Sc2 C34 C35 C36 60.6(8) 6_565 . . . ?
C8 C34 C35 C67 76(6) 6_565 . . 6_565 ?
C68 C34 C35 C67 45.9(15) 6_565 . . 6_565 ?
C7 C34 C35 C67 -170.3(12) 6_565 . . 6_565 ?
C39 C34 C35 C67 -151.7(13) . . . 6_565 ?
C33 C34 C35 C67 -12.6(13) . . . 6_565 ?
C9 C34 C35 C67 -17.3(19) 6_565 . . 6_565 ?
C69 C34 C35 C67 163.3(16) 6_565 . . 6_565 ?
C70 C34 C35 C67 -172.9(9) 6_565 . . 6_565 ?
Sc2 C34 C35 C67 -98.9(7) 6_565 . . 6_565 ?
C68 C34 C35 C8 -30(5) 6_565 . . 6_565 ?
C7 C34 C35 C8 114(6) 6_565 . . 6_565 ?
C39 C34 C35 C8 132(7) . . . 6_565 ?
C33 C34 C35 C8 -89(5) . . . 6_565 ?
C9 C34 C35 C8 -93(5) 6_565 . . 6_565 ?
C69 C34 C35 C8 87(6) 6_565 . . 6_565 ?
C70 C34 C35 C8 111(6) 6_565 . . 6_565 ?
Sc2 C34 C35 C8 -175(6) 6_565 . . 6_565 ?
C8 C34 C35 C64 -146(5) 6_565 . . 6_565 ?
C68 C34 C35 C64 -176(3) 6_565 . . 6_565 ?
C7 C34 C35 C64 -32(2) 6_565 . . 6_565 ?
C39 C34 C35 C64 -13(3) . . . 6_565 ?
C33 C34 C35 C64 125.7(15) . . . 6_565 ?
C9 C34 C35 C64 121.0(18) 6_565 . . 6_565 ?
C69 C34 C35 C64 -58.4(16) 6_565 . . 6_565 ?
C70 C34 C35 C64 -34.6(16) 6_565 . . 6_565 ?
Sc2 C34 C35 C64 39.4(15) 6_565 . . 6_565 ?
C8 C34 C35 C70 -111(6) 6_565 . . 6_565 ?
C68 C34 C35 C70 -141.2(18) 6_565 . . 6_565 ?
C7 C34 C35 C70 2.6(9) 6_565 . . 6_565 ?
C39 C34 C35 C70 21.2(11) . . . 6_565 ?
C33 C34 C35 C70 160.3(12) . . . 6_565 ?
C9 C34 C35 C70 155.6(18) 6_565 . . 6_565 ?
C69 C34 C35 C70 -23.8(11) 6_565 . . 6_565 ?
Sc2 C34 C35 C70 74.0(4) 6_565 . . 6_565 ?
C8 C34 C35 Sc2 175(6) 6_565 . . 6_565 ?
C68 C34 C35 Sc2 144.8(19) 6_565 . . 6_565 ?
C7 C34 C35 Sc2 -71.4(10) 6_565 . . 6_565 ?
C39 C34 C35 Sc2 -52.8(12) . . . 6_565 ?
C33 C34 C35 Sc2 86.3(11) . . . 6_565 ?
C9 C34 C35 Sc2 81.6(17) 6_565 . . 6_565 ?
C69 C34 C35 Sc2 -97.8(13) 6_565 . . 6_565 ?
C70 C34 C35 Sc2 -74.0(4) 6_565 . . 6_565 ?
C68 C35 C36 C69 24(4) 6_565 . . 6_565 ?
C30 C35 C36 C69 -111.1(18) . . . 6_565 ?
C34 C35 C36 C69 95.5(17) . . . 6_565 ?
C67 C35 C36 C69 -119(2) 6_565 . . 6_565 ?
C8 C35 C36 C69 88.2(16) 6_565 . . 6_565 ?
C64 C35 C36 C69 -105.7(16) 6_565 . . 6_565 ?
C70 C35 C36 C69 77.1(14) 6_565 . . 6_565 ?
Sc2 C35 C36 C69 159.3(16) 6_565 . . 6_565 ?
C68 C35 C36 C64 130(4) 6_565 . . 6_565 ?
C69 C35 C36 C64 105.7(16) 6_565 . . 6_565 ?
C30 C35 C36 C64 -5.4(13) . . . 6_565 ?
C34 C35 C36 C64 -158.8(11) . . . 6_565 ?
C67 C35 C36 C64 -13.7(18) 6_565 . . 6_565 ?
C8 C35 C36 C64 -166.1(11) 6_565 . . 6_565 ?
C70 C35 C36 C64 -177.2(11) 6_565 . . 6_565 ?
Sc2 C35 C36 C64 -95.0(8) 6_565 . . 6_565 ?
C68 C35 C36 C70 -53(4) 6_565 . . 6_565 ?
C69 C35 C36 C70 -77.1(14) 6_565 . . 6_565 ?
C30 C35 C36 C70 171.7(10) . . . 6_565 ?
C34 C35 C36 C70 18.4(11) . . . 6_565 ?
C67 C35 C36 C70 163.4(15) 6_565 . . 6_565 ?
C8 C35 C36 C70 11.1(11) 6_565 . . 6_565 ?
C64 C35 C36 C70 177.2(11) 6_565 . . 6_565 ?
Sc2 C35 C36 C70 82.2(5) 6_565 . . 6_565 ?
C68 C35 C36 C64 146(4) 6_565 . . . ?
C69 C35 C36 C64 121.9(17) 6_565 . . . ?
C30 C35 C36 C64 10.7(13) . . . . ?
C34 C35 C36 C64 -142.6(10) . . . . ?
C67 C35 C36 C64 2.4(19) 6_565 . . . ?
C8 C35 C36 C64 -149.9(10) 6_565 . . . ?
C64 C35 C36 C64 16.1(5) 6_565 . . . ?
C70 C35 C36 C64 -161.0(11) 6_565 . . . ?
Sc2 C35 C36 C64 -78.8(7) 6_565 . . . ?
C68 C35 C36 C36 -175(4) 6_565 . . 6_565 ?
C69 C35 C36 C36 160.8(14) 6_565 . . 6_565 ?
C30 C35 C36 C36 49.7(14) . . . 6_565 ?
C34 C35 C36 C36 -103.7(10) . . . 6_565 ?
C67 C35 C36 C36 41(2) 6_565 . . 6_565 ?
C8 C35 C36 C36 -111.0(9) 6_565 . . 6_565 ?
C64 C35 C36 C36 55.1(8) 6_565 . . 6_565 ?
C70 C35 C36 C36 -122.1(9) 6_565 . . 6_565 ?
Sc2 C35 C36 C36 -39.9(8) 6_565 . . 6_565 ?
C68 C35 C36 C37 -80(4) 6_565 . . . ?
C69 C35 C36 C37 -104.2(16) 6_565 . . . ?
C30 C35 C36 C37 144.6(9) . . . . ?
C34 C35 C36 C37 -8.7(13) . . . . ?
C67 C35 C36 C37 136.3(14) 6_565 . . . ?
C8 C35 C36 C37 -16.0(13) 6_565 . . . ?
C64 C35 C36 C37 150.0(13) 6_565 . . . ?
C70 C35 C36 C37 -27.1(6) 6_565 . . . ?
Sc2 C35 C36 C37 55.1(7) 6_565 . . . ?
C68 C35 C36 C37 -89(4) 6_565 . . 6_565 ?
C69 C35 C36 C37 -113.3(17) 6_565 . . 6_565 ?
C30 C35 C36 C37 135.6(9) . . . 6_565 ?
C34 C35 C36 C37 -17.8(14) . . . 6_565 ?
C67 C35 C36 C37 127.3(14) 6_565 . . 6_565 ?
C8 C35 C36 C37 -25.1(15) 6_565 . . 6_565 ?
C64 C35 C36 C37 141.0(13) 6_565 . . 6_565 ?
C70 C35 C36 C37 -36.1(7) 6_565 . . 6_565 ?
Sc2 C35 C36 C37 46.0(8) 6_565 . . 6_565 ?
C68 C35 C36 Sc2 -135(4) 6_565 . . 6_565 ?
C69 C35 C36 Sc2 -159.3(16) 6_565 . . 6_565 ?
C30 C35 C36 Sc2 89.6(9) . . . 6_565 ?
C34 C35 C36 Sc2 -63.8(10) . . . 6_565 ?
C67 C35 C36 Sc2 81.2(15) 6_565 . . 6_565 ?
C8 C35 C36 Sc2 -71.1(9) 6_565 . . 6_565 ?
C64 C35 C36 Sc2 95.0(8) 6_565 . . 6_565 ?
C70 C35 C36 Sc2 -82.2(5) 6_565 . . 6_565 ?
C68 C35 C36 Sc2 -147(4) 6_565 . . . ?
C69 C35 C36 Sc2 -170.5(15) 6_565 . . . ?
C30 C35 C36 Sc2 78.3(9) . . . . ?
C34 C35 C36 Sc2 -75.0(10) . . . . ?
C67 C35 C36 Sc2 70.0(15) 6_565 . . . ?
C8 C35 C36 Sc2 -82.3(10) 6_565 . . . ?
C64 C35 C36 Sc2 83.8(7) 6_565 . . . ?
C70 C35 C36 Sc2 -93.4(5) 6_565 . . . ?
Sc2 C35 C36 Sc2 -11.2(2) 6_565 . . . ?
C69 C36 C37 C37 176.7(12) 6_565 . . 6_565 ?
C64 C36 C37 C37 -10.7(16) 6_565 . . 6_565 ?
C70 C36 C37 C37 176.6(7) 6_565 . . 6_565 ?
C64 C36 C37 C37 -5.1(7) . . . 6_565 ?
C36 C36 C37 C37 0.007(8) 6_565 . . 6_565 ?
C35 C36 C37 C37 -143.1(6) . . . 6_565 ?
Sc2 C36 C37 C37 -93.5(3) 6_565 . . 6_565 ?
Sc2 C36 C37 C37 -60.5(3) . . . 6_565 ?
C69 C36 C37 C70 0.1(13) 6_565 . . 6_565 ?
C64 C36 C37 C70 172.6(17) 6_565 . . 6_565 ?
C64 C36 C37 C70 178.2(10) . . . 6_565 ?
C36 C36 C37 C70 -176.6(7) 6_565 . . 6_565 ?
C35 C36 C37 C70 40.3(10) . . . 6_565 ?
C37 C36 C37 C70 -176.6(7) 6_565 . . 6_565 ?
Sc2 C36 C37 C70 89.9(8) 6_565 . . 6_565 ?
Sc2 C36 C37 C70 122.9(8) . . . 6_565 ?
C69 C36 C37 C70 174.4(14) 6_565 . . . ?
C64 C36 C37 C70 -13.0(17) 6_565 . . . ?
C70 C36 C37 C70 174.4(12) 6_565 . . . ?
C64 C36 C37 C70 -7.4(9) . . . . ?
C36 C36 C37 C70 -2.3(5) 6_565 . . . ?
C35 C36 C37 C70 -145.3(8) . . . . ?
C37 C36 C37 C70 -2.3(5) 6_565 . . . ?
Sc2 C36 C37 C70 -95.8(6) 6_565 . . . ?
Sc2 C36 C37 C70 -62.8(5) . . . . ?
C69 C36 C37 C38 -43.0(17) 6_565 . . . ?
C64 C36 C37 C38 129.6(14) 6_565 . . . ?
C70 C36 C37 C38 -43.0(9) 6_565 . . . ?
C64 C36 C37 C38 135.2(8) . . . . ?
C36 C36 C37 C38 140.3(8) 6_565 . . . ?
C35 C36 C37 C38 -2.7(11) . . . . ?
C37 C36 C37 C38 140.3(8) 6_565 . . . ?
Sc2 C36 C37 C38 46.9(7) 6_565 . . . ?
Sc2 C36 C37 C38 79.8(7) . . . . ?
C69 C36 C37 C38 -125.8(17) 6_565 . . 6_565 ?
C64 C36 C37 C38 47(2) 6_565 . . 6_565 ?
C70 C36 C37 C38 -125.9(16) 6_565 . . 6_565 ?
C64 C36 C37 C38 52.4(15) . . . 6_565 ?
C36 C36 C37 C38 57.5(12) 6_565 . . 6_565 ?
C35 C36 C37 C38 -85.5(14) . . . 6_565 ?
C37 C36 C37 C38 57.5(12) 6_565 . . 6_565 ?
Sc2 C36 C37 C38 -36.0(12) 6_565 . . 6_565 ?
Sc2 C36 C37 C38 -3.0(11) . . . 6_565 ?
C69 C36 C37 C36 176.7(12) 6_565 . . 6_565 ?
C64 C36 C37 C36 -10.7(16) 6_565 . . 6_565 ?
C70 C36 C37 C36 176.6(7) 6_565 . . 6_565 ?
C64 C36 C37 C36 -5.1(7) . . . 6_565 ?
C35 C36 C37 C36 -143.1(6) . . . 6_565 ?
C37 C36 C37 C36 -0.007(9) 6_565 . . 6_565 ?
Sc2 C36 C37 C36 -93.5(3) 6_565 . . 6_565 ?
Sc2 C36 C37 C36 -60.5(3) . . . 6_565 ?
C69 C36 C37 Sc2 -89.8(14) 6_565 . . 6_565 ?
C64 C36 C37 Sc2 82.8(14) 6_565 . . 6_565 ?
C70 C36 C37 Sc2 -89.9(8) 6_565 . . 6_565 ?
C64 C36 C37 Sc2 88.3(6) . . . 6_565 ?
C36 C36 C37 Sc2 93.5(3) 6_565 . . 6_565 ?
C35 C36 C37 Sc2 -49.6(7) . . . 6_565 ?
C37 C36 C37 Sc2 93.5(3) 6_565 . . 6_565 ?
Sc2 C36 C37 Sc2 32.99(15) . . . 6_565 ?
C69 C36 C37 Sc2 -122.8(14) 6_565 . . . ?
C64 C36 C37 Sc2 49.8(14) 6_565 . . . ?
C70 C36 C37 Sc2 -122.9(8) 6_565 . . . ?
C64 C36 C37 Sc2 55.3(6) . . . . ?
C36 C36 C37 Sc2 60.5(3) 6_565 . . . ?
C35 C36 C37 Sc2 -82.6(7) . . . . ?
C37 C36 C37 Sc2 60.5(3) 6_565 . . . ?
Sc2 C36 C37 Sc2 -32.99(15) 6_565 . . . ?
C37 C37 C38 C1 5.1(9) 6_565 . . 6_565 ?
C70 C37 C38 C1 -172.5(9) 6_565 . . 6_565 ?
C70 C37 C38 C1 3.2(12) . . . 6_565 ?
C36 C37 C38 C1 -134.3(8) . . . 6_565 ?
C38 C37 C38 C1 5.1(9) 6_565 . . 6_565 ?
C36 C37 C38 C1 -60.3(15) 6_565 . . 6_565 ?
Sc2 C37 C38 C1 -91.9(7) 6_565 . . 6_565 ?
Sc2 C37 C38 C1 -60.8(8) . . . 6_565 ?
C37 C37 C38 C6 132(2) 6_565 . . 6_565 ?
C70 C37 C38 C6 -46(2) 6_565 . . 6_565 ?
C70 C37 C38 C6 130(2) . . . 6_565 ?
C36 C37 C38 C6 -8(3) . . . 6_565 ?
C38 C37 C38 C6 132(2) 6_565 . . 6_565 ?
C36 C37 C38 C6 66(3) 6_565 . . 6_565 ?
Sc2 C37 C38 C6 35(2) 6_565 . . 6_565 ?
Sc2 C37 C38 C6 66(2) . . . 6_565 ?
C37 C37 C38 C7 167.2(5) 6_565 . . 6_565 ?
C70 C37 C38 C7 -10.5(8) 6_565 . . 6_565 ?
C70 C37 C38 C7 165.2(8) . . . 6_565 ?
C36 C37 C38 C7 27.7(9) . . . 6_565 ?
C38 C37 C38 C7 167.2(5) 6_565 . . 6_565 ?
C36 C37 C38 C7 101.7(14) 6_565 . . 6_565 ?
Sc2 C37 C38 C7 70.1(6) 6_565 . . 6_565 ?
Sc2 C37 C38 C7 101.3(6) . . . 6_565 ?
C37 C37 C38 C39 153.6(6) 6_565 . . . ?
C70 C37 C38 C39 -24.0(9) 6_565 . . . ?
C70 C37 C38 C39 151.6(8) . . . . ?
C36 C37 C38 C39 14.2(11) . . . . ?
C38 C37 C38 C39 153.6(6) 6_565 . . . ?
C36 C37 C38 C39 88.2(14) 6_565 . . . ?
Sc2 C37 C38 C39 56.5(6) 6_565 . . . ?
Sc2 C37 C38 C39 87.7(7) . . . . ?
C37 C37 C38 C1 4.0(7) 6_565 . . . ?
C70 C37 C38 C1 -173.6(8) 6_565 . . . ?
C70 C37 C38 C1 2.1(10) . . . . ?
C36 C37 C38 C1 -135.4(7) . . . . ?
C38 C37 C38 C1 4.1(7) 6_565 . . . ?
C36 C37 C38 C1 -61.4(14) 6_565 . . . ?
Sc2 C37 C38 C1 -93.0(6) 6_565 . . . ?
Sc2 C37 C38 C1 -61.8(6) . . . . ?
C37 C37 C38 C38 -0.013(9) 6_565 . . 6_565 ?
C70 C37 C38 C38 -177.7(7) 6_565 . . 6_565 ?
C70 C37 C38 C38 -2.0(6) . . . 6_565 ?
C36 C37 C38 C38 -139.4(8) . . . 6_565 ?
C36 C37 C38 C38 -65.5(12) 6_565 . . 6_565 ?
Sc2 C37 C38 C38 -97.1(3) 6_565 . . 6_565 ?
Sc2 C37 C38 C38 -65.9(3) . . . 6_565 ?
C37 C37 C38 C70 177.6(7) 6_565 . . 6_565 ?
C70 C37 C38 C70 175.7(13) . . . 6_565 ?
C36 C37 C38 C70 38.2(8) . . . 6_565 ?
C38 C37 C38 C70 177.7(7) 6_565 . . 6_565 ?
C36 C37 C38 C70 112.2(15) 6_565 . . 6_565 ?
Sc2 C37 C38 C70 80.6(7) 6_565 . . 6_565 ?
Sc2 C37 C38 C70 111.8(7) . . . 6_565 ?
C70 C37 C38 C37 -177.6(7) 6_565 . . 6_565 ?
C70 C37 C38 C37 -1.9(6) . . . 6_565 ?
C36 C37 C38 C37 -139.4(8) . . . 6_565 ?
C38 C37 C38 C37 0.013(12) 6_565 . . 6_565 ?
C36 C37 C38 C37 -65.4(12) 6_565 . . 6_565 ?
Sc2 C37 C38 C37 -97.1(3) 6_565 . . 6_565 ?
Sc2 C37 C38 C37 -65.9(3) . . . 6_565 ?
C37 C37 C38 Sc2 97.1(3) 6_565 . . 6_565 ?
C70 C37 C38 Sc2 -80.6(7) 6_565 . . 6_565 ?
C70 C37 C38 Sc2 95.1(7) . . . 6_565 ?
C36 C37 C38 Sc2 -42.4(6) . . . 6_565 ?
C38 C37 C38 Sc2 97.1(3) 6_565 . . 6_565 ?
C36 C37 C38 Sc2 31.6(12) 6_565 . . 6_565 ?
Sc2 C37 C38 Sc2 31.18(14) . . . 6_565 ?
C37 C37 C38 Sc2 65.9(3) 6_565 . . . ?
C70 C37 C38 Sc2 -111.8(7) 6_565 . . . ?
C70 C37 C38 Sc2 63.9(7) . . . . ?
C36 C37 C38 Sc2 -73.5(7) . . . . ?
C38 C37 C38 Sc2 65.9(3) 6_565 . . . ?
C36 C37 C38 Sc2 0.4(11) 6_565 . . . ?
Sc2 C37 C38 Sc2 -31.18(14) 6_565 . . . ?
C38 C1 C38 C1 179.996(12) 6_565 . . 6_565 ?
C2 C1 C38 C1 -30.7(15) 6_565 . . 6_565 ?
C6 C1 C38 C1 -167.4(4) . . . 6_565 ?
C2 C1 C38 C1 -14.3(7) . . . 6_565 ?
C6 C1 C38 C1 -12.1(3) 6_565 . . 6_565 ?
C1 C1 C38 C6 12.1(3) 6_565 . . 6_565 ?
C38 C1 C38 C6 -167.9(3) 6_565 . . 6_565 ?
C2 C1 C38 C6 -18.6(14) 6_565 . . 6_565 ?
C6 C1 C38 C6 -155.3(7) . . . 6_565 ?
C2 C1 C38 C6 -2.2(6) . . . 6_565 ?
C1 C1 C38 C37 175.4(8) 6_565 . . . ?
C38 C1 C38 C37 -4.6(8) 6_565 . . . ?
C2 C1 C38 C37 144.7(12) 6_565 . . . ?
C6 C1 C38 C37 8.0(9) . . . . ?
C2 C1 C38 C37 161.1(6) . . . . ?
C6 C1 C38 C37 163.3(8) 6_565 . . . ?
C1 C1 C38 C7 22.3(9) 6_565 . . 6_565 ?
C38 C1 C38 C7 -157.7(9) 6_565 . . 6_565 ?
C2 C1 C38 C7 -8(2) 6_565 . . 6_565 ?
C6 C1 C38 C7 -145.1(10) . . . 6_565 ?
C2 C1 C38 C7 8.0(13) . . . 6_565 ?
C6 C1 C38 C7 10.2(9) 6_565 . . 6_565 ?
C1 C1 C38 C39 26.4(5) 6_565 . . . ?
C38 C1 C38 C39 -153.6(5) 6_565 . . . ?
C2 C1 C38 C39 -4.2(17) 6_565 . . . ?
C6 C1 C38 C39 -140.9(7) . . . . ?
C2 C1 C38 C39 12.2(9) . . . . ?
C6 C1 C38 C39 14.4(6) 6_565 . . . ?
C1 C1 C38 C38 180.004(10) 6_565 . . 6_565 ?
C2 C1 C38 C38 149.3(15) 6_565 . . 6_565 ?
C6 C1 C38 C38 12.6(4) . . . 6_565 ?
C2 C1 C38 C38 165.7(7) . . . 6_565 ?
C6 C1 C38 C38 167.9(3) 6_565 . . 6_565 ?
C1 C1 C38 C70 163(2) 6_565 . . 6_565 ?
C38 C1 C38 C70 -17(2) 6_565 . . 6_565 ?
C2 C1 C38 C70 131.9(19) 6_565 . . 6_565 ?
C6 C1 C38 C70 -5(2) . . . 6_565 ?
C2 C1 C38 C70 148.3(18) . . . 6_565 ?
C6 C1 C38 C70 150(2) 6_565 . . 6_565 ?
C1 C1 C38 C37 176.2(6) 6_565 . . 6_565 ?
C38 C1 C38 C37 -3.8(6) 6_565 . . 6_565 ?
C2 C1 C38 C37 145.6(13) 6_565 . . 6_565 ?
C6 C1 C38 C37 8.9(7) . . . 6_565 ?
C2 C1 C38 C37 162.0(5) . . . 6_565 ?
C6 C1 C38 C37 164.2(7) 6_565 . . 6_565 ?
C1 C1 C38 Sc2 103.4(4) 6_565 . . 6_565 ?
C38 C1 C38 Sc2 -76.6(4) 6_565 . . 6_565 ?
C2 C1 C38 Sc2 72.7(14) 6_565 . . 6_565 ?
C6 C1 C38 Sc2 -64.0(6) . . . 6_565 ?
C2 C1 C38 Sc2 89.1(5) . . . 6_565 ?
C6 C1 C38 Sc2 91.3(5) 6_565 . . 6_565 ?
C1 C1 C38 Sc2 125.9(4) 6_565 . . . ?
C38 C1 C38 Sc2 -54.2(4) 6_565 . . . ?
C2 C1 C38 Sc2 95.2(13) 6_565 . . . ?
C6 C1 C38 Sc2 -41.5(5) . . . . ?
C2 C1 C38 Sc2 111.6(5) . . . . ?
C6 C1 C38 Sc2 113.8(4) 6_565 . . . ?
C8 C34 C39 C7 102(4) 6_565 . . 6_565 ?
C68 C34 C39 C7 -33(3) 6_565 . . 6_565 ?
C33 C34 C39 C7 167(2) . . . 6_565 ?
C35 C34 C39 C7 -50(2) . . . 6_565 ?
C9 C34 C39 C7 160(2) 6_565 . . 6_565 ?
C69 C34 C39 C7 -32.7(19) 6_565 . . 6_565 ?
C70 C34 C39 C7 -28.5(16) 6_565 . . 6_565 ?
Sc2 C34 C39 C7 -94.8(19) 6_565 . . 6_565 ?
C8 C34 C39 C6 -120(5) 6_565 . . 6_565 ?
C68 C34 C39 C6 105(3) 6_565 . . 6_565 ?
C7 C34 C39 C6 138(4) 6_565 . . 6_565 ?
C33 C34 C39 C6 -55(3) . . . 6_565 ?
C35 C34 C39 C6 89(3) . . . 6_565 ?
C9 C34 C39 C6 -62(3) 6_565 . . 6_565 ?
C69 C34 C39 C6 106(3) 6_565 . . 6_565 ?
C70 C34 C39 C6 110(3) 6_565 . . 6_565 ?
Sc2 C34 C39 C6 44(3) 6_565 . . 6_565 ?
C8 C34 C39 C40 -60(4) 6_565 . . . ?
C68 C34 C39 C40 165(3) 6_565 . . . ?
C7 C34 C39 C40 -161(2) 6_565 . . . ?
C33 C34 C39 C40 5.5(14) . . . . ?
C35 C34 C39 C40 149.2(12) . . . . ?
C9 C34 C39 C40 -1.5(13) 6_565 . . . ?
C69 C34 C39 C40 166.1(8) 6_565 . . . ?
C70 C34 C39 C40 170.2(10) 6_565 . . . ?
Sc2 C34 C39 C40 103.9(8) 6_565 . . . ?
C68 C34 C39 C8 -135(6) 6_565 . . 6_565 ?
C7 C34 C39 C8 -102(4) 6_565 . . 6_565 ?
C33 C34 C39 C8 65(3) . . . 6_565 ?
C35 C34 C39 C8 -151(5) . . . 6_565 ?
C9 C34 C39 C8 58(3) 6_565 . . 6_565 ?
C69 C34 C39 C8 -134(4) 6_565 . . 6_565 ?
C70 C34 C39 C8 -130(4) 6_565 . . 6_565 ?
Sc2 C34 C39 C8 164(4) 6_565 . . 6_565 ?
C8 C34 C39 C38 155(4) 6_565 . . . ?
C68 C34 C39 C38 20(3) 6_565 . . . ?
C7 C34 C39 C38 53.6(16) 6_565 . . . ?
C33 C34 C39 C38 -139.6(10) . . . . ?
C35 C34 C39 C38 4.1(17) . . . . ?
C9 C34 C39 C38 -146.6(11) 6_565 . . . ?
C69 C34 C39 C38 21.0(12) 6_565 . . . ?
C70 C34 C39 C38 25.1(8) 6_565 . . . ?
Sc2 C34 C39 C38 -41.2(9) 6_565 . . . ?
C8 C34 C39 C70 130(4) 6_565 . . 6_565 ?
C68 C34 C39 C70 -5(3) 6_565 . . 6_565 ?
C7 C34 C39 C70 28.5(16) 6_565 . . 6_565 ?
C33 C34 C39 C70 -164.7(12) . . . 6_565 ?
C35 C34 C39 C70 -21.0(11) . . . 6_565 ?
C9 C34 C39 C70 -171.7(11) 6_565 . . 6_565 ?
C69 C34 C39 C70 -4.1(6) 6_565 . . 6_565 ?
Sc2 C34 C39 C70 -66.2(4) 6_565 . . 6_565 ?
C8 C34 C39 C5 -72(4) 6_565 . . 6_565 ?
C68 C34 C39 C5 153(2) 6_565 . . 6_565 ?
C7 C34 C39 C5 -174(2) 6_565 . . 6_565 ?
C33 C34 C39 C5 -7.2(15) . . . 6_565 ?
C35 C34 C39 C5 136.5(11) . . . 6_565 ?
C9 C34 C39 C5 -14.2(14) 6_565 . . 6_565 ?
C69 C34 C39 C5 153.4(8) 6_565 . . 6_565 ?
C70 C34 C39 C5 157.5(10) 6_565 . . 6_565 ?
Sc2 C34 C39 C5 91.3(8) 6_565 . . 6_565 ?
C8 C34 C39 Sc2 -164(4) 6_565 . . 6_565 ?
C68 C34 C39 Sc2 61(3) 6_565 . . 6_565 ?
C7 C34 C39 Sc2 94.8(19) 6_565 . . 6_565 ?
C33 C34 C39 Sc2 -98.5(11) . . . 6_565 ?
C35 C34 C39 Sc2 45.2(10) . . . 6_565 ?
C9 C34 C39 Sc2 -105.5(11) 6_565 . . 6_565 ?
C69 C34 C39 Sc2 62.1(6) 6_565 . . 6_565 ?
C70 C34 C39 Sc2 66.2(4) 6_565 . . 6_565 ?
C1 C38 C39 C7 -168.3(17) 6_565 . . 6_565 ?
C6 C38 C39 C7 -153(2) 6_565 . . 6_565 ?
C37 C38 C39 C7 37.1(19) . . . 6_565 ?
C1 C38 C39 C7 -173.1(17) . . . 6_565 ?
C38 C38 C39 C7 125.8(17) 6_565 . . 6_565 ?
C70 C38 C39 C7 20.7(16) 6_565 . . 6_565 ?
C37 C38 C39 C7 44(2) 6_565 . . 6_565 ?
Sc2 C38 C39 C7 91.3(17) 6_565 . . 6_565 ?
Sc2 C38 C39 C7 97.9(17) . . . 6_565 ?
C1 C38 C39 C6 -14.8(8) 6_565 . . 6_565 ?
C37 C38 C39 C6 -169.5(8) . . . 6_565 ?
C7 C38 C39 C6 153(2) 6_565 . . 6_565 ?
C1 C38 C39 C6 -19.7(8) . . . 6_565 ?
C38 C38 C39 C6 -80.7(11) 6_565 . . 6_565 ?
C70 C38 C39 C6 174.2(8) 6_565 . . 6_565 ?
C37 C38 C39 C6 -163.0(9) 6_565 . . 6_565 ?
Sc2 C38 C39 C6 -115.2(7) 6_565 . . 6_565 ?
Sc2 C38 C39 C6 -108.6(7) . . . 6_565 ?
C1 C38 C39 C40 -1.2(11) 6_565 . . . ?
C6 C38 C39 C40 13.6(8) 6_565 . . . ?
C37 C38 C39 C40 -155.8(9) . . . . ?
C7 C38 C39 C40 167(2) 6_565 . . . ?
C1 C38 C39 C40 -6.0(12) . . . . ?
C38 C38 C39 C40 -67.1(13) 6_565 . . . ?
C70 C38 C39 C40 -172.2(10) 6_565 . . . ?
C37 C38 C39 C40 -149.4(9) 6_565 . . . ?
Sc2 C38 C39 C40 -101.6(9) 6_565 . . . ?
Sc2 C38 C39 C40 -95.0(9) . . . . ?
C1 C38 C39 C34 139.7(10) 6_565 . . . ?
C6 C38 C39 C34 154.5(13) 6_565 . . . ?
C37 C38 C39 C34 -14.9(13) . . . . ?
C7 C38 C39 C34 -52.0(16) 6_565 . . . ?
C1 C38 C39 C34 134.9(9) . . . . ?
C38 C38 C39 C34 73.9(14) 6_565 . . . ?
C70 C38 C39 C34 -31.2(10) 6_565 . . . ?
C37 C38 C39 C34 -8.4(14) 6_565 . . . ?
Sc2 C38 C39 C34 39.4(9) 6_565 . . . ?
Sc2 C38 C39 C34 46.0(10) . . . . ?
C1 C38 C39 C8 147.5(12) 6_565 . . 6_565 ?
C6 C38 C39 C8 162.3(17) 6_565 . . 6_565 ?
C37 C38 C39 C8 -7.2(16) . . . 6_565 ?
C7 C38 C39 C8 -44.2(15) 6_565 . . 6_565 ?
C1 C38 C39 C8 142.6(12) . . . 6_565 ?
C38 C38 C39 C8 81.6(16) 6_565 . . 6_565 ?
C70 C38 C39 C8 -23.5(13) 6_565 . . 6_565 ?
C37 C38 C39 C8 -0.7(17) 6_565 . . 6_565 ?
Sc2 C38 C39 C8 47.1(12) 6_565 . . 6_565 ?
Sc2 C38 C39 C8 53.7(14) . . . 6_565 ?
C1 C38 C39 C70 171.0(7) 6_565 . . 6_565 ?
C6 C38 C39 C70 -174.2(8) 6_565 . . 6_565 ?
C37 C38 C39 C70 16.3(6) . . . 6_565 ?
C7 C38 C39 C70 -20.7(16) 6_565 . . 6_565 ?
C1 C38 C39 C70 166.1(8) . . . 6_565 ?
C38 C38 C39 C70 105.1(9) 6_565 . . 6_565 ?
C37 C38 C39 C70 22.8(8) 6_565 . . 6_565 ?
Sc2 C38 C39 C70 70.6(4) 6_565 . . 6_565 ?
Sc2 C38 C39 C70 77.2(5) . . . 6_565 ?
C1 C38 C39 C5 0.9(8) 6_565 . . 6_565 ?
C6 C38 C39 C5 15.7(6) 6_565 . . 6_565 ?
C37 C38 C39 C5 -153.7(7) . . . 6_565 ?
C7 C38 C39 C5 169(2) 6_565 . . 6_565 ?
C1 C38 C39 C5 -3.9(9) . . . 6_565 ?
C38 C38 C39 C5 -64.9(11) 6_565 . . 6_565 ?
C70 C38 C39 C5 -170.0(8) 6_565 . . 6_565 ?
C37 C38 C39 C5 -147.2(7) 6_565 . . 6_565 ?
Sc2 C38 C39 C5 -99.4(6) 6_565 . . 6_565 ?
Sc2 C38 C39 C5 -92.8(6) . . . 6_565 ?
C1 C38 C39 Sc2 100.4(5) 6_565 . . 6_565 ?
C6 C38 C39 Sc2 115.2(7) 6_565 . . 6_565 ?
C37 C38 C39 Sc2 -54.3(6) . . . 6_565 ?
C7 C38 C39 Sc2 -91.3(17) 6_565 . . 6_565 ?
C1 C38 C39 Sc2 95.5(6) . . . 6_565 ?
C38 C38 C39 Sc2 34.5(8) 6_565 . . 6_565 ?
C70 C38 C39 Sc2 -70.6(4) 6_565 . . 6_565 ?
C37 C38 C39 Sc2 -47.8(7) 6_565 . . 6_565 ?
Sc2 C38 C39 Sc2 6.60(19) . . . 6_565 ?
C7 C39 C40 C5 143(6) 6_565 . . 6_565 ?
C6 C39 C40 C5 21(2) 6_565 . . 6_565 ?
C34 C39 C40 C5 -138(2) . . . 6_565 ?
C8 C39 C40 C5 -150(2) 6_565 . . 6_565 ?
C38 C39 C40 C5 7(3) . . . 6_565 ?
Sc2 C39 C40 C5 -69(2) 6_565 . . 6_565 ?
C7 C39 C40 C10 -91(6) 6_565 . . 6_565 ?
C6 C39 C40 C10 146.4(17) 6_565 . . 6_565 ?
C34 C39 C40 C10 -12.1(18) . . . 6_565 ?
C8 C39 C40 C10 -24.0(17) 6_565 . . 6_565 ?
C38 C39 C40 C10 133.1(13) . . . 6_565 ?
C5 C39 C40 C10 126(3) 6_565 . . 6_565 ?
Sc2 C39 C40 C10 56.3(15) 6_565 . . 6_565 ?
C7 C39 C40 C6 122(6) 6_565 . . 6_565 ?
C34 C39 C40 C6 -158.5(12) . . . 6_565 ?
C8 C39 C40 C6 -170.4(12) 6_565 . . 6_565 ?
C38 C39 C40 C6 -13.3(8) . . . 6_565 ?
C5 C39 C40 C6 -21(2) 6_565 . . 6_565 ?
Sc2 C39 C40 C6 -90.1(8) 6_565 . . 6_565 ?
C7 C39 C40 C45 -85(6) 6_565 . . . ?
C6 C39 C40 C45 153.1(11) 6_565 . . . ?
C34 C39 C40 C45 -5.4(13) . . . . ?
C8 C39 C40 C45 -17.4(13) 6_565 . . . ?
C38 C39 C40 C45 139.8(9) . . . . ?
C5 C39 C40 C45 132(3) 6_565 . . . ?
Sc2 C39 C40 C45 63.0(9) 6_565 . . . ?
C7 C39 C40 C41 130(6) 6_565 . . . ?
C6 C39 C40 C41 7.5(10) 6_565 . . . ?
C34 C39 C40 C41 -151.0(10) . . . . ?
C8 C39 C40 C41 -163.0(11) 6_565 . . . ?
C38 C39 C40 C41 -5.9(14) . . . . ?
C5 C39 C40 C41 -13.2(18) 6_565 . . . ?
Sc2 C39 C40 C41 -82.6(10) 6_565 . . . ?
C6 C39 C40 C7 -122(6) 6_565 . . 6_565 ?
C34 C39 C40 C7 79(6) . . . 6_565 ?
C8 C39 C40 C7 67(6) 6_565 . . 6_565 ?
C38 C39 C40 C7 -136(6) . . . 6_565 ?
C5 C39 C40 C7 -143(6) 6_565 . . 6_565 ?
Sc2 C39 C40 C7 147(6) 6_565 . . 6_565 ?
C7 C39 C40 C9 -78(6) 6_565 . . 6_565 ?
C6 C39 C40 C9 159.8(10) 6_565 . . 6_565 ?
C34 C39 C40 C9 1.3(11) . . . 6_565 ?
C8 C39 C40 C9 -10.7(9) 6_565 . . 6_565 ?
C38 C39 C40 C9 146.5(10) . . . 6_565 ?
C5 C39 C40 C9 139(3) 6_565 . . 6_565 ?
Sc2 C39 C40 C9 69.7(7) 6_565 . . 6_565 ?
C2 C2 C41 C5 93.4(18) 6_565 . . 6_565 ?
C3 C2 C41 C5 135.6(15) 6_565 . . 6_565 ?
C1 C2 C41 C5 -21.5(16) 6_565 . . 6_565 ?
C3 C2 C41 C5 129.9(14) . . . 6_565 ?
C1 C2 C41 C5 -17.3(17) . . . 6_565 ?
C4 C2 C41 C5 119.3(19) 6_565 . . 6_565 ?
C6 C2 C41 C5 -26.2(14) 6_565 . . 6_565 ?
Sc3 C2 C41 C5 69.5(14) . . . 6_565 ?
Sc3 C2 C41 C5 72.0(15) 6_565 . . 6_565 ?
C2 C2 C41 C4 -25.9(17) 6_565 . . 6_565 ?
C3 C2 C41 C4 16.3(9) 6_565 . . 6_565 ?
C1 C2 C41 C4 -140.8(9) 6_565 . . 6_565 ?
C3 C2 C41 C4 10.6(10) . . . 6_565 ?
C1 C2 C41 C4 -136.6(9) . . . 6_565 ?
C6 C2 C41 C4 -145.5(10) 6_565 . . 6_565 ?
C5 C2 C41 C4 -119.3(19) 6_565 . . 6_565 ?
Sc3 C2 C41 C4 -49.9(8) . . . 6_565 ?
Sc3 C2 C41 C4 -47.3(9) 6_565 . . 6_565 ?
C2 C2 C41 C42 -35.7(15) 6_565 . . . ?
C3 C2 C41 C42 6.5(7) 6_565 . . . ?
C1 C2 C41 C42 -150.6(6) 6_565 . . . ?
C3 C2 C41 C42 0.7(8) . . . . ?
C1 C2 C41 C42 -146.5(6) . . . . ?
C4 C2 C41 C42 -9.8(8) 6_565 . . . ?
C6 C2 C41 C42 -155.4(7) 6_565 . . . ?
C5 C2 C41 C42 -129.2(17) 6_565 . . . ?
Sc3 C2 C41 C42 -59.7(5) . . . . ?
Sc3 C2 C41 C42 -57.1(6) 6_565 . . . ?
C2 C2 C41 C40 106.0(12) 6_565 . . . ?
C3 C2 C41 C40 148.2(8) 6_565 . . . ?
C1 C2 C41 C40 -8.9(10) 6_565 . . . ?
C3 C2 C41 C40 142.5(7) . . . . ?
C1 C2 C41 C40 -4.7(10) . . . . ?
C4 C2 C41 C40 131.9(12) 6_565 . . . ?
C6 C2 C41 C40 -13.6(7) 6_565 . . . ?
C5 C2 C41 C40 12.6(14) 6_565 . . . ?
Sc3 C2 C41 C40 82.0(7) . . . . ?
Sc3 C2 C41 C40 84.6(7) 6_565 . . . ?
C2 C2 C41 C6 119.6(11) 6_565 . . 6_565 ?
C3 C2 C41 C6 161.8(6) 6_565 . . 6_565 ?
C1 C2 C41 C6 4.7(5) 6_565 . . 6_565 ?
C3 C2 C41 C6 156.1(5) . . . 6_565 ?
C1 C2 C41 C6 8.9(6) . . . 6_565 ?
C4 C2 C41 C6 145.5(10) 6_565 . . 6_565 ?
C5 C2 C41 C6 26.2(14) 6_565 . . 6_565 ?
Sc3 C2 C41 C6 95.7(3) . . . 6_565 ?
Sc3 C2 C41 C6 98.2(3) 6_565 . . 6_565 ?
C2 C2 C41 C3 -42.2(11) 6_565 . . 6_565 ?
C1 C2 C41 C3 -157.1(8) 6_565 . . 6_565 ?
C3 C2 C41 C3 -5.8(2) . . . 6_565 ?
C1 C2 C41 C3 -153.0(8) . . . 6_565 ?
C4 C2 C41 C3 -16.3(9) 6_565 . . 6_565 ?
C6 C2 C41 C3 -161.8(6) 6_565 . . 6_565 ?
C5 C2 C41 C3 -135.6(15) 6_565 . . 6_565 ?
Sc3 C2 C41 C3 -66.2(4) . . . 6_565 ?
Sc3 C2 C41 C3 -63.6(4) 6_565 . . 6_565 ?
C2 C2 C41 Sc3 24.0(12) 6_565 . . . ?
C3 C2 C41 Sc3 66.2(4) 6_565 . . . ?
C1 C2 C41 Sc3 -90.9(5) 6_565 . . . ?
C3 C2 C41 Sc3 60.4(5) . . . . ?
C1 C2 C41 Sc3 -86.8(6) . . . . ?
C4 C2 C41 Sc3 49.9(8) 6_565 . . . ?
C6 C2 C41 Sc3 -95.7(3) 6_565 . . . ?
C5 C2 C41 Sc3 -69.5(14) 6_565 . . . ?
Sc3 C2 C41 Sc3 2.55(13) 6_565 . . . ?
C10 C40 C41 C5 -15(5) 6_565 . . 6_565 ?
C6 C40 C41 C5 138(6) 6_565 . . 6_565 ?
C39 C40 C41 C5 133(6) . . . 6_565 ?
C45 C40 C41 C5 -10(5) . . . 6_565 ?
C7 C40 C41 C5 138(6) 6_565 . . 6_565 ?
C9 C40 C41 C5 8(5) 6_565 . . 6_565 ?
C5 C40 C41 C4 -4(5) 6_565 . . 6_565 ?
C10 C40 C41 C4 -19.0(17) 6_565 . . 6_565 ?
C6 C40 C41 C4 134.7(13) 6_565 . . 6_565 ?
C39 C40 C41 C4 128.9(13) . . . 6_565 ?
C45 C40 C41 C4 -13.4(17) . . . 6_565 ?
C7 C40 C41 C4 133.8(12) 6_565 . . 6_565 ?
C9 C40 C41 C4 5(2) 6_565 . . 6_565 ?
C5 C40 C41 C42 17(6) 6_565 . . . ?
C10 C40 C41 C42 1.8(14) 6_565 . . . ?
C6 C40 C41 C42 155.5(8) 6_565 . . . ?
C39 C40 C41 C42 149.7(9) . . . . ?
C45 C40 C41 C42 7.4(14) . . . . ?
C7 C40 C41 C42 154.6(8) 6_565 . . . ?
C9 C40 C41 C42 25.4(19) 6_565 . . . ?
C5 C40 C41 C2 -121(6) 6_565 . . . ?
C10 C40 C41 C2 -136.5(10) 6_565 . . . ?
C6 C40 C41 C2 17.3(8) 6_565 . . . ?
C39 C40 C41 C2 11.5(13) . . . . ?
C45 C40 C41 C2 -130.8(9) . . . . ?
C7 C40 C41 C2 16.3(13) 6_565 . . . ?
C9 C40 C41 C2 -112.8(14) 6_565 . . . ?
C5 C40 C41 C6 -138(6) 6_565 . . 6_565 ?
C10 C40 C41 C6 -153.8(13) 6_565 . . 6_565 ?
C39 C40 C41 C6 -5.8(8) . . . 6_565 ?
C45 C40 C41 C6 -148.1(13) . . . 6_565 ?
C7 C40 C41 C6 -1.0(7) 6_565 . . 6_565 ?
C9 C40 C41 C6 -130.1(18) 6_565 . . 6_565 ?
C5 C40 C41 C3 -75(6) 6_565 . . 6_565 ?
C10 C40 C41 C3 -90.5(14) 6_565 . . 6_565 ?
C6 C40 C41 C3 63.2(12) 6_565 . . 6_565 ?
C39 C40 C41 C3 57.4(16) . . . 6_565 ?
C45 C40 C41 C3 -84.9(14) . . . 6_565 ?
C7 C40 C41 C3 62.3(16) 6_565 . . 6_565 ?
C9 C40 C41 C3 -66.9(19) 6_565 . . 6_565 ?
C5 C40 C41 Sc3 -49(6) 6_565 . . . ?
C10 C40 C41 Sc3 -63.9(10) 6_565 . . . ?
C6 C40 C41 Sc3 89.8(5) 6_565 . . . ?
C39 C40 C41 Sc3 84.0(9) . . . . ?
C45 C40 C41 Sc3 -58.3(10) . . . . ?
C7 C40 C41 Sc3 88.9(9) 6_565 . . . ?
C9 C40 C41 Sc3 -40.3(16) 6_565 . . . ?
C5 C41 C42 C4 -105(3) 6_565 . . 6_565 ?
C2 C41 C42 C4 33(3) . . . 6_565 ?
C40 C41 C42 C4 -109(3) . . . 6_565 ?
C6 C41 C42 C4 -57(3) 6_565 . . 6_565 ?
C3 C41 C42 C4 38(3) 6_565 . . 6_565 ?
Sc3 C41 C42 C4 -31(3) . . . 6_565 ?
C5 C41 C42 C62 -33.7(18) 6_565 . . 6_565 ?
C4 C41 C42 C62 72(3) 6_565 . . 6_565 ?
C2 C41 C42 C62 104.4(12) . . . 6_565 ?
C40 C41 C42 C62 -37.4(15) . . . 6_565 ?
C6 C41 C42 C62 15(2) 6_565 . . 6_565 ?
C3 C41 C42 C62 109.3(13) 6_565 . . 6_565 ?
Sc3 C41 C42 C62 41.0(11) . . . 6_565 ?
C5 C41 C42 C43 -15.4(16) 6_565 . . . ?
C4 C41 C42 C43 90(3) 6_565 . . . ?
C2 C41 C42 C43 122.7(8) . . . . ?
C40 C41 C42 C43 -19.1(12) . . . . ?
C6 C41 C42 C43 33(2) 6_565 . . . ?
C3 C41 C42 C43 127.6(9) 6_565 . . . ?
Sc3 C41 C42 C43 59.3(7) . . . . ?
C5 C41 C42 C63 -138.9(13) 6_565 . . . ?
C4 C41 C42 C63 -34(3) 6_565 . . . ?
C2 C41 C42 C63 -0.8(8) . . . . ?
C40 C41 C42 C63 -142.6(8) . . . . ?
C6 C41 C42 C63 -90.7(19) 6_565 . . . ?
C3 C41 C42 C63 4.0(5) 6_565 . . . ?
Sc3 C41 C42 C63 -64.2(5) . . . . ?
C5 C41 C42 C3 -143.0(14) 6_565 . . 6_565 ?
C4 C41 C42 C3 -38(3) 6_565 . . 6_565 ?
C2 C41 C42 C3 -4.9(5) . . . 6_565 ?
C40 C41 C42 C3 -146.6(9) . . . 6_565 ?
C6 C41 C42 C3 -94.7(19) 6_565 . . 6_565 ?
Sc3 C41 C42 C3 -68.2(4) . . . 6_565 ?
C4 C41 C42 C5 105(3) 6_565 . . 6_565 ?
C2 C41 C42 C5 138.1(15) . . . 6_565 ?
C40 C41 C42 C5 -3.7(13) . . . 6_565 ?
C6 C41 C42 C5 48.3(16) 6_565 . . 6_565 ?
C3 C41 C42 C5 143.0(14) 6_565 . . 6_565 ?
Sc3 C41 C42 C5 74.7(12) . . . 6_565 ?
C5 C41 C42 Sc3 -74.7(12) 6_565 . . . ?
C4 C41 C42 Sc3 31(3) 6_565 . . . ?
C2 C41 C42 Sc3 63.4(5) . . . . ?
C40 C41 C42 Sc3 -78.4(8) . . . . ?
C6 C41 C42 Sc3 -26.4(18) 6_565 . . . ?
C3 C41 C42 Sc3 68.2(4) 6_565 . . . ?
C4 C42 C43 C62 -84(4) 6_565 . . 6_565 ?
C41 C42 C43 C62 -114(4) . . . 6_565 ?
C63 C42 C43 C62 10(4) . . . 6_565 ?
C3 C42 C43 C62 -32(4) 6_565 . . 6_565 ?
C5 C42 C43 C62 -121(4) 6_565 . . 6_565 ?
Sc3 C42 C43 C62 -51(4) . . . 6_565 ?
C4 C42 C43 C11 51(2) 6_565 . . 6_565 ?
C62 C42 C43 C11 135(5) 6_565 . . 6_565 ?
C41 C42 C43 C11 20(2) . . . 6_565 ?
C63 C42 C43 C11 144.6(16) . . . 6_565 ?
C3 C42 C43 C11 103.2(17) 6_565 . . 6_565 ?
C5 C42 C43 C11 13.9(18) 6_565 . . 6_565 ?
Sc3 C42 C43 C11 83.4(17) . . . 6_565 ?
C4 C42 C43 C59 -98.4(18) 6_565 . . . ?
C62 C42 C43 C59 -15(3) 6_565 . . . ?
C41 C42 C43 C59 -129.2(9) . . . . ?
C63 C42 C43 C59 -5.0(11) . . . . ?
C3 C42 C43 C59 -46.4(13) 6_565 . . . ?
C5 C42 C43 C59 -135.7(9) 6_565 . . . ?
Sc3 C42 C43 C59 -66.2(8) . . . . ?
C4 C42 C43 C44 46(2) 6_565 . . . ?
C62 C42 C43 C44 130(4) 6_565 . . . ?
C41 C42 C43 C44 15.3(14) . . . . ?
C63 C42 C43 C44 139.6(10) . . . . ?
C3 C42 C43 C44 98.1(12) 6_565 . . . ?
C5 C42 C43 C44 8.9(12) 6_565 . . . ?
Sc3 C42 C43 C44 78.4(10) . . . . ?
C4 C42 C43 C61 -93.3(17) 6_565 . . 6_565 ?
C62 C42 C43 C61 -10(3) 6_565 . . 6_565 ?
C41 C42 C43 C61 -124.1(8) . . . 6_565 ?
C63 C42 C43 C61 0.1(9) . . . 6_565 ?
C3 C42 C43 C61 -41.3(11) 6_565 . . 6_565 ?
C5 C42 C43 C61 -130.5(8) 6_565 . . 6_565 ?
Sc3 C42 C43 C61 -61.1(6) . . . 6_565 ?
C62 C42 C43 C4 84(4) 6_565 . . 6_565 ?
C41 C42 C43 C4 -30.8(15) . . . 6_565 ?
C63 C42 C43 C4 93.5(17) . . . 6_565 ?
C3 C42 C43 C4 52.0(15) 6_565 . . 6_565 ?
C5 C42 C43 C4 -37.2(14) 6_565 . . 6_565 ?
Sc3 C42 C43 C4 32.2(15) . . . 6_565 ?
C4 C42 C43 Sc3 -32.2(15) 6_565 . . . ?
C62 C42 C43 Sc3 51(4) 6_565 . . . ?
C41 C42 C43 Sc3 -63.0(7) . . . . ?
C63 C42 C43 Sc3 61.2(5) . . . . ?
C3 C42 C43 Sc3 19.8(7) 6_565 . . . ?
C5 C42 C43 Sc3 -69.5(5) 6_565 . . . ?
C62 C43 C44 C11 141(14) 6_565 . . 6_565 ?
C42 C43 C44 C11 95(13) . . . 6_565 ?
C59 C43 C44 C11 -125(13) . . . 6_565 ?
C61 C43 C44 C11 -143(13) 6_565 . . 6_565 ?
C4 C43 C44 C11 108(13) 6_565 . . 6_565 ?
Sc3 C43 C44 C11 165(13) . . . 6_565 ?
C62 C43 C44 C12 -116(4) 6_565 . . 6_565 ?
C11 C43 C44 C12 103(13) 6_565 . . 6_565 ?
C42 C43 C44 C12 -162.1(14) . . . 6_565 ?
C59 C43 C44 C12 -21.6(18) . . . 6_565 ?
C61 C43 C44 C12 -39.9(18) 6_565 . . 6_565 ?
C4 C43 C44 C12 -148.3(14) 6_565 . . 6_565 ?
Sc3 C43 C44 C12 -91.6(13) . . . 6_565 ?
C62 C43 C44 C10 50(4) 6_565 . . 6_565 ?
C11 C43 C44 C10 -90(12) 6_565 . . 6_565 ?
C42 C43 C44 C10 4.5(16) . . . 6_565 ?
C59 C43 C44 C10 144.9(13) . . . 6_565 ?
C61 C43 C44 C10 126.7(13) 6_565 . . 6_565 ?
C4 C43 C44 C10 18.2(14) 6_565 . . 6_565 ?
Sc3 C43 C44 C10 75.0(11) . . . 6_565 ?
C62 C43 C44 C47 -110(3) 6_565 . . . ?
C11 C43 C44 C47 109(13) 6_565 . . . ?
C42 C43 C44 C47 -156.3(12) . . . . ?
C59 C43 C44 C47 -15.8(17) . . . . ?
C61 C43 C44 C47 -34.1(18) 6_565 . . . ?
C4 C43 C44 C47 -142.5(12) 6_565 . . . ?
Sc3 C43 C44 C47 -85.8(12) . . . . ?
C62 C43 C44 C45 46(4) 6_565 . . . ?
C11 C43 C44 C45 -94(13) 6_565 . . . ?
C42 C43 C44 C45 0.2(17) . . . . ?
C59 C43 C44 C45 140.6(12) . . . . ?
C61 C43 C44 C45 122.4(12) 6_565 . . . ?
C4 C43 C44 C45 14.0(15) 6_565 . . . ?
Sc3 C43 C44 C45 70.7(11) . . . . ?
C11 C43 C44 C62 -141(14) 6_565 . . 6_565 ?
C42 C43 C44 C62 -46(3) . . . 6_565 ?
C59 C43 C44 C62 95(4) . . . 6_565 ?
C61 C43 C44 C62 76(4) 6_565 . . 6_565 ?
C4 C43 C44 C62 -32(3) 6_565 . . 6_565 ?
Sc3 C43 C44 C62 25(3) . . . 6_565 ?
C62 C43 C44 C13 -102(4) 6_565 . . 6_565 ?
C11 C43 C44 C13 118(13) 6_565 . . 6_565 ?
C42 C43 C44 C13 -147.7(16) . . . 6_565 ?
C59 C43 C44 C13 -7(2) . . . 6_565 ?
C61 C43 C44 C13 -26(3) 6_565 . . 6_565 ?
C4 C43 C44 C13 -134.0(17) 6_565 . . 6_565 ?
Sc3 C43 C44 C13 -77.2(19) . . . 6_565 ?
C62 C43 C44 Sc3 -25(3) 6_565 . . . ?
C11 C43 C44 Sc3 -165(13) 6_565 . . . ?
C42 C43 C44 Sc3 -70.5(9) . . . . ?
C59 C43 C44 Sc3 69.9(9) . . . . ?
C61 C43 C44 Sc3 51.7(10) 6_565 . . . ?
C4 C43 C44 Sc3 -56.8(6) 6_565 . . . ?
C5 C40 C45 C10 -20(4) 6_565 . . 6_565 ?
C6 C40 C45 C10 -124(4) 6_565 . . 6_565 ?
C39 C40 C45 C10 -164(3) . . . 6_565 ?
C41 C40 C45 C10 -17(4) . . . 6_565 ?
C7 C40 C45 C10 -169(3) 6_565 . . 6_565 ?
C9 C40 C45 C10 -177(5) 6_565 . . 6_565 ?
C5 C40 C45 C9 157(2) 6_565 . . 6_565 ?
C10 C40 C45 C9 177(5) 6_565 . . 6_565 ?
C6 C40 C45 C9 53(3) 6_565 . . 6_565 ?
C39 C40 C45 C9 13(2) . . . 6_565 ?
C41 C40 C45 C9 159.7(17) . . . 6_565 ?
C7 C40 C45 C9 7.9(19) 6_565 . . 6_565 ?
C5 C40 C45 C44 6(2) 6_565 . . . ?
C10 C40 C45 C44 25(3) 6_565 . . . ?
C6 C40 C45 C44 -98.1(17) 6_565 . . . ?
C39 C40 C45 C44 -138.1(11) . . . . ?
C41 C40 C45 C44 8.2(16) . . . . ?
C7 C40 C45 C44 -143.6(11) 6_565 . . . ?
C9 C40 C45 C44 -152(2) 6_565 . . . ?
C5 C40 C45 C33 147.1(19) 6_565 . . . ?
C10 C40 C45 C33 167(4) 6_565 . . . ?
C6 C40 C45 C33 43(2) 6_565 . . . ?
C39 C40 C45 C33 3.2(13) . . . . ?
C41 C40 C45 C33 149.4(10) . . . . ?
C7 C40 C45 C33 -2.3(12) 6_565 . . . ?
C9 C40 C45 C33 -10.3(17) 6_565 . . . ?
C5 C40 C45 C11 0(2) 6_565 . . 6_565 ?
C10 C40 C45 C11 20(3) 6_565 . . 6_565 ?
C6 C40 C45 C11 -103.5(17) 6_565 . . 6_565 ?
C39 C40 C45 C11 -143.5(10) . . . 6_565 ?
C41 C40 C45 C11 2.8(14) . . . 6_565 ?
C7 C40 C45 C11 -149.0(10) 6_565 . . 6_565 ?
C9 C40 C45 C11 -157(2) 6_565 . . 6_565 ?
C10 C40 C45 C5 20(4) 6_565 . . 6_565 ?
C6 C40 C45 C5 -104(3) 6_565 . . 6_565 ?
C39 C40 C45 C5 -144(2) . . . 6_565 ?
C41 C40 C45 C5 2.4(13) . . . 6_565 ?
C7 C40 C45 C5 -149(2) 6_565 . . 6_565 ?
C9 C40 C45 C5 -157(2) 6_565 . . 6_565 ?
C5 C40 C45 C14 135(2) 6_565 . . 6_565 ?
C10 C40 C45 C14 154(5) 6_565 . . 6_565 ?
C6 C40 C45 C14 31(3) 6_565 . . 6_565 ?
C39 C40 C45 C14 -9(2) . . . 6_565 ?
C41 C40 C45 C14 137.1(13) . . . 6_565 ?
C7 C40 C45 C14 -14.7(19) 6_565 . . 6_565 ?
C9 C40 C45 C14 -22.6(13) 6_565 . . 6_565 ?
C11 C44 C45 C10 2(5) 6_565 . . 6_565 ?
C12 C44 C45 C10 167(4) 6_565 . . 6_565 ?
C47 C44 C45 C10 170(4) . . . 6_565 ?
C43 C44 C45 C10 14(4) . . . 6_565 ?
C62 C44 C45 C10 21(3) 6_565 . . 6_565 ?
C13 C44 C45 C10 175(4) 6_565 . . 6_565 ?
Sc3 C44 C45 C10 68(3) . . . 6_565 ?
C11 C44 C45 C9 -170(5) 6_565 . . 6_565 ?
C12 C44 C45 C9 -4(3) 6_565 . . 6_565 ?
C10 C44 C45 C9 -172(5) 6_565 . . 6_565 ?
C47 C44 C45 C9 -2(3) . . . 6_565 ?
C43 C44 C45 C9 -158(2) . . . 6_565 ?
C62 C44 C45 C9 -150(2) 6_565 . . 6_565 ?
C13 C44 C45 C9 4(2) 6_565 . . 6_565 ?
Sc3 C44 C45 C9 -104(2) . . . 6_565 ?
C11 C44 C45 C40 -24(5) 6_565 . . . ?
C12 C44 C45 C40 142(2) 6_565 . . . ?
C10 C44 C45 C40 -26(3) 6_565 . . . ?
C47 C44 C45 C40 144.4(12) . . . . ?
C43 C44 C45 C40 -12.0(17) . . . . ?
C62 C44 C45 C40 -4.0(16) 6_565 . . . ?
C13 C44 C45 C40 149.8(11) 6_565 . . . ?
Sc3 C44 C45 C40 42.3(11) . . . . ?
C11 C44 C45 C33 -161(4) 6_565 . . . ?
C12 C44 C45 C33 5(3) 6_565 . . . ?
C10 C44 C45 C33 -163(4) 6_565 . . . ?
C47 C44 C45 C33 7.3(17) . . . . ?
C43 C44 C45 C33 -149.1(12) . . . . ?
C62 C44 C45 C33 -141.2(11) 6_565 . . . ?
C13 C44 C45 C33 12.7(13) 6_565 . . . ?
Sc3 C44 C45 C33 -94.8(10) . . . . ?
C12 C44 C45 C11 166(7) 6_565 . . 6_565 ?
C10 C44 C45 C11 -2(5) 6_565 . . 6_565 ?
C47 C44 C45 C11 168(5) . . . 6_565 ?
C43 C44 C45 C11 12(4) . . . 6_565 ?
C62 C44 C45 C11 20(4) 6_565 . . 6_565 ?
C13 C44 C45 C11 173(5) 6_565 . . 6_565 ?
Sc3 C44 C45 C11 66(4) . . . 6_565 ?
C11 C44 C45 C5 -21(5) 6_565 . . 6_565 ?
C12 C44 C45 C5 144(2) 6_565 . . 6_565 ?
C10 C44 C45 C5 -23(3) 6_565 . . 6_565 ?
C47 C44 C45 C5 146.7(12) . . . 6_565 ?
C43 C44 C45 C5 -9.7(14) . . . 6_565 ?
C62 C44 C45 C5 -1.7(12) 6_565 . . 6_565 ?
C13 C44 C45 C5 152.1(10) 6_565 . . 6_565 ?
Sc3 C44 C45 C5 44.6(7) . . . 6_565 ?
C11 C44 C45 C14 -175(5) 6_565 . . 6_565 ?
C12 C44 C45 C14 -9(2) 6_565 . . 6_565 ?
C10 C44 C45 C14 -177(4) 6_565 . . 6_565 ?
C47 C44 C45 C14 -6.7(13) . . . 6_565 ?
C43 C44 C45 C14 -163.1(12) . . . 6_565 ?
C62 C44 C45 C14 -155.1(11) 6_565 . . 6_565 ?
C13 C44 C45 C14 -1.3(8) 6_565 . . 6_565 ?
Sc3 C44 C45 C14 -108.8(6) . . . 6_565 ?
C9 C33 C45 C10 138(14) 6_565 . . 6_565 ?
C14 C33 C45 C10 -116(10) 6_565 . . 6_565 ?
C32 C33 C45 C10 -98(10) . . . 6_565 ?
C8 C33 C45 C10 64(10) 6_565 . . 6_565 ?
C34 C33 C45 C10 51(10) . . . 6_565 ?
C15 C33 C45 C10 -96(10) 6_565 . . 6_565 ?
Sc2 C33 C45 C10 2(10) 6_565 . . 6_565 ?
C14 C33 C45 C9 105(7) 6_565 . . 6_565 ?
C32 C33 C45 C9 123(7) . . . 6_565 ?
C8 C33 C45 C9 -74(6) 6_565 . . 6_565 ?
C34 C33 C45 C9 -88(6) . . . 6_565 ?
C10 C33 C45 C9 -138(14) 6_565 . . 6_565 ?
C15 C33 C45 C9 126(7) 6_565 . . 6_565 ?
Sc2 C33 C45 C9 -136(7) 6_565 . . 6_565 ?
C9 C33 C45 C40 88(7) 6_565 . . . ?
C14 C33 C45 C40 -166.6(14) 6_565 . . . ?
C32 C33 C45 C40 -148.6(14) . . . . ?
C8 C33 C45 C40 14.0(14) 6_565 . . . ?
C34 C33 C45 C40 0.3(14) . . . . ?
C10 C33 C45 C40 -50(9) 6_565 . . . ?
C15 C33 C45 C40 -146.2(14) 6_565 . . . ?
Sc2 C33 C45 C40 -48.1(9) 6_565 . . . ?
C9 C33 C45 C44 -130(7) 6_565 . . . ?
C14 C33 C45 C44 -24.8(16) 6_565 . . . ?
C32 C33 C45 C44 -6.7(19) . . . . ?
C8 C33 C45 C44 155.8(14) 6_565 . . . ?
C34 C33 C45 C44 142.1(12) . . . . ?
C10 C33 C45 C44 91(10) 6_565 . . . ?
C15 C33 C45 C44 -4(2) 6_565 . . . ?
Sc2 C33 C45 C44 93.7(10) 6_565 . . . ?
C9 C33 C45 C11 -136(7) 6_565 . . 6_565 ?
C14 C33 C45 C11 -30.4(19) 6_565 . . 6_565 ?
C32 C33 C45 C11 -12(2) . . . 6_565 ?
C8 C33 C45 C11 150.2(15) 6_565 . . 6_565 ?
C34 C33 C45 C11 136.5(14) . . . 6_565 ?
C10 C33 C45 C11 86(10) 6_565 . . 6_565 ?
C15 C33 C45 C11 -10(2) 6_565 . . 6_565 ?
Sc2 C33 C45 C11 88.1(13) 6_565 . . 6_565 ?
C9 C33 C45 C5 104(7) 6_565 . . 6_565 ?
C14 C33 C45 C5 -151.1(14) 6_565 . . 6_565 ?
C32 C33 C45 C5 -133.1(14) . . . 6_565 ?
C8 C33 C45 C5 29.5(17) 6_565 . . 6_565 ?
C34 C33 C45 C5 15.8(17) . . . 6_565 ?
C10 C33 C45 C5 -35(9) 6_565 . . 6_565 ?
C15 C33 C45 C5 -130.7(14) 6_565 . . 6_565 ?
Sc2 C33 C45 C5 -32.7(12) 6_565 . . 6_565 ?
C9 C33 C45 C14 -105(7) 6_565 . . 6_565 ?
C32 C33 C45 C14 18.1(11) . . . 6_565 ?
C8 C33 C45 C14 -179(2) 6_565 . . 6_565 ?
C34 C33 C45 C14 166.9(19) . . . 6_565 ?
C10 C33 C45 C14 116(10) 6_565 . . 6_565 ?
C15 C33 C45 C14 20.5(10) 6_565 . . 6_565 ?
Sc2 C33 C45 C14 118.5(13) 6_565 . . 6_565 ?
C14 C32 C46 C13 12(3) 6_565 . . 6_565 ?
C15 C32 C46 C13 162(3) 6_565 . . 6_565 ?
C33 C32 C46 C13 -24(3) . . . 6_565 ?
C31 C32 C46 C13 -173(3) . . . 6_565 ?
C9 C32 C46 C13 -18(3) 6_565 . . 6_565 ?
C16 C32 C46 C13 170(3) 6_565 . . 6_565 ?
C67 C32 C46 C13 -158(3) 6_565 . . 6_565 ?
C14 C32 C46 C17 -160(2) 6_565 . . 6_565 ?
C15 C32 C46 C17 -10(2) 6_565 . . 6_565 ?
C33 C32 C46 C17 164.5(16) . . . 6_565 ?
C31 C32 C46 C17 15.6(19) . . . 6_565 ?
C9 C32 C46 C17 170.1(16) 6_565 . . 6_565 ?
C13 C32 C46 C17 -172(4) 6_565 . . 6_565 ?
C16 C32 C46 C17 -1.2(14) 6_565 . . 6_565 ?
C67 C32 C46 C17 31(2) 6_565 . . 6_565 ?
C14 C32 C46 C50 179(2) 6_565 . . . ?
C15 C32 C46 C50 -31(2) 6_565 . . . ?
C33 C32 C46 C50 143.8(12) . . . . ?
C31 C32 C46 C50 -5.2(14) . . . . ?
C9 C32 C46 C50 149.3(11) 6_565 . . . ?
C13 C32 C46 C50 168(3) 6_565 . . . ?
C16 C32 C46 C50 -22.0(9) 6_565 . . . ?
C67 C32 C46 C50 9.9(18) 6_565 . . . ?
C14 C32 C46 C47 37(2) 6_565 . . . ?
C15 C32 C46 C47 -172.9(16) 6_565 . . . ?
C33 C32 C46 C47 1.4(18) . . . . ?
C31 C32 C46 C47 -147.5(11) . . . . ?
C9 C32 C46 C47 7.0(15) 6_565 . . . ?
C13 C32 C46 C47 25(2) 6_565 . . . ?
C16 C32 C46 C47 -164.3(12) 6_565 . . . ?
C67 C32 C46 C47 -132.4(13) 6_565 . . . ?
C15 C32 C46 C14 150(3) 6_565 . . 6_565 ?
C33 C32 C46 C14 -35.7(18) . . . 6_565 ?
C31 C32 C46 C14 175(2) . . . 6_565 ?
C9 C32 C46 C14 -30.1(17) 6_565 . . 6_565 ?
C13 C32 C46 C14 -12(3) 6_565 . . 6_565 ?
C16 C32 C46 C14 159(2) 6_565 . . 6_565 ?
C67 C32 C46 C14 -170(3) 6_565 . . 6_565 ?
C14 C32 C46 C16 -159(2) 6_565 . . 6_565 ?
C15 C32 C46 C16 -8.5(14) 6_565 . . 6_565 ?
C33 C32 C46 C16 165.7(13) . . . 6_565 ?
C31 C32 C46 C16 16.8(8) . . . 6_565 ?
C9 C32 C46 C16 171.3(10) 6_565 . . 6_565 ?
C13 C32 C46 C16 -170(3) 6_565 . . 6_565 ?
C67 C32 C46 C16 31.9(12) 6_565 . . 6_565 ?
C14 C32 C46 C12 39(2) 6_565 . . 6_565 ?
C15 C32 C46 C12 -170.8(15) 6_565 . . 6_565 ?
C33 C32 C46 C12 3.5(17) . . . 6_565 ?
C31 C32 C46 C12 -145.5(10) . . . 6_565 ?
C9 C32 C46 C12 9.0(15) 6_565 . . 6_565 ?
C13 C32 C46 C12 27(2) 6_565 . . 6_565 ?
C16 C32 C46 C12 -162.3(12) 6_565 . . 6_565 ?
C67 C32 C46 C12 -130.4(13) 6_565 . . 6_565 ?
C14 C32 C46 C15 -150(3) 6_565 . . 6_565 ?
C33 C32 C46 C15 174(2) . . . 6_565 ?
C31 C32 C46 C15 25.3(13) . . . 6_565 ?
C9 C32 C46 C15 180(2) 6_565 . . 6_565 ?
C13 C32 C46 C15 -162(3) 6_565 . . 6_565 ?
C16 C32 C46 C15 8.5(14) 6_565 . . 6_565 ?
C67 C32 C46 C15 40.4(13) 6_565 . . 6_565 ?
C17 C46 C47 C13 140(6) 6_565 . . 6_565 ?
C50 C46 C47 C13 156(5) . . . 6_565 ?
C14 C46 C47 C13 -42(4) 6_565 . . 6_565 ?
C32 C46 C47 C13 -57(4) . . . 6_565 ?
C16 C46 C47 C13 -161(7) 6_565 . . 6_565 ?
C12 C46 C47 C13 -131(21) 6_565 . . 6_565 ?
C15 C46 C47 C13 -61(4) 6_565 . . 6_565 ?
C13 C46 C47 C44 56(5) 6_565 . . . ?
C17 C46 C47 C44 -163.8(17) 6_565 . . . ?
C50 C46 C47 C44 -147.8(13) . . . . ?
C14 C46 C47 C44 14.3(16) 6_565 . . . ?
C32 C46 C47 C44 -0.7(18) . . . . ?
C16 C46 C47 C44 -105(3) 6_565 . . . ?
C12 C46 C47 C44 -75(19) 6_565 . . . ?
C15 C46 C47 C44 -5(2) 6_565 . . . ?
C13 C46 C47 C48 -160(5) 6_565 . . . ?
C17 C46 C47 C48 -20(2) 6_565 . . . ?
C50 C46 C47 C48 -3.8(14) . . . . ?
C14 C46 C47 C48 158.3(12) 6_565 . . . ?
C32 C46 C47 C48 143.3(12) . . . . ?
C16 C46 C47 C48 39(4) 6_565 . . . ?
C12 C46 C47 C48 69(19) 6_565 . . . ?
C15 C46 C47 C48 138.9(13) 6_565 . . . ?
C13 C46 C47 C11 61(5) 6_565 . . 6_565 ?
C17 C46 C47 C11 -158.9(19) 6_565 . . 6_565 ?
C50 C46 C47 C11 -142.8(16) . . . 6_565 ?
C14 C46 C47 C11 19.3(19) 6_565 . . 6_565 ?
C32 C46 C47 C11 4(2) . . . 6_565 ?
C16 C46 C47 C11 -100(3) 6_565 . . 6_565 ?
C12 C46 C47 C11 -70(19) 6_565 . . 6_565 ?
C15 C46 C47 C11 0(3) 6_565 . . 6_565 ?
C13 C46 C47 C55 -164(5) 6_565 . . 6_565 ?
C17 C46 C47 C55 -24(2) 6_565 . . 6_565 ?
C50 C46 C47 C55 -7.6(17) . . . 6_565 ?
C14 C46 C47 C55 154.5(13) 6_565 . . 6_565 ?
C32 C46 C47 C55 139.5(13) . . . 6_565 ?
C16 C46 C47 C55 35(4) 6_565 . . 6_565 ?
C12 C46 C47 C55 65(19) 6_565 . . 6_565 ?
C15 C46 C47 C55 135.1(13) 6_565 . . 6_565 ?
C13 C46 C47 C17 -140(6) 6_565 . . 6_565 ?
C50 C46 C47 C17 16.1(14) . . . 6_565 ?
C14 C46 C47 C17 178(2) 6_565 . . 6_565 ?
C32 C46 C47 C17 163(2) . . . 6_565 ?
C16 C46 C47 C17 59(3) 6_565 . . 6_565 ?
C12 C46 C47 C17 89(20) 6_565 . . 6_565 ?
C15 C46 C47 C17 159(3) 6_565 . . 6_565 ?
C11 C44 C47 C12 -7(5) 6_565 . . 6_565 ?
C10 C44 C47 C12 -170(5) 6_565 . . 6_565 ?
C43 C44 C47 C12 -18(4) . . . 6_565 ?
C45 C44 C47 C12 -175(4) . . . 6_565 ?
C62 C44 C47 C12 -30(4) 6_565 . . 6_565 ?
C13 C44 C47 C12 173(5) 6_565 . . 6_565 ?
Sc3 C44 C47 C12 -79(4) . . . 6_565 ?
C11 C44 C47 C13 180(5) 6_565 . . 6_565 ?
C12 C44 C47 C13 -173(5) 6_565 . . 6_565 ?
C10 C44 C47 C13 17(3) 6_565 . . 6_565 ?
C43 C44 C47 C13 168.7(19) . . . 6_565 ?
C45 C44 C47 C13 12(2) . . . 6_565 ?
C62 C44 C47 C13 157.3(19) 6_565 . . 6_565 ?
Sc3 C44 C47 C13 107.8(18) . . . 6_565 ?
C11 C44 C47 C46 164(5) 6_565 . . . ?
C12 C44 C47 C46 171(5) 6_565 . . . ?
C10 C44 C47 C46 1(3) 6_565 . . . ?
C43 C44 C47 C46 152.7(13) . . . . ?
C45 C44 C47 C46 -3.7(19) . . . . ?
C62 C44 C47 C46 141.3(13) 6_565 . . . ?
C13 C44 C47 C46 -16.0(16) 6_565 . . . ?
Sc3 C44 C47 C46 91.8(12) . . . . ?
C11 C44 C47 C48 24(5) 6_565 . . . ?
C12 C44 C47 C48 31(3) 6_565 . . . ?
C10 C44 C47 C48 -138.7(19) 6_565 . . . ?
C43 C44 C47 C48 13.1(18) . . . . ?
C45 C44 C47 C48 -143.3(13) . . . . ?
C62 C44 C47 C48 1.7(19) 6_565 . . . ?
C13 C44 C47 C48 -156(3) 6_565 . . . ?
Sc3 C44 C47 C48 -47.8(12) . . . . ?
C12 C44 C47 C11 7(5) 6_565 . . 6_565 ?
C10 C44 C47 C11 -163(6) 6_565 . . 6_565 ?
C43 C44 C47 C11 -11(4) . . . 6_565 ?
C45 C44 C47 C11 -168(6) . . . 6_565 ?
C62 C44 C47 C11 -23(4) 6_565 . . 6_565 ?
C13 C44 C47 C11 -180(5) 6_565 . . 6_565 ?
Sc3 C44 C47 C11 -72(5) . . . 6_565 ?
C11 C44 C47 C55 19(5) 6_565 . . 6_565 ?
C12 C44 C47 C55 26(3) 6_565 . . 6_565 ?
C10 C44 C47 C55 -144(2) 6_565 . . 6_565 ?
C43 C44 C47 C55 8.1(16) . . . 6_565 ?
C45 C44 C47 C55 -148.3(13) . . . 6_565 ?
C62 C44 C47 C55 -3.3(17) 6_565 . . 6_565 ?
C13 C44 C47 C55 -161(3) 6_565 . . 6_565 ?
Sc3 C44 C47 C55 -52.8(10) . . . 6_565 ?
C11 C44 C47 C17 153(4) 6_565 . . 6_565 ?
C12 C44 C47 C17 160(5) 6_565 . . 6_565 ?
C10 C44 C47 C17 -10(3) 6_565 . . 6_565 ?
C43 C44 C47 C17 141.4(15) . . . 6_565 ?
C45 C44 C47 C17 -15(2) . . . 6_565 ?
C62 C44 C47 C17 130.0(15) 6_565 . . 6_565 ?
C13 C44 C47 C17 -27.3(13) 6_565 . . 6_565 ?
Sc3 C44 C47 C17 80.5(17) . . . 6_565 ?
C12 C47 C48 C55 6(5) 6_565 . . 6_565 ?
C13 C47 C48 C55 -173(4) 6_565 . . 6_565 ?
C46 C47 C48 C55 -166(4) . . . 6_565 ?
C44 C47 C48 C55 -21(4) . . . 6_565 ?
C11 C47 C48 C55 -15(4) 6_565 . . 6_565 ?
C17 C47 C48 C55 -174(4) 6_565 . . 6_565 ?
C12 C47 C48 C54 170(4) 6_565 . . 6_565 ?
C13 C47 C48 C54 -9(3) 6_565 . . 6_565 ?
C46 C47 C48 C54 -2(2) . . . 6_565 ?
C44 C47 C48 C54 143.4(18) . . . 6_565 ?
C11 C47 C48 C54 148.9(18) 6_565 . . 6_565 ?
C55 C47 C48 C54 164(6) 6_565 . . 6_565 ?
C17 C47 C48 C54 -10(2) 6_565 . . 6_565 ?
C13 C47 C48 C12 -180(5) 6_565 . . 6_565 ?
C46 C47 C48 C12 -172(4) . . . 6_565 ?
C44 C47 C48 C12 -27(3) . . . 6_565 ?
C11 C47 C48 C12 -22(3) 6_565 . . 6_565 ?
C55 C47 C48 C12 -6(5) 6_565 . . 6_565 ?
C17 C47 C48 C12 180(4) 6_565 . . 6_565 ?
C12 C47 C48 C49 175(4) 6_565 . . . ?
C13 C47 C48 C49 -5(3) 6_565 . . . ?
C46 C47 C48 C49 2.2(14) . . . . ?
C44 C47 C48 C49 147.7(12) . . . . ?
C11 C47 C48 C49 153.1(11) 6_565 . . . ?
C55 C47 C48 C49 168(5) 6_565 . . . ?
C17 C47 C48 C49 -5.6(10) 6_565 . . . ?
C12 C47 C48 C58 28(4) 6_565 . . . ?
C13 C47 C48 C58 -152(2) 6_565 . . . ?
C46 C47 C48 C58 -144.5(12) . . . . ?
C44 C47 C48 C58 0.9(18) . . . . ?
C11 C47 C48 C58 6.4(16) 6_565 . . . ?
C55 C47 C48 C58 22(3) 6_565 . . . ?
C17 C47 C48 C58 -152.4(11) 6_565 . . . ?
C12 C47 C48 C56 29(4) 6_565 . . 6_565 ?
C13 C47 C48 C56 -150(2) 6_565 . . 6_565 ?
C46 C47 C48 C56 -143.1(12) . . . 6_565 ?
C44 C47 C48 C56 2.3(18) . . . 6_565 ?
C11 C47 C48 C56 7.8(17) 6_565 . . 6_565 ?
C55 C47 C48 C56 23(3) 6_565 . . 6_565 ?
C17 C47 C48 C56 -150.9(12) 6_565 . . 6_565 ?
C55 C48 C49 C54 -8(4) 6_565 . . 6_565 ?
C12 C48 C49 C54 -172(2) 6_565 . . 6_565 ?
C58 C48 C49 C54 -28.0(16) . . . 6_565 ?
C47 C48 C49 C54 -174.5(17) . . . 6_565 ?
C56 C48 C49 C54 -29.4(15) 6_565 . . 6_565 ?
C55 C48 C49 C18 -180(4) 6_565 . . 6_565 ?
C54 C48 C49 C18 -172(3) 6_565 . . 6_565 ?
C12 C48 C49 C18 15(3) 6_565 . . 6_565 ?
C58 C48 C49 C18 160(2) . . . 6_565 ?
C47 C48 C49 C18 13(3) . . . 6_565 ?
C56 C48 C49 C18 158(2) 6_565 . . 6_565 ?
C55 C48 C49 C50 167(5) 6_565 . . . ?
C54 C48 C49 C50 174.6(17) 6_565 . . . ?
C12 C48 C49 C50 2.2(18) 6_565 . . . ?
C58 C48 C49 C50 146.6(11) . . . . ?
C47 C48 C49 C50 0.1(12) . . . . ?
C56 C48 C49 C50 145.2(11) 6_565 . . . ?
C55 C48 C49 C52 23(5) 6_565 . . . ?
C54 C48 C49 C52 30.6(13) 6_565 . . . ?
C12 C48 C49 C52 -141.7(14) 6_565 . . . ?
C58 C48 C49 C52 2.7(15) . . . . ?
C47 C48 C49 C52 -143.9(9) . . . . ?
C56 C48 C49 C52 1.3(15) 6_565 . . . ?
C54 C48 C49 C55 8(4) 6_565 . . 6_565 ?
C12 C48 C49 C55 -165(6) 6_565 . . 6_565 ?
C58 C48 C49 C55 -20(4) . . . 6_565 ?
C47 C48 C49 C55 -167(5) . . . 6_565 ?
C56 C48 C49 C55 -22(4) 6_565 . . 6_565 ?
C55 C48 C49 C17 173(5) 6_565 . . 6_565 ?
C54 C48 C49 C17 -179.1(16) 6_565 . . 6_565 ?
C12 C48 C49 C17 8.5(17) 6_565 . . 6_565 ?
C58 C48 C49 C17 152.9(11) . . . 6_565 ?
C47 C48 C49 C17 6.3(11) . . . 6_565 ?
C56 C48 C49 C17 151.5(11) 6_565 . . 6_565 ?
C55 C48 C49 C53 16(5) 6_565 . . 6_565 ?
C54 C48 C49 C53 23.8(12) 6_565 . . 6_565 ?
C12 C48 C49 C53 -148.6(16) 6_565 . . 6_565 ?
C58 C48 C49 C53 -4.1(11) . . . 6_565 ?
C47 C48 C49 C53 -150.7(10) . . . 6_565 ?
C56 C48 C49 C53 -5.5(11) 6_565 . . 6_565 ?
C55 C48 C49 C19 103(5) 6_565 . . 6_565 ?
C54 C48 C49 C19 111(3) 6_565 . . 6_565 ?
C12 C48 C49 C19 -62(3) 6_565 . . 6_565 ?
C58 C48 C49 C19 83(2) . . . 6_565 ?
C47 C48 C49 C19 -64(3) . . . 6_565 ?
C56 C48 C49 C19 81(2) 6_565 . . 6_565 ?
C13 C46 C50 C17 -111(6) 6_565 . . 6_565 ?
C47 C46 C50 C17 -129(4) . . . 6_565 ?
C14 C46 C50 C17 87(4) 6_565 . . 6_565 ?
C32 C46 C50 C17 87(4) . . . 6_565 ?
C16 C46 C50 C17 63(3) 6_565 . . 6_565 ?
C12 C46 C50 C17 -131(4) 6_565 . . 6_565 ?
C15 C46 C50 C17 75(4) 6_565 . . 6_565 ?
C13 C46 C50 C18 13(5) 6_565 . . 6_565 ?
C17 C46 C50 C18 125(5) 6_565 . . 6_565 ?
C47 C46 C50 C18 -4(3) . . . 6_565 ?
C14 C46 C50 C18 -148(2) 6_565 . . 6_565 ?
C32 C46 C50 C18 -149(2) . . . 6_565 ?
C16 C46 C50 C18 -172(2) 6_565 . . 6_565 ?
C12 C46 C50 C18 -6(3) 6_565 . . 6_565 ?
C15 C46 C50 C18 -161(2) 6_565 . . 6_565 ?
C13 C46 C50 C49 21(5) 6_565 . . . ?
C17 C46 C50 C49 133(4) 6_565 . . . ?
C47 C46 C50 C49 3.9(14) . . . . ?
C14 C46 C50 C49 -140.5(19) 6_565 . . . ?
C32 C46 C50 C49 -141.0(10) . . . . ?
C16 C46 C50 C49 -164.4(11) 6_565 . . . ?
C12 C46 C50 C49 1.9(13) 6_565 . . . ?
C15 C46 C50 C49 -152.9(8) 6_565 . . . ?
C13 C46 C50 C26 168(4) 6_565 . . . ?
C17 C46 C50 C26 -81(3) 6_565 . . . ?
C47 C46 C50 C26 150.5(11) . . . . ?
C14 C46 C50 C26 6(3) 6_565 . . . ?
C32 C46 C50 C26 5.7(15) . . . . ?
C16 C46 C50 C26 -17.8(8) 6_565 . . . ?
C12 C46 C50 C26 148.6(10) 6_565 . . . ?
C15 C46 C50 C26 -6.3(12) 6_565 . . . ?
C13 C46 C50 C16 -174(5) 6_565 . . 6_565 ?
C17 C46 C50 C16 -63(3) 6_565 . . 6_565 ?
C47 C46 C50 C16 168.3(11) . . . 6_565 ?
C14 C46 C50 C16 24(2) 6_565 . . 6_565 ?
C32 C46 C50 C16 23.5(10) . . . 6_565 ?
C12 C46 C50 C16 166.4(11) 6_565 . . 6_565 ?
C15 C46 C50 C16 11.6(7) 6_565 . . 6_565 ?
C17 C46 C50 C13 111(6) 6_565 . . 6_565 ?
C47 C46 C50 C13 -17(4) . . . 6_565 ?
C14 C46 C50 C13 -162(6) 6_565 . . 6_565 ?
C32 C46 C50 C13 -162(5) . . . 6_565 ?
C16 C46 C50 C13 174(5) 6_565 . . 6_565 ?
C12 C46 C50 C13 -19(4) 6_565 . . 6_565 ?
C15 C46 C50 C13 -174(5) 6_565 . . 6_565 ?
C13 C46 C50 C19 107(5) 6_565 . . 6_565 ?
C17 C46 C50 C19 -142(5) 6_565 . . 6_565 ?
C47 C46 C50 C19 90(3) . . . 6_565 ?
C14 C46 C50 C19 -55(3) 6_565 . . 6_565 ?
C32 C46 C50 C19 -55(3) . . . 6_565 ?
C16 C46 C50 C19 -79(3) 6_565 . . 6_565 ?
C12 C46 C50 C19 88(3) 6_565 . . 6_565 ?
C15 C46 C50 C19 -67(3) 6_565 . . 6_565 ?
C13 C46 C50 Sc1 114(4) 6_565 . . 6_565 ?
C17 C46 C50 Sc1 -135(4) 6_565 . . 6_565 ?
C47 C46 C50 Sc1 96.8(10) . . . 6_565 ?
C14 C46 C50 Sc1 -48(2) 6_565 . . 6_565 ?
C32 C46 C50 Sc1 -48.0(10) . . . 6_565 ?
C16 C46 C50 Sc1 -71.5(6) 6_565 . . 6_565 ?
C12 C46 C50 Sc1 94.9(9) 6_565 . . 6_565 ?
C15 C46 C50 Sc1 -59.9(6) 6_565 . . 6_565 ?
C54 C49 C50 C17 48(8) 6_565 . . 6_565 ?
C18 C49 C50 C17 -141(4) 6_565 . . 6_565 ?
C48 C49 C50 C17 26(4) . . . 6_565 ?
C52 C49 C50 C17 171(3) . . . 6_565 ?
C55 C49 C50 C17 29(4) 6_565 . . 6_565 ?
C53 C49 C50 C17 139(3) 6_565 . . 6_565 ?
C19 C49 C50 C17 -170(4) 6_565 . . 6_565 ?
C54 C49 C50 C18 -171(7) 6_565 . . 6_565 ?
C48 C49 C50 C18 167.7(19) . . . 6_565 ?
C52 C49 C50 C18 -47.3(17) . . . 6_565 ?
C55 C49 C50 C18 170.8(19) 6_565 . . 6_565 ?
C17 C49 C50 C18 141(4) 6_565 . . 6_565 ?
C53 C49 C50 C18 -79(2) 6_565 . . 6_565 ?
C19 C49 C50 C18 -28.4(15) 6_565 . . 6_565 ?
C54 C49 C50 C46 19(7) 6_565 . . . ?
C18 C49 C50 C46 -170(2) 6_565 . . . ?
C48 C49 C50 C46 -2.4(12) . . . . ?
C52 C49 C50 C46 142.6(9) . . . . ?
C55 C49 C50 C46 0.7(14) 6_565 . . . ?
C17 C49 C50 C46 -29(3) 6_565 . . . ?
C53 C49 C50 C46 110.4(12) 6_565 . . . ?
C19 C49 C50 C46 161.5(11) 6_565 . . . ?
C54 C49 C50 C26 -127(6) 6_565 . . . ?
C18 C49 C50 C26 43.3(16) 6_565 . . . ?
C48 C49 C50 C26 -149.0(10) . . . . ?
C52 C49 C50 C26 -3.9(14) . . . . ?
C55 C49 C50 C26 -145.8(10) 6_565 . . . ?
C17 C49 C50 C26 -175(4) 6_565 . . . ?
C53 C49 C50 C26 -36.2(18) 6_565 . . . ?
C19 C49 C50 C26 14.9(8) 6_565 . . . ?
C54 C49 C50 C16 -63(7) 6_565 . . 6_565 ?
C18 C49 C50 C16 107(4) 6_565 . . 6_565 ?
C48 C49 C50 C16 -85(3) . . . 6_565 ?
C52 C49 C50 C16 60(3) . . . 6_565 ?
C55 C49 C50 C16 -82(3) 6_565 . . 6_565 ?
C17 C49 C50 C16 -111(5) 6_565 . . 6_565 ?
C53 C49 C50 C16 28(4) 6_565 . . 6_565 ?
C19 C49 C50 C16 79(3) 6_565 . . 6_565 ?
C54 C49 C50 C13 24(7) 6_565 . . 6_565 ?
C18 C49 C50 C13 -166(2) 6_565 . . 6_565 ?
C48 C49 C50 C13 2.1(11) . . . 6_565 ?
C52 C49 C50 C13 147.1(8) . . . 6_565 ?
C55 C49 C50 C13 5.2(13) 6_565 . . 6_565 ?
C17 C49 C50 C13 -24(3) 6_565 . . 6_565 ?
C53 C49 C50 C13 114.9(12) 6_565 . . 6_565 ?
C19 C49 C50 C13 166.0(10) 6_565 . . 6_565 ?
C54 C49 C50 C19 -142(7) 6_565 . . 6_565 ?
C18 C49 C50 C19 28.4(15) 6_565 . . 6_565 ?
C48 C49 C50 C19 -163.9(8) . . . 6_565 ?
C52 C49 C50 C19 -18.8(8) . . . 6_565 ?
C55 C49 C50 C19 -160.7(9) 6_565 . . 6_565 ?
C17 C49 C50 C19 170(4) 6_565 . . 6_565 ?
C53 C49 C50 C19 -51.1(12) 6_565 . . 6_565 ?
C54 C49 C50 Sc1 -83(7) 6_565 . . 6_565 ?
C18 C49 C50 Sc1 87.6(16) 6_565 . . 6_565 ?
C48 C49 C50 Sc1 -104.7(7) . . . 6_565 ?
C52 C49 C50 Sc1 40.3(7) . . . 6_565 ?
C55 C49 C50 Sc1 -101.6(8) 6_565 . . 6_565 ?
C17 C49 C50 Sc1 -131(3) 6_565 . . 6_565 ?
C53 C49 C50 Sc1 8.1(12) 6_565 . . 6_565 ?
C19 C49 C50 Sc1 59.2(4) 6_565 . . 6_565 ?
C21 C26 C50 C17 -11(4) 6_565 . . 6_565 ?
C20 C26 C50 C17 152(3) 6_565 . . 6_565 ?
C16 C26 C50 C17 -13(3) 6_565 . . 6_565 ?
C27 C26 C50 C17 -37(3) . . . 6_565 ?
C25 C26 C50 C17 177(3) . . . 6_565 ?
C19 C26 C50 C17 166(3) 6_565 . . 6_565 ?
C18 C26 C50 C17 163(4) 6_565 . . 6_565 ?
Sc1 C26 C50 C17 -115(3) 6_565 . . 6_565 ?
Sc1 C26 C50 C17 -122(3) . . . 6_565 ?
C21 C26 C50 C18 -173.9(13) 6_565 . . 6_565 ?
C20 C26 C50 C18 -11.2(19) 6_565 . . 6_565 ?
C16 C26 C50 C18 -175.4(13) 6_565 . . 6_565 ?
C27 C26 C50 C18 160.0(10) . . . 6_565 ?
C25 C26 C50 C18 14.3(14) . . . 6_565 ?
C19 C26 C50 C18 3.1(10) 6_565 . . 6_565 ?
C17 C26 C50 C18 -163(4) 6_565 . . 6_565 ?
Sc1 C26 C50 C18 82.3(11) 6_565 . . 6_565 ?
Sc1 C26 C50 C18 74.9(11) . . . 6_565 ?
C21 C26 C50 C46 22.8(19) 6_565 . . . ?
C20 C26 C50 C46 -174.5(12) 6_565 . . . ?
C16 C26 C50 C46 21.2(9) 6_565 . . . ?
C27 C26 C50 C46 -3.3(13) . . . . ?
C25 C26 C50 C46 -149.0(9) . . . . ?
C19 C26 C50 C46 -160.3(10) 6_565 . . . ?
C17 C26 C50 C46 34(2) 6_565 . . . ?
C18 C26 C50 C46 -163.3(18) 6_565 . . . ?
Sc1 C26 C50 C46 -81.0(10) 6_565 . . . ?
Sc1 C26 C50 C46 -88.4(9) . . . . ?
C21 C26 C50 C49 164.8(12) 6_565 . . . ?
C20 C26 C50 C49 -32.5(19) 6_565 . . . ?
C16 C26 C50 C49 163.3(12) 6_565 . . . ?
C27 C26 C50 C49 138.7(9) . . . . ?
C25 C26 C50 C49 -7.0(14) . . . . ?
C19 C26 C50 C49 -18.2(10) 6_565 . . . ?
C17 C26 C50 C49 176(4) 6_565 . . . ?
C18 C26 C50 C49 -21.3(8) 6_565 . . . ?
Sc1 C26 C50 C49 61.0(11) 6_565 . . . ?
Sc1 C26 C50 C49 53.6(11) . . . . ?
C21 C26 C50 C16 1.6(13) 6_565 . . 6_565 ?
C20 C26 C50 C16 164.2(14) 6_565 . . 6_565 ?
C27 C26 C50 C16 -24.6(7) . . . 6_565 ?
C25 C26 C50 C16 -170.3(8) . . . 6_565 ?
C19 C26 C50 C16 178.5(7) 6_565 . . 6_565 ?
C17 C26 C50 C16 13(3) 6_565 . . 6_565 ?
C18 C26 C50 C16 175.4(13) 6_565 . . 6_565 ?
Sc1 C26 C50 C16 -102.2(6) 6_565 . . 6_565 ?
Sc1 C26 C50 C16 -109.7(6) . . . 6_565 ?
C21 C26 C50 C13 26(2) 6_565 . . 6_565 ?
C20 C26 C50 C13 -170.9(13) 6_565 . . 6_565 ?
C16 C26 C50 C13 24.9(12) 6_565 . . 6_565 ?
C27 C26 C50 C13 0.3(16) . . . 6_565 ?
C25 C26 C50 C13 -145.3(12) . . . 6_565 ?
C19 C26 C50 C13 -156.6(13) 6_565 . . 6_565 ?
C17 C26 C50 C13 37(2) 6_565 . . 6_565 ?
C18 C26 C50 C13 -160(2) 6_565 . . 6_565 ?
Sc1 C26 C50 C13 -77.3(13) 6_565 . . 6_565 ?
Sc1 C26 C50 C13 -84.8(13) . . . 6_565 ?
C21 C26 C50 C19 -176.9(15) 6_565 . . 6_565 ?
C20 C26 C50 C19 -14.3(12) 6_565 . . 6_565 ?
C16 C26 C50 C19 -178.5(7) 6_565 . . 6_565 ?
C27 C26 C50 C19 156.9(8) . . . 6_565 ?
C25 C26 C50 C19 11.2(6) . . . 6_565 ?
C17 C26 C50 C19 -166(3) 6_565 . . 6_565 ?
C18 C26 C50 C19 -3.1(10) 6_565 . . 6_565 ?
Sc1 C26 C50 C19 79.3(5) 6_565 . . 6_565 ?
Sc1 C26 C50 C19 71.8(4) . . . 6_565 ?
C21 C26 C50 Sc1 103.8(14) 6_565 . . 6_565 ?
C20 C26 C50 Sc1 -93.5(13) 6_565 . . 6_565 ?
C16 C26 C50 Sc1 102.2(6) 6_565 . . 6_565 ?
C27 C26 C50 Sc1 77.7(6) . . . 6_565 ?
C25 C26 C50 Sc1 -68.0(6) . . . 6_565 ?
C19 C26 C50 Sc1 -79.3(5) 6_565 . . 6_565 ?
C17 C26 C50 Sc1 115(3) 6_565 . . 6_565 ?
C18 C26 C50 Sc1 -82.3(11) 6_565 . . 6_565 ?
Sc1 C26 C50 Sc1 -7.42(7) . . . 6_565 ?
C20 C25 C51 C51 -164(3) 6_565 . . 6_565 ?
C19 C25 C51 C51 175.6(7) 6_565 . . 6_565 ?
C24 C25 C51 C51 -4.0(8) 6_565 . . 6_565 ?
C24 C25 C51 C51 -3.4(7) . . . 6_565 ?
C26 C25 C51 C51 139.8(5) . . . 6_565 ?
C25 C25 C51 C51 -0.010(12) 6_565 . . 6_565 ?
C21 C25 C51 C51 122.8(11) 6_565 . . 6_565 ?
Sc1 C25 C51 C51 78.1(3) 6_565 . . 6_565 ?
Sc1 C25 C51 C51 61.9(3) . . . 6_565 ?
C20 C25 C51 C19 20(3) 6_565 . . 6_565 ?
C24 C25 C51 C19 -179.6(11) 6_565 . . 6_565 ?
C24 C25 C51 C19 -179.0(10) . . . 6_565 ?
C26 C25 C51 C19 -35.8(8) . . . 6_565 ?
C51 C25 C51 C19 -175.6(7) 6_565 . . 6_565 ?
C25 C25 C51 C19 -175.6(7) 6_565 . . 6_565 ?
C21 C25 C51 C19 -52.9(13) 6_565 . . 6_565 ?
Sc1 C25 C51 C19 -97.5(8) 6_565 . . 6_565 ?
Sc1 C25 C51 C19 -113.7(8) . . . 6_565 ?
C20 C25 C51 C19 -167(4) 6_565 . . . ?
C19 C25 C51 C19 173.0(12) 6_565 . . . ?
C24 C25 C51 C19 -6.6(9) 6_565 . . . ?
C24 C25 C51 C19 -5.9(8) . . . . ?
C26 C25 C51 C19 137.2(7) . . . . ?
C51 C25 C51 C19 -2.6(4) 6_565 . . . ?
C25 C25 C51 C19 -2.6(4) 6_565 . . . ?
C21 C25 C51 C19 120.2(12) 6_565 . . . ?
Sc1 C25 C51 C19 75.5(5) 6_565 . . . ?
Sc1 C25 C51 C19 59.3(5) . . . . ?
C20 C25 C51 C52 50(4) 6_565 . . . ?
C19 C25 C51 C52 30.1(9) 6_565 . . . ?
C24 C25 C51 C52 -149.5(6) 6_565 . . . ?
C24 C25 C51 C52 -148.9(6) . . . . ?
C26 C25 C51 C52 -5.7(10) . . . . ?
C51 C25 C51 C52 -145.5(7) 6_565 . . . ?
C25 C25 C51 C52 -145.5(7) 6_565 . . . ?
C21 C25 C51 C52 -22.8(15) 6_565 . . . ?
Sc1 C25 C51 C52 -67.4(6) 6_565 . . . ?
Sc1 C25 C51 C52 -83.6(6) . . . . ?
C20 C25 C51 C25 -164(3) 6_565 . . 6_565 ?
C19 C25 C51 C25 175.6(7) 6_565 . . 6_565 ?
C24 C25 C51 C25 -4.0(8) 6_565 . . 6_565 ?
C24 C25 C51 C25 -3.4(7) . . . 6_565 ?
C26 C25 C51 C25 139.8(5) . . . 6_565 ?
C51 C25 C51 C25 0.010(14) 6_565 . . 6_565 ?
C21 C25 C51 C25 122.8(11) 6_565 . . 6_565 ?
Sc1 C25 C51 C25 78.1(3) 6_565 . . 6_565 ?
Sc1 C25 C51 C25 61.9(3) . . . 6_565 ?
C20 C25 C51 C52 115(4) 6_565 . . 6_565 ?
C19 C25 C51 C52 94.6(18) 6_565 . . 6_565 ?
C24 C25 C51 C52 -85.0(16) 6_565 . . 6_565 ?
C24 C25 C51 C52 -84.4(16) . . . 6_565 ?
C26 C25 C51 C52 58.8(18) . . . 6_565 ?
C51 C25 C51 C52 -81.0(15) 6_565 . . 6_565 ?
C25 C25 C51 C52 -81.0(15) 6_565 . . 6_565 ?
C21 C25 C51 C52 42(2) 6_565 . . 6_565 ?
Sc1 C25 C51 C52 -2.9(15) 6_565 . . 6_565 ?
Sc1 C25 C51 C52 -19.1(15) . . . 6_565 ?
C20 C25 C51 Sc1 118(4) 6_565 . . 6_565 ?
C19 C25 C51 Sc1 97.5(8) 6_565 . . 6_565 ?
C24 C25 C51 Sc1 -82.1(6) 6_565 . . 6_565 ?
C24 C25 C51 Sc1 -81.5(5) . . . 6_565 ?
C26 C25 C51 Sc1 61.7(6) . . . 6_565 ?
C51 C25 C51 Sc1 -78.1(4) 6_565 . . 6_565 ?
C25 C25 C51 Sc1 -78.1(3) 6_565 . . 6_565 ?
C21 C25 C51 Sc1 44.6(11) 6_565 . . 6_565 ?
Sc1 C25 C51 Sc1 -16.19(11) . . . 6_565 ?
C20 C25 C51 Sc1 134(4) 6_565 . . . ?
C19 C25 C51 Sc1 113.7(8) 6_565 . . . ?
C24 C25 C51 Sc1 -65.9(6) 6_565 . . . ?
C24 C25 C51 Sc1 -65.3(5) . . . . ?
C26 C25 C51 Sc1 77.9(6) . . . . ?
C51 C25 C51 Sc1 -61.9(3) 6_565 . . . ?
C25 C25 C51 Sc1 -61.9(3) 6_565 . . . ?
C21 C25 C51 Sc1 60.8(11) 6_565 . . . ?
Sc1 C25 C51 Sc1 16.19(11) 6_565 . . . ?
C25 C19 C51 C51 -166(2) 6_565 . . 6_565 ?
C20 C19 C51 C51 -163(2) . . . 6_565 ?
C18 C19 C51 C51 49.9(16) . . . 6_565 ?
C26 C19 C51 C51 150(2) 6_565 . . 6_565 ?
C52 C19 C51 C51 38.1(19) 6_565 . . 6_565 ?
C50 C19 C51 C51 80.7(18) 6_565 . . 6_565 ?
C49 C19 C51 C51 49.1(16) 6_565 . . 6_565 ?
Sc1 C19 C51 C51 129.9(19) . . . 6_565 ?
Sc1 C19 C51 C51 133.1(18) 6_565 . . 6_565 ?
C25 C19 C51 C19 14(2) 6_565 . . 6_565 ?
C51 C19 C51 C19 -179.97(14) 6_565 . . 6_565 ?
C20 C19 C51 C19 17(2) . . . 6_565 ?
C18 C19 C51 C19 -130.1(15) . . . 6_565 ?
C26 C19 C51 C19 -30(2) 6_565 . . 6_565 ?
C52 C19 C51 C19 -141.8(18) 6_565 . . 6_565 ?
C50 C19 C51 C19 -99.3(17) 6_565 . . 6_565 ?
C49 C19 C51 C19 -130.9(16) 6_565 . . 6_565 ?
Sc1 C19 C51 C19 -50.0(18) . . . 6_565 ?
Sc1 C19 C51 C19 -46.8(17) 6_565 . . 6_565 ?
C25 C19 C51 C25 3.9(7) 6_565 . . . ?
C51 C19 C51 C25 170.3(16) 6_565 . . . ?
C20 C19 C51 C25 7.3(9) . . . . ?
C18 C19 C51 C25 -139.8(8) . . . . ?
C26 C19 C51 C25 -39.8(10) 6_565 . . . ?
C52 C19 C51 C25 -151.5(6) 6_565 . . . ?
C50 C19 C51 C25 -109.0(10) 6_565 . . . ?
C49 C19 C51 C25 -140.6(6) 6_565 . . . ?
Sc1 C19 C51 C25 -59.7(5) . . . . ?
Sc1 C19 C51 C25 -56.5(4) 6_565 . . . ?
C25 C19 C51 C52 146.7(7) 6_565 . . . ?
C51 C19 C51 C52 -47(2) 6_565 . . . ?
C20 C19 C51 C52 150.1(6) . . . . ?
C18 C19 C51 C52 3.0(11) . . . . ?
C26 C19 C51 C52 103.0(9) 6_565 . . . ?
C52 C19 C51 C52 -8.7(5) 6_565 . . . ?
C50 C19 C51 C52 33.8(13) 6_565 . . . ?
C49 C19 C51 C52 2.2(9) 6_565 . . . ?
Sc1 C19 C51 C52 83.1(6) . . . . ?
Sc1 C19 C51 C52 86.3(6) 6_565 . . . ?
C51 C19 C51 C25 166(2) 6_565 . . 6_565 ?
C20 C19 C51 C25 3.3(6) . . . 6_565 ?
C18 C19 C51 C25 -143.7(12) . . . 6_565 ?
C26 C19 C51 C25 -43.7(8) 6_565 . . 6_565 ?
C52 C19 C51 C25 -155.4(8) 6_565 . . 6_565 ?
C50 C19 C51 C25 -112.9(13) 6_565 . . 6_565 ?
C49 C19 C51 C25 -144.5(9) 6_565 . . 6_565 ?
Sc1 C19 C51 C25 -63.7(6) . . . 6_565 ?
Sc1 C19 C51 C25 -60.4(7) 6_565 . . 6_565 ?
C25 C19 C51 C52 155.4(8) 6_565 . . 6_565 ?
C51 C19 C51 C52 -38.1(19) 6_565 . . 6_565 ?
C20 C19 C51 C52 158.8(7) . . . 6_565 ?
C18 C19 C51 C52 11.8(7) . . . 6_565 ?
C26 C19 C51 C52 111.7(9) 6_565 . . 6_565 ?
C50 C19 C51 C52 42.5(9) 6_565 . . 6_565 ?
C49 C19 C51 C52 10.9(4) 6_565 . . 6_565 ?
Sc1 C19 C51 C52 91.8(3) . . . 6_565 ?
Sc1 C19 C51 C52 95.0(3) 6_565 . . 6_565 ?
C25 C19 C51 Sc1 60.4(7) 6_565 . . 6_565 ?
C51 C19 C51 Sc1 -133.1(18) 6_565 . . 6_565 ?
C20 C19 C51 Sc1 63.8(6) . . . 6_565 ?
C18 C19 C51 Sc1 -83.2(7) . . . 6_565 ?
C26 C19 C51 Sc1 16.7(8) 6_565 . . 6_565 ?
C52 C19 C51 Sc1 -95.0(3) 6_565 . . 6_565 ?
C50 C19 C51 Sc1 -52.5(10) 6_565 . . 6_565 ?
C49 C19 C51 Sc1 -84.1(4) 6_565 . . 6_565 ?
Sc1 C19 C51 Sc1 -3.20(11) . . . 6_565 ?
C25 C19 C51 Sc1 63.7(6) 6_565 . . . ?
C51 C19 C51 Sc1 -129.9(19) 6_565 . . . ?
C20 C19 C51 Sc1 67.0(6) . . . . ?
C18 C19 C51 Sc1 -80.0(7) . . . . ?
C26 C19 C51 Sc1 19.9(7) 6_565 . . . ?
C52 C19 C51 Sc1 -91.8(3) 6_565 . . . ?
C50 C19 C51 Sc1 -49.3(9) 6_565 . . . ?
C49 C19 C51 Sc1 -80.8(4) 6_565 . . . ?
Sc1 C19 C51 Sc1 3.20(11) 6_565 . . . ?
C54 C49 C52 C53 16.9(12) 6_565 . . 6_565 ?
C18 C49 C52 C53 -178.6(11) 6_565 . . 6_565 ?
C48 C49 C52 C53 -11.5(10) . . . 6_565 ?
C50 C49 C52 C53 -151.6(8) . . . 6_565 ?
C55 C49 C52 C53 -6.6(9) 6_565 . . 6_565 ?
C17 C49 C52 C53 -148.6(9) 6_565 . . 6_565 ?
C19 C49 C52 C53 -172.2(7) 6_565 . . 6_565 ?
C54 C49 C52 C52 75.4(15) 6_565 . . 6_565 ?
C18 C49 C52 C52 -120.1(10) 6_565 . . 6_565 ?
C48 C49 C52 C52 47.0(13) . . . 6_565 ?
C50 C49 C52 C52 -93.0(10) . . . 6_565 ?
C55 C49 C52 C52 52.0(12) 6_565 . . 6_565 ?
C17 C49 C52 C52 -90.1(11) 6_565 . . 6_565 ?
C53 C49 C52 C52 58.6(8) 6_565 . . 6_565 ?
C19 C49 C52 C52 -113.6(9) 6_565 . . 6_565 ?
C18 C49 C52 C54 164.5(18) 6_565 . . 6_565 ?
C48 C49 C52 C54 -28.4(12) . . . 6_565 ?
C50 C49 C52 C54 -168.5(16) . . . 6_565 ?
C55 C49 C52 C54 -23.5(10) 6_565 . . 6_565 ?
C17 C49 C52 C54 -165.5(18) 6_565 . . 6_565 ?
C53 C49 C52 C54 -16.9(12) 6_565 . . 6_565 ?
C19 C49 C52 C54 170.9(13) 6_565 . . 6_565 ?
C54 C49 C52 C51 179.0(12) 6_565 . . . ?
C18 C49 C52 C51 -16.5(12) 6_565 . . . ?
C48 C49 C52 C51 150.6(8) . . . . ?
C50 C49 C52 C51 10.6(10) . . . . ?
C55 C49 C52 C51 155.6(7) 6_565 . . . ?
C17 C49 C52 C51 13.5(12) 6_565 . . . ?
C53 C49 C52 C51 162.2(9) 6_565 . . . ?
C19 C49 C52 C51 -10.0(5) 6_565 . . . ?
C54 C49 C52 C53 27.1(13) 6_565 . . . ?
C18 C49 C52 C53 -168.5(10) 6_565 . . . ?
C48 C49 C52 C53 -1.3(11) . . . . ?
C50 C49 C52 C53 -141.4(8) . . . . ?
C55 C49 C52 C53 3.6(10) 6_565 . . . ?
C17 C49 C52 C53 -138.4(9) 6_565 . . . ?
C53 C49 C52 C53 10.2(3) 6_565 . . . ?
C19 C49 C52 C53 -162.0(7) 6_565 . . . ?
C54 C49 C52 C51 174.0(12) 6_565 . . 6_565 ?
C18 C49 C52 C51 -21.5(13) 6_565 . . 6_565 ?
C48 C49 C52 C51 145.6(8) . . . 6_565 ?
C50 C49 C52 C51 5.5(11) . . . 6_565 ?
C55 C49 C52 C51 150.5(8) 6_565 . . 6_565 ?
C17 C49 C52 C51 8.5(13) 6_565 . . 6_565 ?
C53 C49 C52 C51 157.1(9) 6_565 . . 6_565 ?
C19 C49 C52 C51 -15.1(6) 6_565 . . 6_565 ?
C54 C49 C52 C18 -164.5(18) 6_565 . . 6_565 ?
C48 C49 C52 C18 167.1(15) . . . 6_565 ?
C50 C49 C52 C18 27.1(10) . . . 6_565 ?
C55 C49 C52 C18 172.1(14) 6_565 . . 6_565 ?
C17 C49 C52 C18 30.0(9) 6_565 . . 6_565 ?
C53 C49 C52 C18 178.6(11) 6_565 . . 6_565 ?
C19 C49 C52 C18 6.5(10) 6_565 . . 6_565 ?
C54 C49 C52 C19 -170.9(13) 6_565 . . 6_565 ?
C18 C49 C52 C19 -6.5(10) 6_565 . . 6_565 ?
C48 C49 C52 C19 160.6(9) . . . 6_565 ?
C50 C49 C52 C19 20.6(8) . . . 6_565 ?
C55 C49 C52 C19 165.6(8) 6_565 . . 6_565 ?
C17 C49 C52 C19 23.6(9) 6_565 . . 6_565 ?
C53 C49 C52 C19 172.2(7) 6_565 . . 6_565 ?
C54 C49 C52 Sc1 131.0(12) 6_565 . . 6_565 ?
C18 C49 C52 Sc1 -64.5(10) 6_565 . . 6_565 ?
C48 C49 C52 Sc1 102.6(8) . . . 6_565 ?
C50 C49 C52 Sc1 -37.5(7) . . . 6_565 ?
C55 C49 C52 Sc1 107.5(7) 6_565 . . 6_565 ?
C17 C49 C52 Sc1 -34.5(9) 6_565 . . 6_565 ?
C53 C49 C52 Sc1 114.1(5) 6_565 . . 6_565 ?
C19 C49 C52 Sc1 -58.1(3) 6_565 . . 6_565 ?
C51 C51 C52 C53 -3.1(11) 6_565 . . 6_565 ?
C19 C51 C52 C53 165.7(11) 6_565 . . 6_565 ?
C25 C51 C52 C53 145.1(10) . . . 6_565 ?
C19 C51 C52 C53 7.4(14) . . . 6_565 ?
C25 C51 C52 C53 47.0(18) 6_565 . . 6_565 ?
C52 C51 C52 C53 -3.1(11) 6_565 . . 6_565 ?
Sc1 C51 C52 C53 92.5(10) 6_565 . . 6_565 ?
Sc1 C51 C52 C53 75.9(10) . . . 6_565 ?
C51 C51 C52 C52 0.015(12) 6_565 . . 6_565 ?
C19 C51 C52 C52 168.8(6) 6_565 . . 6_565 ?
C25 C51 C52 C52 148.2(7) . . . 6_565 ?
C19 C51 C52 C52 10.5(6) . . . 6_565 ?
C25 C51 C52 C52 50.1(12) 6_565 . . 6_565 ?
Sc1 C51 C52 C52 95.7(2) 6_565 . . 6_565 ?
Sc1 C51 C52 C52 79.0(2) . . . 6_565 ?
C51 C51 C52 C54 -153.1(12) 6_565 . . 6_565 ?
C19 C51 C52 C54 15.7(14) 6_565 . . 6_565 ?
C25 C51 C52 C54 -4.9(16) . . . 6_565 ?
C19 C51 C52 C54 -142.6(12) . . . 6_565 ?
C25 C51 C52 C54 -103.0(17) 6_565 . . 6_565 ?
C52 C51 C52 C54 -153.1(12) 6_565 . . 6_565 ?
Sc1 C51 C52 C54 -57.5(13) 6_565 . . 6_565 ?
Sc1 C51 C52 C54 -74.1(13) . . . 6_565 ?
C51 C51 C52 C49 -154.0(5) 6_565 . . . ?
C19 C51 C52 C49 14.8(8) 6_565 . . . ?
C25 C51 C52 C49 -5.8(9) . . . . ?
C19 C51 C52 C49 -143.5(7) . . . . ?
C25 C51 C52 C49 -103.9(13) 6_565 . . . ?
C52 C51 C52 C49 -154.0(5) 6_565 . . . ?
Sc1 C51 C52 C49 -58.4(6) 6_565 . . . ?
Sc1 C51 C52 C49 -75.0(6) . . . . ?
C51 C51 C52 C53 -1.7(6) 6_565 . . . ?
C19 C51 C52 C53 167.2(7) 6_565 . . . ?
C25 C51 C52 C53 146.5(6) . . . . ?
C19 C51 C52 C53 8.8(9) . . . . ?
C25 C51 C52 C53 48.4(14) 6_565 . . . ?
C52 C51 C52 C53 -1.7(6) 6_565 . . . ?
Sc1 C51 C52 C53 94.0(5) 6_565 . . . ?
Sc1 C51 C52 C53 77.3(5) . . . . ?
C19 C51 C52 C51 168.8(6) 6_565 . . 6_565 ?
C25 C51 C52 C51 148.2(7) . . . 6_565 ?
C19 C51 C52 C51 10.5(6) . . . 6_565 ?
C25 C51 C52 C51 50.1(12) 6_565 . . 6_565 ?
C52 C51 C52 C51 -0.015(14) 6_565 . . 6_565 ?
Sc1 C51 C52 C51 95.6(2) 6_565 . . 6_565 ?
Sc1 C51 C52 C51 79.0(2) . . . 6_565 ?
C51 C51 C52 C18 -161.9(4) 6_565 . . 6_565 ?
C19 C51 C52 C18 7.0(6) 6_565 . . 6_565 ?
C25 C51 C52 C18 -13.6(7) . . . 6_565 ?
C19 C51 C52 C18 -151.4(7) . . . 6_565 ?
C25 C51 C52 C18 -111.8(13) 6_565 . . 6_565 ?
C52 C51 C52 C18 -161.9(4) 6_565 . . 6_565 ?
Sc1 C51 C52 C18 -66.2(4) 6_565 . . 6_565 ?
Sc1 C51 C52 C18 -82.9(4) . . . 6_565 ?
C51 C51 C52 C19 -168.8(6) 6_565 . . 6_565 ?
C25 C51 C52 C19 -20.6(7) . . . 6_565 ?
C19 C51 C52 C19 -158.4(12) . . . 6_565 ?
C25 C51 C52 C19 -118.8(14) 6_565 . . 6_565 ?
C52 C51 C52 C19 -168.8(6) 6_565 . . 6_565 ?
Sc1 C51 C52 C19 -73.2(6) 6_565 . . 6_565 ?
Sc1 C51 C52 C19 -89.9(6) . . . 6_565 ?
C51 C51 C52 Sc1 -95.6(2) 6_565 . . 6_565 ?
C19 C51 C52 Sc1 73.2(6) 6_565 . . 6_565 ?
C25 C51 C52 Sc1 52.6(5) . . . 6_565 ?
C19 C51 C52 Sc1 -85.2(7) . . . 6_565 ?
C25 C51 C52 Sc1 -45.6(11) 6_565 . . 6_565 ?
C52 C51 C52 Sc1 -95.7(2) 6_565 . . 6_565 ?
Sc1 C51 C52 Sc1 -16.68(9) . . . 6_565 ?
C52 C52 C53 C53 179.987(6) 6_565 . . 6_565 ?
C54 C52 C53 C53 -12.2(4) 6_565 . . 6_565 ?
C49 C52 C53 C53 -25.1(4) . . . 6_565 ?
C51 C52 C53 C53 -177.9(8) . . . 6_565 ?
C51 C52 C53 C53 -178.2(7) 6_565 . . 6_565 ?
C18 C52 C53 C53 -35.0(9) 6_565 . . 6_565 ?
C19 C52 C53 C53 -156.3(16) 6_565 . . 6_565 ?
Sc1 C52 C53 C53 -114.0(4) 6_565 . . 6_565 ?
C53 C52 C53 C52 -179.987(7) 6_565 . . 6_565 ?
C54 C52 C53 C52 167.8(4) 6_565 . . 6_565 ?
C49 C52 C53 C52 154.9(4) . . . 6_565 ?
C51 C52 C53 C52 2.1(8) . . . 6_565 ?
C51 C52 C53 C52 1.9(7) 6_565 . . 6_565 ?
C18 C52 C53 C52 145.0(9) 6_565 . . 6_565 ?
C19 C52 C53 C52 23.7(16) 6_565 . . 6_565 ?
Sc1 C52 C53 C52 66.0(4) 6_565 . . 6_565 ?
C53 C52 C53 C57 24.2(9) 6_565 . . . ?
C52 C52 C53 C57 -155.8(9) 6_565 . . . ?
C54 C52 C53 C57 12.0(8) 6_565 . . . ?
C49 C52 C53 C57 -0.9(9) . . . . ?
C51 C52 C53 C57 -153.7(6) . . . . ?
C51 C52 C53 C57 -154.0(6) 6_565 . . . ?
C18 C52 C53 C57 -10.8(14) 6_565 . . . ?
C19 C52 C53 C57 -132.2(12) 6_565 . . . ?
Sc1 C52 C53 C57 -89.8(6) 6_565 . . . ?
C53 C52 C53 C54 166.1(5) 6_565 . . . ?
C52 C52 C53 C54 -14.0(5) 6_565 . . . ?
C54 C52 C53 C54 153.9(9) 6_565 . . . ?
C49 C52 C53 C54 141.0(7) . . . . ?
C51 C52 C53 C54 -11.8(10) . . . . ?
C51 C52 C53 C54 -12.1(9) 6_565 . . . ?
C18 C52 C53 C54 131.1(10) 6_565 . . . ?
C19 C52 C53 C54 9.7(18) 6_565 . . . ?
Sc1 C52 C53 C54 52.1(7) 6_565 . . . ?
C53 C52 C53 C49 163.1(3) 6_565 . . 6_565 ?
C52 C52 C53 C49 -17.0(3) 6_565 . . 6_565 ?
C54 C52 C53 C49 150.9(5) 6_565 . . 6_565 ?
C49 C52 C53 C49 138.0(7) . . . 6_565 ?
C51 C52 C53 C49 -14.8(7) . . . 6_565 ?
C51 C52 C53 C49 -15.1(6) 6_565 . . 6_565 ?
C18 C52 C53 C49 128.1(10) 6_565 . . 6_565 ?
C19 C52 C53 C49 6.7(16) 6_565 . . 6_565 ?
Sc1 C52 C53 C49 49.1(5) 6_565 . . 6_565 ?
C53 C52 C53 C54 12.2(4) 6_565 . . 6_565 ?
C52 C52 C53 C54 -167.8(4) 6_565 . . 6_565 ?
C49 C52 C53 C54 -12.9(6) . . . 6_565 ?
C51 C52 C53 C54 -165.7(8) . . . 6_565 ?
C51 C52 C53 C54 -166.0(7) 6_565 . . 6_565 ?
C18 C52 C53 C54 -22.8(10) 6_565 . . 6_565 ?
C19 C52 C53 C54 -144.1(16) 6_565 . . 6_565 ?
Sc1 C52 C53 C54 -101.8(5) 6_565 . . 6_565 ?
C53 C53 C54 C49 33(3) 6_565 . . 6_565 ?
C52 C53 C54 C49 -23.5(16) 6_565 . . 6_565 ?
C57 C53 C54 C49 136.3(16) . . . 6_565 ?
C52 C53 C54 C49 -10(2) . . . 6_565 ?
C54 C53 C54 C49 33(3) 6_565 . . 6_565 ?
C53 C53 C54 C48 -87.5(18) 6_565 . . 6_565 ?
C52 C53 C54 C48 -144.3(13) 6_565 . . 6_565 ?
C57 C53 C54 C48 15.5(13) . . . 6_565 ?
C52 C53 C54 C48 -130.8(11) . . . 6_565 ?
C49 C53 C54 C48 -121(2) 6_565 . . 6_565 ?
C54 C53 C54 C48 -87.4(17) 6_565 . . 6_565 ?
C53 C53 C54 C52 56.8(16) 6_565 . . 6_565 ?
C57 C53 C54 C52 159.8(8) . . . 6_565 ?
C52 C53 C54 C52 13.4(5) . . . 6_565 ?
C49 C53 C54 C52 23.5(16) 6_565 . . 6_565 ?
C54 C53 C54 C52 56.8(15) 6_565 . . 6_565 ?
C53 C53 C54 C55 -99.6(16) 6_565 . . . ?
C52 C53 C54 C55 -156.4(9) 6_565 . . . ?
C57 C53 C54 C55 3.4(10) . . . . ?
C52 C53 C54 C55 -143.0(8) . . . . ?
C49 C53 C54 C55 -133(2) 6_565 . . . ?
C54 C53 C54 C55 -99.6(16) 6_565 . . . ?
C53 C53 C54 C18 46(2) 6_565 . . . ?
C52 C53 C54 C18 -10.5(8) 6_565 . . . ?
C57 C53 C54 C18 149.3(7) . . . . ?
C52 C53 C54 C18 3.0(12) . . . . ?
C49 C53 C54 C18 13.0(13) 6_565 . . . ?
C54 C53 C54 C18 46(2) 6_565 . . . ?
C53 C53 C54 C58 -101.3(15) 6_565 . . 6_565 ?
C52 C53 C54 C58 -158.1(7) 6_565 . . 6_565 ?
C57 C53 C54 C58 1.8(7) . . . 6_565 ?
C52 C53 C54 C58 -144.6(8) . . . 6_565 ?
C49 C53 C54 C58 -134.6(19) 6_565 . . 6_565 ?
C54 C53 C54 C58 -101.2(15) 6_565 . . 6_565 ?
C52 C53 C54 C53 -56.8(16) 6_565 . . 6_565 ?
C57 C53 C54 C53 103.0(17) . . . 6_565 ?
C52 C53 C54 C53 -43.4(13) . . . 6_565 ?
C49 C53 C54 C53 -33(3) 6_565 . . 6_565 ?
C54 C53 C54 C53 0.02(6) 6_565 . . 6_565 ?
C50 C18 C54 C49 5(4) 6_565 . . 6_565 ?
C19 C18 C54 C49 141(5) . . . 6_565 ?
C17 C18 C54 C49 -7(4) . . . 6_565 ?
C52 C18 C54 C49 140(5) 6_565 . . 6_565 ?
C26 C18 C54 C49 74(4) 6_565 . . 6_565 ?
Sc1 C18 C54 C49 80(4) . . . 6_565 ?
C49 C18 C54 C48 11(4) 6_565 . . 6_565 ?
C50 C18 C54 C48 15.9(18) 6_565 . . 6_565 ?
C19 C18 C54 C48 151.2(10) . . . 6_565 ?
C17 C18 C54 C48 3.3(14) . . . 6_565 ?
C52 C18 C54 C48 150.5(12) 6_565 . . 6_565 ?
C26 C18 C54 C48 84.8(15) 6_565 . . 6_565 ?
Sc1 C18 C54 C48 90.5(9) . . . 6_565 ?
C49 C18 C54 C52 -140(5) 6_565 . . 6_565 ?
C50 C18 C54 C52 -134.6(15) 6_565 . . 6_565 ?
C19 C18 C54 C52 0.7(8) . . . 6_565 ?
C17 C18 C54 C52 -147.2(10) . . . 6_565 ?
C26 C18 C54 C52 -65.7(13) 6_565 . . 6_565 ?
Sc1 C18 C54 C52 -60.0(5) . . . 6_565 ?
C49 C18 C54 C55 9(4) 6_565 . . . ?
C50 C18 C54 C55 14.5(19) 6_565 . . . ?
C19 C18 C54 C55 149.8(10) . . . . ?
C17 C18 C54 C55 1.9(14) . . . . ?
C52 C18 C54 C55 149.1(11) 6_565 . . . ?
C26 C18 C54 C55 83.4(15) 6_565 . . . ?
Sc1 C18 C54 C55 89.1(9) . . . . ?
C49 C18 C54 C53 -132(5) 6_565 . . . ?
C50 C18 C54 C53 -126.3(14) 6_565 . . . ?
C19 C18 C54 C53 9.0(13) . . . . ?
C17 C18 C54 C53 -138.9(9) . . . . ?
C52 C18 C54 C53 8.3(6) 6_565 . . . ?
C26 C18 C54 C53 -57.4(16) 6_565 . . . ?
Sc1 C18 C54 C53 -51.7(8) . . . . ?
C49 C18 C54 C58 -17(4) 6_565 . . 6_565 ?
C50 C18 C54 C58 -11(2) 6_565 . . 6_565 ?
C19 C18 C54 C58 123.9(12) . . . 6_565 ?
C17 C18 C54 C58 -24.0(18) . . . 6_565 ?
C52 C18 C54 C58 123.2(15) 6_565 . . 6_565 ?
C26 C18 C54 C58 58(2) 6_565 . . 6_565 ?
Sc1 C18 C54 C58 63.2(14) . . . 6_565 ?
C49 C18 C54 C53 -128(5) 6_565 . . 6_565 ?
C50 C18 C54 C53 -122.4(14) 6_565 . . 6_565 ?
C19 C18 C54 C53 12.9(11) . . . 6_565 ?
C17 C18 C54 C53 -135.0(8) . . . 6_565 ?
C52 C18 C54 C53 12.2(5) 6_565 . . 6_565 ?
C26 C18 C54 C53 -53.5(15) 6_565 . . 6_565 ?
Sc1 C18 C54 C53 -47.9(6) . . . 6_565 ?
C49 C54 C55 C48 6(4) 6_565 . . 6_565 ?
C52 C54 C55 C48 114(3) 6_565 . . 6_565 ?
C53 C54 C55 C48 149(3) . . . 6_565 ?
C18 C54 C55 C48 4(4) . . . 6_565 ?
C58 C54 C55 C48 153(5) 6_565 . . 6_565 ?
C53 C54 C55 C48 144(3) 6_565 . . 6_565 ?
C49 C54 C55 C58 -146(2) 6_565 . . 6_565 ?
C48 C54 C55 C58 -153(5) 6_565 . . 6_565 ?
C52 C54 C55 C58 -39(3) 6_565 . . 6_565 ?
C53 C54 C55 C58 -3.3(18) . . . 6_565 ?
C18 C54 C55 C58 -148.5(16) . . . 6_565 ?
C53 C54 C55 C58 -8.2(18) 6_565 . . 6_565 ?
C49 C54 C55 C56 -146.8(15) 6_565 . . . ?
C48 C54 C55 C56 -153(4) 6_565 . . . ?
C52 C54 C55 C56 -40(2) 6_565 . . . ?
C53 C54 C55 C56 -3.9(12) . . . . ?
C18 C54 C55 C56 -149.1(10) . . . . ?
C58 C54 C55 C56 -0.6(16) 6_565 . . . ?
C53 C54 C55 C56 -8.8(12) 6_565 . . . ?
C49 C54 C55 C12 -2.2(18) 6_565 . . . ?
C48 C54 C55 C12 -9(3) 6_565 . . . ?
C52 C54 C55 C12 104.9(15) 6_565 . . . ?
C53 C54 C55 C12 140.7(10) . . . . ?
C18 C54 C55 C12 -4.5(16) . . . . ?
C58 C54 C55 C12 144(2) 6_565 . . . ?
C53 C54 C55 C12 135.8(10) 6_565 . . . ?
C49 C54 C55 C47 -1.5(17) 6_565 . . 6_565 ?
C48 C54 C55 C47 -8(3) 6_565 . . 6_565 ?
C52 C54 C55 C47 105.6(15) 6_565 . . 6_565 ?
C53 C54 C55 C47 141.4(10) . . . 6_565 ?
C18 C54 C55 C47 -3.8(15) . . . 6_565 ?
C58 C54 C55 C47 145(2) 6_565 . . 6_565 ?
C53 C54 C55 C47 136.5(9) 6_565 . . 6_565 ?
C48 C54 C55 C49 -6(4) 6_565 . . 6_565 ?
C52 C54 C55 C49 107(2) 6_565 . . 6_565 ?
C53 C54 C55 C49 142.9(17) . . . 6_565 ?
C18 C54 C55 C49 -2.3(10) . . . 6_565 ?
C58 C54 C55 C49 146(2) 6_565 . . 6_565 ?
C53 C54 C55 C49 138.0(16) 6_565 . . 6_565 ?
C47 C12 C55 C48 -6(5) 6_565 . . 6_565 ?
C44 C12 C55 C48 -143(4) 6_565 . . 6_565 ?
C11 C12 C55 C48 -155(4) . . . 6_565 ?
C13 C12 C55 C48 -6(4) . . . 6_565 ?
C46 C12 C55 C48 -11(3) 6_565 . . 6_565 ?
C47 C12 C55 C58 142(4) 6_565 . . 6_565 ?
C44 C12 C55 C58 6(3) 6_565 . . 6_565 ?
C48 C12 C55 C58 148(5) 6_565 . . 6_565 ?
C11 C12 C55 C58 -7(2) . . . 6_565 ?
C13 C12 C55 C58 142(2) . . . 6_565 ?
C46 C12 C55 C58 136.9(18) 6_565 . . 6_565 ?
C47 C12 C55 C56 143(4) 6_565 . . . ?
C44 C12 C55 C56 7(3) 6_565 . . . ?
C48 C12 C55 C56 149(4) 6_565 . . . ?
C11 C12 C55 C56 -5.5(18) . . . . ?
C13 C12 C55 C56 143.0(15) . . . . ?
C46 C12 C55 C56 137.9(11) 6_565 . . . ?
C47 C12 C55 C54 3(4) 6_565 . . . ?
C44 C12 C55 C54 -134.2(19) 6_565 . . . ?
C48 C12 C55 C54 9(3) 6_565 . . . ?
C11 C12 C55 C54 -146.3(13) . . . . ?
C13 C12 C55 C54 2.2(19) . . . . ?
C46 C12 C55 C54 -2.9(15) 6_565 . . . ?
C44 C12 C55 C47 -137(6) 6_565 . . 6_565 ?
C48 C12 C55 C47 6(5) 6_565 . . 6_565 ?
C11 C12 C55 C47 -149(5) . . . 6_565 ?
C13 C12 C55 C47 0(3) . . . 6_565 ?
C46 C12 C55 C47 -6(3) 6_565 . . 6_565 ?
C47 C12 C55 C49 2(4) 6_565 . . 6_565 ?
C44 C12 C55 C49 -135(2) 6_565 . . 6_565 ?
C48 C12 C55 C49 8(3) 6_565 . . 6_565 ?
C11 C12 C55 C49 -147.2(13) . . . 6_565 ?
C13 C12 C55 C49 1.3(16) . . . 6_565 ?
C46 C12 C55 C49 -3.8(11) 6_565 . . 6_565 ?
C48 C55 C56 C58 -21(75) 6_565 . . 6_565 ?
C54 C55 C56 C58 40(77) . . . 6_565 ?
C12 C55 C56 C58 -105(77) . . . 6_565 ?
C47 C55 C56 C58 -93(77) 6_565 . . 6_565 ?
C49 C55 C56 C58 24(77) 6_565 . . 6_565 ?
C48 C55 C56 C59 102(5) 6_565 . . 6_565 ?
C58 C55 C56 C59 123(77) 6_565 . . 6_565 ?
C54 C55 C56 C59 163.2(13) . . . 6_565 ?
C12 C55 C56 C59 18.3(17) . . . 6_565 ?
C47 C55 C56 C59 30.0(19) 6_565 . . 6_565 ?
C49 C55 C56 C59 147.6(13) 6_565 . . 6_565 ?
C48 C55 C56 C57 -58(5) 6_565 . . . ?
C58 C55 C56 C57 -37(76) 6_565 . . . ?
C54 C55 C56 C57 2.9(14) . . . . ?
C12 C55 C56 C57 -142.0(11) . . . . ?
C47 C55 C56 C57 -130.2(13) 6_565 . . . ?
C49 C55 C56 C57 -12.6(16) 6_565 . . . ?
C48 C55 C56 C61 90(5) 6_565 . . . ?
C58 C55 C56 C61 112(77) 6_565 . . . ?
C54 C55 C56 C61 151.7(11) . . . . ?
C12 C55 C56 C61 6.7(17) . . . . ?
C47 C55 C56 C61 18(2) 6_565 . . . ?
C49 C55 C56 C61 136.1(11) 6_565 . . . ?
C58 C55 C56 C48 21(75) 6_565 . . 6_565 ?
C54 C55 C56 C48 61(5) . . . 6_565 ?
C12 C55 C56 C48 -84(5) . . . 6_565 ?
C47 C55 C56 C48 -72(5) 6_565 . . 6_565 ?
C49 C55 C56 C48 46(4) 6_565 . . 6_565 ?
C48 C55 C56 Sc3 43(5) 6_565 . . 6_565 ?
C58 C55 C56 Sc3 65(77) 6_565 . . 6_565 ?
C54 C55 C56 Sc3 104.5(9) . . . 6_565 ?
C12 C55 C56 Sc3 -40.4(11) . . . 6_565 ?
C47 C55 C56 Sc3 -28.7(14) 6_565 . . 6_565 ?
C49 C55 C56 Sc3 88.9(11) 6_565 . . 6_565 ?
C58 C56 C57 C56 149(4) 6_565 . . 6_565 ?
C59 C56 C57 C56 4(3) 6_565 . . 6_565 ?
C55 C56 C57 C56 150.7(7) . . . 6_565 ?
C61 C56 C57 C56 2.2(19) . . . 6_565 ?
C48 C56 C57 C56 144.7(6) 6_565 . . 6_565 ?
Sc3 C56 C57 C56 51.2(11) 6_565 . . 6_565 ?
C58 C56 C57 C53 -2(5) 6_565 . . . ?
C59 C56 C57 C53 -147(2) 6_565 . . . ?
C55 C56 C57 C53 -0.8(12) . . . . ?
C61 C56 C57 C53 -149.2(9) . . . . ?
C48 C56 C57 C53 -6.7(11) 6_565 . . . ?
Sc3 C56 C57 C53 -100.2(5) 6_565 . . . ?
C58 C56 C57 C53 8(5) 6_565 . . 6_565 ?
C59 C56 C57 C53 -136.7(19) 6_565 . . 6_565 ?
C55 C56 C57 C53 9.6(16) . . . 6_565 ?
C61 C56 C57 C53 -138.8(9) . . . 6_565 ?
C48 C56 C57 C53 3.7(15) 6_565 . . 6_565 ?
Sc3 C56 C57 C53 -89.8(8) 6_565 . . 6_565 ?
C58 C56 C57 C58 141(5) 6_565 . . . ?
C59 C56 C57 C58 -4(2) 6_565 . . . ?
C55 C56 C57 C58 142.3(11) . . . . ?
C61 C56 C57 C58 -6.1(12) . . . . ?
C48 C56 C57 C58 136.4(11) 6_565 . . . ?
Sc3 C56 C57 C58 42.9(7) 6_565 . . . ?
C59 C56 C57 C58 -145(6) 6_565 . . 6_565 ?
C55 C56 C57 C58 1(4) . . . 6_565 ?
C61 C56 C57 C58 -147(5) . . . 6_565 ?
C48 C56 C57 C58 -5(4) 6_565 . . 6_565 ?
Sc3 C56 C57 C58 -98(4) 6_565 . . 6_565 ?
C53 C53 C57 C56 22.3(10) 6_565 . . 6_565 ?
C52 C53 C57 C56 -82(3) 6_565 . . 6_565 ?
C54 C53 C57 C56 -142.6(11) . . . 6_565 ?
C52 C53 C57 C56 4.1(13) . . . 6_565 ?
C49 C53 C57 C56 -129.4(10) 6_565 . . 6_565 ?
C54 C53 C57 C56 12.2(11) 6_565 . . 6_565 ?
C53 C53 C57 C56 163.3(8) 6_565 . . . ?
C52 C53 C57 C56 59(3) 6_565 . . . ?
C54 C53 C57 C56 -1.6(10) . . . . ?
C52 C53 C57 C56 145.1(8) . . . . ?
C49 C53 C57 C56 11.6(10) 6_565 . . . ?
C54 C53 C57 C56 153.2(8) 6_565 . . . ?
C52 C53 C57 C53 -104(2) 6_565 . . 6_565 ?
C54 C53 C57 C53 -164.9(5) . . . 6_565 ?
C52 C53 C57 C53 -18.2(7) . . . 6_565 ?
C49 C53 C57 C53 -151.7(5) 6_565 . . 6_565 ?
C54 C53 C57 C53 -10.1(3) 6_565 . . 6_565 ?
C53 C53 C57 C58 20.0(7) 6_565 . . . ?
C52 C53 C57 C58 -84(3) 6_565 . . . ?
C54 C53 C57 C58 -144.9(8) . . . . ?
C52 C53 C57 C58 1.8(11) . . . . ?
C49 C53 C57 C58 -131.7(8) 6_565 . . . ?
C54 C53 C57 C58 9.9(8) 6_565 . . . ?
C53 C53 C57 C58 162.7(6) 6_565 . . 6_565 ?
C52 C53 C57 C58 59(3) 6_565 . . 6_565 ?
C54 C53 C57 C58 -2.2(9) . . . 6_565 ?
C52 C53 C57 C58 144.5(8) . . . 6_565 ?
C49 C53 C57 C58 11.1(8) 6_565 . . 6_565 ?
C54 C53 C57 C58 152.7(7) 6_565 . . 6_565 ?
C54 C48 C58 C55 110(7) 6_565 . . 6_565 ?
C12 C48 C58 C55 -84(6) 6_565 . . 6_565 ?
C49 C48 C58 C55 124(7) . . . 6_565 ?
C47 C48 C58 C55 -93(6) . . . 6_565 ?
C56 C48 C58 C55 -169(33) 6_565 . . 6_565 ?
C55 C48 C58 C59 81(6) 6_565 . . . ?
C54 C48 C58 C59 -168.6(12) 6_565 . . . ?
C12 C48 C58 C59 -3.3(16) 6_565 . . . ?
C49 C48 C58 C59 -154.7(11) . . . . ?
C47 C48 C58 C59 -12.3(17) . . . . ?
C56 C48 C58 C59 -88(29) 6_565 . . . ?
C55 C48 C58 C57 -126(6) 6_565 . . . ?
C54 C48 C58 C57 -15.7(13) 6_565 . . . ?
C12 C48 C58 C57 149.7(13) 6_565 . . . ?
C49 C48 C58 C57 -1.7(16) . . . . ?
C47 C48 C58 C57 140.7(11) . . . . ?
C56 C48 C58 C57 65(28) 6_565 . . . ?
C55 C48 C58 C61 96(6) 6_565 . . 6_565 ?
C54 C48 C58 C61 -154.2(15) 6_565 . . 6_565 ?
C12 C48 C58 C61 11.1(19) 6_565 . . 6_565 ?
C49 C48 C58 C61 -140.3(13) . . . 6_565 ?
C47 C48 C58 C61 2(2) . . . 6_565 ?
C56 C48 C58 C61 -74(29) 6_565 . . 6_565 ?
C55 C48 C58 C54 -110(7) 6_565 . . 6_565 ?
C12 C48 C58 C54 165.3(17) 6_565 . . 6_565 ?
C49 C48 C58 C54 14.0(7) . . . 6_565 ?
C47 C48 C58 C54 156.3(17) . . . 6_565 ?
C56 C48 C58 C54 81(29) 6_565 . . 6_565 ?
C55 C48 C58 Sc3 137(6) 6_565 . . . ?
C54 C48 C58 Sc3 -112.9(9) 6_565 . . . ?
C12 C48 C58 Sc3 52.4(11) 6_565 . . . ?
C49 C48 C58 Sc3 -99.0(10) . . . . ?
C47 C48 C58 Sc3 43.4(11) . . . . ?
C56 C48 C58 Sc3 -32(28) 6_565 . . . ?
C56 C57 C58 C56 34(4) . . . 6_565 ?
C53 C57 C58 C56 173(4) . . . 6_565 ?
C53 C57 C58 C56 -178(4) 6_565 . . 6_565 ?
C58 C57 C58 C56 46(5) 6_565 . . 6_565 ?
C56 C57 C58 C55 178(6) 6_565 . . 6_565 ?
C56 C57 C58 C55 -148(2) . . . 6_565 ?
C53 C57 C58 C55 -9(2) . . . 6_565 ?
C53 C57 C58 C55 0(2) 6_565 . . 6_565 ?
C58 C57 C58 C55 -136.3(13) 6_565 . . 6_565 ?
C56 C57 C58 C48 -174(5) 6_565 . . . ?
C56 C57 C58 C48 -139.5(13) . . . . ?
C53 C57 C58 C48 -0.5(14) . . . . ?
C53 C57 C58 C48 8.4(11) 6_565 . . . ?
C58 C57 C58 C48 -127.7(9) 6_565 . . . ?
C56 C57 C58 C59 -20(4) 6_565 . . . ?
C56 C57 C58 C59 13.9(11) . . . . ?
C53 C57 C58 C59 152.9(9) . . . . ?
C53 C57 C58 C59 161.8(10) 6_565 . . . ?
C58 C57 C58 C59 26(2) 6_565 . . . ?
C56 C57 C58 C61 -24(4) 6_565 . . 6_565 ?
C56 C57 C58 C61 10.4(9) . . . 6_565 ?
C53 C57 C58 C61 149.3(7) . . . 6_565 ?
C53 C57 C58 C61 158.2(8) 6_565 . . 6_565 ?
C58 C57 C58 C61 22.1(19) 6_565 . . 6_565 ?
C56 C57 C58 C54 176(5) 6_565 . . 6_565 ?
C56 C57 C58 C54 -149.4(9) . . . 6_565 ?
C53 C57 C58 C54 -10.4(9) . . . 6_565 ?
C53 C57 C58 C54 -1.5(6) 6_565 . . 6_565 ?
C58 C57 C58 C54 -137.6(10) 6_565 . . 6_565 ?
C56 C57 C58 Sc3 -73(4) 6_565 . . . ?
C56 C57 C58 Sc3 -39.2(7) . . . . ?
C53 C57 C58 Sc3 99.8(6) . . . . ?
C53 C57 C58 Sc3 108.7(4) 6_565 . . . ?
C58 C57 C58 Sc3 -27.4(14) 6_565 . . . ?
C62 C43 C59 C61 7(3) 6_565 . . 6_565 ?
C11 C43 C59 C61 -132(3) 6_565 . . 6_565 ?
C42 C43 C59 C61 17(3) . . . 6_565 ?
C44 C43 C59 C61 -128(2) . . . 6_565 ?
C4 C43 C59 C61 -2(3) 6_565 . . 6_565 ?
Sc3 C43 C59 C61 -50(2) . . . 6_565 ?
C62 C43 C59 C56 134(3) 6_565 . . 6_565 ?
C11 C43 C59 C56 -5(3) 6_565 . . 6_565 ?
C42 C43 C59 C56 143.6(15) . . . 6_565 ?
C44 C43 C59 C56 -1(2) . . . 6_565 ?
C61 C43 C59 C56 127(4) 6_565 . . 6_565 ?
C4 C43 C59 C56 124.2(15) 6_565 . . 6_565 ?
Sc3 C43 C59 C56 77.0(16) . . . 6_565 ?
C11 C43 C59 C62 -139(4) 6_565 . . 6_565 ?
C42 C43 C59 C62 10(2) . . . 6_565 ?
C44 C43 C59 C62 -135(3) . . . 6_565 ?
C61 C43 C59 C62 -7(3) 6_565 . . 6_565 ?
C4 C43 C59 C62 -10(2) 6_565 . . 6_565 ?
Sc3 C43 C59 C62 -57(3) . . . 6_565 ?
C62 C43 C59 C60 -2(3) 6_565 . . . ?
C11 C43 C59 C60 -141.2(17) 6_565 . . . ?
C42 C43 C59 C60 7.8(12) . . . . ?
C44 C43 C59 C60 -137.0(10) . . . . ?
C61 C43 C59 C60 -9.2(19) 6_565 . . . ?
C4 C43 C59 C60 -11.6(11) 6_565 . . . ?
Sc3 C43 C59 C60 -58.8(7) . . . . ?
C62 C43 C59 C58 140(3) 6_565 . . . ?
C11 C43 C59 C58 0(2) 6_565 . . . ?
C42 C43 C59 C58 149.3(10) . . . . ?
C44 C43 C59 C58 4.6(16) . . . . ?
C61 C43 C59 C58 132(3) 6_565 . . . ?
C4 C43 C59 C58 129.9(9) 6_565 . . . ?
Sc3 C43 C59 C58 82.7(9) . . . . ?
C62 C43 C59 C60 7(3) 6_565 . . 6_565 ?
C11 C43 C59 C60 -132.6(16) 6_565 . . 6_565 ?
C42 C43 C59 C60 16.3(12) . . . 6_565 ?
C44 C43 C59 C60 -128.4(10) . . . 6_565 ?
C61 C43 C59 C60 -1(2) 6_565 . . 6_565 ?
C4 C43 C59 C60 -3.1(11) 6_565 . . 6_565 ?
Sc3 C43 C59 C60 -50.3(6) . . . 6_565 ?
C62 C43 C59 Sc3 57(3) 6_565 . . . ?
C11 C43 C59 Sc3 -82.4(17) 6_565 . . . ?
C42 C43 C59 Sc3 66.6(7) . . . . ?
C44 C43 C59 Sc3 -78.2(10) . . . . ?
C61 C43 C59 Sc3 50(2) 6_565 . . . ?
C4 C43 C59 Sc3 47.2(6) 6_565 . . . ?
C62 C43 C59 Sc3 51(3) 6_565 . . 6_565 ?
C11 C43 C59 Sc3 -88.6(17) 6_565 . . 6_565 ?
C42 C43 C59 Sc3 60.3(8) . . . 6_565 ?
C44 C43 C59 Sc3 -84.4(10) . . . 6_565 ?
C61 C43 C59 Sc3 43(2) 6_565 . . 6_565 ?
C4 C43 C59 Sc3 40.9(7) 6_565 . . 6_565 ?
Sc3 C43 C59 Sc3 -6.25(11) . . . 6_565 ?
C56 C58 C59 C61 -32(5) 6_565 . . 6_565 ?
C55 C58 C59 C61 151(3) 6_565 . . 6_565 ?
C48 C58 C59 C61 141(3) . . . 6_565 ?
C57 C58 C59 C61 -12(3) . . . 6_565 ?
C54 C58 C59 C61 123(3) 6_565 . . 6_565 ?
Sc3 C58 C59 C61 62(2) . . . 6_565 ?
C55 C58 C59 C56 -177(6) 6_565 . . 6_565 ?
C48 C58 C59 C56 173(5) . . . 6_565 ?
C57 C58 C59 C56 20(4) . . . 6_565 ?
C61 C58 C59 C56 32(5) 6_565 . . 6_565 ?
C54 C58 C59 C56 155(6) 6_565 . . 6_565 ?
Sc3 C58 C59 C56 94(5) . . . 6_565 ?
C56 C58 C59 C62 -146(5) 6_565 . . 6_565 ?
C55 C58 C59 C62 37(2) 6_565 . . 6_565 ?
C48 C58 C59 C62 27.3(19) . . . 6_565 ?
C57 C58 C59 C62 -125.8(14) . . . 6_565 ?
C61 C58 C59 C62 -114(3) 6_565 . . 6_565 ?
C54 C58 C59 C62 9(3) 6_565 . . 6_565 ?
Sc3 C58 C59 C62 -52.1(12) . . . 6_565 ?
C56 C58 C59 C43 -164(5) 6_565 . . . ?
C55 C58 C59 C43 19(2) 6_565 . . . ?
C48 C58 C59 C43 9.4(16) . . . . ?
C57 C58 C59 C43 -143.6(11) . . . . ?
C61 C58 C59 C43 -132(3) 6_565 . . . ?
C54 C58 C59 C43 -9(3) 6_565 . . . ?
Sc3 C58 C59 C43 -69.9(9) . . . . ?
C56 C58 C59 C60 -28(5) 6_565 . . . ?
C55 C58 C59 C60 155.4(18) 6_565 . . . ?
C48 C58 C59 C60 145.5(12) . . . . ?
C57 C58 C59 C60 -7.5(15) . . . . ?
C61 C58 C59 C60 4.5(18) 6_565 . . . ?
C54 C58 C59 C60 127(2) 6_565 . . . ?
Sc3 C58 C59 C60 66.2(9) . . . . ?
C56 C58 C59 C60 -29(5) 6_565 . . 6_565 ?
C55 C58 C59 C60 154.4(18) 6_565 . . 6_565 ?
C48 C58 C59 C60 144.5(10) . . . 6_565 ?
C57 C58 C59 C60 -8.6(13) . . . 6_565 ?
C61 C58 C59 C60 3(2) 6_565 . . 6_565 ?
C54 C58 C59 C60 126(2) 6_565 . . 6_565 ?
Sc3 C58 C59 C60 65.1(6) . . . 6_565 ?
C56 C58 C59 Sc3 -94(5) 6_565 . . . ?
C55 C58 C59 Sc3 89.3(18) 6_565 . . . ?
C48 C58 C59 Sc3 79.4(11) . . . . ?
C57 C58 C59 Sc3 -73.7(10) . . . . ?
C61 C58 C59 Sc3 -62(2) 6_565 . . . ?
C54 C58 C59 Sc3 61(2) 6_565 . . . ?
C56 C58 C59 Sc3 -77(5) 6_565 . . 6_565 ?
C55 C58 C59 Sc3 105.5(18) 6_565 . . 6_565 ?
C48 C58 C59 Sc3 95.6(11) . . . 6_565 ?
C57 C58 C59 Sc3 -57.4(10) . . . 6_565 ?
C61 C58 C59 Sc3 -45(2) 6_565 . . 6_565 ?
C54 C58 C59 Sc3 77(2) 6_565 . . 6_565 ?
Sc3 C58 C59 Sc3 16.24(11) . . . 6_565 ?
C61 C59 C60 C60 21(10) 6_565 . . 6_565 ?
C56 C59 C60 C60 -12.2(18) 6_565 . . 6_565 ?
C62 C59 C60 C60 135.0(8) 6_565 . . 6_565 ?
C43 C59 C60 C60 135.7(7) . . . 6_565 ?
C58 C59 C60 C60 -5.0(17) . . . 6_565 ?
Sc3 C59 C60 C60 75.0(8) . . . 6_565 ?
Sc3 C59 C60 C60 62.5(8) 6_565 . . 6_565 ?
C56 C59 C60 C61 -33(9) 6_565 . . 6_565 ?
C62 C59 C60 C61 114(10) 6_565 . . 6_565 ?
C43 C59 C60 C61 115(10) . . . 6_565 ?
C58 C59 C60 C61 -26(9) . . . 6_565 ?
C60 C59 C60 C61 -21(10) 6_565 . . 6_565 ?
Sc3 C59 C60 C61 54(10) . . . 6_565 ?
Sc3 C59 C60 C61 42(10) 6_565 . . 6_565 ?
C61 C59 C60 C63 -122(10) 6_565 . . . ?
C56 C59 C60 C63 -155.6(11) 6_565 . . . ?
C62 C59 C60 C63 -8.4(11) 6_565 . . . ?
C43 C59 C60 C63 -7.7(11) . . . . ?
C58 C59 C60 C63 -148.4(9) . . . . ?
C60 C59 C60 C63 -143.4(12) 6_565 . . . ?
Sc3 C59 C60 C63 -68.4(5) . . . . ?
Sc3 C59 C60 C63 -80.9(5) 6_565 . . . ?
C61 C59 C60 C61 20(9) 6_565 . . . ?
C56 C59 C60 C61 -13.7(13) 6_565 . . . ?
C62 C59 C60 C61 133.5(11) 6_565 . . . ?
C43 C59 C60 C61 134.2(10) . . . . ?
C58 C59 C60 C61 -6.4(13) . . . . ?
C60 C59 C60 C61 -1.5(8) 6_565 . . . ?
Sc3 C59 C60 C61 73.5(7) . . . . ?
Sc3 C59 C60 C61 61.1(6) 6_565 . . . ?
C61 C59 C60 C63 -94(9) 6_565 . . 6_565 ?
C56 C59 C60 C63 -127.0(14) 6_565 . . 6_565 ?
C62 C59 C60 C63 20.2(19) 6_565 . . 6_565 ?
C43 C59 C60 C63 20.9(19) . . . 6_565 ?
C58 C59 C60 C63 -119.7(13) . . . 6_565 ?
C60 C59 C60 C63 -115(2) 6_565 . . 6_565 ?
Sc3 C59 C60 C63 -39.8(14) . . . 6_565 ?
Sc3 C59 C60 C63 -52.3(13) 6_565 . . 6_565 ?
C61 C59 C60 C62 -114(10) 6_565 . . 6_565 ?
C56 C59 C60 C62 -147.2(17) 6_565 . . 6_565 ?
C43 C59 C60 C62 0.7(10) . . . 6_565 ?
C58 C59 C60 C62 -140.0(15) . . . 6_565 ?
C60 C59 C60 C62 -135.0(8) 6_565 . . 6_565 ?
Sc3 C59 C60 C62 -60.1(8) . . . 6_565 ?
Sc3 C59 C60 C62 -72.5(8) 6_565 . . 6_565 ?
C61 C59 C60 C59 21(10) 6_565 . . 6_565 ?
C56 C59 C60 C59 -12.2(18) 6_565 . . 6_565 ?
C62 C59 C60 C59 135.0(8) 6_565 . . 6_565 ?
C43 C59 C60 C59 135.7(7) . . . 6_565 ?
C58 C59 C60 C59 -5.0(17) . . . 6_565 ?
C60 C59 C60 C59 -0.007(10) 6_565 . . 6_565 ?
Sc3 C59 C60 C59 75.0(8) . . . 6_565 ?
Sc3 C59 C60 C59 62.5(8) 6_565 . . 6_565 ?
C61 C59 C60 Sc3 -54(10) 6_565 . . . ?
C56 C59 C60 Sc3 -87.1(11) 6_565 . . . ?
C62 C59 C60 Sc3 60.1(8) 6_565 . . . ?
C43 C59 C60 Sc3 60.7(8) . . . . ?
C58 C59 C60 Sc3 -79.9(10) . . . . ?
C60 C59 C60 Sc3 -75.0(8) 6_565 . . . ?
Sc3 C59 C60 Sc3 -12.44(13) 6_565 . . . ?
C61 C59 C60 Sc3 -42(10) 6_565 . . 6_565 ?
C56 C59 C60 Sc3 -74.7(11) 6_565 . . 6_565 ?
C62 C59 C60 Sc3 72.5(8) 6_565 . . 6_565 ?
C43 C59 C60 Sc3 73.2(8) . . . 6_565 ?
C58 C59 C60 Sc3 -67.5(10) . . . 6_565 ?
C60 C59 C60 Sc3 -62.5(8) 6_565 . . 6_565 ?
Sc3 C59 C60 Sc3 12.44(13) . . . 6_565 ?
C61 C60 C61 C60 179.99(2) 6_565 . . 6_565 ?
C63 C60 C61 C60 -44.1(16) . . . 6_565 ?
C59 C60 C61 C60 177.8(12) . . . 6_565 ?
C63 C60 C61 C60 -32.0(12) 6_565 . . 6_565 ?
C62 C60 C61 C60 -128.5(11) 6_565 . . 6_565 ?
C59 C60 C61 C60 121(26) 6_565 . . 6_565 ?
Sc3 C60 C61 C60 -112.9(12) . . . 6_565 ?
Sc3 C60 C61 C60 -103.8(12) 6_565 . . 6_565 ?
C60 C60 C61 C62 47.5(10) 6_565 . . . ?
C61 C60 C61 C62 -132.6(10) 6_565 . . . ?
C63 C60 C61 C62 3.4(13) . . . . ?
C59 C60 C61 C62 -134.7(12) . . . . ?
C63 C60 C61 C62 15.5(9) 6_565 . . . ?
C62 C60 C61 C62 -81.0(13) 6_565 . . . ?
C59 C60 C61 C62 168(26) 6_565 . . . ?
Sc3 C60 C61 C62 -65.5(9) . . . . ?
Sc3 C60 C61 C62 -56.3(9) 6_565 . . . ?
C60 C60 C61 C56 -163.7(19) 6_565 . . . ?
C61 C60 C61 C56 16.3(19) 6_565 . . . ?
C63 C60 C61 C56 152.2(8) . . . . ?
C59 C60 C61 C56 14.2(12) . . . . ?
C63 C60 C61 C56 164.3(10) 6_565 . . . ?
C62 C60 C61 C56 67.8(13) 6_565 . . . ?
C59 C60 C61 C56 -43(25) 6_565 . . . ?
Sc3 C60 C61 C56 83.4(9) . . . . ?
Sc3 C60 C61 C56 92.6(9) 6_565 . . . ?
C60 C60 C61 C43 49.7(10) 6_565 . . 6_565 ?
C61 C60 C61 C43 -130.3(10) 6_565 . . 6_565 ?
C63 C60 C61 C43 5.6(16) . . . 6_565 ?
C59 C60 C61 C43 -132.4(14) . . . 6_565 ?
C63 C60 C61 C43 17.7(12) 6_565 . . 6_565 ?
C62 C60 C61 C43 -78.7(15) 6_565 . . 6_565 ?
C59 C60 C61 C43 171(26) 6_565 . . 6_565 ?
Sc3 C60 C61 C43 -63.2(12) . . . 6_565 ?
Sc3 C60 C61 C43 -54.0(11) 6_565 . . 6_565 ?
C60 C60 C61 C58 -170(2) 6_565 . . 6_565 ?
C61 C60 C61 C58 10(2) 6_565 . . 6_565 ?
C63 C60 C61 C58 145.5(10) . . . 6_565 ?
C59 C60 C61 C58 7.4(13) . . . 6_565 ?
C63 C60 C61 C58 157.6(12) 6_565 . . 6_565 ?
C62 C60 C61 C58 61.1(15) 6_565 . . 6_565 ?
C59 C60 C61 C58 -50(25) 6_565 . . 6_565 ?
Sc3 C60 C61 C58 76.6(11) . . . 6_565 ?
Sc3 C60 C61 C58 85.8(12) 6_565 . . 6_565 ?
C60 C60 C61 C63 32.0(12) 6_565 . . 6_565 ?
C61 C60 C61 C63 -148.0(12) 6_565 . . 6_565 ?
C63 C60 C61 C63 -12.1(5) . . . 6_565 ?
C59 C60 C61 C63 -150.1(9) . . . 6_565 ?
C62 C60 C61 C63 -96.5(9) 6_565 . . 6_565 ?
C59 C60 C61 C63 153(26) 6_565 . . 6_565 ?
Sc3 C60 C61 C63 -80.9(3) . . . 6_565 ?
Sc3 C60 C61 C63 -71.8(3) 6_565 . . 6_565 ?
C60 C60 C61 C61 -179.99(2) 6_565 . . 6_565 ?
C63 C60 C61 C61 135.9(16) . . . 6_565 ?
C59 C60 C61 C61 -2.1(11) . . . 6_565 ?
C63 C60 C61 C61 148.0(12) 6_565 . . 6_565 ?
C62 C60 C61 C61 51.5(11) 6_565 . . 6_565 ?
C59 C60 C61 C61 -59(26) 6_565 . . 6_565 ?
Sc3 C60 C61 C61 67.1(12) . . . 6_565 ?
Sc3 C60 C61 C61 76.2(12) 6_565 . . 6_565 ?
C60 C60 C61 Sc3 103.8(12) 6_565 . . 6_565 ?
C61 C60 C61 Sc3 -76.2(12) 6_565 . . 6_565 ?
C63 C60 C61 Sc3 59.7(6) . . . 6_565 ?
C59 C60 C61 Sc3 -78.4(8) . . . 6_565 ?
C63 C60 C61 Sc3 71.8(3) 6_565 . . 6_565 ?
C62 C60 C61 Sc3 -24.7(9) 6_565 . . 6_565 ?
C59 C60 C61 Sc3 -135(26) 6_565 . . 6_565 ?
Sc3 C60 C61 Sc3 -9.15(16) . . . 6_565 ?
C60 C60 C61 Sc3 112.9(12) 6_565 . . . ?
C61 C60 C61 Sc3 -67.1(12) 6_565 . . . ?
C63 C60 C61 Sc3 68.8(6) . . . . ?
C59 C60 C61 Sc3 -69.2(7) . . . . ?
C63 C60 C61 Sc3 80.9(3) 6_565 . . . ?
C62 C60 C61 Sc3 -15.6(8) 6_565 . . . ?
C59 C60 C61 Sc3 -126(25) 6_565 . . . ?
Sc3 C60 C61 Sc3 9.15(16) 6_565 . . . ?
C58 C56 C61 C59 35(5) 6_565 . . 6_565 ?
C55 C56 C61 C59 32(3) . . . 6_565 ?
C57 C56 C61 C59 177(3) . . . 6_565 ?
C48 C56 C61 C59 40(3) 6_565 . . 6_565 ?
Sc3 C56 C61 C59 102(3) 6_565 . . 6_565 ?
C58 C56 C61 C60 -156(5) 6_565 . . 6_565 ?
C59 C56 C61 C60 169(4) 6_565 . . 6_565 ?
C55 C56 C61 C60 -158.8(16) . . . 6_565 ?
C57 C56 C61 C60 -15(2) . . . 6_565 ?
C48 C56 C61 C60 -150.9(16) 6_565 . . 6_565 ?
Sc3 C56 C61 C60 -88.6(16) 6_565 . . 6_565 ?
C58 C56 C61 C62 0(5) 6_565 . . . ?
C59 C56 C61 C62 -35(2) 6_565 . . . ?
C55 C56 C61 C62 -2.9(16) . . . . ?
C57 C56 C61 C62 141.3(12) . . . . ?
C48 C56 C61 C62 5.0(16) 6_565 . . . ?
Sc3 C56 C61 C62 67.2(9) 6_565 . . . ?
C58 C56 C61 C60 -150(5) 6_565 . . . ?
C59 C56 C61 C60 176(3) 6_565 . . . ?
C55 C56 C61 C60 -152.1(11) . . . . ?
C57 C56 C61 C60 -7.9(15) . . . . ?
C48 C56 C61 C60 -144.2(11) 6_565 . . . ?
Sc3 C56 C61 C60 -82.0(8) 6_565 . . . ?
C58 C56 C61 C43 6(5) 6_565 . . 6_565 ?
C59 C56 C61 C43 -28(2) 6_565 . . 6_565 ?
C55 C56 C61 C43 3.8(14) . . . 6_565 ?
C57 C56 C61 C43 148.1(12) . . . 6_565 ?
C48 C56 C61 C43 11.8(13) 6_565 . . 6_565 ?
Sc3 C56 C61 C43 74.0(7) 6_565 . . 6_565 ?
C59 C56 C61 C58 -35(5) 6_565 . . 6_565 ?
C55 C56 C61 C58 -3(4) . . . 6_565 ?
C57 C56 C61 C58 142(6) . . . 6_565 ?
C48 C56 C61 C58 5(4) 6_565 . . 6_565 ?
Sc3 C56 C61 C58 68(5) 6_565 . . 6_565 ?
C58 C56 C61 C63 -89(5) 6_565 . . 6_565 ?
C59 C56 C61 C63 -124(4) 6_565 . . 6_565 ?
C55 C56 C61 C63 -92(3) . . . 6_565 ?
C57 C56 C61 C63 53(3) . . . 6_565 ?
C48 C56 C61 C63 -84(3) 6_565 . . 6_565 ?
Sc3 C56 C61 C63 -22(3) 6_565 . . 6_565 ?
C58 C56 C61 C61 -143(5) 6_565 . . 6_565 ?
C59 C56 C61 C61 -178(3) 6_565 . . 6_565 ?
C55 C56 C61 C61 -145.6(11) . . . 6_565 ?
C57 C56 C61 C61 -1.3(11) . . . 6_565 ?
C48 C56 C61 C61 -137.6(10) 6_565 . . 6_565 ?
Sc3 C56 C61 C61 -75.4(3) 6_565 . . 6_565 ?
C58 C56 C61 Sc3 -68(5) 6_565 . . 6_565 ?
C59 C56 C61 Sc3 -102(3) 6_565 . . 6_565 ?
C55 C56 C61 Sc3 -70.2(12) . . . 6_565 ?
C57 C56 C61 Sc3 74.1(11) . . . 6_565 ?
C48 C56 C61 Sc3 -62.2(11) 6_565 . . 6_565 ?
C58 C56 C61 Sc3 -88(5) 6_565 . . . ?
C59 C56 C61 Sc3 -123(3) 6_565 . . . ?
C55 C56 C61 Sc3 -90.4(11) . . . . ?
C57 C56 C61 Sc3 53.9(11) . . . . ?
C48 C56 C61 Sc3 -82.4(11) 6_565 . . . ?
Sc3 C56 C61 Sc3 -20.20(14) 6_565 . . . ?
C44 C11 C62 C43 -156(9) 6_565 . . 6_565 ?
C12 C11 C62 C43 -73(5) . . . 6_565 ?
C10 C11 C62 C43 142(5) . . . 6_565 ?
C47 C11 C62 C43 -83(5) 6_565 . . 6_565 ?
C45 C11 C62 C43 149(5) 6_565 . . 6_565 ?
Sc3 C11 C62 C43 -148(5) 6_565 . . 6_565 ?
C44 C11 C62 C42 85(6) 6_565 . . 6_565 ?
C43 C11 C62 C42 -118(5) 6_565 . . 6_565 ?
C12 C11 C62 C42 169.0(15) . . . 6_565 ?
C10 C11 C62 C42 23.6(16) . . . 6_565 ?
C47 C11 C62 C42 158.4(16) 6_565 . . 6_565 ?
C45 C11 C62 C42 30.8(17) 6_565 . . 6_565 ?
Sc3 C11 C62 C42 93.4(12) 6_565 . . 6_565 ?
C44 C11 C62 C59 -93(6) 6_565 . . 6_565 ?
C43 C11 C62 C59 63(4) 6_565 . . 6_565 ?
C12 C11 C62 C59 -9.2(16) . . . 6_565 ?
C10 C11 C62 C59 -154.6(12) . . . 6_565 ?
C47 C11 C62 C59 -19.8(18) 6_565 . . 6_565 ?
C45 C11 C62 C59 -147.4(13) 6_565 . . 6_565 ?
Sc3 C11 C62 C59 -84.8(9) 6_565 . . 6_565 ?
C44 C11 C62 C4 62(6) 6_565 . . . ?
C43 C11 C62 C4 -142(5) 6_565 . . . ?
C12 C11 C62 C4 145.2(13) . . . . ?
C10 C11 C62 C4 -0.2(13) . . . . ?
C47 C11 C62 C4 134.7(14) 6_565 . . . ?
C45 C11 C62 C4 7.0(14) 6_565 . . . ?
Sc3 C11 C62 C4 69.7(8) 6_565 . . . ?
C44 C11 C62 C61 -80(6) 6_565 . . . ?
C43 C11 C62 C61 76(4) 6_565 . . . ?
C12 C11 C62 C61 3.5(18) . . . . ?
C10 C11 C62 C61 -141.9(12) . . . . ?
C47 C11 C62 C61 -7(2) 6_565 . . . ?
C45 C11 C62 C61 -134.7(12) 6_565 . . . ?
Sc3 C11 C62 C61 -72.0(10) 6_565 . . . ?
C44 C11 C62 C63 38(7) 6_565 . . 6_565 ?
C43 C11 C62 C63 -166(6) 6_565 . . 6_565 ?
C12 C11 C62 C63 121(2) . . . 6_565 ?
C10 C11 C62 C63 -24(3) . . . 6_565 ?
C47 C11 C62 C63 111(2) 6_565 . . 6_565 ?
C45 C11 C62 C63 -17(3) 6_565 . . 6_565 ?
Sc3 C11 C62 C63 46(2) 6_565 . . 6_565 ?
C43 C11 C62 C44 156(9) 6_565 . . 6_565 ?
C12 C11 C62 C44 84(6) . . . 6_565 ?
C10 C11 C62 C44 -62(6) . . . 6_565 ?
C47 C11 C62 C44 73(6) 6_565 . . 6_565 ?
C45 C11 C62 C44 -55(6) 6_565 . . 6_565 ?
Sc3 C11 C62 C44 8(6) 6_565 . . 6_565 ?
C44 C11 C62 C60 -64(6) 6_565 . . 6_565 ?
C43 C11 C62 C60 92(4) 6_565 . . 6_565 ?
C12 C11 C62 C60 19(2) . . . 6_565 ?
C10 C11 C62 C60 -126.2(14) . . . 6_565 ?
C47 C11 C62 C60 9(2) 6_565 . . 6_565 ?
C45 C11 C62 C60 -119.0(14) 6_565 . . 6_565 ?
Sc3 C11 C62 C60 -56.3(13) 6_565 . . 6_565 ?
C44 C11 C62 Sc3 -8(6) 6_565 . . 6_565 ?
C43 C11 C62 Sc3 148(5) 6_565 . . 6_565 ?
C12 C11 C62 Sc3 75.6(12) . . . 6_565 ?
C10 C11 C62 Sc3 -69.8(9) . . . 6_565 ?
C47 C11 C62 Sc3 65.0(14) 6_565 . . 6_565 ?
C45 C11 C62 Sc3 -62.6(11) 6_565 . . 6_565 ?
C44 C11 C62 Sc3 -11(6) 6_565 . . . ?
C43 C11 C62 Sc3 145(5) 6_565 . . . ?
C12 C11 C62 Sc3 72.2(13) . . . . ?
C10 C11 C62 Sc3 -73.2(9) . . . . ?
C47 C11 C62 Sc3 61.7(15) 6_565 . . . ?
C45 C11 C62 Sc3 -66.0(11) 6_565 . . . ?
Sc3 C11 C62 Sc3 -3.35(9) 6_565 . . . ?
C42 C4 C62 C43 94(4) 6_565 . . 6_565 ?
C41 C4 C62 C43 -15(5) 6_565 . . 6_565 ?
C3 C4 C62 C43 -170(3) . . . 6_565 ?
C5 C4 C62 C43 -24(4) . . . 6_565 ?
C63 C4 C62 C43 170(4) 6_565 . . 6_565 ?
C2 C4 C62 C43 -121(4) 6_565 . . 6_565 ?
C3 C4 C62 C43 -164(4) 6_565 . . 6_565 ?
Sc3 C4 C62 C43 -107(4) 6_565 . . 6_565 ?
Sc3 C4 C62 C43 -120(4) . . . 6_565 ?
C41 C4 C62 C42 -109(3) 6_565 . . 6_565 ?
C3 C4 C62 C42 96(2) . . . 6_565 ?
C5 C4 C62 C42 -117(2) . . . 6_565 ?
C63 C4 C62 C42 77(2) 6_565 . . 6_565 ?
C2 C4 C62 C42 145(3) 6_565 . . 6_565 ?
C43 C4 C62 C42 -94(4) 6_565 . . 6_565 ?
C3 C4 C62 C42 103(2) 6_565 . . 6_565 ?
Sc3 C4 C62 C42 160(2) 6_565 . . 6_565 ?
Sc3 C4 C62 C42 147(2) . . . 6_565 ?
C42 C4 C62 C59 -110(3) 6_565 . . 6_565 ?
C41 C4 C62 C59 141.4(19) 6_565 . . 6_565 ?
C3 C4 C62 C59 -14(2) . . . 6_565 ?
C5 C4 C62 C59 133.2(17) . . . 6_565 ?
C63 C4 C62 C59 -33.2(18) 6_565 . . 6_565 ?
C2 C4 C62 C59 35(3) 6_565 . . 6_565 ?
C43 C4 C62 C59 157(5) 6_565 . . 6_565 ?
C3 C4 C62 C59 -7(2) 6_565 . . 6_565 ?
Sc3 C4 C62 C59 50.1(18) 6_565 . . 6_565 ?
Sc3 C4 C62 C59 36.9(18) . . . 6_565 ?
C42 C4 C62 C11 114(2) 6_565 . . . ?
C41 C4 C62 C11 5(2) 6_565 . . . ?
C3 C4 C62 C11 -150.3(9) . . . . ?
C5 C4 C62 C11 -3.6(12) . . . . ?
C63 C4 C62 C11 -169.9(9) 6_565 . . . ?
C2 C4 C62 C11 -101.3(15) 6_565 . . . ?
C43 C4 C62 C11 20(3) 6_565 . . . ?
C3 C4 C62 C11 -143.8(8) 6_565 . . . ?
Sc3 C4 C62 C11 -86.6(8) 6_565 . . . ?
Sc3 C4 C62 C11 -99.8(8) . . . . ?
C42 C4 C62 C61 -105(2) 6_565 . . . ?
C41 C4 C62 C61 146.4(16) 6_565 . . . ?
C3 C4 C62 C61 -8.6(15) . . . . ?
C5 C4 C62 C61 138.2(10) . . . . ?
C63 C4 C62 C61 -28.1(10) 6_565 . . . ?
C2 C4 C62 C61 40.5(19) 6_565 . . . ?
C43 C4 C62 C61 162(4) 6_565 . . . ?
C3 C4 C62 C61 -2.0(13) 6_565 . . . ?
Sc3 C4 C62 C61 55.2(9) 6_565 . . . ?
Sc3 C4 C62 C61 41.9(9) . . . . ?
C42 C4 C62 C63 -77(2) 6_565 . . 6_565 ?
C41 C4 C62 C63 175(2) 6_565 . . 6_565 ?
C3 C4 C62 C63 19.5(7) . . . 6_565 ?
C5 C4 C62 C63 166.3(9) . . . 6_565 ?
C2 C4 C62 C63 68.6(14) 6_565 . . 6_565 ?
C43 C4 C62 C63 -170(4) 6_565 . . 6_565 ?
C3 C4 C62 C63 26.1(5) 6_565 . . 6_565 ?
Sc3 C4 C62 C63 83.3(5) 6_565 . . 6_565 ?
Sc3 C4 C62 C63 70.1(4) . . . 6_565 ?
C42 C4 C62 C44 119(2) 6_565 . . 6_565 ?
C41 C4 C62 C44 10(2) 6_565 . . 6_565 ?
C3 C4 C62 C44 -145.1(9) . . . 6_565 ?
C5 C4 C62 C44 1.6(12) . . . 6_565 ?
C63 C4 C62 C44 -164.7(10) 6_565 . . 6_565 ?
C2 C4 C62 C44 -96.1(15) 6_565 . . 6_565 ?
C43 C4 C62 C44 25(3) 6_565 . . 6_565 ?
C3 C4 C62 C44 -138.6(8) 6_565 . . 6_565 ?
Sc3 C4 C62 C44 -81.4(9) 6_565 . . 6_565 ?
Sc3 C4 C62 C44 -94.6(9) . . . 6_565 ?
C42 C4 C62 C60 -95(2) 6_565 . . 6_565 ?
C41 C4 C62 C60 156.6(17) 6_565 . . 6_565 ?
C3 C4 C62 C60 1.5(11) . . . 6_565 ?
C5 C4 C62 C60 148.3(7) . . . 6_565 ?
C63 C4 C62 C60 -18.0(5) 6_565 . . 6_565 ?
C2 C4 C62 C60 50.6(16) 6_565 . . 6_565 ?
C43 C4 C62 C60 172(4) 6_565 . . 6_565 ?
C3 C4 C62 C60 8.1(9) 6_565 . . 6_565 ?
Sc3 C4 C62 C60 65.3(5) 6_565 . . 6_565 ?
Sc3 C4 C62 C60 52.1(5) . . . 6_565 ?
C42 C4 C62 Sc3 -160(2) 6_565 . . 6_565 ?
C41 C4 C62 Sc3 91.3(18) 6_565 . . 6_565 ?
C3 C4 C62 Sc3 -63.8(8) . . . 6_565 ?
C5 C4 C62 Sc3 83.0(7) . . . 6_565 ?
C63 C4 C62 Sc3 -83.3(5) 6_565 . . 6_565 ?
C2 C4 C62 Sc3 -14.7(13) 6_565 . . 6_565 ?
C43 C4 C62 Sc3 107(4) 6_565 . . 6_565 ?
C3 C4 C62 Sc3 -57.2(6) 6_565 . . 6_565 ?
Sc3 C4 C62 Sc3 -13.23(11) . . . 6_565 ?
C42 C4 C62 Sc3 -147(2) 6_565 . . . ?
C41 C4 C62 Sc3 104.5(18) 6_565 . . . ?
C3 C4 C62 Sc3 -50.5(7) . . . . ?
C5 C4 C62 Sc3 96.3(7) . . . . ?
C63 C4 C62 Sc3 -70.1(4) 6_565 . . . ?
C2 C4 C62 Sc3 -1.5(13) 6_565 . . . ?
C43 C4 C62 Sc3 120(4) 6_565 . . . ?
C3 C4 C62 Sc3 -44.0(5) 6_565 . . . ?
Sc3 C4 C62 Sc3 13.23(11) 6_565 . . . ?
C59 C61 C62 C43 -7(3) 6_565 . . 6_565 ?
C60 C61 C62 C43 -173(3) 6_565 . . 6_565 ?
C60 C61 C62 C43 174(3) . . . 6_565 ?
C56 C61 C62 C43 25(3) . . . 6_565 ?
C58 C61 C62 C43 25(3) 6_565 . . 6_565 ?
C63 C61 C62 C43 -172(3) 6_565 . . 6_565 ?
C61 C61 C62 C43 150(3) 6_565 . . 6_565 ?
Sc3 C61 C62 C43 111(3) 6_565 . . 6_565 ?
Sc3 C61 C62 C43 120(3) . . . 6_565 ?
C59 C61 C62 C42 161(3) 6_565 . . 6_565 ?
C60 C61 C62 C42 -4.6(19) 6_565 . . 6_565 ?
C60 C61 C62 C42 -17.9(19) . . . 6_565 ?
C56 C61 C62 C42 -166.6(13) . . . 6_565 ?
C43 C61 C62 C42 168(4) 6_565 . . 6_565 ?
C58 C61 C62 C42 -166.7(14) 6_565 . . 6_565 ?
C63 C61 C62 C42 -3.5(12) 6_565 . . 6_565 ?
C61 C61 C62 C42 -41.9(18) 6_565 . . 6_565 ?
Sc3 C61 C62 C42 -81.0(13) 6_565 . . 6_565 ?
Sc3 C61 C62 C42 -71.5(14) . . . 6_565 ?
C60 C61 C62 C59 -165(3) 6_565 . . 6_565 ?
C60 C61 C62 C59 -179(3) . . . 6_565 ?
C56 C61 C62 C59 33(2) . . . 6_565 ?
C43 C61 C62 C59 7(3) 6_565 . . 6_565 ?
C58 C61 C62 C59 32.5(18) 6_565 . . 6_565 ?
C63 C61 C62 C59 -164(2) 6_565 . . 6_565 ?
C61 C61 C62 C59 157(3) 6_565 . . 6_565 ?
Sc3 C61 C62 C59 118(2) 6_565 . . 6_565 ?
Sc3 C61 C62 C59 128(2) . . . 6_565 ?
C59 C61 C62 C11 -35(3) 6_565 . . . ?
C60 C61 C62 C11 159.7(12) 6_565 . . . ?
C60 C61 C62 C11 146.4(10) . . . . ?
C56 C61 C62 C11 -2.3(15) . . . . ?
C43 C61 C62 C11 -28(3) 6_565 . . . ?
C58 C61 C62 C11 -2.4(15) 6_565 . . . ?
C63 C61 C62 C11 160.8(12) 6_565 . . . ?
C61 C61 C62 C11 122.4(8) 6_565 . . . ?
Sc3 C61 C62 C11 83.3(10) 6_565 . . . ?
Sc3 C61 C62 C11 92.8(10) . . . . ?
C59 C61 C62 C4 -172(2) 6_565 . . . ?
C60 C61 C62 C4 22.8(16) 6_565 . . . ?
C60 C61 C62 C4 9.5(15) . . . . ?
C56 C61 C62 C4 -139.2(10) . . . . ?
C43 C61 C62 C4 -164(4) 6_565 . . . ?
C58 C61 C62 C4 -139.3(11) 6_565 . . . ?
C63 C61 C62 C4 23.9(8) 6_565 . . . ?
C61 C61 C62 C4 -14.5(14) 6_565 . . . ?
Sc3 C61 C62 C4 -53.6(9) 6_565 . . . ?
Sc3 C61 C62 C4 -44.1(10) . . . . ?
C59 C61 C62 C63 164(2) 6_565 . . 6_565 ?
C60 C61 C62 C63 -1.1(10) 6_565 . . 6_565 ?
C60 C61 C62 C63 -14.4(9) . . . 6_565 ?
C56 C61 C62 C63 -163.1(10) . . . 6_565 ?
C43 C61 C62 C63 172(3) 6_565 . . 6_565 ?
C58 C61 C62 C63 -163.2(10) 6_565 . . 6_565 ?
C61 C61 C62 C63 -38.4(7) 6_565 . . 6_565 ?
Sc3 C61 C62 C63 -77.5(4) 6_565 . . 6_565 ?
Sc3 C61 C62 C63 -68.0(4) . . . 6_565 ?
C59 C61 C62 C44 -41(2) 6_565 . . 6_565 ?
C60 C61 C62 C44 153.2(13) 6_565 . . 6_565 ?
C60 C61 C62 C44 139.9(10) . . . 6_565 ?
C56 C61 C62 C44 -8.8(16) . . . 6_565 ?
C43 C61 C62 C44 -34(2) 6_565 . . 6_565 ?
C58 C61 C62 C44 -8.9(15) 6_565 . . 6_565 ?
C63 C61 C62 C44 154.3(13) 6_565 . . 6_565 ?
C61 C61 C62 C44 116.0(8) 6_565 . . 6_565 ?
Sc3 C61 C62 C44 76.8(11) 6_565 . . 6_565 ?
Sc3 C61 C62 C44 86.4(11) . . . 6_565 ?
C59 C61 C62 C60 165(3) 6_565 . . 6_565 ?
C60 C61 C62 C60 -13.3(5) . . . 6_565 ?
C56 C61 C62 C60 -162.0(17) . . . 6_565 ?
C43 C61 C62 C60 173(3) 6_565 . . 6_565 ?
C58 C61 C62 C60 -162.1(17) 6_565 . . 6_565 ?
C63 C61 C62 C60 1.1(10) 6_565 . . 6_565 ?
C61 C61 C62 C60 -37.3(8) 6_565 . . 6_565 ?
Sc3 C61 C62 C60 -76.4(11) 6_565 . . 6_565 ?
Sc3 C61 C62 C60 -66.9(10) . . . 6_565 ?
C59 C61 C62 Sc3 -118(2) 6_565 . . 6_565 ?
C60 C61 C62 Sc3 76.4(11) 6_565 . . 6_565 ?
C60 C61 C62 Sc3 63.1(8) . . . 6_565 ?
C56 C61 C62 Sc3 -85.6(9) . . . 6_565 ?
C43 C61 C62 Sc3 -111(3) 6_565 . . 6_565 ?
C58 C61 C62 Sc3 -85.7(9) 6_565 . . 6_565 ?
C63 C61 C62 Sc3 77.5(4) 6_565 . . 6_565 ?
C61 C61 C62 Sc3 39.1(6) 6_565 . . 6_565 ?
Sc3 C61 C62 Sc3 9.54(13) . . . 6_565 ?
C59 C61 C62 Sc3 -128(2) 6_565 . . . ?
C60 C61 C62 Sc3 66.9(10) 6_565 . . . ?
C60 C61 C62 Sc3 53.6(8) . . . . ?
C56 C61 C62 Sc3 -95.1(9) . . . . ?
C43 C61 C62 Sc3 -120(3) 6_565 . . . ?
C58 C61 C62 Sc3 -95.2(9) 6_565 . . . ?
C63 C61 C62 Sc3 68.0(4) 6_565 . . . ?
C61 C61 C62 Sc3 29.6(5) 6_565 . . . ?
Sc3 C61 C62 Sc3 -9.54(13) 6_565 . . . ?
C60 C60 C63 C63 -0.003(2) 6_565 . . 6_565 ?
C61 C60 C63 C63 153.8(11) 6_565 . . 6_565 ?
C59 C60 C63 C63 159.1(8) . . . 6_565 ?
C61 C60 C63 C63 16.7(7) . . . 6_565 ?
C62 C60 C63 C63 152.6(5) 6_565 . . 6_565 ?
C59 C60 C63 C63 16.2(6) 6_565 . . 6_565 ?
Sc3 C60 C63 C63 90.3(2) . . . 6_565 ?
Sc3 C60 C63 C63 68.1(2) 6_565 . . 6_565 ?
C60 C60 C63 C3 -57.5(12) 6_565 . . 6_565 ?
C61 C60 C63 C3 96.3(15) 6_565 . . 6_565 ?
C59 C60 C63 C3 101.6(13) . . . 6_565 ?
C61 C60 C63 C3 -40.8(15) . . . 6_565 ?
C63 C60 C63 C3 -57.5(12) 6_565 . . 6_565 ?
C62 C60 C63 C3 95.1(12) 6_565 . . 6_565 ?
C59 C60 C63 C3 -41.3(15) 6_565 . . 6_565 ?
Sc3 C60 C63 C3 32.7(11) . . . 6_565 ?
Sc3 C60 C63 C3 10.5(11) 6_565 . . 6_565 ?
C60 C60 C63 C42 -154.5(4) 6_565 . . . ?
C61 C60 C63 C42 -0.6(12) 6_565 . . . ?
C59 C60 C63 C42 4.7(9) . . . . ?
C61 C60 C63 C42 -137.7(8) . . . . ?
C63 C60 C63 C42 -154.5(4) 6_565 . . . ?
C62 C60 C63 C42 -1.8(6) 6_565 . . . ?
C59 C60 C63 C42 -138.2(7) 6_565 . . . ?
Sc3 C60 C63 C42 -64.2(5) . . . . ?
Sc3 C60 C63 C42 -86.4(5) 6_565 . . . ?
C60 C60 C63 C3 -33.7(6) 6_565 . . . ?
C61 C60 C63 C3 120.1(11) 6_565 . . . ?
C59 C60 C63 C3 125.4(8) . . . . ?
C61 C60 C63 C3 -17.0(10) . . . . ?
C63 C60 C63 C3 -33.7(6) 6_565 . . . ?
C62 C60 C63 C3 118.9(7) 6_565 . . . ?
C59 C60 C63 C3 -17.5(10) 6_565 . . . ?
Sc3 C60 C63 C3 56.5(6) . . . . ?
Sc3 C60 C63 C3 34.4(6) 6_565 . . . ?
C60 C60 C63 C4 -130.3(6) 6_565 . . 6_565 ?
C61 C60 C63 C4 23.5(13) 6_565 . . 6_565 ?
C59 C60 C63 C4 28.8(10) . . . 6_565 ?
C61 C60 C63 C4 -113.6(9) . . . 6_565 ?
C63 C60 C63 C4 -130.3(6) 6_565 . . 6_565 ?
C62 C60 C63 C4 22.3(7) 6_565 . . 6_565 ?
C59 C60 C63 C4 -114.0(8) 6_565 . . 6_565 ?
Sc3 C60 C63 C4 -40.0(6) . . . 6_565 ?
Sc3 C60 C63 C4 -62.2(6) 6_565 . . 6_565 ?
C61 C60 C63 C60 153.8(11) 6_565 . . 6_565 ?
C59 C60 C63 C60 159.1(8) . . . 6_565 ?
C61 C60 C63 C60 16.7(7) . . . 6_565 ?
C63 C60 C63 C60 0.003(2) 6_565 . . 6_565 ?
C62 C60 C63 C60 152.6(5) 6_565 . . 6_565 ?
C59 C60 C63 C60 16.3(6) 6_565 . . 6_565 ?
Sc3 C60 C63 C60 90.3(2) . . . 6_565 ?
Sc3 C60 C63 C60 68.1(2) 6_565 . . 6_565 ?
C60 C60 C63 C62 -152.6(5) 6_565 . . 6_565 ?
C61 C60 C63 C62 1.2(11) 6_565 . . 6_565 ?
C59 C60 C63 C62 6.5(8) . . . 6_565 ?
C61 C60 C63 C62 -135.9(9) . . . 6_565 ?
C63 C60 C63 C62 -152.6(5) 6_565 . . 6_565 ?
C59 C60 C63 C62 -136.4(8) 6_565 . . 6_565 ?
Sc3 C60 C63 C62 -62.4(5) . . . 6_565 ?
Sc3 C60 C63 C62 -84.5(5) 6_565 . . 6_565 ?
C60 C60 C63 C61 -153.8(11) 6_565 . . 6_565 ?
C59 C60 C63 C61 5.3(12) . . . 6_565 ?
C61 C60 C63 C61 -137.1(17) . . . 6_565 ?
C63 C60 C63 C61 -153.8(11) 6_565 . . 6_565 ?
C62 C60 C63 C61 -1.2(11) 6_565 . . 6_565 ?
C59 C60 C63 C61 -137.6(12) 6_565 . . 6_565 ?
Sc3 C60 C63 C61 -63.6(10) . . . 6_565 ?
Sc3 C60 C63 C61 -85.8(10) 6_565 . . 6_565 ?
C60 C60 C63 Sc3 -90.3(2) 6_565 . . . ?
C61 C60 C63 Sc3 63.6(10) 6_565 . . . ?
C59 C60 C63 Sc3 68.9(7) . . . . ?
C61 C60 C63 Sc3 -73.5(7) . . . . ?
C63 C60 C63 Sc3 -90.3(2) 6_565 . . . ?
C62 C60 C63 Sc3 62.4(5) 6_565 . . . ?
C59 C60 C63 Sc3 -74.0(6) 6_565 . . . ?
Sc3 C60 C63 Sc3 -22.19(10) 6_565 . . . ?
C60 C60 C63 Sc3 -68.1(2) 6_565 . . 6_565 ?
C61 C60 C63 Sc3 85.8(10) 6_565 . . 6_565 ?
C59 C60 C63 Sc3 91.0(7) . . . 6_565 ?
C61 C60 C63 Sc3 -51.4(7) . . . 6_565 ?
C63 C60 C63 Sc3 -68.1(2) 6_565 . . 6_565 ?
C62 C60 C63 Sc3 84.5(5) 6_565 . . 6_565 ?
C59 C60 C63 Sc3 -51.8(6) 6_565 . . 6_565 ?
Sc3 C60 C63 Sc3 22.19(10) . . . 6_565 ?
C4 C42 C63 C63 13.0(19) 6_565 . . 6_565 ?
C62 C42 C63 C63 -99.6(11) 6_565 . . 6_565 ?
C41 C42 C63 C63 27.9(12) . . . 6_565 ?
C43 C42 C63 C63 -102.3(10) . . . 6_565 ?
C3 C42 C63 C63 33.2(8) 6_565 . . 6_565 ?
C5 C42 C63 C63 7.8(15) 6_565 . . 6_565 ?
Sc3 C42 C63 C63 -41.1(9) . . . 6_565 ?
C4 C42 C63 C3 -20.2(13) 6_565 . . 6_565 ?
C62 C42 C63 C3 -132.8(10) 6_565 . . 6_565 ?
C41 C42 C63 C3 -5.3(7) . . . 6_565 ?
C43 C42 C63 C3 -135.6(7) . . . 6_565 ?
C5 C42 C63 C3 -25.5(9) 6_565 . . 6_565 ?
Sc3 C42 C63 C3 -74.3(4) . . . 6_565 ?
C4 C42 C63 C60 115.5(13) 6_565 . . . ?
C62 C42 C63 C60 2.9(10) 6_565 . . . ?
C41 C42 C63 C60 130.4(7) . . . . ?
C43 C42 C63 C60 0.2(9) . . . . ?
C3 C42 C63 C60 135.7(7) 6_565 . . . ?
C5 C42 C63 C60 110.3(8) 6_565 . . . ?
Sc3 C42 C63 C60 61.4(5) . . . . ?
C4 C42 C63 C3 -14.3(14) 6_565 . . . ?
C62 C42 C63 C3 -126.9(9) 6_565 . . . ?
C41 C42 C63 C3 0.6(7) . . . . ?
C43 C42 C63 C3 -129.6(7) . . . . ?
C3 C42 C63 C3 5.9(2) 6_565 . . . ?
C5 C42 C63 C3 -19.5(9) 6_565 . . . ?
Sc3 C42 C63 C3 -68.4(4) . . . . ?
C62 C42 C63 C4 -112.6(17) 6_565 . . 6_565 ?
C41 C42 C63 C4 14.9(11) . . . 6_565 ?
C43 C42 C63 C4 -115.3(15) . . . 6_565 ?
C3 C42 C63 C4 20.2(13) 6_565 . . 6_565 ?
C5 C42 C63 C4 -5.2(10) 6_565 . . 6_565 ?
Sc3 C42 C63 C4 -54.1(12) . . . 6_565 ?
C4 C42 C63 C60 103.0(13) 6_565 . . 6_565 ?
C62 C42 C63 C60 -9.6(12) 6_565 . . 6_565 ?
C41 C42 C63 C60 117.9(8) . . . 6_565 ?
C43 C42 C63 C60 -12.3(11) . . . 6_565 ?
C3 C42 C63 C60 123.2(8) 6_565 . . 6_565 ?
C5 C42 C63 C60 97.8(9) 6_565 . . 6_565 ?
Sc3 C42 C63 C60 48.9(6) . . . 6_565 ?
C4 C42 C63 C62 112.6(17) 6_565 . . 6_565 ?
C41 C42 C63 C62 127.5(11) . . . 6_565 ?
C43 C42 C63 C62 -2.8(11) . . . 6_565 ?
C3 C42 C63 C62 132.8(10) 6_565 . . 6_565 ?
C5 C42 C63 C62 107.3(13) 6_565 . . 6_565 ?
Sc3 C42 C63 C62 58.5(9) . . . 6_565 ?
C4 C42 C63 C61 115.2(13) 6_565 . . 6_565 ?
C62 C42 C63 C61 2.7(9) 6_565 . . 6_565 ?
C41 C42 C63 C61 130.1(7) . . . 6_565 ?
C43 C42 C63 C61 -0.1(8) . . . 6_565 ?
C3 C42 C63 C61 135.5(6) 6_565 . . 6_565 ?
C5 C42 C63 C61 110.0(8) 6_565 . . 6_565 ?
Sc3 C42 C63 C61 61.2(4) . . . 6_565 ?
C4 C42 C63 Sc3 54.1(12) 6_565 . . . ?
C62 C42 C63 Sc3 -58.5(9) 6_565 . . . ?
C41 C42 C63 Sc3 69.0(5) . . . . ?
C43 C42 C63 Sc3 -61.3(6) . . . . ?
C3 C42 C63 Sc3 74.3(4) 6_565 . . . ?
C5 C42 C63 Sc3 48.8(7) 6_565 . . . ?
C4 C42 C63 Sc3 48.2(13) 6_565 . . 6_565 ?
C62 C42 C63 Sc3 -64.3(9) 6_565 . . 6_565 ?
C41 C42 C63 Sc3 63.2(6) . . . 6_565 ?
C43 C42 C63 Sc3 -67.1(7) . . . 6_565 ?
C3 C42 C63 Sc3 68.5(4) 6_565 . . 6_565 ?
C5 C42 C63 Sc3 43.0(8) 6_565 . . 6_565 ?
Sc3 C42 C63 Sc3 -5.81(13) . . . 6_565 ?
C3 C3 C63 C63 -179.993(2) 6_565 . . 6_565 ?
C2 C3 C63 C63 -150.5(14) 6_565 . . 6_565 ?
C4 C3 C63 C63 -25.4(5) . . . 6_565 ?
C2 C3 C63 C63 -165.6(6) . . . 6_565 ?
C41 C3 C63 C63 -36.5(10) 6_565 . . 6_565 ?
C42 C3 C63 C63 -11.9(3) 6_565 . . 6_565 ?
C4 C3 C63 C63 -159.7(4) 6_565 . . 6_565 ?
Sc3 C3 C63 C63 -79.3(3) 6_565 . . 6_565 ?
Sc3 C3 C63 C63 -97.6(3) . . . 6_565 ?
C2 C3 C63 C3 29.5(14) 6_565 . . 6_565 ?
C63 C3 C63 C3 179.993(3) 6_565 . . 6_565 ?
C4 C3 C63 C3 154.6(5) . . . 6_565 ?
C2 C3 C63 C3 14.4(6) . . . 6_565 ?
C41 C3 C63 C3 143.5(10) 6_565 . . 6_565 ?
C42 C3 C63 C3 168.1(3) 6_565 . . 6_565 ?
C4 C3 C63 C3 20.3(4) 6_565 . . 6_565 ?
Sc3 C3 C63 C3 100.7(3) 6_565 . . 6_565 ?
Sc3 C3 C63 C3 82.4(3) . . . 6_565 ?
C3 C3 C63 C60 -136.5(7) 6_565 . . . ?
C2 C3 C63 C60 -107.0(13) 6_565 . . . ?
C63 C3 C63 C60 43.4(7) 6_565 . . . ?
C4 C3 C63 C60 18.0(10) . . . . ?
C2 C3 C63 C60 -122.2(7) . . . . ?
C41 C3 C63 C60 7.0(14) 6_565 . . . ?
C42 C3 C63 C60 31.6(8) 6_565 . . . ?
C4 C3 C63 C60 -116.2(7) 6_565 . . . ?
Sc3 C3 C63 C60 -35.9(6) 6_565 . . . ?
Sc3 C3 C63 C60 -54.2(5) . . . . ?
C3 C3 C63 C42 -14.5(4) 6_565 . . . ?
C2 C3 C63 C42 15.0(14) 6_565 . . . ?
C63 C3 C63 C42 165.5(4) 6_565 . . . ?
C4 C3 C63 C42 140.0(7) . . . . ?
C2 C3 C63 C42 -0.2(7) . . . . ?
C41 C3 C63 C42 129.0(11) 6_565 . . . ?
C42 C3 C63 C42 153.6(7) 6_565 . . . ?
C4 C3 C63 C42 5.8(5) 6_565 . . . ?
Sc3 C3 C63 C42 86.1(5) 6_565 . . . ?
Sc3 C3 C63 C42 67.8(5) . . . . ?
C3 C3 C63 C4 -20.3(4) 6_565 . . 6_565 ?
C2 C3 C63 C4 9.2(13) 6_565 . . 6_565 ?
C63 C3 C63 C4 159.7(4) 6_565 . . 6_565 ?
C4 C3 C63 C4 134.2(9) . . . 6_565 ?
C2 C3 C63 C4 -6.0(6) . . . 6_565 ?
C41 C3 C63 C4 123.2(11) 6_565 . . 6_565 ?
C42 C3 C63 C4 147.8(5) 6_565 . . 6_565 ?
Sc3 C3 C63 C4 80.3(4) 6_565 . . 6_565 ?
Sc3 C3 C63 C4 62.0(4) . . . 6_565 ?
C3 C3 C63 C60 -149.4(6) 6_565 . . 6_565 ?
C2 C3 C63 C60 -119.9(12) 6_565 . . 6_565 ?
C63 C3 C63 C60 30.6(6) 6_565 . . 6_565 ?
C4 C3 C63 C60 5.2(8) . . . 6_565 ?
C2 C3 C63 C60 -135.0(6) . . . 6_565 ?
C41 C3 C63 C60 -5.9(13) 6_565 . . 6_565 ?
C42 C3 C63 C60 18.7(6) 6_565 . . 6_565 ?
C4 C3 C63 C60 -129.1(6) 6_565 . . 6_565 ?
Sc3 C3 C63 C60 -48.7(4) 6_565 . . 6_565 ?
Sc3 C3 C63 C60 -67.0(4) . . . 6_565 ?
C3 C3 C63 C62 -49.4(6) 6_565 . . 6_565 ?
C2 C3 C63 C62 -19.9(15) 6_565 . . 6_565 ?
C63 C3 C63 C62 130.6(6) 6_565 . . 6_565 ?
C4 C3 C63 C62 105.2(9) . . . 6_565 ?
C2 C3 C63 C62 -35.0(8) . . . 6_565 ?
C41 C3 C63 C62 94.1(13) 6_565 . . 6_565 ?
C42 C3 C63 C62 118.7(7) 6_565 . . 6_565 ?
C4 C3 C63 C62 -29.0(7) 6_565 . . 6_565 ?
Sc3 C3 C63 C62 51.3(6) 6_565 . . 6_565 ?
Sc3 C3 C63 C62 33.0(6) . . . 6_565 ?
C3 C3 C63 C61 -107.1(8) 6_565 . . 6_565 ?
C2 C3 C63 C61 -77.6(14) 6_565 . . 6_565 ?
C63 C3 C63 C61 72.9(8) 6_565 . . 6_565 ?
C4 C3 C63 C61 47.5(11) . . . 6_565 ?
C2 C3 C63 C61 -92.8(8) . . . 6_565 ?
C41 C3 C63 C61 36.4(15) 6_565 . . 6_565 ?
C42 C3 C63 C61 61.0(9) 6_565 . . 6_565 ?
C4 C3 C63 C61 -86.8(8) 6_565 . . 6_565 ?
Sc3 C3 C63 C61 -6.4(7) 6_565 . . 6_565 ?
Sc3 C3 C63 C61 -24.7(7) . . . 6_565 ?
C3 C3 C63 Sc3 -82.4(3) 6_565 . . . ?
C2 C3 C63 Sc3 -52.9(12) 6_565 . . . ?
C63 C3 C63 Sc3 97.6(3) 6_565 . . . ?
C4 C3 C63 Sc3 72.2(6) . . . . ?
C2 C3 C63 Sc3 -68.0(4) . . . . ?
C41 C3 C63 Sc3 61.1(11) 6_565 . . . ?
C42 C3 C63 Sc3 85.7(4) 6_565 . . . ?
C4 C3 C63 Sc3 -62.0(4) 6_565 . . . ?
Sc3 C3 C63 Sc3 18.30(12) 6_565 . . . ?
C3 C3 C63 Sc3 -100.7(3) 6_565 . . 6_565 ?
C2 C3 C63 Sc3 -71.2(11) 6_565 . . 6_565 ?
C63 C3 C63 Sc3 79.3(3) 6_565 . . 6_565 ?
C4 C3 C63 Sc3 53.9(6) . . . 6_565 ?
C2 C3 C63 Sc3 -86.3(5) . . . 6_565 ?
C41 C3 C63 Sc3 42.8(10) 6_565 . . 6_565 ?
C42 C3 C63 Sc3 67.4(4) 6_565 . . 6_565 ?
C4 C3 C63 Sc3 -80.3(4) 6_565 . . 6_565 ?
Sc3 C3 C63 Sc3 -18.30(12) . . . 6_565 ?
C69 C36 C64 C64 5.5(12) 6_565 . . 6_565 ?
C70 C36 C64 C64 -170(2) 6_565 . . 6_565 ?
C36 C36 C64 C64 180.000(8) 6_565 . . 6_565 ?
C35 C36 C64 C64 -33.7(6) . . . 6_565 ?
C37 C36 C64 C64 -172.5(11) . . . 6_565 ?
C37 C36 C64 C64 -173.5(10) 6_565 . . 6_565 ?
Sc2 C36 C64 C64 -96.1(7) 6_565 . . 6_565 ?
Sc2 C36 C64 C64 -117.7(6) . . . 6_565 ?
C69 C36 C64 C36 -174.5(12) 6_565 . . 6_565 ?
C64 C36 C64 C36 180.000(6) 6_565 . . 6_565 ?
C70 C36 C64 C36 10(2) 6_565 . . 6_565 ?
C35 C36 C64 C36 146.3(6) . . . 6_565 ?
C37 C36 C64 C36 7.5(11) . . . 6_565 ?
C37 C36 C64 C36 6.5(10) 6_565 . . 6_565 ?
Sc2 C36 C64 C36 83.9(7) 6_565 . . 6_565 ?
Sc2 C36 C64 C36 62.3(6) . . . 6_565 ?
C69 C36 C64 C69 -171.8(18) 6_565 . . . ?
C64 C36 C64 C69 -177.3(6) 6_565 . . . ?
C70 C36 C64 C69 13(2) 6_565 . . . ?
C36 C36 C64 C69 2.7(6) 6_565 . . . ?
C35 C36 C64 C69 149.0(8) . . . . ?
C37 C36 C64 C69 10.2(9) . . . . ?
C37 C36 C64 C69 9.2(8) 6_565 . . . ?
Sc2 C36 C64 C69 86.6(6) 6_565 . . . ?
Sc2 C36 C64 C69 65.0(6) . . . . ?
C69 C36 C64 C65 40(2) 6_565 . . . ?
C64 C36 C64 C65 34.5(12) 6_565 . . . ?
C70 C36 C64 C65 -135.3(17) 6_565 . . . ?
C36 C36 C64 C65 -145.5(12) 6_565 . . . ?
C35 C36 C64 C65 0.8(12) . . . . ?
C37 C36 C64 C65 -138.0(7) . . . . ?
C37 C36 C64 C65 -139.0(7) 6_565 . . . ?
Sc2 C36 C64 C65 -61.6(7) 6_565 . . . ?
Sc2 C36 C64 C65 -83.2(7) . . . . ?
C69 C36 C64 C65 31.7(18) 6_565 . . 6_565 ?
C64 C36 C64 C65 26.2(9) 6_565 . . 6_565 ?
C70 C36 C64 C65 -143.6(18) 6_565 . . 6_565 ?
C36 C36 C64 C65 -153.8(9) 6_565 . . 6_565 ?
C35 C36 C64 C65 -7.5(10) . . . 6_565 ?
C37 C36 C64 C65 -146.3(6) . . . 6_565 ?
C37 C36 C64 C65 -147.3(5) 6_565 . . 6_565 ?
Sc2 C36 C64 C65 -69.9(5) 6_565 . . 6_565 ?
Sc2 C36 C64 C65 -91.5(5) . . . 6_565 ?
C69 C36 C64 C35 157.9(15) 6_565 . . 6_565 ?
C64 C36 C64 C35 152.4(5) 6_565 . . 6_565 ?
C70 C36 C64 C35 -17(2) 6_565 . . 6_565 ?
C36 C36 C64 C35 -27.6(5) 6_565 . . 6_565 ?
C35 C36 C64 C35 118.7(10) . . . 6_565 ?
C37 C36 C64 C35 -20.1(10) . . . 6_565 ?
C37 C36 C64 C35 -21.1(9) 6_565 . . 6_565 ?
Sc2 C36 C64 C35 56.3(7) 6_565 . . 6_565 ?
Sc2 C36 C64 C35 34.7(6) . . . 6_565 ?
C69 C36 C64 Sc2 123.2(17) 6_565 . . . ?
C64 C36 C64 Sc2 117.7(6) 6_565 . . . ?
C70 C36 C64 Sc2 -52.1(19) 6_565 . . . ?
C36 C36 C64 Sc2 -62.3(6) 6_565 . . . ?
C35 C36 C64 Sc2 84.0(7) . . . . ?
C37 C36 C64 Sc2 -54.8(6) . . . . ?
C37 C36 C64 Sc2 -55.8(4) 6_565 . . . ?
Sc2 C36 C64 Sc2 21.6(2) 6_565 . . . ?
C69 C36 C64 Sc2 101.5(17) 6_565 . . 6_565 ?
C64 C36 C64 Sc2 96.1(7) 6_565 . . 6_565 ?
C70 C36 C64 Sc2 -73.8(19) 6_565 . . 6_565 ?
C36 C36 C64 Sc2 -83.9(7) 6_565 . . 6_565 ?
C35 C36 C64 Sc2 62.4(7) . . . 6_565 ?
C37 C36 C64 Sc2 -76.4(6) . . . 6_565 ?
C37 C36 C64 Sc2 -77.5(5) 6_565 . . 6_565 ?
Sc2 C36 C64 Sc2 -21.6(2) . . . 6_565 ?
C66 C29 C65 C65 70(4) 6_565 . . 6_565 ?
C30 C29 C65 C65 32.2(8) . . . 6_565 ?
C28 C29 C65 C65 174(2) . . . 6_565 ?
C22 C29 C65 C65 171(2) 6_565 . . 6_565 ?
C29 C29 C65 C65 180.002(14) 6_565 . . 6_565 ?
C67 C29 C65 C65 43.5(8) 6_565 . . 6_565 ?
C66 C29 C65 C29 -110(4) 6_565 . . 6_565 ?
C65 C29 C65 C29 179.998(15) 6_565 . . 6_565 ?
C30 C29 C65 C29 -147.8(8) . . . 6_565 ?
C28 C29 C65 C29 -6(2) . . . 6_565 ?
C22 C29 C65 C29 -9(2) 6_565 . . 6_565 ?
C67 C29 C65 C29 -136.5(8) 6_565 . . 6_565 ?
C66 C29 C65 C64 52(5) 6_565 . . . ?
C65 C29 C65 C64 -17.4(18) 6_565 . . . ?
C30 C29 C65 C64 14.7(14) . . . . ?
C28 C29 C65 C64 156.6(8) . . . . ?
C22 C29 C65 C64 153.6(10) 6_565 . . . ?
C29 C29 C65 C64 162.6(17) 6_565 . . . ?
C67 C29 C65 C64 26.0(16) 6_565 . . . ?
C66 C29 C65 C66 -100(5) 6_565 . . . ?
C65 C29 C65 C66 -169.6(12) 6_565 . . . ?
C30 C29 C65 C66 -137.4(11) . . . . ?
C28 C29 C65 C66 4.4(13) . . . . ?
C22 C29 C65 C66 1.5(14) 6_565 . . . ?
C29 C29 C65 C66 10.4(12) 6_565 . . . ?
C67 C29 C65 C66 -126.1(13) 6_565 . . . ?
C66 C29 C65 C64 56(4) 6_565 . . 6_565 ?
C65 C29 C65 C64 -13.8(14) 6_565 . . 6_565 ?
C30 C29 C65 C64 18.4(11) . . . 6_565 ?
C28 C29 C65 C64 160.2(9) . . . 6_565 ?
C22 C29 C65 C64 157.3(12) 6_565 . . 6_565 ?
C29 C29 C65 C64 166.2(14) 6_565 . . 6_565 ?
C67 C29 C65 C64 29.7(12) 6_565 . . 6_565 ?
C66 C29 C65 C30 -72(4) 6_565 . . 6_565 ?
C65 C29 C65 C30 -141.4(9) 6_565 . . 6_565 ?
C30 C29 C65 C30 -109.3(13) . . . 6_565 ?
C28 C29 C65 C30 32.6(18) . . . 6_565 ?
C22 C29 C65 C30 30(2) 6_565 . . 6_565 ?
C29 C29 C65 C30 38.6(9) 6_565 . . 6_565 ?
C67 C29 C65 C30 -98.0(12) 6_565 . . 6_565 ?
C66 C29 C65 Sc2 -8(4) 6_565 . . . ?
C65 C29 C65 Sc2 -77.4(13) 6_565 . . . ?
C30 C29 C65 Sc2 -45.2(10) . . . . ?
C28 C29 C65 Sc2 96.6(9) . . . . ?
C22 C29 C65 Sc2 93.7(12) 6_565 . . . ?
C29 C29 C65 Sc2 102.6(13) 6_565 . . . ?
C67 C29 C65 Sc2 -33.9(12) 6_565 . . . ?
C66 C29 C65 Sc2 4(4) 6_565 . . 6_565 ?
C65 C29 C65 Sc2 -65.8(12) 6_565 . . 6_565 ?
C30 C29 C65 Sc2 -33.6(9) . . . 6_565 ?
C28 C29 C65 Sc2 108.2(9) . . . 6_565 ?
C22 C29 C65 Sc2 105.3(12) 6_565 . . 6_565 ?
C29 C29 C65 Sc2 114.2(12) 6_565 . . 6_565 ?
C67 C29 C65 Sc2 -22.3(11) 6_565 . . 6_565 ?
C64 C64 C65 C65 0.002(5) 6_565 . . 6_565 ?
C36 C64 C65 C65 -124.5(17) 6_565 . . 6_565 ?
C69 C64 C65 C65 -164.9(7) . . . 6_565 ?
C36 C64 C65 C65 -21.2(7) . . . 6_565 ?
C35 C64 C65 C65 -150.5(4) 6_565 . . 6_565 ?
Sc2 C64 C65 C65 -96.8(2) . . . 6_565 ?
Sc2 C64 C65 C65 -65.6(2) 6_565 . . 6_565 ?
C64 C64 C65 C29 165.7(14) 6_565 . . 6_565 ?
C36 C64 C65 C29 41(2) 6_565 . . 6_565 ?
C69 C64 C65 C29 0.7(18) . . . 6_565 ?
C36 C64 C65 C29 144.5(14) . . . 6_565 ?
C65 C64 C65 C29 165.7(14) 6_565 . . 6_565 ?
C35 C64 C65 C29 15.2(15) 6_565 . . 6_565 ?
Sc2 C64 C65 C29 68.9(14) . . . 6_565 ?
Sc2 C64 C65 C29 100.0(14) 6_565 . . 6_565 ?
C64 C64 C65 C29 7.7(8) 6_565 . . . ?
C36 C64 C65 C29 -116.8(18) 6_565 . . . ?
C69 C64 C65 C29 -157.2(9) . . . . ?
C36 C64 C65 C29 -13.4(12) . . . . ?
C65 C64 C65 C29 7.7(8) 6_565 . . . ?
C35 C64 C65 C29 -142.7(9) 6_565 . . . ?
Sc2 C64 C65 C29 -89.0(8) . . . . ?
Sc2 C64 C65 C29 -57.9(8) 6_565 . . . ?
C64 C64 C65 C66 160.3(9) 6_565 . . . ?
C36 C64 C65 C66 36(2) 6_565 . . . ?
C69 C64 C65 C66 -4.6(12) . . . . ?
C36 C64 C65 C66 139.2(10) . . . . ?
C65 C64 C65 C66 160.3(9) 6_565 . . . ?
C35 C64 C65 C66 9.9(10) 6_565 . . . ?
Sc2 C64 C65 C66 63.6(9) . . . . ?
Sc2 C64 C65 C66 94.7(9) 6_565 . . . ?
C36 C64 C65 C64 -124.5(17) 6_565 . . 6_565 ?
C69 C64 C65 C64 -164.9(7) . . . 6_565 ?
C36 C64 C65 C64 -21.2(7) . . . 6_565 ?
C65 C64 C65 C64 -0.002(9) 6_565 . . 6_565 ?
C35 C64 C65 C64 -150.5(4) 6_565 . . 6_565 ?
Sc2 C64 C65 C64 -96.8(2) . . . 6_565 ?
Sc2 C64 C65 C64 -65.6(2) 6_565 . . 6_565 ?
C64 C64 C65 C30 159.9(4) 6_565 . . 6_565 ?
C36 C64 C65 C30 35.4(18) 6_565 . . 6_565 ?
C69 C64 C65 C30 -5.1(8) . . . 6_565 ?
C36 C64 C65 C30 138.7(8) . . . 6_565 ?
C65 C64 C65 C30 159.9(4) 6_565 . . 6_565 ?
C35 C64 C65 C30 9.4(6) 6_565 . . 6_565 ?
Sc2 C64 C65 C30 63.1(4) . . . 6_565 ?
Sc2 C64 C65 C30 94.2(4) 6_565 . . 6_565 ?
C64 C64 C65 Sc2 96.8(2) 6_565 . . . ?
C36 C64 C65 Sc2 -27.7(16) 6_565 . . . ?
C69 C64 C65 Sc2 -68.2(7) . . . . ?
C36 C64 C65 Sc2 75.6(7) . . . . ?
C65 C64 C65 Sc2 96.8(2) 6_565 . . . ?
C35 C64 C65 Sc2 -53.7(4) 6_565 . . . ?
Sc2 C64 C65 Sc2 31.12(12) 6_565 . . . ?
C64 C64 C65 Sc2 65.6(2) 6_565 . . 6_565 ?
C36 C64 C65 Sc2 -58.9(17) 6_565 . . 6_565 ?
C69 C64 C65 Sc2 -99.3(7) . . . 6_565 ?
C36 C64 C65 Sc2 44.5(6) . . . 6_565 ?
C65 C64 C65 Sc2 65.6(2) 6_565 . . 6_565 ?
C35 C64 C65 Sc2 -84.8(5) 6_565 . . 6_565 ?
Sc2 C64 C65 Sc2 -31.12(12) . . . 6_565 ?
C28 C22 C66 C29 9(4) 6_565 . . 6_565 ?
C27 C22 C66 C29 154(2) 6_565 . . 6_565 ?
C23 C22 C66 C29 19(3) . . . 6_565 ?
C21 C22 C66 C29 158(2) . . . 6_565 ?
C23 C22 C66 C29 19(2) 6_565 . . 6_565 ?
Sc1 C22 C66 C29 87(2) . . . 6_565 ?
Sc1 C22 C66 C29 73(2) 6_565 . . 6_565 ?
C28 C22 C66 C30 -150(4) 6_565 . . 6_565 ?
C27 C22 C66 C30 -5(3) 6_565 . . 6_565 ?
C23 C22 C66 C30 -140(2) . . . 6_565 ?
C21 C22 C66 C30 -1(3) . . . 6_565 ?
C23 C22 C66 C30 -140(2) 6_565 . . 6_565 ?
C29 C22 C66 C30 -159(5) 6_565 . . 6_565 ?
Sc1 C22 C66 C30 -72(3) . . . 6_565 ?
Sc1 C22 C66 C30 -86(3) 6_565 . . 6_565 ?
C27 C22 C66 C28 146(4) 6_565 . . 6_565 ?
C23 C22 C66 C28 10(3) . . . 6_565 ?
C21 C22 C66 C28 149(4) . . . 6_565 ?
C23 C22 C66 C28 11(3) 6_565 . . 6_565 ?
C29 C22 C66 C28 -9(4) 6_565 . . 6_565 ?
Sc1 C22 C66 C28 79(3) . . . 6_565 ?
Sc1 C22 C66 C28 65(3) 6_565 . . 6_565 ?
C28 C22 C66 C67 -156(4) 6_565 . . . ?
C27 C22 C66 C67 -10.6(14) 6_565 . . . ?
C23 C22 C66 C67 -146.1(12) . . . . ?
C21 C22 C66 C67 -6.8(17) . . . . ?
C23 C22 C66 C67 -145.6(11) 6_565 . . . ?
C29 C22 C66 C67 -165(3) 6_565 . . . ?
Sc1 C22 C66 C67 -77.5(11) . . . . ?
Sc1 C22 C66 C67 -91.4(11) 6_565 . . . ?
C28 C22 C66 C65 -2(4) 6_565 . . . ?
C27 C22 C66 C65 143.9(13) 6_565 . . . ?
C23 C22 C66 C65 8.4(17) . . . . ?
C21 C22 C66 C65 147.7(11) . . . . ?
C23 C22 C66 C65 8.8(15) 6_565 . . . ?
C29 C22 C66 C65 -10.3(15) 6_565 . . . ?
Sc1 C22 C66 C65 77.0(10) . . . . ?
Sc1 C22 C66 C65 63.1(10) 6_565 . . . ?
C28 C22 C66 C31 -152(4) 6_565 . . 6_565 ?
C27 C22 C66 C31 -6.5(9) 6_565 . . 6_565 ?
C23 C22 C66 C31 -142.0(12) . . . 6_565 ?
C21 C22 C66 C31 -2.7(12) . . . 6_565 ?
C23 C22 C66 C31 -141.5(10) 6_565 . . 6_565 ?
C29 C22 C66 C31 -161(3) 6_565 . . 6_565 ?
Sc1 C22 C66 C31 -73.4(6) . . . 6_565 ?
Sc1 C22 C66 C31 -87.3(6) 6_565 . . 6_565 ?
C28 C22 C66 C27 -146(4) 6_565 . . 6_565 ?
C23 C22 C66 C27 -135.5(17) . . . 6_565 ?
C21 C22 C66 C27 3.8(7) . . . 6_565 ?
C23 C22 C66 C27 -135.0(16) 6_565 . . 6_565 ?
C29 C22 C66 C27 -154(2) 6_565 . . 6_565 ?
Sc1 C22 C66 C27 -66.9(8) . . . 6_565 ?
Sc1 C22 C66 C27 -80.8(9) 6_565 . . 6_565 ?
C65 C65 C66 C29 -52(5) 6_565 . . 6_565 ?
C29 C65 C66 C29 -44(4) . . . 6_565 ?
C64 C65 C66 C29 163(4) . . . 6_565 ?
C64 C65 C66 C29 179(100) 6_565 . . 6_565 ?
C30 C65 C66 C29 164(5) 6_565 . . 6_565 ?
Sc2 C65 C66 C29 -148(5) . . . 6_565 ?
Sc2 C65 C66 C29 -132(5) 6_565 . . 6_565 ?
C65 C65 C66 C30 143.6(8) 6_565 . . 6_565 ?
C29 C65 C66 C30 -164(5) 6_565 . . 6_565 ?
C29 C65 C66 C30 151.6(13) . . . 6_565 ?
C64 C65 C66 C30 -0.8(15) . . . 6_565 ?
C64 C65 C66 C30 15(2) 6_565 . . 6_565 ?
Sc2 C65 C66 C30 48.2(11) . . . 6_565 ?
Sc2 C65 C66 C30 64.0(12) 6_565 . . 6_565 ?
C65 C65 C66 C28 -20.0(18) 6_565 . . 6_565 ?
C29 C65 C66 C28 32(4) 6_565 . . 6_565 ?
C29 C65 C66 C28 -11.9(13) . . . 6_565 ?
C64 C65 C66 C28 -164.3(9) . . . 6_565 ?
C64 C65 C66 C28 -148.9(11) 6_565 . . 6_565 ?
C30 C65 C66 C28 -164(2) 6_565 . . 6_565 ?
Sc2 C65 C66 C28 -115.3(10) . . . 6_565 ?
Sc2 C65 C66 C28 -99.6(10) 6_565 . . 6_565 ?
C65 C65 C66 C67 134.8(8) 6_565 . . . ?
C29 C65 C66 C67 -173(5) 6_565 . . . ?
C29 C65 C66 C67 142.9(12) . . . . ?
C64 C65 C66 C67 -9.6(16) . . . . ?
C64 C65 C66 C67 6(2) 6_565 . . . ?
C30 C65 C66 C67 -8.8(11) 6_565 . . . ?
Sc2 C65 C66 C67 39.4(11) . . . . ?
Sc2 C65 C66 C67 55.2(12) 6_565 . . . ?
C65 C65 C66 C22 -19.5(18) 6_565 . . . ?
C29 C65 C66 C22 33(4) 6_565 . . . ?
C29 C65 C66 C22 -11.4(14) . . . . ?
C64 C65 C66 C22 -163.8(9) . . . . ?
C64 C65 C66 C22 -148.5(11) 6_565 . . . ?
C30 C65 C66 C22 -163.1(19) 6_565 . . . ?
Sc2 C65 C66 C22 -114.9(10) . . . . ?
Sc2 C65 C66 C22 -99.1(10) 6_565 . . . ?
C65 C65 C66 C31 104.5(12) 6_565 . . 6_565 ?
C29 C65 C66 C31 157(6) 6_565 . . 6_565 ?
C29 C65 C66 C31 112.6(15) . . . 6_565 ?
C64 C65 C66 C31 -39.9(19) . . . 6_565 ?
C64 C65 C66 C31 -24(2) 6_565 . . 6_565 ?
C30 C65 C66 C31 -39.1(10) 6_565 . . 6_565 ?
Sc2 C65 C66 C31 9.1(15) . . . 6_565 ?
Sc2 C65 C66 C31 24.9(16) 6_565 . . 6_565 ?
C65 C65 C66 C27 19(2) 6_565 . . 6_565 ?
C29 C65 C66 C27 71(4) 6_565 . . 6_565 ?
C29 C65 C66 C27 27.2(18) . . . 6_565 ?
C64 C65 C66 C27 -125.2(12) . . . 6_565 ?
C64 C65 C66 C27 -109.8(13) 6_565 . . 6_565 ?
C30 C65 C66 C27 -124(2) 6_565 . . 6_565 ?
Sc2 C65 C66 C27 -76.2(14) . . . 6_565 ?
Sc2 C65 C66 C27 -60.5(15) 6_565 . . 6_565 ?
C29 C66 C67 C30 16(4) 6_565 . . 6_565 ?
C28 C66 C67 C30 165(3) 6_565 . . 6_565 ?
C22 C66 C67 C30 173(3) . . . 6_565 ?
C65 C66 C67 C30 19(2) . . . 6_565 ?
C31 C66 C67 C30 165(3) 6_565 . . 6_565 ?
C27 C66 C67 C30 166(3) 6_565 . . 6_565 ?
C29 C66 C67 C31 -150(4) 6_565 . . 6_565 ?
C30 C66 C67 C31 -165(3) 6_565 . . 6_565 ?
C28 C66 C67 C31 -1(2) 6_565 . . 6_565 ?
C22 C66 C67 C31 7.5(18) . . . 6_565 ?
C65 C66 C67 C31 -146.4(15) . . . 6_565 ?
C27 C66 C67 C31 0.8(12) 6_565 . . 6_565 ?
C29 C66 C67 C15 -147(3) 6_565 . . . ?
C30 C66 C67 C15 -163(3) 6_565 . . . ?
C28 C66 C67 C15 2(2) 6_565 . . . ?
C22 C66 C67 C15 9.8(18) . . . . ?
C65 C66 C67 C15 -144.1(12) . . . . ?
C31 C66 C67 C15 2.3(11) 6_565 . . . ?
C27 C66 C67 C15 3.1(12) 6_565 . . . ?
C29 C66 C67 C68 8(4) 6_565 . . . ?
C30 C66 C67 C68 -7.5(19) 6_565 . . . ?
C28 C66 C67 C68 157.2(15) 6_565 . . . ?
C22 C66 C67 C68 165.5(11) . . . . ?
C65 C66 C67 C68 11.6(18) . . . . ?
C31 C66 C67 C68 158(2) 6_565 . . . ?
C27 C66 C67 C68 158.8(12) 6_565 . . . ?
C29 C66 C67 C35 -1(4) 6_565 . . 6_565 ?
C30 C66 C67 C35 -17(2) 6_565 . . 6_565 ?
C28 C66 C67 C35 148.0(16) 6_565 . . 6_565 ?
C22 C66 C67 C35 156.3(11) . . . 6_565 ?
C65 C66 C67 C35 2.4(14) . . . 6_565 ?
C31 C66 C67 C35 148.8(18) 6_565 . . 6_565 ?
C27 C66 C67 C35 149.6(9) 6_565 . . 6_565 ?
C29 C66 C67 C32 -122(3) 6_565 . . 6_565 ?
C30 C66 C67 C32 -137(3) 6_565 . . 6_565 ?
C28 C66 C67 C32 27(2) 6_565 . . 6_565 ?
C22 C66 C67 C32 35.7(19) . . . 6_565 ?
C65 C66 C67 C32 -118.2(11) . . . 6_565 ?
C31 C66 C67 C32 28.2(9) 6_565 . . 6_565 ?
C27 C66 C67 C32 29.0(12) 6_565 . . 6_565 ?
C30 C66 C67 C29 -16(4) 6_565 . . 6_565 ?
C28 C66 C67 C29 149(5) 6_565 . . 6_565 ?
C22 C66 C67 C29 157(4) . . . 6_565 ?
C65 C66 C67 C29 3(3) . . . 6_565 ?
C31 C66 C67 C29 150(4) 6_565 . . 6_565 ?
C27 C66 C67 C29 151(4) 6_565 . . 6_565 ?
C29 C66 C67 Sc2 -42(3) 6_565 . . . ?
C30 C66 C67 Sc2 -58(2) 6_565 . . . ?
C28 C66 C67 Sc2 106.7(17) 6_565 . . . ?
C22 C66 C67 Sc2 115.0(11) . . . . ?
C65 C66 C67 Sc2 -38.9(11) . . . . ?
C31 C66 C67 Sc2 107.4(13) 6_565 . . . ?
C27 C66 C67 Sc2 108.2(6) 6_565 . . . ?
C31 C15 C67 C30 -39(5) 6_565 . . 6_565 ?
C32 C15 C67 C30 92(5) 6_565 . . 6_565 ?
C16 C15 C67 C30 -34(6) . . . 6_565 ?
C14 C15 C67 C30 102(5) . . . 6_565 ?
C27 C15 C67 C30 -38(5) 6_565 . . 6_565 ?
C46 C15 C67 C30 42(6) 6_565 . . 6_565 ?
C33 C15 C67 C30 106(5) 6_565 . . 6_565 ?
C32 C15 C67 C31 131(3) 6_565 . . 6_565 ?
C16 C15 C67 C31 5(2) . . . 6_565 ?
C14 C15 C67 C31 141(3) . . . 6_565 ?
C27 C15 C67 C31 1.6(19) 6_565 . . 6_565 ?
C46 C15 C67 C31 81(2) 6_565 . . 6_565 ?
C33 C15 C67 C31 145(2) 6_565 . . 6_565 ?
C31 C15 C67 C66 -5(2) 6_565 . . . ?
C32 C15 C67 C66 126.4(17) 6_565 . . . ?
C16 C15 C67 C66 0.7(17) . . . . ?
C14 C15 C67 C66 136.6(12) . . . . ?
C27 C15 C67 C66 -3.0(11) 6_565 . . . ?
C46 C15 C67 C66 76.7(15) 6_565 . . . ?
C33 C15 C67 C66 140.6(12) 6_565 . . . ?
C31 C15 C67 C68 -161(3) 6_565 . . . ?
C32 C15 C67 C68 -30(2) 6_565 . . . ?
C16 C15 C67 C68 -155.7(10) . . . . ?
C14 C15 C67 C68 -19.8(16) . . . . ?
C27 C15 C67 C68 -159.4(12) 6_565 . . . ?
C46 C15 C67 C68 -79.7(15) 6_565 . . . ?
C33 C15 C67 C68 -15.8(11) 6_565 . . . ?
C31 C15 C67 C35 -138(3) 6_565 . . 6_565 ?
C32 C15 C67 C35 -7(2) 6_565 . . 6_565 ?
C16 C15 C67 C35 -132.6(12) . . . 6_565 ?
C14 C15 C67 C35 3.4(19) . . . 6_565 ?
C27 C15 C67 C35 -136.3(14) 6_565 . . 6_565 ?
C46 C15 C67 C35 -56.5(17) 6_565 . . 6_565 ?
C33 C15 C67 C35 7.4(14) 6_565 . . 6_565 ?
C31 C15 C67 C32 -131(3) 6_565 . . 6_565 ?
C16 C15 C67 C32 -126(2) . . . 6_565 ?
C14 C15 C67 C32 10.2(14) . . . 6_565 ?
C27 C15 C67 C32 -129.4(18) 6_565 . . 6_565 ?
C46 C15 C67 C32 -49.7(15) 6_565 . . 6_565 ?
C33 C15 C67 C32 14.2(14) 6_565 . . 6_565 ?
C31 C15 C67 C29 -14(2) 6_565 . . 6_565 ?
C32 C15 C67 C29 117.1(17) 6_565 . . 6_565 ?
C16 C15 C67 C29 -8.7(18) . . . 6_565 ?
C14 C15 C67 C29 127.3(12) . . . 6_565 ?
C27 C15 C67 C29 -12.4(12) 6_565 . . 6_565 ?
C46 C15 C67 C29 67.4(15) 6_565 . . 6_565 ?
C33 C15 C67 C29 131.3(12) 6_565 . . 6_565 ?
C31 C15 C67 Sc2 -98(2) 6_565 . . . ?
C32 C15 C67 Sc2 32.6(16) 6_565 . . . ?
C16 C15 C67 Sc2 -93.1(9) . . . . ?
C14 C15 C67 Sc2 42.8(11) . . . . ?
C27 C15 C67 Sc2 -96.8(5) 6_565 . . . ?
C46 C15 C67 Sc2 -17.1(11) 6_565 . . . ?
C33 C15 C67 Sc2 46.8(6) 6_565 . . . ?
C34 C8 C68 C35 -22(4) 6_565 . . 6_565 ?
C33 C8 C68 C35 -116.8(19) 6_565 . . 6_565 ?
C7 C8 C68 C35 26.4(19) . . . 6_565 ?
C39 C8 C68 C35 8(2) 6_565 . . 6_565 ?
C9 C8 C68 C35 -117.1(18) . . . 6_565 ?
Sc2 C8 C68 C35 -30.4(15) . . . 6_565 ?
C33 C8 C68 C34 -95(5) 6_565 . . 6_565 ?
C7 C8 C68 C34 48(4) . . . 6_565 ?
C39 C8 C68 C34 29(4) 6_565 . . 6_565 ?
C9 C8 C68 C34 -95(5) . . . 6_565 ?
C35 C8 C68 C34 22(4) 6_565 . . 6_565 ?
Sc2 C8 C68 C34 -9(4) . . . 6_565 ?
C34 C8 C68 C69 -53(4) 6_565 . . . ?
C33 C8 C68 C69 -148.6(11) 6_565 . . . ?
C7 C8 C68 C69 -5.4(13) . . . . ?
C39 C8 C68 C69 -24.1(16) 6_565 . . . ?
C9 C8 C68 C69 -148.8(11) . . . . ?
C35 C8 C68 C69 -31.8(13) 6_565 . . . ?
Sc2 C8 C68 C69 -62.2(7) . . . . ?
C34 C8 C68 C30 63(4) 6_565 . . 6_565 ?
C33 C8 C68 C30 -32.0(19) 6_565 . . 6_565 ?
C7 C8 C68 C30 111.3(13) . . . 6_565 ?
C39 C8 C68 C30 92.6(15) 6_565 . . 6_565 ?
C9 C8 C68 C30 -32.2(19) . . . 6_565 ?
C35 C8 C68 C30 85(2) 6_565 . . 6_565 ?
Sc2 C8 C68 C30 54.5(13) . . . 6_565 ?
C34 C8 C68 C67 90(4) 6_565 . . . ?
C33 C8 C68 C67 -5.6(16) 6_565 . . . ?
C7 C8 C68 C67 137.7(11) . . . . ?
C39 C8 C68 C67 119.0(12) 6_565 . . . ?
C9 C8 C68 C67 -5.8(17) . . . . ?
C35 C8 C68 C67 111(2) 6_565 . . . ?
Sc2 C8 C68 C67 80.8(9) . . . . ?
C34 C8 C68 Sc2 9(4) 6_565 . . . ?
C33 C8 C68 Sc2 -86.4(11) 6_565 . . . ?
C7 C8 C68 Sc2 56.8(9) . . . . ?
C39 C8 C68 Sc2 38.1(12) 6_565 . . . ?
C9 C8 C68 Sc2 -86.7(11) . . . . ?
C35 C8 C68 Sc2 30.4(15) 6_565 . . . ?
C30 C67 C68 C35 -28(2) 6_565 . . 6_565 ?
C31 C67 C68 C35 117(3) 6_565 . . 6_565 ?
C66 C67 C68 C35 -22.8(19) . . . 6_565 ?
C15 C67 C68 C35 133.6(17) . . . 6_565 ?
C32 C67 C68 C35 121.8(16) 6_565 . . 6_565 ?
C29 C67 C68 C35 -20.9(17) 6_565 . . 6_565 ?
Sc2 C67 C68 C35 41.1(14) . . . 6_565 ?
C30 C67 C68 C34 -128(2) 6_565 . . 6_565 ?
C31 C67 C68 C34 18(3) 6_565 . . 6_565 ?
C66 C67 C68 C34 -122.3(13) . . . 6_565 ?
C15 C67 C68 C34 34.1(16) . . . 6_565 ?
C35 C67 C68 C34 -100(2) 6_565 . . 6_565 ?
C32 C67 C68 C34 22.3(13) 6_565 . . 6_565 ?
C29 C67 C68 C34 -120.4(11) 6_565 . . 6_565 ?
Sc2 C67 C68 C34 -58.4(10) . . . 6_565 ?
C30 C67 C68 C8 -143(2) 6_565 . . . ?
C31 C67 C68 C8 3(3) 6_565 . . . ?
C66 C67 C68 C8 -137.7(13) . . . . ?
C15 C67 C68 C8 18.8(16) . . . . ?
C35 C67 C68 C8 -115(2) 6_565 . . . ?
C32 C67 C68 C8 7.0(12) 6_565 . . . ?
C29 C67 C68 C8 -135.7(10) 6_565 . . . ?
Sc2 C67 C68 C8 -73.8(10) . . . . ?
C30 C67 C68 C69 -5(2) 6_565 . . . ?
C31 C67 C68 C69 140(3) 6_565 . . . ?
C66 C67 C68 C69 0.2(17) . . . . ?
C15 C67 C68 C69 156.6(11) . . . . ?
C35 C67 C68 C69 23.0(12) 6_565 . . . ?
C32 C67 C68 C69 144.9(9) 6_565 . . . ?
C29 C67 C68 C69 2.1(13) 6_565 . . . ?
Sc2 C67 C68 C69 64.1(8) . . . . ?
C31 C67 C68 C30 146(4) 6_565 . . 6_565 ?
C66 C67 C68 C30 5.4(14) . . . 6_565 ?
C15 C67 C68 C30 162(3) . . . 6_565 ?
C35 C67 C68 C30 28(2) 6_565 . . 6_565 ?
C32 C67 C68 C30 150(2) 6_565 . . 6_565 ?
C29 C67 C68 C30 7.3(14) 6_565 . . 6_565 ?
Sc2 C67 C68 C30 69.3(19) . . . 6_565 ?
C30 C67 C68 Sc2 -69.3(19) 6_565 . . . ?
C31 C67 C68 Sc2 76(3) 6_565 . . . ?
C66 C67 C68 Sc2 -63.9(11) . . . . ?
C15 C67 C68 Sc2 92.6(10) . . . . ?
C35 C67 C68 Sc2 -41.1(14) 6_565 . . . ?
C32 C67 C68 Sc2 80.8(7) 6_565 . . . ?
C29 C67 C68 Sc2 -61.9(8) 6_565 . . . ?
C64 C64 C69 C36 -7.4(16) 6_565 . . 6_565 ?
C36 C64 C69 C36 -4.2(9) . . . 6_565 ?
C65 C64 C69 C36 143.8(14) . . . 6_565 ?
C65 C64 C69 C36 133.8(16) 6_565 . . 6_565 ?
C35 C64 C69 C36 113.9(18) 6_565 . . 6_565 ?
Sc2 C64 C69 C36 64.9(12) . . . 6_565 ?
Sc2 C64 C69 C36 49.3(12) 6_565 . . 6_565 ?
C64 C64 C69 C35 -121.3(10) 6_565 . . 6_565 ?
C36 C64 C69 C35 -113.9(18) 6_565 . . 6_565 ?
C36 C64 C69 C35 -118.1(11) . . . 6_565 ?
C65 C64 C69 C35 29.9(13) . . . 6_565 ?
C65 C64 C69 C35 19.9(17) 6_565 . . 6_565 ?
Sc2 C64 C69 C35 -49.0(9) . . . 6_565 ?
Sc2 C64 C69 C35 -64.7(10) 6_565 . . 6_565 ?
C64 C64 C69 C70 -12.2(13) 6_565 . . . ?
C36 C64 C69 C70 -4.9(11) 6_565 . . . ?
C36 C64 C69 C70 -9.1(9) . . . . ?
C65 C64 C69 C70 139.0(7) . . . . ?
C65 C64 C69 C70 129.0(11) 6_565 . . . ?
C35 C64 C69 C70 109.1(12) 6_565 . . . ?
Sc2 C64 C69 C70 60.1(6) . . . . ?
Sc2 C64 C69 C70 44.4(7) 6_565 . . . ?
C64 C64 C69 C68 -134.9(7) 6_565 . . . ?
C36 C64 C69 C68 -127.5(16) 6_565 . . . ?
C36 C64 C69 C68 -131.7(9) . . . . ?
C65 C64 C69 C68 16.4(12) . . . . ?
C65 C64 C69 C68 6.4(16) 6_565 . . . ?
C35 C64 C69 C68 -13.6(9) 6_565 . . . ?
Sc2 C64 C69 C68 -62.5(7) . . . . ?
Sc2 C64 C69 C68 -78.2(8) 6_565 . . . ?
C64 C64 C69 C34 -91.8(10) 6_565 . . 6_565 ?
C36 C64 C69 C34 -84.4(14) 6_565 . . 6_565 ?
C36 C64 C69 C34 -88.6(9) . . . 6_565 ?
C65 C64 C69 C34 59.4(11) . . . 6_565 ?
C65 C64 C69 C34 49.4(15) 6_565 . . 6_565 ?
C35 C64 C69 C34 29.5(8) 6_565 . . 6_565 ?
Sc2 C64 C69 C34 -19.5(7) . . . 6_565 ?
Sc2 C64 C69 C34 -35.2(8) 6_565 . . 6_565 ?
C64 C64 C69 Sc2 -72.3(8) 6_565 . . . ?
C36 C64 C69 Sc2 -64.9(12) 6_565 . . . ?
C36 C64 C69 Sc2 -69.2(6) . . . . ?
C65 C64 C69 Sc2 78.9(7) . . . . ?
C65 C64 C69 Sc2 68.9(11) 6_565 . . . ?
C35 C64 C69 Sc2 49.0(9) 6_565 . . . ?
Sc2 C64 C69 Sc2 -15.7(2) 6_565 . . . ?
C35 C68 C69 C36 -15(2) 6_565 . . 6_565 ?
C34 C68 C69 C36 68.2(16) 6_565 . . 6_565 ?
C8 C68 C69 C36 79.0(15) . . . 6_565 ?
C30 C68 C69 C36 -66.6(15) 6_565 . . 6_565 ?
C67 C68 C69 C36 -64.2(17) . . . 6_565 ?
Sc2 C68 C69 C36 11.2(12) . . . 6_565 ?
C34 C68 C69 C35 83(2) 6_565 . . 6_565 ?
C8 C68 C69 C35 94(2) . . . 6_565 ?
C30 C68 C69 C35 -52(2) 6_565 . . 6_565 ?
C67 C68 C69 C35 -50(2) . . . 6_565 ?
Sc2 C68 C69 C35 26(2) . . . 6_565 ?
C35 C68 C69 C64 35(2) 6_565 . . . ?
C34 C68 C69 C64 118.2(11) 6_565 . . . ?
C8 C68 C69 C64 128.9(10) . . . . ?
C30 C68 C69 C64 -16.7(11) 6_565 . . . ?
C67 C68 C69 C64 -14.3(13) . . . . ?
Sc2 C68 C69 C64 61.2(7) . . . . ?
C35 C68 C69 C70 -88(2) 6_565 . . . ?
C34 C68 C69 C70 -5.0(12) 6_565 . . . ?
C8 C68 C69 C70 5.8(11) . . . . ?
C30 C68 C69 C70 -139.8(8) 6_565 . . . ?
C67 C68 C69 C70 -137.4(10) . . . . ?
Sc2 C68 C69 C70 -62.0(6) . . . . ?
C35 C68 C69 C34 -83(2) 6_565 . . 6_565 ?
C8 C68 C69 C34 10.7(12) . . . 6_565 ?
C30 C68 C69 C34 -134.8(15) 6_565 . . 6_565 ?
C67 C68 C69 C34 -132.4(16) . . . 6_565 ?
Sc2 C68 C69 C34 -57.0(10) . . . 6_565 ?
C35 C68 C69 Sc2 -26(2) 6_565 . . . ?
C34 C68 C69 Sc2 57.0(10) 6_565 . . . ?
C8 C68 C69 Sc2 67.7(8) . . . . ?
C30 C68 C69 Sc2 -77.8(7) 6_565 . . . ?
C67 C68 C69 Sc2 -75.4(10) . . . . ?
C39 C7 C70 C37 -28(3) 6_565 . . 6_565 ?
C34 C7 C70 C37 -121.3(12) 6_565 . . 6_565 ?
C8 C7 C70 C37 -130.8(11) . . . 6_565 ?
C38 C7 C70 C37 13.3(9) 6_565 . . 6_565 ?
C6 C7 C70 C37 9.3(14) . . . 6_565 ?
C40 C7 C70 C37 -27(2) 6_565 . . 6_565 ?
Sc2 C7 C70 C37 -63.2(9) . . . 6_565 ?
C39 C7 C70 C36 70(3) 6_565 . . 6_565 ?
C34 C7 C70 C36 -22.9(14) 6_565 . . 6_565 ?
C8 C7 C70 C36 -32.5(13) . . . 6_565 ?
C38 C7 C70 C36 111.6(10) 6_565 . . 6_565 ?
C6 C7 C70 C36 107.6(10) . . . 6_565 ?
C40 C7 C70 C36 71.2(18) 6_565 . . 6_565 ?
Sc2 C7 C70 C36 35.1(9) . . . 6_565 ?
C39 C7 C70 C69 104(3) 6_565 . . . ?
C34 C7 C70 C69 10.3(11) 6_565 . . . ?
C8 C7 C70 C69 0.8(11) . . . . ?
C38 C7 C70 C69 144.9(8) 6_565 . . . ?
C6 C7 C70 C69 140.9(8) . . . . ?
C40 C7 C70 C69 104.5(16) 6_565 . . . ?
Sc2 C7 C70 C69 68.4(6) . . . . ?
C39 C7 C70 C37 -27(3) 6_565 . . . ?
C34 C7 C70 C37 -120.1(11) 6_565 . . . ?
C8 C7 C70 C37 -129.6(10) . . . . ?
C38 C7 C70 C37 14.5(8) 6_565 . . . ?
C6 C7 C70 C37 10.5(13) . . . . ?
C40 C7 C70 C37 -26(2) 6_565 . . . ?
Sc2 C7 C70 C37 -62.1(7) . . . . ?
C39 C7 C70 C38 -41(3) 6_565 . . 6_565 ?
C34 C7 C70 C38 -134.6(11) 6_565 . . 6_565 ?
C8 C7 C70 C38 -144.1(10) . . . 6_565 ?
C6 C7 C70 C38 -4.0(6) . . . 6_565 ?
C40 C7 C70 C38 -40.4(15) 6_565 . . 6_565 ?
Sc2 C7 C70 C38 -76.5(5) . . . 6_565 ?
C39 C7 C70 C35 91(3) 6_565 . . 6_565 ?
C34 C7 C70 C35 -2.6(9) 6_565 . . 6_565 ?
C8 C7 C70 C35 -12.1(9) . . . 6_565 ?
C38 C7 C70 C35 131.9(6) 6_565 . . 6_565 ?
C6 C7 C70 C35 128.0(8) . . . 6_565 ?
C40 C7 C70 C35 91.6(16) 6_565 . . 6_565 ?
Sc2 C7 C70 C35 55.4(4) . . . 6_565 ?
C34 C7 C70 C39 -93(3) 6_565 . . 6_565 ?
C8 C7 C70 C39 -103(3) . . . 6_565 ?
C38 C7 C70 C39 41(3) 6_565 . . 6_565 ?
C6 C7 C70 C39 37(2) . . . 6_565 ?
C40 C7 C70 C39 1.0(18) 6_565 . . 6_565 ?
Sc2 C7 C70 C39 -35(3) . . . 6_565 ?
C39 C7 C70 C34 93(3) 6_565 . . 6_565 ?
C8 C7 C70 C34 -9.5(11) . . . 6_565 ?
C38 C7 C70 C34 134.6(11) 6_565 . . 6_565 ?
C6 C7 C70 C34 130.6(14) . . . 6_565 ?
C40 C7 C70 C34 94(2) 6_565 . . 6_565 ?
Sc2 C7 C70 C34 58.0(9) . . . 6_565 ?
C39 C7 C70 Sc2 35(3) 6_565 . . . ?
C34 C7 C70 Sc2 -58.0(9) 6_565 . . . ?
C8 C7 C70 Sc2 -67.6(8) . . . . ?
C38 C7 C70 Sc2 76.5(5) 6_565 . . . ?
C6 C7 C70 Sc2 72.5(7) . . . . ?
C40 C7 C70 Sc2 36.1(16) 6_565 . . . ?
C39 C7 C70 Sc2 17(3) 6_565 . . 6_565 ?
C34 C7 C70 Sc2 -75.8(9) 6_565 . . 6_565 ?
C8 C7 C70 Sc2 -85.4(8) . . . 6_565 ?
C38 C7 C70 Sc2 58.7(4) 6_565 . . 6_565 ?
C6 C7 C70 Sc2 54.7(8) . . . 6_565 ?
C40 C7 C70 Sc2 18.3(17) 6_565 . . 6_565 ?
Sc2 C7 C70 Sc2 -17.80(14) . . . 6_565 ?
C36 C69 C70 C37 0.0(12) 6_565 . . 6_565 ?
C35 C69 C70 C37 108.3(12) 6_565 . . 6_565 ?
C64 C69 C70 C37 3.5(11) . . . 6_565 ?
C68 C69 C70 C37 132.8(9) . . . 6_565 ?
C34 C69 C70 C37 129.6(10) 6_565 . . 6_565 ?
Sc2 C69 C70 C37 66.3(8) . . . 6_565 ?
C35 C69 C70 C36 108.4(15) 6_565 . . 6_565 ?
C64 C69 C70 C36 3.6(8) . . . 6_565 ?
C68 C69 C70 C36 132.8(13) . . . 6_565 ?
C34 C69 C70 C36 129.7(12) 6_565 . . 6_565 ?
Sc2 C69 C70 C36 66.3(9) . . . 6_565 ?
C36 C69 C70 C7 -136.9(12) 6_565 . . . ?
C35 C69 C70 C7 -28.6(12) 6_565 . . . ?
C64 C69 C70 C7 -133.3(8) . . . . ?
C68 C69 C70 C7 -4.1(10) . . . . ?
C34 C69 C70 C7 -7.2(8) 6_565 . . . ?
Sc2 C69 C70 C7 -70.6(6) . . . . ?
C36 C69 C70 C37 0.8(11) 6_565 . . . ?
C35 C69 C70 C37 109.2(11) 6_565 . . . ?
C64 C69 C70 C37 4.4(9) . . . . ?
C68 C69 C70 C37 133.6(8) . . . . ?
C34 C69 C70 C37 130.5(8) 6_565 . . . ?
Sc2 C69 C70 C37 67.1(6) . . . . ?
C36 C69 C70 C38 -74.4(15) 6_565 . . 6_565 ?
C35 C69 C70 C38 34.0(17) 6_565 . . 6_565 ?
C64 C69 C70 C38 -70.8(14) . . . 6_565 ?
C68 C69 C70 C38 58.4(15) . . . 6_565 ?
C34 C69 C70 C38 55.3(13) 6_565 . . 6_565 ?
Sc2 C69 C70 C38 -8.1(12) . . . 6_565 ?
C36 C69 C70 C35 -108.4(15) 6_565 . . 6_565 ?
C64 C69 C70 C35 -104.8(13) . . . 6_565 ?
C68 C69 C70 C35 24.5(9) . . . 6_565 ?
C34 C69 C70 C35 21.3(10) 6_565 . . 6_565 ?
Sc2 C69 C70 C35 -42.0(9) . . . 6_565 ?
C36 C69 C70 C39 -125.2(11) 6_565 . . 6_565 ?
C35 C69 C70 C39 -16.8(12) 6_565 . . 6_565 ?
C64 C69 C70 C39 -121.6(7) . . . 6_565 ?
C68 C69 C70 C39 7.6(9) . . . 6_565 ?
C34 C69 C70 C39 4.5(7) 6_565 . . 6_565 ?
Sc2 C69 C70 C39 -58.9(5) . . . 6_565 ?
C36 C69 C70 C34 -129.7(12) 6_565 . . 6_565 ?
C35 C69 C70 C34 -21.3(10) 6_565 . . 6_565 ?
C64 C69 C70 C34 -126.1(9) . . . 6_565 ?
C68 C69 C70 C34 3.2(8) . . . 6_565 ?
Sc2 C69 C70 C34 -63.3(5) . . . 6_565 ?
C36 C69 C70 Sc2 -66.3(9) 6_565 . . . ?
C35 C69 C70 Sc2 42.0(9) 6_565 . . . ?
C64 C69 C70 Sc2 -62.8(6) . . . . ?
C68 C69 C70 Sc2 66.5(6) . . . . ?
C34 C69 C70 Sc2 63.3(5) 6_565 . . . ?
C36 C69 C70 Sc2 -41.5(9) 6_565 . . 6_565 ?
C35 C69 C70 Sc2 66.9(10) 6_565 . . 6_565 ?
C64 C69 C70 Sc2 -37.9(6) . . . 6_565 ?
C68 C69 C70 Sc2 91.4(7) . . . 6_565 ?
C34 C69 C70 Sc2 88.2(5) 6_565 . . 6_565 ?
Sc2 C69 C70 Sc2 24.87(11) . . . 6_565 ?
C70 C37 C70 C37 179.94(10) 6_565 . . 6_565 ?
C38 C37 C70 C37 16(5) . . . 6_565 ?
C36 C37 C70 C37 160(4) . . . 6_565 ?
C38 C37 C70 C37 14(4) 6_565 . . 6_565 ?
C36 C37 C70 C37 158(5) 6_565 . . 6_565 ?
Sc2 C37 C70 C37 95(4) 6_565 . . 6_565 ?
Sc2 C37 C70 C37 91(4) . . . 6_565 ?
C37 C37 C70 C36 -158(5) 6_565 . . 6_565 ?
C70 C37 C70 C36 22(5) 6_565 . . 6_565 ?
C38 C37 C70 C36 -141.3(8) . . . 6_565 ?
C36 C37 C70 C36 2.4(5) . . . 6_565 ?
C38 C37 C70 C36 -143.3(7) 6_565 . . 6_565 ?
Sc2 C37 C70 C36 -62.5(6) 6_565 . . 6_565 ?
Sc2 C37 C70 C36 -66.3(5) . . . 6_565 ?
C37 C37 C70 C7 -28(4) 6_565 . . . ?
C70 C37 C70 C7 152(4) 6_565 . . . ?
C38 C37 C70 C7 -11.7(12) . . . . ?
C36 C37 C70 C7 132.1(8) . . . . ?
C38 C37 C70 C7 -13.6(8) 6_565 . . . ?
C36 C37 C70 C7 129.7(10) 6_565 . . . ?
Sc2 C37 C70 C7 67.2(8) 6_565 . . . ?
Sc2 C37 C70 C7 63.4(8) . . . . ?
C37 C37 C70 C69 -158(5) 6_565 . . . ?
C70 C37 C70 C69 22(5) 6_565 . . . ?
C38 C37 C70 C69 -141.8(7) . . . . ?
C36 C37 C70 C69 1.9(9) . . . . ?
C38 C37 C70 C69 -143.8(8) 6_565 . . . ?
C36 C37 C70 C69 -0.5(7) 6_565 . . . ?
Sc2 C37 C70 C69 -63.0(7) 6_565 . . . ?
Sc2 C37 C70 C69 -66.8(6) . . . . ?
C37 C37 C70 C38 -14(4) 6_565 . . 6_565 ?
C70 C37 C70 C38 165(4) 6_565 . . 6_565 ?
C38 C37 C70 C38 2.0(6) . . . 6_565 ?
C36 C37 C70 C38 145.7(7) . . . 6_565 ?
C36 C37 C70 C38 143.3(7) 6_565 . . 6_565 ?
Sc2 C37 C70 C38 80.8(4) 6_565 . . 6_565 ?
Sc2 C37 C70 C38 77.0(4) . . . 6_565 ?
C37 C37 C70 C35 -129(5) 6_565 . . 6_565 ?
C70 C37 C70 C35 51(5) 6_565 . . 6_565 ?
C38 C37 C70 C35 -112.5(8) . . . 6_565 ?
C36 C37 C70 C35 31.3(9) . . . 6_565 ?
C38 C37 C70 C35 -114.4(7) 6_565 . . 6_565 ?
C36 C37 C70 C35 28.9(6) 6_565 . . 6_565 ?
Sc2 C37 C70 C35 -33.6(7) 6_565 . . 6_565 ?
Sc2 C37 C70 C35 -37.4(6) . . . 6_565 ?
C37 C37 C70 C39 -34(4) 6_565 . . 6_565 ?
C70 C37 C70 C39 146(4) 6_565 . . 6_565 ?
C38 C37 C70 C39 -17.2(11) . . . 6_565 ?
C36 C37 C70 C39 126.6(7) . . . 6_565 ?
C38 C37 C70 C39 -19.1(6) 6_565 . . 6_565 ?
C36 C37 C70 C39 124.2(9) 6_565 . . 6_565 ?
Sc2 C37 C70 C39 61.7(7) 6_565 . . 6_565 ?
Sc2 C37 C70 C39 57.9(6) . . . 6_565 ?
C37 C37 C70 C34 -80(4) 6_565 . . 6_565 ?
C70 C37 C70 C34 100(4) 6_565 . . 6_565 ?
C38 C37 C70 C34 -63.2(11) . . . 6_565 ?
C36 C37 C70 C34 80.5(9) . . . 6_565 ?
C38 C37 C70 C34 -65.2(8) 6_565 . . 6_565 ?
C36 C37 C70 C34 78.1(9) 6_565 . . 6_565 ?
Sc2 C37 C70 C34 15.7(9) 6_565 . . 6_565 ?
Sc2 C37 C70 C34 11.8(8) . . . 6_565 ?
C37 C37 C70 Sc2 -91(4) 6_565 . . . ?
C70 C37 C70 Sc2 88(4) 6_565 . . . ?
C38 C37 C70 Sc2 -75.0(7) . . . . ?
C36 C37 C70 Sc2 68.7(5) . . . . ?
C38 C37 C70 Sc2 -77.0(4) 6_565 . . . ?
C36 C37 C70 Sc2 66.3(5) 6_565 . . . ?
Sc2 C37 C70 Sc2 3.8(2) 6_565 . . . ?
C37 C37 C70 Sc2 -95(4) 6_565 . . 6_565 ?
C70 C37 C70 Sc2 85(4) 6_565 . . 6_565 ?
C38 C37 C70 Sc2 -78.9(7) . . . 6_565 ?
C36 C37 C70 Sc2 64.9(5) . . . 6_565 ?
C38 C37 C70 Sc2 -80.8(4) 6_565 . . 6_565 ?
C36 C37 C70 Sc2 62.5(6) 6_565 . . 6_565 ?
Sc2 C37 C70 Sc2 -3.8(2) . . . 6_565 ?
C2P C1P C2P N1P -1.3(6) 6_565 . . . ?
C2P C1P C2P C3P 176.7(3) 6_565 . . . ?
C5P N1P C2P C1P 178.8(3) . . . . ?
Ni1P N1P C2P C1P 0.4(4) . . . . ?
C5P N1P C2P C3P 0.6(3) . . . . ?
Ni1P N1P C2P C3P -177.78(18) . . . . ?
C1P C2P C3P C4P -178.6(3) . . . . ?
N1P C2P C3P C4P -0.4(3) . . . . ?
C1P C2P C3P C12P -1.3(5) . . . . ?
N1P C2P C3P C12P 177.0(3) . . . . ?
C2P C3P C4P C5P 0.0(3) . . . . ?
C12P C3P C4P C5P -177.2(3) . . . . ?
C2P C3P C4P C14P 176.8(3) . . . . ?
C12P C3P C4P C14P -0.3(5) . . . . ?
C2P N1P C5P C6P -179.1(2) . . . . ?
Ni1P N1P C5P C6P -0.7(4) . . . . ?
C2P N1P C5P C4P -0.6(3) . . . . ?
Ni1P N1P C5P C4P 177.77(17) . . . . ?
C3P C4P C5P C6P 178.9(3) . . . . ?
C14P C4P C5P C6P 1.9(5) . . . . ?
C3P C4P C5P N1P 0.4(3) . . . . ?
C14P C4P C5P N1P -176.7(3) . . . . ?
N1P C5P C6P C7P 1.6(4) . . . . ?
C4P C5P C6P C7P -176.7(3) . . . . ?
C5P C6P C7P N2P -1.6(4) . . . . ?
C5P C6P C7P C8P 177.0(3) . . . . ?
C10P N2P C7P C6P 179.5(2) . . . . ?
Ni1P N2P C7P C6P 0.8(4) . . . . ?
C10P N2P C7P C8P 0.7(3) . . . . ?
Ni1P N2P C7P C8P -178.01(18) . . . . ?
C6P C7P C8P C9P -179.3(3) . . . . ?
N2P C7P C8P C9P -0.5(3) . . . . ?
C6P C7P C8P C16P -1.0(5) . . . . ?
N2P C7P C8P C16P 177.7(3) . . . . ?
C7P C8P C9P C10P 0.1(3) . . . . ?
C16P C8P C9P C10P -178.1(4) . . . . ?
C7P C8P C9P C18P 177.4(3) . . . . ?
C16P C8P C9P C18P -0.8(6) . . . . ?
C7P N2P C10P C11P -179.1(3) . . . . ?
Ni1P N2P C10P C11P -0.3(4) . . . . ?
C7P N2P C10P C9P -0.7(3) . . . . ?
Ni1P N2P C10P C9P 178.07(19) . . . . ?
C8P C9P C10P C11P 178.7(3) . . . . ?
C18P C9P C10P C11P 1.4(5) . . . . ?
C8P C9P C10P N2P 0.4(3) . . . . ?
C18P C9P C10P N2P -177.0(3) . . . . ?
N2P C10P C11P C10P 1.9(6) . . . 6_565 ?
C9P C10P C11P C10P -176.3(3) . . . 6_565 ?
C4P C3P C12P C13P 96.3(5) . . . . ?
C2P C3P C12P C13P -80.4(5) . . . . ?
C3P C4P C14P C15P -93.6(5) . . . . ?
C5P C4P C14P C15P 82.7(4) . . . . ?
C9P C8P C16P C17P 103.2(5) . . . . ?
C7P C8P C16P C17P -74.6(5) . . . . ?
C8P C9P C18P C19P -90.2(7) . . . . ?
C10P C9P C18P C19P 86.6(7) . . . . ?
C2S C1S C2S C3S -1.4(11) 6_565 . . . ?
C5S C1S C2S C3S 174.0(8) . . . . ?
C5S C1S C2S C3S 174.4(7) 6_565 . . . ?
C1S C2S C3S C4S 0.7(9) . . . . ?
C2S C3S C4S C3S 0.0(10) . . . 6_565 ?
C2S C1S C5S C5S 177.9(5) 6_565 . . 6_565 ?
C2S C1S C5S C5S 2.3(6) . . . 6_565 ?
C8S C6S C7S C8S 0.000(10) 5_657 . . . ?
C6S C7S C8S C6S 0.000(10) . . . 5_657 ?
